data_7129727
loop_
_publ_author_name
'Docker, Andrew'
'Mart\'inez Mart\'inez, Antonio J.'
'Kuhn, Heike'
'Beer, Paul D.'

_publ_section_title
;
 Organotelluroxane molecular clusters assembled via Te&#x22EF;X&#x2212; (X
 = Cl&#x2212;, Br&#x2212;) chalcogen bonding anion template interactions
;
_journal_name_full 'Chemical Communications'
_journal_paper_doi 10.1039/D2CC00320A
_journal_year 2022
_chemical_formula_moiety 'C64 H24 Cl2 F48 O3 Te4'
_chemical_formula_sum 'C64 H24 Cl2 F48 O3 Te4'
_chemical_formula_weight 2334.13
_space_group_crystal_system triclinic
_space_group_IT_number 2
_space_group_name_Hall '-P 1'
_space_group_name_H-M_alt 'P -1'
_atom_sites_solution_hydrogens geom
_atom_sites_solution_primary dual
_audit_creation_date 2021-06-12
_audit_creation_method
;
Olex2 1.3
(compiled 2020.11.12 svn.r5f609507 for OlexSys, GUI svn.r6272)
;
_audit_update_record
;
2021-12-27 deposited with the CCDC.	2022-02-11 downloaded from the CCDC.
;
_cell_angle_alpha 90.1985(6)
_cell_angle_beta 105.1120(6)
_cell_angle_gamma 118.4449(9)
_cell_formula_units_Z 16
_cell_length_a 27.1854(2)
_cell_length_b 27.3854(3)
_cell_length_c 49.0741(3)
_cell_measurement_reflns_used 71915
_cell_measurement_temperature 150.02(16)
_cell_measurement_theta_max 70.0220
_cell_measurement_theta_min 3.3190
_cell_volume 30660.7(5)
_computing_cell_refinement 'CrysAlisPro 1.171.41.93a (Rigaku OD, 2020)'
_computing_data_collection 'CrysAlisPro 1.171.41.93a (Rigaku OD, 2020)'
_computing_data_reduction 'CrysAlisPro 1.171.41.93a (Rigaku OD, 2020)'
_computing_molecular_graphics 'Olex2 1.3 (Dolomanov et al., 2009)'
_computing_publication_material 'Olex2 1.3 (Dolomanov et al., 2009)'
_computing_structure_refinement 'SHELXL 2018/3 (Sheldrick, 2015)'
_computing_structure_solution 'SHELXT  (Sheldrick, 2015)'
_diffrn_ambient_environment N~2~
_diffrn_ambient_temperature 150.02(16)
_diffrn_detector 'CCD plate'
_diffrn_detector_area_resol_mean 10.4102
_diffrn_detector_type Atlas
_diffrn_measured_fraction_theta_full 0.988
_diffrn_measured_fraction_theta_max 0.982
_diffrn_measurement_details
;
List of Runs (angles in degrees, time in seconds):

  # Type    Start    End  Width  t~exp~   \w     \q     \k     \f   Frames
#--------------------------------------------------------------------------
  1  \w    -21.00  43.20   0.30    4.00    --  -42.66   0.00  60.00  214
  2  \w   -118.00 -40.90   0.30    4.00    --  -42.66   0.00  60.00  257
  3  \w    -36.00   0.00   0.30    4.00    --  -42.66  57.00-180.00  120
  4  \w     -2.00  29.80   0.30    4.00    --  -42.66  19.00 -90.00  106
  5  \w    -12.00  24.00   0.30    4.00    --  -42.66  38.00   0.00  120
  6  \w     71.00 127.10   0.30    4.00    --   42.66 178.00-180.00  187
  7  \w     73.00 114.10   0.30    4.00    --   42.66 178.00  30.00  137
  8  \w     79.00 126.10   0.30    4.00    --   42.66-178.00   0.00  157
  9  \w     87.00 135.00   0.30   12.00    --  111.00  30.00 120.00  160
 10  \w     30.00  70.20   0.30   12.00    --  111.00 -95.00 -30.00  134
 11  \w     46.00  71.50   0.30   12.00    --  111.00 -45.00-150.00   85
 12  \w     87.00 177.00   0.30   12.00    --  111.00  45.00 150.00  300
 13  \w     61.00  92.50   0.30   12.00    --  111.00 -61.00  30.00  105
 14  \w    145.00 172.00   0.30   12.00    --  111.00  30.00 120.00   90
 15  \w     77.00 108.50   0.30   12.00    --  111.00-110.00 -56.03  105
 16  \w     40.00  71.20   0.30   12.00    --  111.00 -45.00  30.00  104
 17  \w     42.00  70.20   0.30   12.00    --  111.00 -45.00-120.00   94
 18  \w    137.00 177.20   0.30   12.00    --  111.00  30.00-150.00  134
 19  \w     76.00 107.20   0.30   12.00    --  111.00-105.00-106.05  104
 20  \w     88.00 125.20   0.30   12.00    --  111.00  30.00  60.00  124
 21  \w    129.00 156.00   0.30   12.00    --  111.00  30.00  60.00   90
 22  \w    102.00 135.00   0.30   12.00    --  111.00 125.00  30.00  110
 23  \w    137.00 163.10   0.30   12.00    --  111.00  77.00 -30.00   87
 24  \w     43.00 106.00   0.30   12.00    --  111.00-103.00-175.50  210
 25  \w     40.00  65.80   0.30   12.00    --  111.00 -45.00-180.00   86
 26  \w     92.00 117.20   0.30   12.00    --  111.00  30.00-150.00   84
 27  \w     47.00  87.20   0.30   12.00    --  111.00 -61.00 -60.00  134
 28  \w     53.00  78.20   0.30   12.00    --  111.00 -61.00 150.00   84
 29  \w    100.00 125.20   0.30   12.00    --  111.00  30.00 -90.00   84
 30  \w    141.00 167.10   0.30   12.00    --  111.00  30.00 -90.00   87
 31  \w     78.00 103.80   0.30   12.00    --  111.00 -95.00 120.00   86
 32  \w     41.00  89.00   0.30   12.00    --  111.00 -61.00  90.00  160
 33  \w     41.00  69.80   0.30   12.00    --  111.00 -45.00   0.00   96
 34  \w    109.00 155.20   0.30   12.00    --  111.00  77.00 -90.00  154
 35  \w     62.00  87.80   0.30   12.00    --  111.00 -61.00-150.00   86
 36  \w     36.00  61.80   0.30   12.00    --  111.00-108.00   0.26   86
 37  \w     80.00 105.80   0.30   12.00    --  111.00-108.00   0.26   86
 38  \w    102.00 129.00   0.30   12.00    --  111.00 125.00 -30.00   90
 39  \w    149.00 177.20   0.30   12.00    --  111.00 125.00 -30.00   94
 40  \w     53.00 111.20   0.30   12.00    --  111.00-125.00 150.00  194
 41  \w     62.00 104.00   0.30   12.00    --  111.00 -95.00 -60.00  140
 42  \w     56.00  81.80   0.30   12.00    --  111.00 -61.00   0.00   86
 43  \w     44.00  69.20   0.30   12.00    --  111.00 -45.00 150.00   84
 44  \w     34.00  71.20   0.30   12.00    --  111.00-105.00-106.05  124
 45  \w     43.00 107.20   0.30   12.00    --  111.00-105.00  35.78  214
 46  \w     41.00  71.00   0.30   12.00    --  111.00-125.00  30.00  100
 47  \w     77.00 108.20   0.30   12.00    --  111.00-112.00  83.75  104
;
_diffrn_measurement_device 'four-circle diffractometer'
_diffrn_measurement_device_type 'SuperNova, Dual, Cu at home/near, Atlas'
_diffrn_measurement_method '\w scans'
_diffrn_orient_matrix_type 'CrysAlisPro convention (1999,Acta A55,543-557)'
_diffrn_orient_matrix_UB_11 -0.0617993000
_diffrn_orient_matrix_UB_12 -0.0353833000
_diffrn_orient_matrix_UB_13 -0.0211779000
_diffrn_orient_matrix_UB_21 -0.0016097000
_diffrn_orient_matrix_UB_22 0.0541379000
_diffrn_orient_matrix_UB_23 -0.0069339000
_diffrn_orient_matrix_UB_31 0.0271701000
_diffrn_orient_matrix_UB_32 0.0022253000
_diffrn_orient_matrix_UB_33 -0.0241905000
_diffrn_radiation_monochromator mirror
_diffrn_radiation_probe x-ray
_diffrn_radiation_type 'Cu K\a'
_diffrn_radiation_wavelength 1.54184
_diffrn_reflns_av_R_equivalents 0.1369
_diffrn_reflns_av_unetI/netI 0.0806
_diffrn_reflns_Laue_measured_fraction_full 0.988
_diffrn_reflns_Laue_measured_fraction_max 0.982
_diffrn_reflns_limit_h_max 33
_diffrn_reflns_limit_h_min -31
_diffrn_reflns_limit_k_max 33
_diffrn_reflns_limit_k_min -33
_diffrn_reflns_limit_l_max 52
_diffrn_reflns_limit_l_min -59
_diffrn_reflns_number 328174
_diffrn_reflns_point_group_measured_fraction_full 0.988
_diffrn_reflns_point_group_measured_fraction_max 0.982
_diffrn_reflns_theta_full 67.684
_diffrn_reflns_theta_max 70.463
_diffrn_reflns_theta_min 3.081
_diffrn_source 'micro-focus sealed X-ray tube'
_diffrn_source_type 'SuperNova (Cu) X-ray Source'
_exptl_absorpt_coefficient_mu 14.041
_exptl_absorpt_correction_T_max 1.00000
_exptl_absorpt_correction_T_min 0.40296
_exptl_absorpt_correction_type multi-scan
_exptl_absorpt_process_details
;
CrysAlisPro 1.171.41.93a (Rigaku Oxford Diffraction, 2020)
Empirical absorption correction using spherical harmonics,
implemented in SCALE3 ABSPACK scaling algorithm.
;
_exptl_crystal_colour 'dark yellow'
_exptl_crystal_colour_modifier dark
_exptl_crystal_colour_primary yellow
_exptl_crystal_density_diffrn 2.023
_exptl_crystal_description plate
_exptl_crystal_F_000 17696
_exptl_crystal_size_max 0.2
_exptl_crystal_size_mid 0.16
_exptl_crystal_size_min 0.1
_refine_diff_density_max 6.839
_refine_diff_density_min -4.103
_refine_diff_density_rms 0.233
_refine_ls_extinction_coef 0.000025(3)
_refine_ls_extinction_expression Fc^*^=kFc[1+0.001xFc^2^\l^3^/sin(2\q)]^-1/4^
_refine_ls_extinction_method 'SHELXL-2018/3 (Sheldrick 2018)'
_refine_ls_goodness_of_fit_ref 1.188
_refine_ls_hydrogen_treatment constr
_refine_ls_matrix_type full
_refine_ls_number_parameters 8300
_refine_ls_number_reflns 115222
_refine_ls_number_restraints 7181
_refine_ls_restrained_S_all 1.179
_refine_ls_R_factor_all 0.1503
_refine_ls_R_factor_gt 0.1128
_refine_ls_shift/su_max 0.004
_refine_ls_shift/su_mean 0.000
_refine_ls_structure_factor_coef Fsqd
_refine_ls_weighting_details 'w=1/[\s^2^(Fo^2^)+(0.2000P)^2^] where P=(Fo^2^+2Fc^2^)/3'
_refine_ls_weighting_scheme calc
_refine_ls_wR_factor_gt 0.3156
_refine_ls_wR_factor_ref 0.3473
_reflns_Friedel_coverage 0.000
_reflns_number_gt 72229
_reflns_number_total 115222
_reflns_threshold_expression 'I > 2\s(I)'
_cod_data_source_file d2cc00320a2.cif
_cod_data_source_block 043hk21_p1
_cod_database_code 7129727
_shelx_shelxl_version_number 2018/3
_chemical_oxdiff_formula 'C128 H48 Cl4 F96 O6 Te8'
_shelx_space_group_comment
;
The symmetry employed for this shelxl refinement is uniquely defined
by the following loop, which should always be used as a source of
symmetry information in preference to the above space-group names.
They are only intended as comments.
;
_olex2_refinement_description
;
1. Fixed Uiso
 At 1.2 times of:
  All C(H) groups
2. Restrained distances
 C1P-C17
 1.51 with sigma of 0.01
 C601-C568
 1.45 with sigma of 0.01
 C858-F812 = C858-F820 = C858-F740
 1.35 with sigma of 0.01
 C955-C858
 1.48 with sigma of 0.01
 C621-C554 = C568-C554 = C568-C558 = C565-C558 = C650-C565 = C650-C621
 1.44 with sigma of 0.01
 C641-C584
 1.5 with sigma of 0.01
 C962-C973
 1.38 with sigma of 0.01
 C629-C605
 1.48 with sigma of 0.01
 C613-C30
 1.48 with sigma of 0.01
 C909-C870
 1.38 with sigma of 0.01
 C1B-C1D
 1.39 with sigma of 0.01
 F6-C17 = F1Y-C17 = F1X-C17
 1.33 with sigma of 0.01
 C256-C242
 1.45 with sigma of 0.01
 C608-C587
 1.45 with sigma of 0.01
 C601-C554
 2.4 with sigma of 0.01
 C601-C558
 2.4 with sigma of 0.01
 C621-C568
 2.4 with sigma of 0.01
 C568-C565
 2.4 with sigma of 0.01
 C565-C621
 2.4 with sigma of 0.01
 C242-C206
 2.4 with sigma of 0.01
 C246-C242
 2.4 with sigma of 0.01
 C273-C257
 2.4 with sigma of 0.01
 C240-C257
 2.4 with sigma of 0.01
 C652-C684
 2.49 with sigma of 0.01
 C605-C652
 2.49 with sigma of 0.01
 C561-C613
 2.49 with sigma of 0.01
 C556-C687 = C595-C605
 2.49 with sigma of 0.01
 C629-C561
 2.49 with sigma of 0.01
 C595-C652
 2.49 with sigma of 0.01
 C613-C629
 2.49 with sigma of 0.01
 C684-C595
 2.49 with sigma of 0.01
 C206-C246
 2.4 with sigma of 0.01
 C240-C273
 2.4 with sigma of 0.01
 C650-C558
 2.4 with sigma of 0.01
 C558-C554
 2.4 with sigma of 0.01
 C554-C650
 2.4 with sigma of 0.01
 C256-C257
 2.4 with sigma of 0.01
 C256-C240
 2.4 with sigma of 0.01
 C587-C635
 2.4 with sigma of 0.01
 C587-C578
 2.4 with sigma of 0.01
 F470-F493 \\sim F470-F501 \\sim F493-F501
 with sigma of 0.04
 F501-C568 \\sim F470-C568 \\sim F493-C568
 with sigma of 0.04
 C587-F495 \\sim C587-F537 \\sim C587-F538
 with sigma of 0.02
 C601-F470 \\sim C601-F493 \\sim C601-F501
 with sigma of 0.02
 F492-C584 \\sim C584-F498 \\sim C584-F474
 with sigma of 0.04
 F492-F474 \\sim F498-F474 \\sim F492-F498
 with sigma of 0.04
 C256-F184 \\sim C256-F191 \\sim C256-F116
 with sigma of 0.04
 F184-F191 \\sim F116-F191 \\sim F116-F184
 with sigma of 0.04
 C605-F454 \\sim C605-F489 \\sim C605-F455
 with sigma of 0.04
 C30-F480 \\sim C30-F491 \\sim C30-F534
 with sigma of 0.02
 F454-F489 \\sim F454-F455 \\sim F489-F455
 with sigma of 0.04
 C589-F477 \\sim C589-F452 \\sim C589-F453
 with sigma of 0.04
 F477-F452 \\sim F477-F453 \\sim F452-F453
 with sigma of 0.04
 C560-F477 \\sim C560-F452 \\sim C560-F453
 with sigma of 0.04
 C210-F177 \\sim C210-F155 \\sim C210-F156
 with sigma of 0.04
 F451-F463 \\sim F451-F484 \\sim F463-F484
 with sigma of 0.04
 F451-C588 \\sim F463-C588 \\sim C588-F484
 with sigma of 0.04
 C586-F488 \\sim C586-F479 \\sim C586-F469
 with sigma of 0.04
 C570-F451 \\sim C570-F463 \\sim C570-F484
 with sigma of 0.04
 C266-F177 \\sim C266-F155 \\sim C266-F156
 with sigma of 0.04
 F177-F155 \\sim F177-F156 \\sim F155-F156
 with sigma of 0.04
 F488-F479 \\sim F488-F469
 with sigma of 0.04
 C613-F480 \\sim C613-F491 \\sim C613-F534
 with sigma of 0.04
 F480-F491 \\sim F480-F534 \\sim F491-F534
 with sigma of 0.04
 C345-F301 \\sim C345-F322 \\sim C345-F321
 with sigma of 0.02
 C358-F301 \\sim C358-F322 \\sim C358-F321
 with sigma of 0.04
 C962-F786 \\sim C962-F752 \\sim C962-F805
 with sigma of 0.04
 F301-F322 \\sim F301-F321 \\sim F322-F321
 with sigma of 0.04
 C973-F786 \\sim C973-F752 \\sim C973-F805
 with sigma of 0.04
 F786-F752 \\sim F786-F805 \\sim F752-F805
 with sigma of 0.04
 C945-F748 \\sim C945-F803
 with sigma of 0.04
 F748-F757 \\sim F748-F803 \\sim F757-F803
 with sigma of 0.04
 C961-F748 \\sim C961-F757 \\sim C961-F803
 with sigma of 0.04
 C959-C909 \\sim C909-C950 \\sim C950-C995 \\sim C841-C995 \\sim C900-C841
\\sim C959-C900
 with sigma of 0.01
 C1B-F1A \\sim C1B-F1B \\sim C1B-F103
 with sigma of 0.04
 C1D-F1A \\sim C1D-F1B \\sim C1D-F103
 with sigma of 0.04
 F1A-F1B \\sim F1A-F103 \\sim F1B-F103
 with sigma of 0.04
 C400-F325 \\sim C400-F306 \\sim C400-F328
 with sigma of 0.04
 C1L-F104 \\sim C1L-F1J \\sim C1L-F1L
 with sigma of 0.04
 C1S-F2B \\sim C1S-F1H \\sim C1S-F5
 with sigma of 0.04
 C124-F44 \\sim C124-F47 \\sim C124-F16
 with sigma of 0.04
 C20-F2B \\sim C20-F1H \\sim C20-F5
 with sigma of 0.04
 F2B-F1H \\sim F2B-F5 \\sim F1H-F5
 with sigma of 0.04
 C101-F26 \\sim C101-F27 \\sim C101-F11
 with sigma of 0.04
 F26-F27 \\sim F26-F11 \\sim F27-F11
 with sigma of 0.04
 F1I-F2I \\sim F1I-F2C \\sim F2I-F2C
 with sigma of 0.04
 C372-F432 \\sim C372-F433 \\sim C372-F434
 with sigma of 0.04
 C2J-F2J \\sim C2J-F1O \\sim C2J-F1F
 with sigma of 0.04
 F2J-F1O \\sim F2J-F1F \\sim F1O-F1F
 with sigma of 0.04
 C1V-F2J \\sim C1V-F1O \\sim C1V-F1F
 with sigma of 0.04
 C67-F26 \\sim C67-F27 \\sim C67-F11
 with sigma of 0.04
 C28-F104 \\sim C28-F1J \\sim C28-F1L
 with sigma of 0.04
 F104-F1J \\sim F104-F1L \\sim F1J-F1L
 with sigma of 0.04
 C1Q-F1I \\sim C1Q-F2I \\sim C1Q-F2C
 with sigma of 0.04
 C14-F2 \\sim C14-F3 \\sim C14-F4
 with sigma of 0.04
 F2-F3 \\sim F2-F4 \\sim F3-F4
 with sigma of 0.04
 C108-F2 \\sim C108-F3 \\sim C108-F4
 with sigma of 0.04
 C1X-C2H \\sim C1U-C1X \\sim C16-C1D \\sim C1D-C1U \\sim C1T-C2H \\sim C16-C1T
 with sigma of 0.01
 F325-F306 \\sim F325-F328 \\sim F306-F328
 with sigma of 0.04
 F832-F765 \\sim F832-F799 \\sim F765-F799
 with sigma of 0.04
 C370-F325 \\sim C370-F306 \\sim C370-F328
 with sigma of 0.04
 F432-F433 \\sim F432-F434 \\sim F433-F434
 with sigma of 0.04
 C956-F772 \\sim C956-F769 \\sim C956-F770
 with sigma of 0.04
 F328-C400 \\sim C400-F325 \\sim C400-F306
 with sigma of 0.04
 C2A-F2A \\sim C2A-F1G \\sim C2A-F1Z
 with sigma of 0.04
 C1O-F2A \\sim C1O-F1G \\sim C1O-F1Z
 with sigma of 0.04
 F2A-F1G \\sim F2A-F1Z \\sim F1G-F1Z
 with sigma of 0.04
 F328-F325 \\sim F328-F306 \\sim F325-F306
 with sigma of 0.04
 C370-F328 \\sim C370-F325 \\sim C370-F306
 with sigma of 0.04
 C379-F426 \\sim C379-F431 \\sim C379-F430
 with sigma of 0.04
 F426-F431 \\sim F426-F430 \\sim F431-F430
 with sigma of 0.04
 C371-F428 \\sim C371-F429 \\sim C371-F427
 with sigma of 0.04
 F428-F429 \\sim F428-F427 \\sim F429-F427
 with sigma of 0.04
 F310-F319 \\sim F310-F304 \\sim F319-F304
 with sigma of 0.04
 C900-F781 \\sim C900-F774 \\sim C900-F782
 with sigma of 0.04
 F781-F774 \\sim F781-F782 \\sim F774-F782
 with sigma of 0.04
 C364-F310 \\sim C364-F319 \\sim C364-F304
 with sigma of 0.04
 C947-F772 \\sim C947-F769 \\sim C947-F770
 with sigma of 0.04
 F772-F769 \\sim F772-F770 \\sim F769-F770
 with sigma of 0.04
 C901-F781 \\sim C901-F774 \\sim C901-F782
 with sigma of 0.04
 C867-F832 \\sim C867-F765 \\sim C867-F799
 with sigma of 0.04
 C906-F817 \\sim C906-F828 \\sim C906-F758
 with sigma of 0.04
 F40-C138 \\sim C138-F54 \\sim C138-F23
 with sigma of 0.04
 F54-F23 \\sim F40-F54 \\sim F40-F23
 with sigma of 0.04
 C902-F777 \\sim C902-F783 \\sim C902-F780
 with sigma of 0.04
 C897-F779 \\sim C897-F778 \\sim C897-F776
 with sigma of 0.04
 C70-F40 \\sim C70-F54 \\sim C70-F23
 with sigma of 0.04
 C929-F777 \\sim C929-F783 \\sim C929-F780
 with sigma of 0.04
 F777-F783 \\sim F777-F780 \\sim F783-F780
 with sigma of 0.04
 C898-F779 \\sim C898-F778 \\sim C898-F776
 with sigma of 0.04
 F779-F778 \\sim F779-F776 \\sim F778-F776
 with sigma of 0.04
 C910-F754 \\sim C910-F755 \\sim C910-F756
 with sigma of 0.04
 F754-F755 \\sim F754-F756 \\sim F755-F756
 with sigma of 0.04
 C855-F754 \\sim C855-F755 \\sim C855-F756
 with sigma of 0.04
 F29-F17 \\sim F29-F53 \\sim F17-F53
 with sigma of 0.04
 C859-F775 \\sim C859-F810 \\sim C859-F768
 with sigma of 0.04
 C84-F31 \\sim C84-F15 \\sim C84-F21
 with sigma of 0.04
 F31-F15 \\sim F31-F21 \\sim F15-F21
 with sigma of 0.04
 C892-F760 \\sim C892-F746 \\sim C892-F747
 with sigma of 0.04
 F760-F746 \\sim F760-F747 \\sim F746-F747
 with sigma of 0.04
 C881-F764 \\sim C881-F802 \\sim C881-F800
 with sigma of 0.04
 C60-F29 \\sim C60-F17 \\sim C60-F53
 with sigma of 0.04
 C849-C945 \\sim C886-C945 \\sim C886-C944 \\sim C884-C944 \\sim C884-C843
\\sim C849-C843
 with sigma of 0.01
 C76-F31 \\sim C76-F15 \\sim C76-F21
 with sigma of 0.04
 C911-F760 \\sim C911-F746 \\sim C911-F747
 with sigma of 0.04
 C981-F764 \\sim C981-F802 \\sim C981-F800
 with sigma of 0.04
 F764-F802 \\sim F764-F800 \\sim F802-F800
 with sigma of 0.04
 C958-C974 \\sim C958-C964
 with sigma of 0.01
 C944-F749 \\sim C944-F801 \\sim C944-F767
 with sigma of 0.04
 F749-F801 \\sim F749-F767 \\sim F801-F767
 with sigma of 0.04
 C957-F749 \\sim C957-F801 \\sim C957-F767
 with sigma of 0.04
 F44-F47 \\sim F44-F16 \\sim F47-F16
 with sigma of 0.04
 C932-C980 \\sim C980-C974 \\sim C964-C958 \\sim C964-C891 \\sim C958-C974
\\sim C891-C932
 with sigma of 0.01
 F809-F815 \\sim F809-F806 \\sim F815-F806
 with sigma of 0.04
 C985-F809 \\sim C985-F815 \\sim C985-F806
 with sigma of 0.04
 C909-F784 \\sim C909-F750 \\sim C909-F751
 with sigma of 0.04
 F784-F750 \\sim F784-F751 \\sim F750-F751
 with sigma of 0.04
 C870-F784 \\sim C870-F750 \\sim C870-F751
 with sigma of 0.04
 F495-F537 \\sim F495-F538 \\sim F537-F538
 with sigma of 0.04
 F495-C608 \\sim F537-C608 \\sim F538-C608
 with sigma of 0.04
3. Restrained planarity
 C554, C558, C565, C568, C621, C650
 with sigma of 0.1
 C206, C240, C242, C246, C256, C257, C273
 with sigma of 0.1
 C841, C900, C901, C909, C950, C959, C985, C995
 with sigma of 0.01
 C1D, C1T, C1U, C1X, C2H, C16, C110
 with sigma of 0.01
 C1H, C1O, C1Z, C2D, C2E, C20
 with sigma of 0.01
 C875, C892, C896, C899, C911, C920, C926, C938
 with sigma of 0.01
 C843, C849, C884, C886, C944, C945
 with sigma of 0.01
4. Rigid bond restraints
 F1X, F1Y, F6, C17
 with sigma for 1-2 distances of 0.01 and sigma for 1-3 distances of 0.01
5. Uiso/Uaniso restraints and constraints
F470 \\sim F493 \\sim F501 \\sim C601: within 2A with sigma of 0.01 and sigma
for terminal atoms of 0.02 within 2A
F474 \\sim F492 \\sim F498 \\sim C584: within 2A with sigma of 0.01 and sigma
for terminal atoms of 0.02 within 2A
F116 \\sim F184 \\sim F191 \\sim C256: within 2A with sigma of 0.01 and sigma
for terminal atoms of 0.02 within 2A
F454 \\sim F455 \\sim F489 \\sim C605: within 2A with sigma of 0.01 and sigma
for terminal atoms of 0.02 within 2A
F155 \\sim F156 \\sim F177 \\sim C210: within 2A with sigma of 0.01 and sigma
for terminal atoms of 0.02 within 2A
F748 \\sim F755 \\sim F757 \\sim F803 \\sim C961: within 2A with sigma of 0.01
and sigma for terminal atoms of 0.02 within 2A
C841 \\sim C900 \\sim C909 \\sim C950 \\sim C959 \\sim C995: within 2A with
sigma of 0.01 and sigma for terminal atoms of 0.02 within 2A
F1A \\sim F1B \\sim F103 \\sim C1B: within 2A with sigma of 0.01 and sigma for
terminal atoms of 0.02 within 2A
F1X \\sim F1Y \\sim F6 \\sim C17: within 2A with sigma of 0.01 and sigma for
terminal atoms of 0.02 within 2A
C1H \\sim C1O \\sim C1Z \\sim C2D \\sim C2E \\sim C20: within 2A with sigma of
0.01 and sigma for terminal atoms of 0.02 within 2A
C1D \\sim C1T \\sim C1U \\sim C1X \\sim C2H \\sim C16: within 2A with sigma of
0.01 and sigma for terminal atoms of 0.02 within 2A
F1F \\sim F1O \\sim F2J \\sim C1V: within 2A with sigma of 0.01 and sigma for
terminal atoms of 0.02 within 2A
F1J \\sim F1L \\sim F104 \\sim C1L: within 2A with sigma of 0.01 and sigma for
terminal atoms of 0.02 within 2A
F1G \\sim F1Z \\sim F2A \\sim C2A: within 2A with sigma of 0.01 and sigma for
terminal atoms of 0.02 within 2A
F1E \\sim F1M \\sim F1T \\sim C1I: within 2A with sigma of 0.01 and sigma for
terminal atoms of 0.02 within 2A
F776 \\sim F778 \\sim F779 \\sim C897: within 2A with sigma of 0.01 and sigma
for terminal atoms of 0.02 within 2A
F769 \\sim F770 \\sim F772 \\sim C956: within 2A with sigma of 0.01 and sigma
for terminal atoms of 0.02 within 2A
F758 \\sim F817 \\sim F828 \\sim C906: within 2A with sigma of 0.01 and sigma
for terminal atoms of 0.02 within 2A
F768 \\sim F775 \\sim F810 \\sim C859: within 2A with sigma of 0.01 and sigma
for terminal atoms of 0.02 within 2A
F20 \\sim F22 \\sim F33 \\sim C113: within 2A with sigma of 0.01 and sigma for
terminal atoms of 0.02 within 2A
F15 \\sim F21 \\sim F31 \\sim C76: within 2A with sigma of 0.01 and sigma for
terminal atoms of 0.02 within 2A
F17 \\sim F29 \\sim F53 \\sim C60: within 2A with sigma of 0.01 and sigma for
terminal atoms of 0.02 within 2A
C360 \\sim C365 \\sim C367 \\sim C373 \\sim C390 \\sim C410: within 2A with
sigma of 0.01 and sigma for terminal atoms of 0.02 within 2A
F23 \\sim F40 \\sim F54 \\sim C70: within 2A with sigma of 0.01 and sigma for
terminal atoms of 0.02 within 2A
F11 \\sim F26 \\sim F27 \\sim C67: within 2A with sigma of 0.01 and sigma for
terminal atoms of 0.02 within 2A
F750 \\sim F751 \\sim F784 \\sim C870: within 2A with sigma of 0.01 and sigma
for terminal atoms of 0.02 within 2A
F752 \\sim F786 \\sim F805 \\sim C962: within 2A with sigma of 0.01 and sigma
for terminal atoms of 0.02 within 2A
F749 \\sim F767 \\sim F801 \\sim C957: within 2A with sigma of 0.01 and sigma
for terminal atoms of 0.02 within 2A
F301 \\sim F321 \\sim F322 \\sim C345: within 2A with sigma of 0.01 and sigma
for terminal atoms of 0.02 within 2A
Uanis(C568) \\sim Ueq, Uanis(C558) \\sim Ueq, Uanis(C554) \\sim Ueq,
Uanis(C621) \\sim Ueq, Uanis(C565) \\sim Ueq, Uanis(C650) \\sim Ueq: with sigma
of 0.01 and sigma for terminal atoms of 0.02
Uanis(F455) \\sim Ueq, Uanis(C605) \\sim Ueq, Uanis(F489) \\sim Ueq,
Uanis(F454) \\sim Ueq: with sigma of 0.01 and sigma for terminal atoms of 0.02
Uanis(C206) \\sim Ueq, Uanis(C240) \\sim Ueq, Uanis(C242) \\sim Ueq,
Uanis(C257) \\sim Ueq, Uanis(C246) \\sim Ueq, Uanis(C256) \\sim Ueq,
Uanis(C218) \\sim Ueq, Uanis(C273) \\sim Ueq: with sigma of 0.1 and sigma for
terminal atoms of 0.2
Uanis(F514) \\sim Ueq, Uanis(F476) \\sim Ueq, Uanis(C557) \\sim Ueq,
Uanis(F502) \\sim Ueq: with sigma of 0.01 and sigma for terminal atoms of 0.02
Uanis(F451) \\sim Ueq, Uanis(F463) \\sim Ueq, Uanis(C570) \\sim Ueq,
Uanis(F484) \\sim Ueq: with sigma of 0.01 and sigma for terminal atoms of 0.02
Uanis(F177) \\sim Ueq, Uanis(F155) \\sim Ueq, Uanis(C210) \\sim Ueq,
Uanis(F156) \\sim Ueq: with sigma of 0.01 and sigma for terminal atoms of 0.02
Uanis(C706) \\sim Ueq, Uanis(C606) \\sim Ueq, Uanis(C627) \\sim Ueq,
Uanis(C578) \\sim Ueq, Uanis(C608) \\sim Ueq, Uanis(C635) \\sim Ueq: with sigma
of 0.01 and sigma for terminal atoms of 0.02
Uanis(C372) \\sim Ueq, Uanis(F432) \\sim Ueq, Uanis(F433) \\sim Ueq,
Uanis(F434) \\sim Ueq: with sigma of 0.01 and sigma for terminal atoms of 0.02
Uanis(C950) \\sim Ueq, Uanis(C900) \\sim Ueq, Uanis(C901) \\sim Ueq,
Uanis(F781) \\sim Ueq, Uanis(F774) \\sim Ueq, Uanis(F782) \\sim Ueq,
Uanis(C909) \\sim Ueq, Uanis(C959) \\sim Ueq, Uanis(C995) \\sim Ueq,
Uanis(C841) \\sim Ueq: with sigma of 0.01 and sigma for terminal atoms of 0.02
Uanis(C961) \\sim Ueq, Uanis(F748) \\sim Ueq, Uanis(F803) \\sim Ueq,
Uanis(F757) \\sim Ueq: with sigma of 0.01 and sigma for terminal atoms of 0.02
Uanis(C17) \\sim Ueq, Uanis(F1X) \\sim Ueq, Uanis(F1Y) \\sim Ueq, Uanis(F6)
\\sim Ueq: with sigma of 0.01 and sigma for terminal atoms of 0.02
Uanis(C20) \\sim Ueq, Uanis(C1H) \\sim Ueq, Uanis(C1O) \\sim Ueq, Uanis(C2E)
\\sim Ueq, Uanis(C1Z) \\sim Ueq, Uanis(C2D) \\sim Ueq: with sigma of 0.01 and
sigma for terminal atoms of 0.02
Uanis(C1X) \\sim Ueq, Uanis(C1U) \\sim Ueq, Uanis(C1D) \\sim Ueq, Uanis(C1T)
\\sim Ueq, Uanis(C2H) \\sim Ueq, Uanis(C16) \\sim Ueq: with sigma of 0.01 and
sigma for terminal atoms of 0.02
Uanis(F1O) \\sim Ueq, Uanis(C1V) \\sim Ueq, Uanis(F1F) \\sim Ueq, Uanis(F2J)
\\sim Ueq: with sigma of 0.01 and sigma for terminal atoms of 0.02
Uanis(F104) \\sim Ueq, Uanis(F1J) \\sim Ueq, Uanis(F1L) \\sim Ueq, Uanis(C1L)
\\sim Ueq: with sigma of 0.01 and sigma for terminal atoms of 0.02
Uanis(C371) \\sim Ueq, Uanis(F428) \\sim Ueq, Uanis(F429) \\sim Ueq,
Uanis(F427) \\sim Ueq: with sigma of 0.01 and sigma for terminal atoms of 0.02
Uanis(C956) \\sim Ueq, Uanis(F769) \\sim Ueq, Uanis(F772) \\sim Ueq,
Uanis(F770) \\sim Ueq: with sigma of 0.01 and sigma for terminal atoms of 0.02
Uanis(F810) \\sim Ueq, Uanis(F775) \\sim Ueq, Uanis(F768) \\sim Ueq,
Uanis(C859) \\sim Ueq: with sigma of 0.01 and sigma for terminal atoms of 0.02
Uanis(C906) \\sim Ueq, Uanis(F828) \\sim Ueq, Uanis(F758) \\sim Ueq: with sigma
of 0.01 and sigma for terminal atoms of 0.02
Uanis(C897) \\sim Ueq, Uanis(F776) \\sim Ueq, Uanis(F779) \\sim Ueq,
Uanis(F778) \\sim Ueq: with sigma of 0.01 and sigma for terminal atoms of 0.02
Uanis(F40) \\sim Ueq, Uanis(C70) \\sim Ueq, Uanis(F54) \\sim Ueq, Uanis(F23)
\\sim Ueq: with sigma of 0.01 and sigma for terminal atoms of 0.02
Uanis(C365) \\sim Ueq, Uanis(C360) \\sim Ueq, Uanis(C367) \\sim Ueq,
Uanis(C390) \\sim Ueq, Uanis(C373) \\sim Ueq, Uanis(C410) \\sim Ueq: with sigma
of 0.01 and sigma for terminal atoms of 0.02
Uanis(F53) \\sim Ueq, Uanis(C60) \\sim Ueq, Uanis(C63) \\sim Ueq, Uanis(F29)
\\sim Ueq, Uanis(F17) \\sim Ueq: with sigma of 0.01 and sigma for terminal
atoms of 0.02
Uanis(F23) \\sim Ueq, Uanis(F54) \\sim Ueq, Uanis(C70) \\sim Ueq, Uanis(F40)
\\sim Ueq: with sigma of 0.01 and sigma for terminal atoms of 0.02
Uanis(C67) \\sim Ueq, Uanis(F26) \\sim Ueq, Uanis(F27) \\sim Ueq, Uanis(F11)
\\sim Ueq: with sigma of 0.01 and sigma for terminal atoms of 0.02
Uanis(F20) \\sim Ueq, Uanis(C113) \\sim Ueq, Uanis(F22) \\sim Ueq, Uanis(F33)
\\sim Ueq: with sigma of 0.01 and sigma for terminal atoms of 0.02
Uanis(C76) \\sim Ueq, Uanis(F15) \\sim Ueq, Uanis(F31) \\sim Ueq, Uanis(F21)
\\sim Ueq: with sigma of 0.01 and sigma for terminal atoms of 0.02
Uanis(F749) \\sim Ueq, Uanis(F767) \\sim Ueq, Uanis(F801) \\sim Ueq,
Uanis(C957) \\sim Ueq: with sigma of 0.01 and sigma for terminal atoms of 0.02
Uanis(C962) \\sim Ueq, Uanis(F786) \\sim Ueq, Uanis(F752) \\sim Ueq,
Uanis(F805) \\sim Ueq: with sigma of 0.01 and sigma for terminal atoms of 0.02
Uanis(F4) \\sim Ueq, Uanis(F3) \\sim Ueq, Uanis(C108) \\sim Ueq, Uanis(F2)
\\sim Ueq: with sigma of 0.1 and sigma for terminal atoms of 0.2
Uanis(C560) \\sim Ueq, Uanis(F477) \\sim Ueq, Uanis(F453) \\sim Ueq,
Uanis(F452) \\sim Ueq: with sigma of 0.01 and sigma for terminal atoms of 0.02
Uanis(C600) \\sim Ueq, Uanis(F508) \\sim Ueq, Uanis(F464) \\sim Ueq,
Uanis(F473) \\sim Ueq: with sigma of 0.01 and sigma for terminal atoms of 0.02
Uanis(F740) \\sim Ueq, Uanis(F812) \\sim Ueq, Uanis(F820) \\sim Ueq,
Uanis(C858) \\sim Ueq: with sigma of 0.1 and sigma for terminal atoms of 0.2
Uanis(C601) \\sim Ueq, Uanis(F493) \\sim Ueq, Uanis(F470) \\sim Ueq,
Uanis(F501) \\sim Ueq: with sigma of 0.01 and sigma for terminal atoms of 0.02
Uanis(C568) = Uanis(C558)
Uanis(C557) = Uanis(C584)
Uanis(F498) = Uanis(F476)
Uanis(F474) = Uanis(F502)
Uanis(F492) = Uanis(F514)
Uanis(F184) = Uanis(F194)
Uanis(F191) = Uanis(F179)
Uanis(F491) = Uanis(F455)
Uanis(C218) = Uanis(C256)
Uanis(F489) = Uanis(F534)
Uanis(F162) = Uanis(F116)
Uanis(F480) = Uanis(F454)
Uanis(C257) = Uanis(C246)
Uanis(C242) = Uanis(C273)
Uanis(C605) = Uanis(C30)
Uanis(C652) = Uanis(C613)
Uanis(C629) = Uanis(C684)
Uanis(C595) = Uanis(C561)
Uanis(F485) = Uanis(F537)
Uanis(F503) = Uanis(F538)
Uanis(F513) = Uanis(F495)
Uanis(F1Y) = Uanis(F1W)
Uanis(F1L) = Uanis(F2I)
Uanis(F1X) = Uanis(F1D)
Uanis(C17) = Uanis(C26)
Uanis(F6) = Uanis(F1N)
Uanis(F1J) = Uanis(F1I)
Uanis(F104) = Uanis(F2C)
Uanis(F749) = Uanis(F748)
Uanis(F803) = Uanis(F767)
Uanis(C962) = Uanis(C880)
Uanis(F757) = Uanis(F801)
Uanis(F763) = Uanis(F805)
Uanis(F771) = Uanis(F786)
Uanis(C957) = Uanis(C961)
Uanis(F788) = Uanis(F752)
Uanis(F428) = Uanis(F301)
Uanis(F322) = Uanis(F427)
Uanis(F321) = Uanis(F429)
Uanis(C345) = Uanis(C371)
Uanis(C240) = Uanis(C206)
Uanis(F4) = Uanis(F2H)
Uanis(F186) = Uanis(F169)
Uanis(F2A) = Uanis(F1H)
Uanis(F103) = Uanis(F2F)
Uanis(C233) = Uanis(C236)
Uanis(F1B) = Uanis(F1R)
Uanis(F170) = Uanis(F187)
Uanis(C1S) = Uanis(C2A)
Uanis(F171) = Uanis(F178)
Uanis(F5) = Uanis(F1G)
Uanis(F1Z) = Uanis(F2B)
Uanis(C1B) = Uanis(C110)
Uanis(F464) = Uanis(F507)
Uanis(F487) = Uanis(F508)
Uanis(C1Q) = Uanis(C1L)
Uanis(F756) = Uanis(F795)
Uanis(C600) = Uanis(C674)
Uanis(F754) = Uanis(F813)
Uanis(F473) = Uanis(F509)
Uanis(F819) = Uanis(F755)
Uanis(C855) = Uanis(C934)
Uanis(C554) = Uanis(C565)
Uanis(C621) = Uanis(C650)
Uanis(C622) = Uanis(C587)
Uanis(F820) = Uanis(F831)
Uanis(F812) = Uanis(F743)
Uanis(F787) = Uanis(F740)
Uanis(C858) = Uanis(C869)
6. Rigid body (RIGU) restrains
 Te1A, Te1B, Te1C, Te1D, Te18, Te19, Te72, Te73, Cl8, Cl9, Cl10, Cl73, F737,
 F738, F739, F740, F741, F742, F743, F744, F745, F746, F747, F748, F749, F753,
 F754, F755, F756, F757, F758, F759, F760, F761, F762, F763, F764, F765, F766,
 F767, F768, F769, F770, F771, F772, F773, F774, F775, F776, F777, F778, F779,
 F780, F781, F782, F783, F785, F787, F788, F789, F790, F791, F792, F793, F794,
 F795, F796, F797, F798, F799, F800, F801, F802, F803, F804, F806, F807, F808,
 F809, F810, F811, F812, F813, F814, F815, F816, F817, F818, F819, F820, F821,
 F822, F823, F824, F825, F826, F827, F828, F829, F830, F831, F832, O833, O834,
 O835, O836, O837, O838, C1, C2, C3, C4, C5, C6, C7, C8, C9, C10, C839, C841,
 C843, C844, C845, C846, C847, C848, C849, C851, C852, C853, C854, C855, C856,
 C858, C859, C860, C862, C864, C865, C867, C868, C869, C871, C872, C874, C875,
 C877, C878, C880, C881, C882, C884, C886, C888, C889, C890, C891, C892, C893,
 C894, C896, C897, C898, C899, C900, C901, C902, C903, C904, C906, C907, C909,
 C910, C911, C912, C913, C914, C916, C917, C918, C920, C921, C922, C924, C926,
 C928, C929, C930, C932, C934, C935, C936, C938, C940, C942, C944, C945, C946,
 C947, C948, C950, C952, C954, C955, C956, C957, C958, C959, C961, C963, C964,
 C966, C968, C970, C971, C973, C974, C976, C978, C980, C981, C982, C983, C984,
 C985, C986, C988, C990, C992, C993, C995, C996, C997, C999
 with sigma for 1-2 distances of 0.004 and sigma for 1-3 distances of 0.004
 F470, F493, F494, F501, F522, F536, C554, H554, C558, H558, C565, C568, C585,
 C601, C621, C650, H650
 with sigma for 1-2 distances of 0.004 and sigma for 1-3 distances of 0.004
 Te5, Te6, Te7, Te14, Cl1, Cl15, F116, F152, F153, F154, F155, F156, F157,
 F158, F159, F160, F161, F162, F163, F164, F165, F166, F167, F168, F169, F170,
 F171, F172, F173, F174, F175, F176, F177, F178, F179, F180, F181, F182, F183,
 F184, F185, F186, F187, F188, F189, F190, F191, F192, F193, F194, F195, F196,
 F197, F198, O199, O200, O201, C202, C203, H203, C205, C206, C207, H207, C209,
 C210, C211, C212, H212, C214, H214, C216, C217, C218, C219, H219, C221, C222,
 C223, C224, H224, C226, H226, C228, C229, C230, C231, C232, C233, C234, H234,
 C236, C237, C238, H238, C240, H240, C242, C243, C244, H244, C246, C247, H247,
 C249, H249, C251, H251, C253, C254, C255, C256, C257, C259, H259, C261, H261,
 C263, H263, C265, C266, C267, C268, C269, C270, C271, C272, C273, H273, C275,
 H275, C277, H277, C279, H279, C281, C282, H282, C284, C285, C286, H286, C288,
 C289
 with sigma for 1-2 distances of 0.004 and sigma for 1-3 distances of 0.004
 Te8, Te9, Te10, Te29, Cl2, Cl29, F296, F297, F298, F299, F300, F301, F302,
 F303, F304, F305, F306, F307, F308, F309, F310, F311, F312, F313, F314, F315,
 F316, F317, F318, F319, F320, F321, F322, F323, F324, F325, F326, F327, F328,
 F329, F330, F331, F332, F333, F334, O335, O336, O337, C338, C339, C341, C342,
 C343, C345, C346, C348, C349, C350, C351, C352, C353, C354, C356, C358, C359,
 C360, C362, C363, C364, C365, C366, C367, C369, C370, C371, C372, C373, C374,
 C376, C378, C379, C380, C381, C382, C383, C384, C385, C386, C387, C388, C390,
 C391, C393, C395, C396, C398, C400, C401, C402, C404, C405, C406, C408, C410,
 C412, C414, C416, C418, C420, C422, C423, C425, F426, F427, F428, F429, F430,
 F431, F432, F433, F434
 with sigma for 1-2 distances of 0.004 and sigma for 1-3 distances of 0.004
 Te1, Te2, Te3, Te4, Cl5, Cl6, F7, F8, F9, F10, F11, F12, F13, F14, F15, F16,
 F17, F18, F19, F20, F21, F22, F23, F24, F25, F26, F27, F28, F29, F30, F31, F32,
  F33, F34, F35, F36, F37, F38, F39, F40, F41, F42, F43, F44, F45, F46, F47,
 F48, F49, F50, F51, F52, F53, F54, O55, O56, O57, C58, C60, C61, C63, C64, C66,
  C67, C68, C70, C71, C72, C74, C75, C76, C77, C79, C80, C81, C83, C84, C85,
 C87, C88, C90, C91, C92, C93, C95, C96, C97, C99, C100, C101, C102, C103, C105,
  C107, C109, C111, C112, C113, C114, C115, C116, C117, C119, C121, C122, C124,
 C125, C126, C128, C129, C130, C132, C133, C135, C136, C138, C139, C140, C142,
 C143, C144
 with sigma for 1-2 distances of 0.004 and sigma for 1-3 distances of 0.004
7.a Aromatic/amide H refined with riding coordinates:
 C58(H58), C61(H61), C64(H64), C68(H68), C72(H72), C77(H77), C81(H81),
 C85(H85), C88(H88), C93(H93), C97(H97), C103(H103), C105(H105), C107(H107),
 C109(H109), C117(H117), C119(H119), C122(H122), C126(H126), C130(H130),
 C133(H133), C136(H136), C140(H140), C144(H144), C1(H1), C3(H3), C4(H4), C7(H7),
  C10(H10), C839(H839), C841(H841), C849(H849), C856(H856), C860(H860),
 C862(H862), C865(H865), C872(H872), C875(H875), C878(H878), C882(H882),
 C884(H884), C886(H886), C894(H894), C904(H904), C907(H907), C914(H914),
 C918(H918), C922(H922), C924(H924), C926(H926), C930(H930), C932(H932),
 C936(H936), C938(H938), C940(H940), C942(H942), C948(H948), C950(H950),
 C952(H952), C959(H959), C964(H964), C966(H966), C968(H968), C971(H971),
 C974(H974), C976(H976), C978(H978), C986(H986), C988(H988), C990(H990),
 C993(H993), C997(H997), C1A(H1A), C1C(H1C), C1G(H1G), C1H(H1H), C1J(H1J),
 C1M(H1M), C1U(H1U), C1Y(H1Y), C1Z(H1Z), C2D(H2D), C2F(H2F), C2H(H2H), C2I(H2I),
  C2K(H2K), C2M(H2M), C2O(H2O), C2Q(H2Q), C15(H15), C16(H16), C19(H19),
 C21(H21), C22(H22), C23(H23), C29(H29), C203(H203), C207(H207), C212(H212),
 C214(H214), C219(H219), C224(H224), C226(H226), C234(H234), C238(H238),
 C240(H240), C244(H244), C247(H247), C249(H249), C251(H251), C257(H257),
 C259(H259), C261(H261), C263(H263), C273(H273), C275(H275), C277(H277),
 C279(H279), C282(H282), C286(H286), C339(H339), C343(H343), C346(H346),
 C354(H354), C356(H356), C360(H360), C367(H367), C374(H374), C376(H376),
 C388(H388), C391(H391), C393(H393), C396(H396), C398(H398), C402(H402),
 C406(H406), C408(H408), C410(H410), C412(H412), C414(H414), C416(H416),
 C418(H418), C420(H420), C423(H423), C551(H551), C554(H554), C558(H558),
 C563(H563), C572(H572), C575(H575), C578(H578), C581(H581), C590(H590),
 C593(H593), C595(H595), C598(H598), C602(H602), C606(H606), C609(H609),
 C617(H617), C619(H619), C630(H630), C632(H632), C635(H635), C638(H638),
 C643(H643), C645(H645), C650(H650), C652(H652), C654(H654), C656(H656),
 C659(H659), C661(H661), C663(H663), C666(H666), C672(H672), C675(H675),
 C677(H677), C681(H681), C684(H684), C687(H687), C692(H692), C696(H696),
 C698(H698), C700(H700), C702(H702), C708(H708), C710(H710), C713(H713),
 C715(H715), C717(H717), C721(H721)
;
_olex2_submission_special_instructions 'No special instructions were received'
_oxdiff_exptl_absorpt_empirical_details
;
Empirical correction (ABSPACK) includes:
- Absorption correction using spherical harmonics
- Frame scaling
;
_oxdiff_exptl_absorpt_empirical_full_max 2.095
_oxdiff_exptl_absorpt_empirical_full_min 0.453

loop_
_space_group_symop_operation_xyz
'x, y, z'
'-x, -y, -z'

loop_
_atom_site_label
_atom_site_type_symbol
_atom_site_fract_x
_atom_site_fract_y
_atom_site_fract_z
_atom_site_U_iso_or_equiv
_atom_site_adp_type
_atom_site_occupancy
_atom_site_site_symmetry_order
_atom_site_calc_flag
_atom_site_refinement_flags_posn
_atom_site_refinement_flags_adp
_atom_site_refinement_flags_occupancy
_atom_site_disorder_assembly
_atom_site_disorder_group
Te1 Te 1.05697(3) 0.97869(3) 0.21927(2) 0.04182(17) Uani 1 1 d . . . . .
Te2 Te 1.06578(4) 1.10915(4) 0.21272(2) 0.0525(2) Uani 1 1 d . . . . .
Te3 Te 1.13472(5) 1.22589(4) 0.18043(2) 0.0619(3) Uani 1 1 d . . . . .
Te4 Te 1.09693(3) 0.89181(3) 0.18987(2) 0.03975(17) Uani 1 1 d . . . . .
Cl5 Cl 1.05094(15) 1.11921(14) 0.13603(8) 0.0556(8) Uani 1 1 d . . . . .
Cl6 Cl 1.04988(14) 0.95739(12) 0.14997(7) 0.0453(6) Uani 1 1 d . . . . .
F7 F 0.9660(6) 0.6775(6) 0.0851(3) 0.124(5) Uani 1 1 d . . . . .
F8 F 1.2485(8) 1.2916(5) 0.2965(3) 0.145(6) Uani 1 1 d . . . . .
F9 F 0.8600(6) 0.8580(8) 0.2559(3) 0.143(6) Uani 1 1 d . . . . .
F10 F 1.2634(7) 0.8975(10) 0.2957(4) 0.186(8) Uani 1 1 d . . . . .
F11 F 1.0886(10) 0.6641(7) 0.2382(5) 0.200(6) Uani 1 1 d D U . . .
F12 F 1.2759(7) 1.4970(4) 0.2344(3) 0.122(5) Uani 1 1 d . . . . .
F13 F 1.0277(11) 1.2953(10) 0.0612(4) 0.219(10) Uani 1 1 d . . . . .
F14 F 1.1131(10) 1.3532(9) 0.0824(4) 0.174(7) Uani 1 1 d . . . . .
F15 F 0.8029(9) 0.9605(9) 0.2217(5) 0.213(7) Uani 1 1 d D U . . .
F16 F 1.0248(13) 1.0308(8) 0.3226(6) 0.319(16) Uani 1 1 d D . . . .
F17 F 1.2299(9) 1.2036(9) 0.3356(5) 0.196(7) Uani 1 1 d D U . . .
F18 F 0.7950(5) 0.9121(8) 0.1332(3) 0.135(6) Uani 1 1 d . . . . .
F19 F 1.1321(6) 0.8811(5) 0.3362(2) 0.097(3) Uani 1 1 d . . . . .
F20 F 0.9895(9) 1.2088(9) 0.2922(5) 0.175(6) Uani 1 1 d . U . . .
F21 F 0.8377(10) 1.0322(10) 0.2471(5) 0.199(6) Uani 1 1 d D U . . .
F22 F 1.0724(8) 1.2780(7) 0.3125(4) 0.152(5) Uani 1 1 d . U . . .
F23 F 0.8380(8) 0.7548(9) 0.1093(4) 0.178(6) Uani 1 1 d D U . . .
F24 F 1.1335(8) 0.8605(8) 0.2949(3) 0.139(6) Uani 1 1 d . . . . .
F25 F 1.2082(10) 1.3403(8) 0.3045(3) 0.163(6) Uani 1 1 d . . . . .
F26 F 1.0292(9) 0.6846(8) 0.2449(5) 0.198(6) Uani 1 1 d D U . . .
F27 F 1.0325(9) 0.6701(8) 0.2067(4) 0.201(6) Uani 1 1 d D U . . .
F28 F 0.9770(11) 1.3006(14) 0.1787(5) 0.229(11) Uani 1 1 d . . . . .
F29 F 1.1848(9) 1.1204(9) 0.3237(4) 0.184(6) Uani 1 1 d D U . . .
F30 F 1.2879(11) 1.4665(6) 0.1996(5) 0.203(9) Uani 1 1 d . . . . .
F31 F 0.8759(9) 0.9830(9) 0.2510(4) 0.192(6) Uani 1 1 d D U . . .
F32 F 0.8163(8) 0.7887(7) 0.2229(4) 0.155(6) Uani 1 1 d . . . . .
F33 F 1.0365(9) 1.2679(8) 0.2675(4) 0.159(5) Uani 1 1 d . U . . .
F34 F 0.8450(8) 0.8856(8) 0.1177(3) 0.144(6) Uani 1 1 d . . . . .
F35 F 1.2057(8) 1.4573(6) 0.1971(4) 0.156(6) Uani 1 1 d . . . . .
F36 F 1.0542(7) 0.7238(6) 0.1085(4) 0.127(5) Uani 1 1 d . . . . .
F37 F 0.8768(5) 0.9699(6) 0.1304(3) 0.102(4) Uani 1 1 d . . . . .
F38 F 1.0939(18) 1.2730(13) 0.0709(4) 0.309(16) Uani 1 1 d . . . . .
F39 F 1.0555(6) 0.8136(5) 0.3065(3) 0.114(4) Uani 1 1 d . . . . .
F40 F 0.8562(6) 0.7802(7) 0.1515(3) 0.134(5) Uani 1 1 d D U . . .
F41 F 0.9965(9) 0.6557(6) 0.1253(4) 0.162(7) Uani 1 1 d . . . . .
F42 F 1.3005(9) 1.3801(6) 0.3061(3) 0.175(8) Uani 1 1 d . . . . .
F43 F 1.2978(6) 0.8990(10) 0.2652(4) 0.198(9) Uani 1 1 d . . . . .
F44 F 1.0155(10) 0.9717(12) 0.3461(3) 0.233(12) Uani 1 1 d D . . . .
F45 F 0.9175(9) 1.2422(9) 0.1424(7) 0.223(10) Uani 1 1 d . . . . .
F46 F 0.8353(9) 1.1158(8) 0.1473(4) 0.154(6) Uani 1 1 d . . . . .
F47 F 0.9551(8) 0.9566(12) 0.3116(4) 0.231(11) Uani 1 1 d D . . . .
F48 F 0.8808(7) 1.0965(12) 0.1256(4) 0.201(10) Uani 1 1 d . . . . .
F49 F 0.9507(8) 1.3216(8) 0.1381(5) 0.160(7) Uani 1 1 d . . . . .
F50 F 0.7825(5) 0.8409(6) 0.2241(3) 0.113(4) Uani 1 1 d . . . . .
F51 F 1.2746(8) 0.8323(7) 0.2855(4) 0.184(8) Uani 1 1 d . . . . .
F52 F 0.8027(7) 1.0323(8) 0.1299(4) 0.147(6) Uani 1 1 d . . . . .
F53 F 1.1609(9) 1.1557(9) 0.3508(4) 0.172(6) Uani 1 1 d D U . . .
F54 F 0.8281(8) 0.7000(8) 0.1361(5) 0.187(6) Uani 1 1 d D U . . .
O55 O 1.0785(5) 1.1887(4) 0.1997(2) 0.063(3) Uani 1 1 d . . . . .
O56 O 1.0500(4) 0.8968(3) 0.2099(2) 0.047(2) Uani 1 1 d . . . . .
O57 O 1.0489(5) 1.0423(4) 0.2331(2) 0.058(2) Uani 1 1 d . . . . .
C58 C 1.1089(12) 1.1996(10) 0.3088(5) 0.112(8) Uani 1 1 d . . . . .
H58 H 1.116265 1.214932 0.327724 0.135 Uiso 1 1 calc R U . . .
C60 C 1.1756(14) 1.1632(11) 0.3268(7) 0.150(6) Uani 1 1 d D U . . .
C61 C 1.1641(9) 0.7827(8) 0.2535(5) 0.092(6) Uani 1 1 d . . . . .
H61 H 1.177650 0.761556 0.265299 0.110 Uiso 1 1 calc R U . . .
C63 C 1.1348(10) 1.1691(9) 0.3038(5) 0.090(4) Uani 1 1 d . U . . .
C64 C 0.9371(6) 0.9398(6) 0.1761(3) 0.053(3) Uani 1 1 d . . . . .
H64 H 0.960022 0.961900 0.164611 0.064 Uiso 1 1 calc R U . . .
C66 C 1.0754(18) 1.3032(13) 0.0827(6) 0.134(7) Uani 1 1 d . . . . .
C67 C 1.0618(15) 0.6872(16) 0.2320(6) 0.167(6) Uani 1 1 d D U . . .
C68 C 1.0864(7) 0.7860(6) 0.2163(4) 0.078(5) Uani 1 1 d . . . . .
H68 H 1.047674 0.768082 0.203546 0.093 Uiso 1 1 calc R U . . .
C70 C 0.8661(13) 0.7524(10) 0.1357(5) 0.134(5) Uani 1 1 d D U . . .
C71 C 0.8671(7) 0.8740(8) 0.2091(4) 0.072(4) Uani 1 1 d . . . . .
C72 C 1.0613(8) 1.1833(7) 0.2575(4) 0.075(4) Uani 1 1 d . . . . .
H72 H 1.038956 1.190073 0.241092 0.090 Uiso 1 1 calc R U . . .
C74 C 1.2514(12) 1.4558(8) 0.2131(5) 0.095(5) Uani 1 1 d . . . . .
C75 C 0.8537(10) 1.0789(12) 0.1430(6) 0.105(5) Uani 1 1 d . . . . .
C76 C 0.8534(14) 1.0051(13) 0.2328(7) 0.178(7) Uani 1 1 d D U . . .
C77 C 1.1974(9) 1.2944(7) 0.2408(4) 0.073(4) Uani 1 1 d . . . . .
H77 H 1.184958 1.258450 0.246669 0.088 Uiso 1 1 calc R U . . .
C79 C 1.1241(6) 0.8424(6) 0.2173(3) 0.054(3) Uani 1 1 d . . . . .
C80 C 1.0629(6) 0.9581(6) 0.2617(3) 0.050(3) Uani 1 1 d . . . . .
C81 C 1.0844(7) 0.9239(6) 0.2720(3) 0.057(3) Uani 1 1 d . . . . .
H81 H 1.100834 0.911066 0.260754 0.069 Uiso 1 1 calc R U . . .
C83 C 1.0712(10) 1.2081(9) 0.2857(5) 0.092(5) Uani 1 1 d . . . . .
C84 C 0.8840(10) 1.0363(9) 0.2137(5) 0.099(5) Uani 1 1 d D . . . .
C85 C 0.9294(7) 0.9028(8) 0.2197(4) 0.072(4) Uani 1 1 d . . . . .
H85 H 0.947718 0.900934 0.238698 0.087 Uiso 1 1 calc R U . . .
C87 C 1.0015(11) 0.6986(8) 0.1104(6) 0.101(5) Uani 1 1 d . . . . .
C88 C 1.1798(6) 0.8697(5) 0.2358(3) 0.053(3) Uani 1 1 d . . . . .
H88 H 1.204535 0.908654 0.236072 0.064 Uiso 1 1 calc R U . . .
C90 C 1.0258(6) 0.8199(5) 0.1618(3) 0.052(3) Uani 1 1 d . . . . .
C91 C 0.9694(13) 1.2944(13) 0.1504(7) 0.121(6) Uani 1 1 d . . . . .
C92 C 1.2533(13) 1.3408(8) 0.2927(5) 0.114(6) Uani 1 1 d . . . . .
C93 C 1.0180(12) 1.2924(10) 0.1165(5) 0.104(6) Uani 1 1 d . . . . .
H93 H 0.994014 1.303570 0.103460 0.125 Uiso 1 1 calc R U . . .
C95 C 0.8312(8) 0.8396(10) 0.2282(5) 0.095(5) Uani 1 1 d . . . . .
C96 C 1.1029(10) 0.8677(9) 0.3094(4) 0.079(4) Uani 1 1 d . . . . .
C97 C 1.2505(10) 1.3971(7) 0.2511(4) 0.087(6) Uani 1 1 d . . . . .
H97 H 1.275030 1.430790 0.264282 0.104 Uiso 1 1 calc R U . . .
C99 C 1.0595(13) 1.2868(9) 0.1088(5) 0.102(5) Uani 1 1 d . . . . .
C100 C 1.2333(9) 1.3442(7) 0.2606(4) 0.081(5) Uani 1 1 d . . . . .
C101 C 1.1062(10) 0.7561(10) 0.2344(6) 0.122(9) Uani 1 1 d D . . . .
C102 C 1.2006(8) 0.8397(8) 0.2548(4) 0.070(4) Uani 1 1 d . . . . .
C103 C 1.0583(7) 0.9260(7) 0.3152(3) 0.064(3) Uani 1 1 d . . . . .
H103 H 1.057127 0.915435 0.333492 0.076 Uiso 1 1 calc R U . . .
C105 C 0.8422(7) 0.8824(9) 0.1824(4) 0.082(5) Uani 1 1 d . . . . .
H105 H 0.800837 0.866640 0.175401 0.098 Uiso 1 1 calc R U . . .
C107 C 1.1977(9) 1.3522(7) 0.2026(4) 0.081(5) Uani 1 1 d . . . . .
H107 H 1.186135 1.355338 0.183002 0.097 Uiso 1 1 calc R U . . .
C109 C 0.9697(7) 0.8104(6) 0.1569(3) 0.061(3) Uani 1 1 d . . . . .
H109 H 0.962666 0.836371 0.165765 0.074 Uiso 1 1 calc R U . . .
C111 C 1.0364(7) 0.9601(7) 0.3041(3) 0.064(3) Uani 1 1 d . . . . .
C112 C 0.9630(6) 0.9330(6) 0.2032(3) 0.054(3) Uani 1 1 d . . . . .
C113 C 1.0475(17) 1.2426(15) 0.2894(8) 0.142(5) Uani 1 1 d . U . . .
C114 C 0.9751(8) 1.0841(7) 0.2030(4) 0.071(3) Uani 1 1 d . . . . .
C115 C 1.0853(8) 1.2571(5) 0.1531(4) 0.068(3) Uani 1 1 d . . . . .
C116 C 0.9889(9) 0.7373(8) 0.1274(5) 0.086(5) Uani 1 1 d . . . . .
C117 C 1.0957(11) 1.2695(8) 0.1268(4) 0.089(5) Uani 1 1 d . . . . .
H117 H 1.125379 1.266245 0.121508 0.106 Uiso 1 1 calc R U . . .
C119 C 1.0367(8) 0.7844(6) 0.1465(4) 0.065(4) Uani 1 1 d . . . . .
H119 H 1.075704 0.792105 0.148906 0.078 Uiso 1 1 calc R U . . .
C121 C 1.1809(8) 1.3003(6) 0.2119(4) 0.069(4) Uani 1 1 d . . . . .
C122 C 1.0388(7) 0.9777(7) 0.2780(3) 0.062(4) Uani 1 1 d . . . . .
H122 H 1.024556 1.002430 0.271172 0.074 Uiso 1 1 calc R U . . .
C124 C 1.0099(9) 0.9806(8) 0.3206(4) 0.091(5) Uani 1 1 d D . . . .
C125 C 1.0849(8) 1.1500(6) 0.2549(4) 0.070(4) Uani 1 1 d . . . . .
C126 C 0.8556(9) 1.0435(8) 0.1878(5) 0.083(4) Uani 1 1 d . . . . .
H126 H 0.814405 1.028680 0.182442 0.100 Uiso 1 1 calc R U . . .
C128 C 1.2319(9) 1.3990(7) 0.2233(4) 0.077(5) Uani 1 1 d . . . . .
C129 C 0.8477(7) 0.9198(9) 0.1373(4) 0.071(3) Uani 1 1 d . . . . .
C130 C 0.9473(8) 1.0938(7) 0.1763(4) 0.066(4) Uani 1 1 d . . . . .
H130 H 0.968420 1.113921 0.163660 0.080 Uiso 1 1 calc R U . . .
C132 C 1.0095(11) 1.2820(10) 0.1432(5) 0.098(5) Uani 1 1 d . . . . .
C133 C 1.1221(8) 1.1418(7) 0.2775(4) 0.067(4) Uani 1 1 d . . . . .
H133 H 1.137789 1.118404 0.274752 0.081 Uiso 1 1 calc R U . . .
C135 C 0.8859(9) 1.0714(9) 0.1699(5) 0.084(4) Uani 1 1 d . . . . .
C136 C 1.0438(9) 1.2634(8) 0.1620(5) 0.087(5) Uani 1 1 d . . . . .
H136 H 1.038662 1.255378 0.180187 0.104 Uiso 1 1 calc R U . . .
C138 C 0.9243(9) 0.7636(7) 0.1392(4) 0.083(5) Uani 1 1 d D . . . .
C139 C 0.8752(7) 0.9123(7) 0.1665(4) 0.066(4) Uani 1 1 d . . . . .
C140 C 0.9445(9) 1.0542(8) 0.2218(4) 0.080(4) Uani 1 1 d . . . . .
H140 H 0.963430 1.046481 0.239057 0.096 Uiso 1 1 calc R U . . .
C142 C 1.2587(9) 0.8658(9) 0.2747(5) 0.085(4) Uani 1 1 d . . . . .
C143 C 1.0826(7) 0.9075(7) 0.2984(3) 0.061(3) Uani 1 1 d . . . . .
C144 C 0.9340(9) 0.7263(7) 0.1237(5) 0.092(6) Uani 1 1 d . . . . .
H144 H 0.901953 0.694315 0.111032 0.111 Uiso 1 1 calc R U . . .
Te1A Te -0.06005(5) 0.49813(4) 0.27732(2) 0.0608(2) Uani 1 1 d . . . . .
Te1B Te -0.13759(5) 0.26483(4) 0.33229(3) 0.0818(4) Uani 1 1 d . . . . .
Te1C Te -0.25588(4) 0.38175(4) 0.30667(2) 0.0559(2) Uani 1 1 d . . . . .
Te1D Te -0.13825(4) 0.42851(4) 0.37121(2) 0.0532(2) Uani 1 1 d . . . . .
Te18 Te -0.08729(4) 0.59923(4) 0.30416(2) 0.0577(2) Uani 1 1 d . . . . .
Te19 Te -0.07541(5) 0.36730(4) 0.28997(2) 0.0652(3) Uani 1 1 d . . . . .
Te72 Te 0.01572(4) 0.50282(4) 0.39926(2) 0.0522(2) Uani 1 1 d . . . . .
Te73 Te -0.27416(5) 0.35552(5) 0.23475(2) 0.0741(3) Uani 1 1 d . . . . .
Cl8 Cl -0.19034(18) 0.48113(17) 0.26545(10) 0.0778(12) Uani 1 1 d . . . . .
Cl9 Cl -0.04333(16) 0.53987(15) 0.34833(8) 0.0576(8) Uani 1 1 d . . . . .
Cl10 Cl -0.2113(3) 0.3080(2) 0.28279(12) 0.0964(15) Uani 1 1 d . . . . .
Cl73 Cl -0.04888(16) 0.38075(15) 0.36756(8) 0.0620(9) Uani 1 1 d . . . . .
F737 F -0.5020(8) 0.0998(6) 0.2178(4) 0.165(8) Uani 1 1 d . . . . .
F738 F -0.2084(10) 0.3250(13) 0.1760(5) 0.201(9) Uani 1 1 d . . . . .
F739 F -0.2631(9) 0.4888(9) 0.1270(5) 0.183(8) Uani 1 1 d . . . . .
F740 F 0.1271(8) 0.5759(10) 0.2320(3) 0.181(6) Uani 1 1 d D U . . .
F741 F -0.1809(8) 0.5583(8) 0.1816(4) 0.153(6) Uani 1 1 d . . . . .
F742 F -0.0539(9) 0.6548(11) 0.4262(5) 0.217(11) Uani 1 1 d . . . . .
F743 F -0.0013(8) 0.4489(10) 0.1860(4) 0.161(5) Uani 1 1 d . . . . .
F744 F -0.0231(12) 0.6558(12) 0.4672(6) 0.219(10) Uani 1 1 d . . . . .
F745 F -0.4563(11) 0.1617(10) 0.2537(4) 0.259(14) Uani 1 1 d . . . . .
F746 F -0.1826(9) 0.1267(9) 0.2050(5) 0.249(13) Uani 1 1 d D . . . .
F747 F -0.1373(13) 0.1468(9) 0.2519(5) 0.264(12) Uani 1 1 d D . . . .
F748 F 0.1544(11) 0.6998(10) 0.3130(5) 0.214(5) Uani 1 1 d D U . . .
F749 F 0.0638(10) 0.8413(9) 0.3765(5) 0.214(5) Uani 1 1 d D U . . .
F750 F -0.2741(10) 0.5264(14) 0.4304(5) 0.303(14) Uani 1 1 d D U . . .
F751 F -0.2573(11) 0.4582(11) 0.4425(5) 0.291(14) Uani 1 1 d D U . . .
F752 F -0.4131(9) 0.4972(10) 0.2648(5) 0.212(6) Uani 1 1 d D U . . .
F753 F 0.1909(5) 0.4627(6) 0.3648(3) 0.117(4) Uani 1 1 d . . . . .
F754 F -0.3659(7) 0.1372(7) 0.3519(4) 0.177(5) Uani 1 1 d D . . . .
F755 F -0.2774(7) 0.1959(8) 0.3575(5) 0.197(6) Uani 1 1 d D . . . .
F756 F -0.3296(9) 0.1424(10) 0.3183(5) 0.197(6) Uani 1 1 d D . . . .
F757 F 0.1877(11) 0.7830(10) 0.3284(5) 0.223(5) Uani 1 1 d D U . . .
F758 F 0.0739(8) 0.2138(9) 0.4032(5) 0.170(6) Uani 1 1 d D U . . .
F759 F 0.1426(9) 0.5440(8) 0.5275(3) 0.182(8) Uani 1 1 d . . . . .
F760 F -0.0855(9) 0.1737(9) 0.2207(5) 0.225(10) Uani 1 1 d D . . . .
F761 F -0.0548(9) 0.3215(10) 0.4536(5) 0.189(8) Uani 1 1 d . . . . .
F762 F 0.0563(11) 0.5219(12) 0.5170(3) 0.208(10) Uani 1 1 d . . . . .
F763 F -0.3585(12) 0.4039(12) 0.3855(6) 0.208(6) Uani 1 1 d . . . . .
F764 F -0.3958(9) 0.1129(7) 0.1521(4) 0.181(8) Uani 1 1 d D . . . .
F765 F 0.0872(12) 0.3459(10) 0.4288(4) 0.228(12) Uani 1 1 d D . . . .
F766 F -0.5161(11) 0.1665(9) 0.2215(7) 0.223(10) Uani 1 1 d . . . . .
F767 F 0.0889(11) 0.7990(12) 0.4078(5) 0.251(6) Uani 1 1 d D U . . .
F768 F -0.2629(11) -0.0124(9) 0.2927(6) 0.215(7) Uani 1 1 d D U . . .
F769 F -0.3338(8) 0.2498(9) 0.3907(4) 0.189(7) Uani 1 1 d D U . . .
F770 F -0.3173(9) 0.3097(9) 0.4243(5) 0.201(7) Uani 1 1 d D U . . .
F771 F -0.3664(12) 0.4767(11) 0.3799(6) 0.217(6) Uani 1 1 d . . . . .
F772 F -0.3143(6) 0.2360(7) 0.4342(3) 0.138(5) Uani 1 1 d D U . . .
F773 F 0.0876(10) 0.4354(15) 0.2328(5) 0.248(13) Uani 1 1 d . . . . .
F774 F -0.1982(10) 0.5845(9) 0.3276(4) 0.189(7) Uani 1 1 d D U . . .
F775 F -0.2172(9) 0.0291(8) 0.3380(5) 0.178(6) Uani 1 1 d D U . . .
F776 F -0.3515(10) 0.1333(10) 0.2481(5) 0.204(7) Uani 1 1 d D U . . .
F777 F -0.4003(8) 0.4919(7) 0.1719(5) 0.181(8) Uani 1 1 d D . . . .
F778 F -0.3464(10) 0.0608(9) 0.2270(4) 0.207(7) Uani 1 1 d D U . . .
F779 F -0.2851(10) 0.1519(10) 0.2208(5) 0.215(8) Uani 1 1 d D U . . .
F780 F -0.4627(8) 0.4109(9) 0.1606(6) 0.249(12) Uani 1 1 d D . . . .
F781 F -0.2230(11) 0.6169(11) 0.3519(6) 0.243(10) Uani 1 1 d D U . . .
F782 F -0.1382(11) 0.6471(9) 0.3548(6) 0.248(10) Uani 1 1 d D U . . .
F783 F -0.4240(12) 0.4448(13) 0.2036(6) 0.256(12) Uani 1 1 d D . . . .
F784 F -0.1932(10) 0.5426(13) 0.4613(4) 0.277(13) Uani 1 1 d D U . . .
F785 F -0.2162(12) 0.2600(10) 0.1538(4) 0.258(13) Uani 1 1 d . . . . .
F786 F -0.3508(11) 0.5641(9) 0.2956(5) 0.217(6) Uani 1 1 d D U . . .
F787 F -0.0639(9) 0.4425(11) 0.1497(4) 0.181(6) Uani 1 1 d . . . . .
F788 F -0.4357(12) 0.4016(12) 0.3574(6) 0.212(6) Uani 1 1 d . . . . .
F789 F -0.0582(11) 0.3737(8) 0.4844(4) 0.209(10) Uani 1 1 d . . . . .
F790 F 0.2129(9) 0.7609(8) 0.4530(7) 0.222(10) Uani 1 1 d . . . . .
F791 F 0.2294(6) 0.6918(8) 0.4522(5) 0.183(9) Uani 1 1 d . . . . .
F792 F 0.1180(5) 0.3992(8) 0.3756(3) 0.130(5) Uani 1 1 d . . . . .
F793 F -0.0471(6) 0.8141(6) 0.2572(3) 0.126(4) Uani 1 1 d . . . . .
F794 F -0.2593(6) 0.6138(7) 0.1883(3) 0.126(5) Uani 1 1 d . . . . .
F795 F -0.5157(10) 0.2125(11) 0.2797(5) 0.197(6) Uani 1 1 d . . . . .
F796 F -0.2875(7) 0.6186(8) 0.2242(4) 0.147(6) Uani 1 1 d . . . . .
F797 F -0.0014(7) 0.7811(6) 0.2433(3) 0.128(5) Uani 1 1 d . . . . .
F798 F 0.1056(11) 0.3723(11) 0.2388(5) 0.224(10) Uani 1 1 d . . . . .
F799 F 0.1512(8) 0.3828(8) 0.4613(7) 0.283(15) Uani 1 1 d D . . . .
F800 F -0.3297(9) 0.1886(8) 0.1485(5) 0.255(13) Uani 1 1 d D . . . .
F801 F 0.0008(11) 0.7782(10) 0.3901(5) 0.223(5) Uani 1 1 d D U . . .
F802 F -0.4128(12) 0.1660(11) 0.1303(4) 0.243(11) Uani 1 1 d D . . . .
F803 F 0.1951(11) 0.7286(11) 0.3575(5) 0.251(6) Uani 1 1 d D U . . .
F804 F 0.1659(6) 0.3752(6) 0.3568(3) 0.121(4) Uani 1 1 d . . . . .
F805 F -0.3282(10) 0.5383(10) 0.2648(5) 0.208(6) Uani 1 1 d D U . . .
F806 F -0.1040(8) 0.1327(5) 0.4343(3) 0.145(6) Uani 1 1 d D . . . .
F807 F 0.2138(8) 0.7188(11) 0.4876(5) 0.207(9) Uani 1 1 d . . . . .
F808 F -0.1283(8) 0.5866(7) 0.1537(3) 0.136(5) Uani 1 1 d . . . . .
F809 F -0.0534(7) 0.2154(6) 0.4590(3) 0.147(6) Uani 1 1 d D . . . .
F810 F -0.1714(9) 0.0378(7) 0.3084(4) 0.160(5) Uani 1 1 d D U . . .
F811 F 0.0158(9) 0.7259(7) 0.4502(6) 0.193(9) Uani 1 1 d . . . . .
F812 F 0.2047(8) 0.5900(10) 0.2657(3) 0.161(5) Uani 1 1 d D U . . .
F813 F -0.5131(8) 0.1892(7) 0.3188(5) 0.177(5) Uani 1 1 d . . . . .
F814 F 0.0826(10) 0.4653(7) 0.5349(3) 0.167(7) Uani 1 1 d . . . . .
F815 F -0.1421(7) 0.1866(7) 0.4353(4) 0.150(6) Uani 1 1 d D . . . .
F816 F -0.2146(8) 0.4474(7) 0.1439(3) 0.137(5) Uani 1 1 d . . . . .
F817 F 0.0326(8) 0.1926(8) 0.3563(5) 0.152(5) Uani 1 1 d D U . . .
F818 F -0.1099(8) 0.2877(7) 0.4788(4) 0.150(6) Uani 1 1 d . . . . .
F819 F -0.4854(8) 0.2704(8) 0.3153(6) 0.197(6) Uani 1 1 d . . . . .
F820 F 0.1854(10) 0.6542(9) 0.2614(5) 0.194(6) Uani 1 1 d D U . . .
F821 F 0.1439(8) 0.6006(8) 0.3748(4) 0.159(7) Uani 1 1 d . . . . .
F822 F 0.1230(6) 0.5164(7) 0.3691(3) 0.114(4) Uani 1 1 d . . . . .
F823 F -0.0744(8) 0.7809(6) 0.2115(3) 0.151(6) Uani 1 1 d . . . . .
F824 F -0.3014(9) 0.4017(9) 0.1135(4) 0.192(9) Uani 1 1 d . . . . .
F825 F -0.1350(9) 0.3402(9) 0.1649(5) 0.175(7) Uani 1 1 d . . . . .
F826 F 0.2060(6) 0.5801(8) 0.3657(3) 0.143(6) Uani 1 1 d . . . . .
F827 F -0.0959(9) 0.6348(7) 0.1942(3) 0.139(5) Uani 1 1 d . . . . .
F828 F 0.0852(7) 0.2801(7) 0.3756(4) 0.141(5) Uani 1 1 d D U . . .
F829 F -0.2755(6) 0.5481(6) 0.2138(4) 0.142(6) Uani 1 1 d . . . . .
F830 F 0.1689(7) 0.4530(10) 0.2587(4) 0.167(8) Uani 1 1 d . . . . .
F831 F 0.0199(10) 0.5173(10) 0.1668(5) 0.194(6) Uani 1 1 d . . . . .
F832 F 0.0795(14) 0.3297(10) 0.4654(5) 0.239(11) Uani 1 1 d D . . . .
O833 O -0.0451(5) 0.5812(4) 0.2826(2) 0.064(3) Uani 1 1 d . . . . .
O834 O -0.3129(5) 0.3607(5) 0.2614(3) 0.076(3) Uani 1 1 d . . . . .
O835 O -0.0593(6) 0.4249(5) 0.2653(3) 0.078(3) Uani 1 1 d . . . . .
O836 O -0.0851(5) 0.2931(4) 0.3112(3) 0.070(3) Uani 1 1 d . . . . .
O837 O -0.2244(4) 0.3858(4) 0.3484(2) 0.066(3) Uani 1 1 d . . . . .
O838 O -0.0577(4) 0.4774(4) 0.4048(2) 0.054(2) Uani 1 1 d . . . . .
C1 C -0.3407(10) 0.4437(10) 0.1593(6) 0.122(7) Uani 1 1 d . . . . .
H1 H -0.351220 0.463510 0.145176 0.147 Uiso 1 1 calc R U . . .
C2 C -0.0964(9) 0.7159(8) 0.2439(5) 0.085(5) Uani 1 1 d . . . . .
C3 C -0.3236(7) 0.4129(7) 0.3381(5) 0.082(4) Uani 1 1 d . . . . .
H3 H -0.317504 0.388433 0.350579 0.099 Uiso 1 1 calc R U . . .
C4 C -0.1197(8) 0.3700(7) 0.4226(4) 0.076(4) Uani 1 1 d . . . . .
H4 H -0.079584 0.394626 0.424265 0.091 Uiso 1 1 calc R U . . .
C5 C -0.1143(7) 0.6419(6) 0.2724(4) 0.062(3) Uani 1 1 d . . . . .
C6 C 0.0521(8) 0.5860(6) 0.4216(3) 0.066(4) Uani 1 1 d . . . . .
C7 C 0.0596(7) 0.5401(7) 0.3182(4) 0.068(4) Uani 1 1 d . . . . .
H7 H 0.037771 0.524931 0.331246 0.082 Uiso 1 1 calc R U . . .
C8 C -0.0704(9) 0.5094(9) 0.2329(4) 0.079(4) Uani 1 1 d . . . . .
C9 C -0.3237(7) 0.3019(6) 0.3107(4) 0.066(4) Uani 1 1 d . . . . .
C10 C 0.0125(8) 0.6023(6) 0.4243(3) 0.066(4) Uani 1 1 d . . . . .
H10 H -0.028601 0.578110 0.416728 0.079 Uiso 1 1 calc R U . . .
C839 C -0.3365(11) 0.2481(8) 0.1909(5) 0.103(7) Uani 1 1 d . . . . .
H839 H -0.305750 0.268795 0.182829 0.123 Uiso 1 1 calc R U . . .
C841 C -0.1638(6) 0.5249(7) 0.3687(4) 0.102(4) Uani 1 1 d D U . . .
H841 H -0.149177 0.528360 0.352774 0.123 Uiso 1 1 calc R U . . .
C843 C -0.0092(10) 0.6716(8) 0.3271(4) 0.113(6) Uani 1 1 d D . . . .
C844 C -0.4222(10) 0.2388(7) 0.3108(5) 0.094(5) Uani 1 1 d . . . . .
C845 C -0.3533(12) 0.4397(11) 0.3433(8) 0.123(6) Uani 1 1 d . . . . .
C846 C -0.2946(11) 0.4300(11) 0.1588(5) 0.114(6) Uani 1 1 d . . . . .
C847 C -0.4264(10) 0.1869(8) 0.2142(5) 0.095(6) Uani 1 1 d . . . . .
C848 C -0.1612(8) 0.3720(9) 0.4020(4) 0.088(5) Uani 1 1 d . . . . .
C849 C 0.0449(8) 0.6806(7) 0.3259(4) 0.122(7) Uani 1 1 d D . . . .
H849 H 0.043289 0.654335 0.312494 0.147 Uiso 1 1 calc R U . . .
C851 C -0.0075(13) 0.6745(10) 0.4441(6) 0.105(5) Uani 1 1 d . . . . .
C852 C -0.0516(12) 0.4951(13) 0.1895(5) 0.113(7) Uani 1 1 d . . . . .
C853 C -0.1878(10) 0.1838(9) 0.3070(7) 0.132(9) Uani 1 1 d . . . . .
C854 C 0.1150(13) 0.4211(16) 0.2533(6) 0.128(7) Uani 1 1 d . . . . .
C855 C -0.3286(10) 0.1713(10) 0.3401(6) 0.146(5) Uani 1 1 d D . . . .
C856 C -0.3690(13) 0.4693(13) 0.3241(9) 0.151(10) Uani 1 1 d . . . . .
H856 H -0.394396 0.482352 0.326779 0.181 Uiso 1 1 calc R U . . .
C858 C 0.1579(8) 0.5980(9) 0.2596(4) 0.135(5) Uani 1 1 d D U . . .
C859 C -0.2213(13) 0.0321(15) 0.3108(7) 0.167(6) Uani 1 1 d D U . . .
C860 C 0.0962(10) 0.6920(8) 0.4509(4) 0.091(5) Uani 1 1 d . . . . .
H860 H 0.111221 0.727863 0.461323 0.110 Uiso 1 1 calc R U . . .
C862 C -0.0939(8) 0.5422(8) 0.2219(4) 0.076(4) Uani 1 1 d . . . . .
H862 H -0.107558 0.558520 0.233027 0.091 Uiso 1 1 calc R U . . .
C864 C -0.1352(10) 0.3309(9) 0.4421(5) 0.100(6) Uani 1 1 d . . . . .
C865 C 0.0331(9) 0.3923(10) 0.2731(5) 0.093(6) Uani 1 1 d . . . . .
H865 H 0.009237 0.388465 0.254339 0.112 Uiso 1 1 calc R U . . .
C867 C 0.0995(10) 0.3684(10) 0.4523(4) 0.105(6) Uani 1 1 d D . . . .
C868 C 0.1494(8) 0.5687(11) 0.3587(5) 0.094(5) Uani 1 1 d . . . . .
C869 C -0.0236(14) 0.4779(17) 0.1727(7) 0.135(5) Uani 1 1 d . . . . .
C870 C -0.2305(12) 0.5107(13) 0.4359(6) 0.285(14) Uani 1 1 d D U . . .
C871 C -0.2210(13) 0.0831(11) 0.3013(8) 0.142(9) Uani 1 1 d . . . . .
C872 C -0.2615(14) 0.0781(13) 0.2739(8) 0.171(14) Uani 1 1 d . . . . .
H872 H -0.284741 0.043318 0.261405 0.206 Uiso 1 1 calc R U . . .
C874 C 0.0882(10) 0.4061(11) 0.2775(5) 0.095(6) Uani 1 1 d . . . . .
C875 C -0.1124(7) 0.2574(8) 0.2514(5) 0.118(9) Uani 1 1 d . . . . .
H875 H -0.096856 0.247517 0.268746 0.141 Uiso 1 1 calc R U . . .
C877 C -0.0770(11) 0.2056(9) 0.4092(5) 0.100(5) Uani 1 1 d . . . . .
C878 C -0.1877(10) 0.1360(9) 0.3166(7) 0.134(9) Uani 1 1 d . . . . .
H878 H -0.162655 0.140520 0.335095 0.160 Uiso 1 1 calc R U . . .
C880 C -0.377(2) 0.427(2) 0.3667(11) 0.191(6) Uani 1 1 d . . . . .
C881 C -0.3790(10) 0.1650(9) 0.1532(6) 0.140(8) Uani 1 1 d D . . . .
C882 C -0.1089(10) 0.2229(8) 0.3882(5) 0.101(5) Uani 1 1 d . . . . .
H882 H -0.142846 0.222765 0.390196 0.121 Uiso 1 1 calc R U . . .
C884 C -0.0079(11) 0.7093(7) 0.3464(4) 0.134(8) Uani 1 1 d D . . . .
H884 H -0.043024 0.706055 0.348574 0.161 Uiso 1 1 calc R U . . .
C886 C 0.0988(11) 0.7582(8) 0.3601(4) 0.121(6) Uani 1 1 d D . . . .
H886 H 0.134535 0.788324 0.371946 0.145 Uiso 1 1 calc R U . . .
C888 C -0.1937(9) 0.6343(8) 0.2331(5) 0.094(6) Uani 1 1 d . . . . .
C889 C 0.1934(13) 0.7092(11) 0.4610(8) 0.138(7) Uani 1 1 d . . . . .
C890 C 0.1341(10) 0.6744(8) 0.4472(5) 0.092(5) Uani 1 1 d . . . . .
C891 C 0.0797(10) 0.4771(8) 0.4861(4) 0.087(5) Uani 1 1 d D . . . .
C892 C -0.1350(6) 0.2228(10) 0.2265(5) 0.183(14) Uani 1 1 d D . . . .
C893 C 0.0881(14) 0.5021(12) 0.5157(5) 0.110(6) Uani 1 1 d . . . . .
C894 C -0.3806(7) 0.2897(7) 0.3041(3) 0.063(3) Uani 1 1 d . . . . .
H894 H -0.392370 0.314765 0.295131 0.076 Uiso 1 1 calc R U . . .
C896 C -0.1563(6) 0.2882(11) 0.2023(5) 0.117(6) Uani 1 1 d . . . . .
C897 C -0.3154(17) 0.1193(12) 0.2382(9) 0.192(7) Uani 1 1 d D U . . .
C898 C -0.2652(16) 0.1228(12) 0.2667(8) 0.193(14) Uani 1 1 d D . . . .
C899 C -0.1812(10) 0.3067(16) 0.1745(6) 0.138(7) Uani 1 1 d . . . . .
C900 C -0.1837(5) 0.5595(8) 0.3747(4) 0.115(4) Uani 1 1 d D U . . .
C901 C -0.1833(7) 0.5987(13) 0.3587(7) 0.170(8) Uani 1 1 d D U . . .
C902 C -0.4138(14) 0.4429(11) 0.1797(6) 0.167(9) Uani 1 1 d D . . . .
C903 C -0.3025(8) 0.4224(7) 0.3141(5) 0.079(4) Uani 1 1 d . . . . .
C904 C -0.2279(13) 0.1794(12) 0.2827(7) 0.147(11) Uani 1 1 d . . . . .
H904 H -0.231702 0.210691 0.276596 0.177 Uiso 1 1 calc R U . . .
C906 C 0.0484(14) 0.2279(11) 0.3796(6) 0.148(5) Uani 1 1 d D U . . .
C907 C -0.0747(12) 0.5304(12) 0.1777(5) 0.111(7) Uani 1 1 d . . . . .
H907 H -0.074627 0.539492 0.159022 0.133 Uiso 1 1 calc R U . . .
C909 C -0.2056(8) 0.5141(8) 0.4143(5) 0.120(4) Uani 1 1 d D U . . .
C910 C -0.3478(10) 0.2150(10) 0.3277(6) 0.148(10) Uani 1 1 d D . . . .
C911 C -0.1354(9) 0.1681(13) 0.2264(6) 0.190(10) Uani 1 1 d D . . . .
C912 C -0.4692(14) 0.1510(10) 0.2282(7) 0.127(7) Uani 1 1 d . . . . .
C913 C -0.0533(12) 0.7716(10) 0.2387(6) 0.117(6) Uani 1 1 d . . . . .
C914 C -0.0488(10) 0.4863(11) 0.2170(4) 0.097(6) Uani 1 1 d . . . . .
H914 H -0.032104 0.464326 0.225437 0.116 Uiso 1 1 calc R U . . .
C916 C -0.0089(11) 0.2249(10) 0.3822(7) 0.116(6) Uani 1 1 d . . . . .
C917 C -0.0892(10) 0.2409(9) 0.3636(6) 0.107(6) Uani 1 1 d . . . . .
C918 C -0.0259(10) 0.2091(9) 0.4061(6) 0.113(6) Uani 1 1 d . . . . .
H918 H -0.002405 0.200382 0.420998 0.135 Uiso 1 1 calc R U . . .
C920 C -0.1128(6) 0.3093(7) 0.2507(4) 0.085(5) Uani 1 1 d . . . . .
C921 C -0.0891(13) 0.3295(12) 0.4664(7) 0.115(6) Uani 1 1 d . . . . .
C922 C -0.1742(8) 0.6140(8) 0.2564(5) 0.089(6) Uani 1 1 d . . . . .
H922 H -0.201176 0.580874 0.261854 0.106 Uiso 1 1 calc R U . . .
C924 C -0.3850(8) 0.2408(7) 0.2263(4) 0.081(5) Uani 1 1 d . . . . .
H924 H -0.387204 0.257231 0.242738 0.097 Uiso 1 1 calc R U . . .
C926 C -0.1350(6) 0.3222(10) 0.2258(4) 0.104(7) Uani 1 1 d . . . . .
H926 H -0.134962 0.356904 0.225517 0.125 Uiso 1 1 calc R U . . .
C928 C -0.0967(11) 0.5505(10) 0.1939(5) 0.099(6) Uani 1 1 d . . . . .
C929 C -0.3700(11) 0.4273(10) 0.1809(6) 0.131(7) Uani 1 1 d D . . . .
C930 C -0.4230(9) 0.1629(10) 0.1905(4) 0.099(7) Uani 1 1 d . . . . .
H930 H -0.451296 0.125044 0.182385 0.119 Uiso 1 1 calc R U . . .
C932 C 0.0938(10) 0.4350(8) 0.4832(3) 0.089(6) Uani 1 1 d D . . . .
H932 H 0.108512 0.421501 0.499400 0.106 Uiso 1 1 calc R U . . .
C934 C -0.4833(13) 0.2283(12) 0.3092(9) 0.146(5) Uani 1 1 d . . . . .
C935 C 0.1424(9) 0.4088(10) 0.3548(5) 0.092(4) Uani 1 1 d . . . . .
C936 C -0.4070(10) 0.2029(8) 0.3226(5) 0.113(8) Uani 1 1 d . . . . .
H936 H -0.434810 0.169683 0.327584 0.135 Uiso 1 1 calc R U . . .
C938 C -0.1577(7) 0.2350(11) 0.2012(5) 0.138(8) Uani 1 1 d . . . . .
H938 H -0.173398 0.210099 0.183812 0.165 Uiso 1 1 calc R U . . .
C940 C -0.0750(8) 0.6939(8) 0.2668(4) 0.081(5) Uani 1 1 d . . . . .
H940 H -0.035096 0.713632 0.278193 0.097 Uiso 1 1 calc R U . . .
C942 C -0.1976(11) 0.2997(11) 0.4408(5) 0.119(8) Uani 1 1 d . . . . .
H942 H -0.210151 0.276159 0.454558 0.143 Uiso 1 1 calc R U . . .
C944 C 0.0465(9) 0.7518(10) 0.3624(6) 0.157(8) Uani 1 1 d D . . . .
C945 C 0.1010(11) 0.7221(7) 0.3411(4) 0.130(6) Uani 1 1 d D . . . .
C946 C -0.2688(14) 0.4394(13) 0.1349(6) 0.131(6) Uani 1 1 d . . . . .
C947 C -0.2363(13) 0.3058(12) 0.4194(5) 0.139(10) Uani 1 1 d D . . . .
C948 C -0.2202(10) 0.3402(12) 0.4002(5) 0.133(11) Uani 1 1 d . . . . .
H948 H -0.248932 0.342776 0.385429 0.160 Uiso 1 1 calc R U . . .
C950 C -0.1857(6) 0.4793(9) 0.4084(4) 0.111(4) Uani 1 1 d D U . . .
H950 H -0.186347 0.451352 0.420032 0.133 Uiso 1 1 calc R U . . .
C952 C -0.3097(14) 0.4565(12) 0.2939(6) 0.128(9) Uani 1 1 d . . . . .
H952 H -0.293238 0.463610 0.278493 0.153 Uiso 1 1 calc R U . . .
C954 C -0.2570(11) 0.6042(10) 0.2148(6) 0.105(5) Uani 1 1 d . . . . .
C955 C 0.1244(9) 0.5765(10) 0.2804(5) 0.098(6) Uani 1 1 d D . . . .
C956 C -0.2979(16) 0.2741(12) 0.4172(5) 0.158(6) Uani 1 1 d D U . . .
C957 C 0.0476(13) 0.7892(18) 0.3824(10) 0.213(5) Uani 1 1 d D U . . .
C958 C 0.0502(7) 0.4758(6) 0.4356(3) 0.062(3) Uani 1 1 d D . . . .
C959 C -0.2045(7) 0.5537(9) 0.3976(4) 0.124(4) Uani 1 1 d D U . . .
H959 H -0.218539 0.577683 0.401910 0.149 Uiso 1 1 calc R U . . .
C961 C 0.158(2) 0.7299(14) 0.3350(6) 0.213(5) Uani 1 1 d D U . . .
C962 C -0.3584(13) 0.5171(12) 0.2828(6) 0.191(6) Uani 1 1 d D U . . .
C963 C -0.3398(8) 0.2718(7) 0.2148(4) 0.078(5) Uani 1 1 d . . . . .
C964 C 0.0557(8) 0.4965(8) 0.4629(3) 0.074(4) Uani 1 1 d D . . . .
H964 H 0.043528 0.522991 0.465619 0.089 Uiso 1 1 calc R U . . .
C966 C -0.3493(10) 0.4050(9) 0.2026(6) 0.106(6) Uani 1 1 d . . . . .
H966 H -0.365226 0.398434 0.218112 0.127 Uiso 1 1 calc R U . . .
C968 C -0.0399(10) 0.2433(8) 0.3607(6) 0.109(6) Uani 1 1 d . . . . .
H968 H -0.026536 0.256777 0.344791 0.131 Uiso 1 1 calc R U . . .
C970 C -0.1251(14) 0.5837(13) 0.1813(5) 0.109(5) Uani 1 1 d . . . . .
C971 C 0.0630(9) 0.5585(10) 0.2714(5) 0.101(7) Uani 1 1 d . . . . .
H971 H 0.045086 0.561040 0.252491 0.121 Uiso 1 1 calc R U . . .
C973 C -0.3473(14) 0.4809(11) 0.2996(8) 0.156(11) Uani 1 1 d D . . . .
C974 C 0.0633(7) 0.4332(6) 0.4319(3) 0.063(3) Uani 1 1 d D . . . .
H974 H 0.057012 0.417389 0.413239 0.076 Uiso 1 1 calc R U . . .
C976 C -0.1541(9) 0.6873(8) 0.2280(5) 0.092(6) Uani 1 1 d . . . . .
H976 H -0.167935 0.703643 0.213003 0.110 Uiso 1 1 calc R U . . .
C978 C 0.1537(9) 0.5806(8) 0.3086(4) 0.082(5) Uani 1 1 d . . . . .
H978 H 0.194705 0.594027 0.314870 0.098 Uiso 1 1 calc R U . . .
C980 C 0.0854(8) 0.4138(8) 0.4555(2) 0.072(4) Uani 1 1 d D . . . .
C981 C -0.3801(10) 0.1924(9) 0.1788(5) 0.119(9) Uani 1 1 d D . . . .
C982 C 0.0367(9) 0.6578(7) 0.4394(4) 0.077(4) Uani 1 1 d . . . . .
C983 C -0.3052(8) 0.3908(7) 0.2033(4) 0.075(4) Uani 1 1 d . . . . .
C984 C 0.0080(8) 0.3825(7) 0.2971(4) 0.076(4) Uani 1 1 d . . . . .
C985 C -0.0956(10) 0.1838(8) 0.4366(5) 0.111(5) Uani 1 1 d D . . . .
C986 C -0.2791(10) 0.4039(8) 0.1810(4) 0.090(5) Uani 1 1 d . . . . .
H986 H -0.249605 0.394480 0.181253 0.108 Uiso 1 1 calc R U . . .
C988 C 0.1106(9) 0.6194(8) 0.4326(4) 0.086(6) Uani 1 1 d . . . . .
H988 H 0.136232 0.606172 0.430689 0.104 Uiso 1 1 calc R U . . .
C990 C 0.1279(9) 0.4176(11) 0.3048(5) 0.102(7) Uani 1 1 d . . . . .
H990 H 0.168783 0.434146 0.307389 0.122 Uiso 1 1 calc R U . . .
C992 C 0.1062(7) 0.4043(7) 0.3277(4) 0.073(4) Uani 1 1 d . . . . .
C993 C 0.0450(7) 0.3883(7) 0.3234(4) 0.074(4) Uani 1 1 d . . . . .
H993 H 0.030416 0.381773 0.339411 0.088 Uiso 1 1 calc R U . . .
C995 C -0.1648(5) 0.4854(7) 0.3856(3) 0.096(4) Uani 1 1 d D U . . .
C996 C 0.1207(8) 0.5643(9) 0.3275(4) 0.078(4) Uani 1 1 d . . . . .
C997 C -0.3055(9) 0.2639(7) 0.3219(5) 0.085(5) Uani 1 1 d . . . . .
H997 H -0.266275 0.271580 0.325342 0.102 Uiso 1 1 calc R U . . .
C999 C 0.0302(8) 0.5381(8) 0.2894(4) 0.075(4) Uani 1 1 d . . . . .
Te1E Te -0.27251(4) 0.81425(4) 0.46418(3) 0.0676(3) Uani 1 1 d . . . . .
Te1F Te -0.20576(4) 0.94716(4) 0.44360(3) 0.0692(3) Uani 1 1 d . . . . .
Te1G Te -0.41453(3) 0.69961(3) 0.45608(2) 0.0491(2) Uani 1 1 d . . . . .
Te1H Te -0.56345(4) 0.66103(3) 0.42981(2) 0.0495(2) Uani 1 1 d . . . . .
Cl11 Cl -0.3061(2) 0.84643(19) 0.39692(11) 0.0870(15) Uani 1 1 d . . . . .
Cl12 Cl -0.46890(14) 0.77128(13) 0.47359(8) 0.0528(7) Uani 1 1 d . . . . .
F1 F -0.5300(7) 0.5407(6) 0.5230(3) 0.127(5) Uani 1 1 d . . . . .
F1A F -0.1661(11) 0.7154(9) 0.5567(5) 0.227(10) Uani 1 1 d D U . . .
F1B F -0.2531(11) 0.6924(8) 0.5489(5) 0.289(11) Uani 1 1 d D U . . .
F1C F -0.3523(7) 0.7999(6) 0.5747(3) 0.115(5) Uani 1 1 d . . . . .
F1D F -0.1650(10) 1.0727(11) 0.5413(5) 0.204(6) Uani 1 1 d . . . . .
F1E F -0.7819(8) 0.5829(11) 0.4838(5) 0.193(7) Uani 1 1 d . U . . .
F1F F -0.7350(10) 0.3925(8) 0.4000(5) 0.212(8) Uani 1 1 d D U . . .
F1G F -0.1297(12) 0.6855(10) 0.4504(6) 0.284(8) Uani 1 1 d D U . . .
F1H F -0.3144(10) 0.6133(9) 0.3767(6) 0.242(7) Uani 1 1 d D . . . .
F1I F -0.0446(11) 1.0558(11) 0.3547(5) 0.218(7) Uani 1 1 d D . . . .
F1J F -0.0724(10) 0.8524(10) 0.4139(5) 0.218(7) Uani 1 1 d D U . . .
F1K F -0.4579(7) 0.5280(6) 0.5302(4) 0.132(6) Uani 1 1 d . . . . .
F1L F -0.1507(9) 0.8160(8) 0.3808(4) 0.180(5) Uani 1 1 d D U . . .
F1M F -0.7883(7) 0.5571(11) 0.4419(5) 0.204(9) Uani 1 1 d . U . . .
F1N F -0.0712(11) 1.1110(11) 0.5644(6) 0.218(6) Uani 1 1 d . . . . .
F1O F -0.6584(11) 0.4016(9) 0.3990(5) 0.212(7) Uani 1 1 d D U . . .
F1P F -0.0762(6) 0.9417(7) 0.5915(4) 0.142(6) Uani 1 1 d . . . . .
F1Q F -0.5891(8) 0.6642(10) 0.5590(4) 0.174(9) Uani 1 1 d . . . . .
F1R F -0.0564(15) 0.9665(9) 0.5544(7) 0.289(11) Uani 1 1 d . . . . .
F1S F -0.3125(8) 0.7523(6) 0.5967(3) 0.157(8) Uani 1 1 d . . . . .
F1T F -0.7810(9) 0.5126(11) 0.4772(6) 0.228(9) Uani 1 1 d . U . . .
F1U F -0.5140(7) 0.6950(7) 0.5473(3) 0.124(5) Uani 1 1 d . . . . .
F1V F -0.7204(6) 0.4804(5) 0.3100(3) 0.115(5) Uani 1 1 d . . . . .
F1W F -0.1070(11) 1.1540(12) 0.5343(5) 0.212(6) Uani 1 1 d . . . . .
F1X F 0.0407(9) 1.0491(10) 0.4943(5) 0.204(6) Uani 1 1 d D U . . .
F1Y F 0.0671(10) 1.1137(11) 0.5281(5) 0.212(6) Uani 1 1 d D U . . .
F1Z F -0.1097(11) 0.7402(10) 0.4833(5) 0.246(7) Uani 1 1 d D U . . .
F2 F -0.2725(7) 0.5931(7) 0.4781(5) 0.157(8) Uani 1 1 d D U . . .
F2A F -0.0802(10) 0.7688(10) 0.4502(6) 0.242(7) Uani 1 1 d D U . . .
F2B F -0.3664(9) 0.6507(10) 0.3734(6) 0.246(7) Uani 1 1 d D . . . .
F2C F -0.0128(9) 1.0962(9) 0.3986(5) 0.177(5) Uani 1 1 d D . . . .
F2D F -0.5562(9) 0.6109(7) 0.5538(4) 0.160(7) Uani 1 1 d . . . . .
F2E F -0.4725(9) 0.5614(7) 0.5651(4) 0.165(8) Uani 1 1 d . . . . .
F2F F -0.1189(11) 0.9771(9) 0.5595(6) 0.201(6) Uani 1 1 d . . . . .
F2G F -0.2819(6) 0.8033(6) 0.5645(3) 0.124(5) Uani 1 1 d . . . . .
F2H F -0.4957(11) 0.4565(9) 0.3811(5) 0.193(6) Uani 1 1 d . . . . .
F2I F -0.0936(9) 1.0872(9) 0.3691(4) 0.180(5) Uani 1 1 d D . . . .
F2J F -0.6632(9) 0.4312(8) 0.4344(4) 0.173(6) Uani 1 1 d D U . . .
F2K F -0.4691(9) 0.5278(7) 0.3600(4) 0.159(8) Uani 1 1 d . . . . .
F3 F -0.3332(8) 0.5076(7) 0.4673(5) 0.179(9) Uani 1 1 d D U . . .
F4 F -0.3356(10) 0.5540(8) 0.4996(5) 0.193(6) Uani 1 1 d D U . . .
F5 F -0.2990(12) 0.6816(12) 0.3553(5) 0.284(8) Uani 1 1 d D . . . .
F6 F 0.0537(11) 1.1312(11) 0.4879(5) 0.218(6) Uani 1 1 d D U . . .
F102 F -0.7404(6) 0.5448(6) 0.3204(3) 0.113(4) Uani 1 1 d . . . . .
F103 F -0.1937(10) 0.7402(9) 0.5862(5) 0.201(6) Uani 1 1 d D U . . .
F104 F -0.0723(9) 0.8689(8) 0.3710(4) 0.177(5) Uani 1 1 d D U . . .
F105 F -0.6546(7) 0.5679(7) 0.3150(3) 0.127(5) Uani 1 1 d . . . . .
F106 F -0.5408(7) 0.5025(7) 0.3766(4) 0.143(7) Uani 1 1 d . . . . .
O1 O -0.5074(4) 0.6413(3) 0.44697(19) 0.0447(19) Uani 1 1 d . . . . .
O106 O -0.3268(4) 0.7380(4) 0.4715(3) 0.076(3) Uani 1 1 d . . . . .
O107 O -0.1956(5) 0.8900(4) 0.4603(3) 0.086(4) Uani 1 1 d . . . . .
C1A C -0.3697(8) 0.6166(8) 0.4608(6) 0.097(7) Uani 1 1 d . . . . .
H1A H -0.341248 0.642545 0.477281 0.117 Uiso 1 1 calc R U . . .
C1B C -0.2001(12) 0.7356(10) 0.5582(6) 0.233(10) Uani 1 1 d D U . . .
C1C C -0.6401(7) 0.5832(7) 0.3746(4) 0.066(4) Uani 1 1 d . . . . .
H1C H -0.631589 0.617538 0.367329 0.079 Uiso 1 1 calc R U . . .
C1D C -0.1902(7) 0.7848(9) 0.5465(4) 0.110(5) Uani 1 1 d D U . . .
C1E C -0.5664(13) 0.6517(9) 0.5419(5) 0.109(9) Uani 1 1 d . . . . .
C1F C -0.4122(6) 0.6834(6) 0.4985(4) 0.061(4) Uani 1 1 d . . . . .
C1G C -0.1308(8) 1.0020(9) 0.4040(5) 0.099(8) Uani 1 1 d . . . . .
H1G H -0.138639 1.031666 0.406945 0.118 Uiso 1 1 calc R U . . .
C1H C -0.2207(11) 0.7011(9) 0.4150(5) 0.123(5) Uani 1 1 d . U . . .
H1H H -0.213583 0.676471 0.405060 0.147 Uiso 1 1 calc R U . . .
C1I C -0.7591(14) 0.560(2) 0.4671(11) 0.193(9) Uani 1 1 d . U . . .
C1J C -0.0400(10) 1.1014(14) 0.5177(7) 0.168(17) Uani 1 1 d . . . . .
H1J H -0.008671 1.132793 0.531144 0.202 Uiso 1 1 calc R U . . .
C1K C -0.4743(13) 0.5619(10) 0.5363(5) 0.109(9) Uani 1 1 d . . . . .
C1L C -0.1007(12) 0.8652(16) 0.3904(6) 0.179(7) Uani 1 1 d D U . . .
C1M C -0.6316(8) 0.5331(7) 0.4145(5) 0.084(6) Uani 1 1 d . . . . .
H1M H -0.615035 0.534808 0.434334 0.101 Uiso 1 1 calc R U . . .
C1N C -0.6024(9) 0.6365(7) 0.5112(4) 0.078(5) Uani 1 1 d . . . . .
C1O C -0.1767(11) 0.7358(9) 0.4423(5) 0.119(5) Uani 1 1 d D U . . .
C1P C -0.0333(9) 1.0728(15) 0.4969(8) 0.18(2) Uani 1 1 d D . . . .
C1Q C -0.0629(15) 1.0617(19) 0.3770(6) 0.179(7) Uani 1 1 d D . . . .
C1R C -0.6991(10) 0.5295(8) 0.3249(4) 0.084(6) Uani 1 1 d . . . . .
C1S C -0.3123(19) 0.6628(17) 0.3798(11) 0.253(9) Uani 1 1 d D . . . .
C1T C -0.1407(8) 0.8853(9) 0.5482(4) 0.101(4) Uani 1 1 d D U . . .
C1U C -0.2248(7) 0.7781(8) 0.5190(4) 0.101(4) Uani 1 1 d D U . . .
H1U H -0.253691 0.741882 0.508736 0.122 Uiso 1 1 calc R U . . .
C1V C -0.6809(13) 0.4311(17) 0.4077(6) 0.176(8) Uani 1 1 d D U . . .
C1W C -0.1006(10) 1.0772(10) 0.5164(6) 0.113(9) Uani 1 1 d . . . . .
C1X C -0.2160(7) 0.8262(6) 0.5068(4) 0.088(4) Uani 1 1 d D U . . .
C1Y C -0.4056(11) 0.5335(9) 0.4267(7) 0.121(10) Uani 1 1 d . . . . .
H1Y H -0.402976 0.501858 0.421012 0.146 Uiso 1 1 calc R U . . .
C1Z C -0.2833(10) 0.7354(8) 0.4157(5) 0.101(4) Uani 1 1 d . U . . .
H1Z H -0.318584 0.736120 0.407348 0.121 Uiso 1 1 calc R U . . .
C2A C -0.114(2) 0.7302(11) 0.4584(8) 0.253(9) Uani 1 1 d D U . . .
C2B C -0.6076(6) 0.6348(6) 0.4613(4) 0.059(4) Uani 1 1 d . . . . .
C2C C -0.4124(7) 0.6264(7) 0.4446(4) 0.073(5) Uani 1 1 d . . . . .
C2D C -0.1932(11) 0.7702(9) 0.4546(5) 0.110(5) Uani 1 1 d . U . . .
H2D H -0.168372 0.794279 0.472172 0.132 Uiso 1 1 calc R U . . .
C2E C -0.2438(10) 0.7692(8) 0.4416(5) 0.100(4) Uani 1 1 d . U . . .
C2F C -0.5743(8) 0.6496(7) 0.4905(4) 0.070(5) Uani 1 1 d . . . . .
H2F H -0.532686 0.668345 0.495792 0.084 Uiso 1 1 calc R U . . .
C2G C -0.6744(8) 0.5299(8) 0.3557(4) 0.083(5) Uani 1 1 d . . . . .
C2H C -0.1746(6) 0.8799(8) 0.5208(4) 0.095(4) Uani 1 1 d D U . . .
H2H H -0.169759 0.911950 0.511821 0.114 Uiso 1 1 calc R U . . .
C2I C -0.3741(7) 0.7265(6) 0.5206(4) 0.063(4) Uani 1 1 d . . . . .
H2I H -0.352557 0.763215 0.516300 0.075 Uiso 1 1 calc R U . . .
C2J C -0.6662(8) 0.4821(7) 0.3971(5) 0.095(7) Uani 1 1 d D . . . .
C2K C -0.4025(9) 0.6626(8) 0.5543(4) 0.089(6) Uani 1 1 d . . . . .
H2K H -0.400402 0.656058 0.573429 0.106 Uiso 1 1 calc R U . . .
C2L C -0.6953(8) 0.5940(9) 0.4765(6) 0.087(6) Uani 1 1 d . . . . .
C2M C -0.6639(10) 0.6052(10) 0.5026(7) 0.105(8) Uani 1 1 d . . . . .
H2M H -0.683076 0.591531 0.516828 0.126 Uiso 1 1 calc R U . . .
C2N C -0.1337(6) 1.0139(6) 0.4755(4) 0.067(5) Uani 1 1 d . . . . .
C2O C -0.6855(9) 0.4814(7) 0.3675(5) 0.095(7) Uani 1 1 d . . . . .
H2O H -0.706821 0.446357 0.355230 0.115 Uiso 1 1 calc R U . . .
C2P C -0.1541(9) 0.9553(7) 0.4164(5) 0.086(7) Uani 1 1 d . . . . .
C2Q C -0.6691(8) 0.6062(8) 0.4537(5) 0.086(6) Uani 1 1 d . . . . .
H2Q H -0.692328 0.595407 0.434264 0.103 Uiso 1 1 calc R U . . .
C11 C -0.3662(10) 0.7184(8) 0.5479(4) 0.093(7) Uani 1 1 d . . . . .
C12 C -0.4451(10) 0.5464(9) 0.4100(5) 0.096(7) Uani 1 1 d . . . . .
C13 C -0.4914(15) 0.5066(9) 0.3822(6) 0.118(10) Uani 1 1 d . . . . .
C14 C -0.3679(10) 0.5700(9) 0.4534(6) 0.109(8) Uani 1 1 d D . . . .
C15 C -0.0780(9) 1.0316(12) 0.4739(5) 0.125(11) Uani 1 1 d . . . . .
H15 H -0.070300 1.017368 0.458735 0.150 Uiso 1 1 calc R U . . .
C16 C -0.1485(8) 0.8381(7) 0.5609(5) 0.111(5) Uani 1 1 d D U . . .
H16 H -0.124845 0.842394 0.579811 0.133 Uiso 1 1 calc R U . . .
C17 C 0.0302(10) 1.0891(10) 0.5021(6) 0.208(7) Uani 1 1 d D U . . .
C18 C -0.4398(9) 0.6196(8) 0.5318(4) 0.080(5) Uani 1 1 d . . . . .
C19 C -0.1452(7) 1.0373(7) 0.4945(4) 0.081(6) Uani 1 1 d . . . . .
H19 H -0.184724 1.026455 0.493088 0.098 Uiso 1 1 calc R U . . .
C20 C -0.2702(11) 0.7034(9) 0.4038(6) 0.114(5) Uani 1 1 d D U . . .
C21 C -0.4448(8) 0.6295(7) 0.5046(4) 0.073(5) Uani 1 1 d . . . . .
H21 H -0.470846 0.599445 0.489420 0.087 Uiso 1 1 calc R U . . .
C22 C -0.4519(7) 0.5910(6) 0.4177(4) 0.065(4) Uani 1 1 d . . . . .
H22 H -0.481088 0.597893 0.405942 0.078 Uiso 1 1 calc R U . . .
C23 C -0.0845(9) 0.9636(10) 0.3824(5) 0.108(9) Uani 1 1 d . . . . .
H23 H -0.060443 0.966837 0.370790 0.130 Uiso 1 1 calc R U . . .
C24 C -0.3348(18) 0.7661(13) 0.5723(6) 0.155(16) Uani 1 1 d . . . . .
C25 C -0.6206(6) 0.5829(6) 0.4029(4) 0.065(4) Uani 1 1 d . . . . .
C26 C -0.115(2) 1.098(2) 0.5402(12) 0.208(7) Uani 1 1 d . . . . .
C27 C -0.0951(12) 1.0066(10) 0.3868(6) 0.117(10) Uani 1 1 d . . . . .
C28 C -0.1087(11) 0.9142(11) 0.3950(6) 0.129(11) Uani 1 1 d D . . . .
C29 C -0.1478(11) 0.9101(10) 0.4108(8) 0.166(17) Uani 1 1 d . . . . .
H29 H -0.169447 0.875870 0.417291 0.199 Uiso 1 1 calc R U . . .
C108 C -0.3223(13) 0.5555(10) 0.4760(6) 0.160(16) Uani 1 1 d D U . . .
C110 C -0.0965(16) 0.9383(18) 0.5650(10) 0.233(10) Uani 1 1 d . . . . .
Te5 Te 0.58744(5) 0.74250(5) 0.34732(2) 0.0758(3) Uani 1 1 d . . . . .
Te6 Te 0.58469(4) 0.89356(4) 0.45290(2) 0.0554(2) Uani 1 1 d . . . . .
Te7 Te 0.56539(5) 0.83710(4) 0.38217(2) 0.0674(3) Uani 1 1 d . . . . .
Te14 Te 0.62571(4) 0.87651(3) 0.52322(2) 0.0512(2) Uani 1 1 d . . . . .
Cl1 Cl 0.50436(18) 0.69490(16) 0.38515(9) 0.0707(11) Uani 1 1 d . . . . .
Cl15 Cl 0.72063(15) 0.92126(15) 0.48979(9) 0.0625(9) Uani 1 1 d . . . . .
F116 F 0.7699(10) 0.7136(9) 0.2849(5) 0.237(6) Uani 1 1 d D U . . .
F152 F 0.3569(6) 0.7273(6) 0.5251(3) 0.117(4) Uani 1 1 d . . . . .
F153 F 0.5836(8) 1.1212(6) 0.4085(4) 0.159(7) Uani 1 1 d . . . . .
F154 F 0.5294(11) 0.9341(8) 0.2847(4) 0.236(12) Uani 1 1 d . . . . .
F155 F 0.5260(9) 0.8828(9) 0.6231(4) 0.180(6) Uani 1 1 d D U . . .
F156 F 0.4857(9) 0.7907(9) 0.6195(4) 0.204(7) Uani 1 1 d D U . . .
F157 F 0.4456(6) 0.9341(7) 0.5101(3) 0.115(4) Uani 1 1 d . . . . .
F158 F 0.3687(6) 0.8090(6) 0.5142(3) 0.113(4) Uani 1 1 d . . . . .
F159 F 0.3600(6) 0.7406(6) 0.3915(3) 0.130(5) Uani 1 1 d . . . . .
F160 F 0.3966(12) 0.9239(10) 0.3369(6) 0.225(10) Uani 1 1 d . . . . .
F161 F 0.7257(9) 1.0913(9) 0.4063(6) 0.219(9) Uani 1 1 d . . . . .
F162 F 0.8299(12) 0.8776(10) 0.3244(6) 0.237(6) Uani 1 1 d . . . . .
F163 F 0.4272(6) 0.9733(5) 0.4745(3) 0.104(4) Uani 1 1 d . . . . .
F164 F 0.3875(5) 0.7592(7) 0.4902(3) 0.112(4) Uani 1 1 d . . . . .
F165 F 0.7555(7) 1.1199(5) 0.6090(3) 0.133(5) Uani 1 1 d . . . . .
F166 F 0.4132(9) 0.9177(9) 0.3822(5) 0.200(9) Uani 1 1 d . . . . .
F167 F 0.3590(8) 0.6753(8) 0.3031(5) 0.180(8) Uani 1 1 d . . . . .
F168 F 0.3338(8) 0.8689(9) 0.3531(5) 0.187(8) Uani 1 1 d . . . . .
F169 F 0.3509(10) 0.6497(8) 0.2394(5) 0.215(7) Uani 1 1 d . . . . .
F170 F 0.4270(12) 0.6785(9) 0.2244(5) 0.213(6) Uani 1 1 d . . . . .
F171 F 0.4254(10) 0.7305(7) 0.2483(4) 0.204(6) Uani 1 1 d . . . . .
F172 F 0.8202(8) 0.9793(8) 0.6406(3) 0.150(6) Uani 1 1 d . . . . .
F173 F 0.7658(9) 1.0456(7) 0.4137(5) 0.208(10) Uani 1 1 d . . . . .
F174 F 0.5409(10) 1.0396(8) 0.3856(4) 0.177(8) Uani 1 1 d . . . . .
F175 F 0.5552(12) 1.0151(11) 0.3045(5) 0.217(10) Uani 1 1 d . . . . .
F176 F 0.8239(7) 0.9308(6) 0.6080(3) 0.138(6) Uani 1 1 d . . . . .
F177 F 0.5794(8) 0.8434(7) 0.6293(3) 0.145(5) Uani 1 1 d D U . . .
F178 F 0.4126(11) 0.5052(7) 0.3123(5) 0.204(6) Uani 1 1 d . . . . .
F179 F 0.7908(11) 0.9154(8) 0.2919(5) 0.213(6) Uani 1 1 d . . . . .
F180 F 0.7574(6) 1.1212(7) 0.5112(3) 0.136(5) Uani 1 1 d . . . . .
F181 F 0.2992(6) 0.7603(6) 0.3991(4) 0.138(6) Uani 1 1 d . . . . .
F182 F 0.8794(6) 1.0217(6) 0.6175(4) 0.137(5) Uani 1 1 d . . . . .
F183 F 0.7454(11) 1.1241(6) 0.5637(4) 0.180(8) Uani 1 1 d . . . . .
F184 F 0.6334(9) 0.6505(6) 0.2613(4) 0.211(6) Uani 1 1 d D U . . .
F185 F 0.3016(10) 0.6719(8) 0.3247(6) 0.246(11) Uani 1 1 d . . . . .
F186 F 0.3895(10) 0.4928(8) 0.2680(4) 0.215(7) Uani 1 1 d . . . . .
F187 F 0.4808(13) 0.5148(10) 0.2967(5) 0.213(6) Uani 1 1 d . . . . .
F188 F 0.3313(8) 0.7139(6) 0.4254(4) 0.150(6) Uani 1 1 d . . . . .
F189 F 0.7692(8) 1.0917(7) 0.3809(4) 0.185(9) Uani 1 1 d . . . . .
F190 F 0.7624(8) 1.1716(6) 0.4793(5) 0.181(8) Uani 1 1 d . . . . .
F191 F 0.6895(9) 0.7282(7) 0.2379(4) 0.213(6) Uani 1 1 d D U . . .
F192 F 0.6730(8) 1.0813(6) 0.5814(4) 0.132(5) Uani 1 1 d . . . . .
F193 F 0.6173(11) 1.0024(8) 0.2864(3) 0.173(7) Uani 1 1 d . . . . .
F194 F 0.7847(10) 0.9260(7) 0.3331(5) 0.211(6) Uani 1 1 d . . . . .
F195 F 0.3585(6) 0.8998(7) 0.4821(3) 0.119(4) Uani 1 1 d . . . . .
F196 F 0.7910(6) 1.1117(6) 0.4788(3) 0.120(4) Uani 1 1 d . . . . .
F197 F 0.5087(9) 1.0564(9) 0.4189(5) 0.180(7) Uani 1 1 d . . . . .
F198 F 0.3102(11) 0.7124(10) 0.2849(5) 0.252(12) Uani 1 1 d . . . . .
O199 O 0.5613(6) 0.8873(4) 0.4108(3) 0.073(3) Uani 1 1 d . . . . .
O200 O 0.6007(4) 0.9163(4) 0.4985(2) 0.058(2) Uani 1 1 d . . . . .
O201 O 0.5641(6) 0.7976(5) 0.3433(3) 0.081(3) Uani 1 1 d . . . . .
C202 C 0.7291(12) 1.0917(9) 0.5829(6) 0.102(5) Uani 1 1 d . . . . .
C203 C 0.5787(10) 0.9978(8) 0.4336(4) 0.086(5) Uani 1 1 d . . . . .
H203 H 0.540293 0.970258 0.422687 0.103 Uiso 1 1 calc R U . . .
C205 C 0.4793(8) 0.8201(7) 0.3589(4) 0.076(4) Uani 1 1 d . . . . .
C206 C 0.6370(9) 0.7667(8) 0.3180(4) 0.118(6) Uani 1 1 d D U . . .
C207 C 0.5659(9) 0.8548(9) 0.5719(4) 0.087(6) Uani 1 1 d . . . . .
H207 H 0.604482 0.871687 0.584701 0.105 Uiso 1 1 calc R U . . .
C209 C 0.3386(12) 0.7024(13) 0.3117(8) 0.145(8) Uani 1 1 d . . . . .
C210 C 0.5274(11) 0.8367(11) 0.6129(7) 0.146(5) Uani 1 1 d D U . . .
C211 C 0.5986(11) 1.0536(9) 0.4312(5) 0.098(6) Uani 1 1 d . . . . .
C212 C 0.4627(10) 0.8597(9) 0.3636(5) 0.096(6) Uani 1 1 d . . . . .
H212 H 0.490112 0.894282 0.375837 0.116 Uiso 1 1 calc R U . . .
C214 C 0.4398(9) 0.7706(8) 0.3411(5) 0.099(6) Uani 1 1 d . . . . .
H214 H 0.450660 0.743504 0.337526 0.119 Uiso 1 1 calc R U . . .
C216 C 0.8262(11) 0.9802(10) 0.6134(6) 0.110(5) Uani 1 1 d . . . . .
C217 C 0.6050(12) 0.9713(10) 0.3296(5) 0.115(8) Uani 1 1 d . . . . .
C218 C 0.778(2) 0.8911(15) 0.3129(10) 0.207(6) Uani 1 1 d . U . . .
C219 C 0.6570(12) 1.0163(10) 0.3483(5) 0.119(9) Uani 1 1 d . . . . .
H219 H 0.674129 1.052254 0.342463 0.143 Uiso 1 1 calc R U . . .
C221 C 0.5722(16) 0.9774(11) 0.3002(7) 0.139(7) Uani 1 1 d . . . . .
C222 C 0.4136(10) 0.9239(10) 0.4825(5) 0.089(4) Uani 1 1 d . . . . .
C223 C 0.4509(12) 0.5879(10) 0.2909(5) 0.130(8) Uani 1 1 d . . . . .
C224 C 0.6526(10) 1.0929(9) 0.4465(5) 0.096(6) Uani 1 1 d . . . . .
H224 H 0.666822 1.131138 0.443893 0.116 Uiso 1 1 calc R U . . .
C226 C 0.6694(9) 1.0210(7) 0.4701(4) 0.080(5) Uani 1 1 d . . . . .
H226 H 0.693004 1.011088 0.484217 0.096 Uiso 1 1 calc R U . . .
C228 C 0.7477(12) 1.1212(8) 0.4843(5) 0.102(5) Uani 1 1 d . . . . .
C229 C 0.5619(14) 1.0699(11) 0.4114(7) 0.121(6) Uani 1 1 d . . . . .
C230 C 0.3866(14) 0.8894(13) 0.3574(8) 0.143(7) Uani 1 1 d . . . . .
C231 C 0.4440(14) 0.6618(10) 0.2693(6) 0.148(10) Uani 1 1 d . . . . .
C232 C 0.6901(6) 0.9459(6) 0.5551(3) 0.060(4) Uani 1 1 d . . . . .
C233 C 0.4009(19) 0.6807(12) 0.2497(7) 0.184(6) Uani 1 1 d . . . . .
C234 C 0.5817(11) 0.9169(9) 0.3384(4) 0.101(7) Uani 1 1 d . . . . .
H234 H 0.550071 0.884991 0.325506 0.121 Uiso 1 1 calc R U . . .
C236 C 0.4430(19) 0.5253(12) 0.2891(7) 0.184(6) Uani 1 1 d . . . . .
C237 C 0.7398(13) 1.0559(10) 0.3910(6) 0.123(7) Uani 1 1 d . . . . .
C238 C 0.4964(10) 0.6267(8) 0.3144(4) 0.095(6) Uani 1 1 d . . . . .
H238 H 0.515939 0.614957 0.329604 0.114 Uiso 1 1 calc R U . . .
C240 C 0.6337(7) 0.7309(6) 0.2955(4) 0.118(6) Uani 1 1 d D U . . .
H240 H 0.602235 0.693276 0.291560 0.141 Uiso 1 1 calc R U . . .
C242 C 0.6673(9) 0.7430(7) 0.2804(4) 0.154(8) Uani 1 1 d D U . . .
C243 C 0.6822(11) 1.0089(9) 0.3743(5) 0.107(8) Uani 1 1 d . . . . .
C244 C 0.4850(8) 0.9057(8) 0.4670(4) 0.077(5) Uani 1 1 d . . . . .
H244 H 0.516263 0.937234 0.480274 0.093 Uiso 1 1 calc R U . . .
C246 C 0.7236(11) 0.8353(7) 0.3074(5) 0.146(7) Uani 1 1 d D U . . .
C247 C 0.3813(9) 0.8428(10) 0.4458(5) 0.102(8) Uani 1 1 d . . . . .
H247 H 0.342032 0.832569 0.444473 0.122 Uiso 1 1 calc R U . . .
C249 C 0.4869(11) 0.7004(9) 0.2925(5) 0.107(8) Uani 1 1 d . . . . .
H249 H 0.498441 0.739135 0.292856 0.129 Uiso 1 1 calc R U . . .
C251 C 0.4637(9) 0.8080(11) 0.5644(5) 0.101(7) Uani 1 1 d . . . . .
H251 H 0.431852 0.792570 0.572194 0.121 Uiso 1 1 calc R U . . .
C253 C 0.3900(9) 0.7744(10) 0.5157(5) 0.085(4) Uani 1 1 d . . . . .
C254 C 0.5119(9) 0.6837(8) 0.3144(4) 0.095(6) Uani 1 1 d . . . . .
C255 C 0.4047(10) 0.8476(10) 0.3500(6) 0.118(7) Uani 1 1 d . . . . .
C256 C 0.6929(10) 0.7109(7) 0.2728(6) 0.207(6) Uani 1 1 d D U . . .
C257 C 0.7149(11) 0.8049(6) 0.2841(5) 0.146(7) Uani 1 1 d D U . . .
H257 H 0.736094 0.819775 0.270691 0.175 Uiso 1 1 calc R U . . .
C259 C 0.3661(11) 0.7980(10) 0.3332(6) 0.115(7) Uani 1 1 d . . . . .
H259 H 0.326625 0.789184 0.324676 0.138 Uiso 1 1 calc R U . . .
C261 C 0.4255(14) 0.6034(10) 0.2686(5) 0.146(11) Uani 1 1 d . . . . .
H261 H 0.396007 0.576570 0.252602 0.176 Uiso 1 1 calc R U . . .
C263 C 0.6888(7) 0.9956(6) 0.5583(4) 0.069(4) Uani 1 1 d . . . . .
H263 H 0.657998 0.999385 0.545856 0.082 Uiso 1 1 calc R U . . .
C265 C 0.3828(10) 0.7611(9) 0.3282(6) 0.109(7) Uani 1 1 d . . . . .
C266 C 0.5196(9) 0.8337(11) 0.5818(5) 0.123(9) Uani 1 1 d D . . . .
C267 C 0.3442(8) 0.7580(9) 0.4115(4) 0.079(4) Uani 1 1 d . . . . .
C268 C 0.7308(8) 1.0384(7) 0.5788(4) 0.079(5) Uani 1 1 d . . . . .
C269 C 0.3935(7) 0.8103(7) 0.4295(4) 0.063(3) Uani 1 1 d . . . . .
C270 C 0.7785(8) 0.9859(8) 0.5943(4) 0.080(5) Uani 1 1 d . . . . .
C271 C 0.4955(7) 0.8735(6) 0.4500(3) 0.060(3) Uani 1 1 d . . . . .
C272 C 0.4535(8) 0.8042(9) 0.5352(4) 0.081(5) Uani 1 1 d . . . . .
C273 C 0.6874(12) 0.8212(7) 0.3244(5) 0.154(8) Uani 1 1 d D U . . .
H273 H 0.695748 0.847153 0.340082 0.185 Uiso 1 1 calc R U . . .
C275 C 0.5021(8) 0.8285(8) 0.5244(4) 0.074(4) Uani 1 1 d . . . . .
H275 H 0.496067 0.828242 0.504436 0.089 Uiso 1 1 calc R U . . .
C277 C 0.7784(8) 1.0363(8) 0.5964(4) 0.076(5) Uani 1 1 d . . . . .
H277 H 0.809847 1.068150 0.609442 0.091 Uiso 1 1 calc R U . . .
C279 C 0.6575(9) 0.9574(8) 0.3836(4) 0.090(6) Uani 1 1 d . . . . .
H279 H 0.675121 0.952519 0.402083 0.108 Uiso 1 1 calc R U . . .
C281 C 0.5567(7) 0.8518(7) 0.5422(3) 0.066(4) Uani 1 1 d . . . . .
C282 C 0.4516(6) 0.8252(6) 0.4314(4) 0.061(4) Uani 1 1 d . . . . .
H282 H 0.460438 0.803252 0.420586 0.074 Uiso 1 1 calc R U . . .
C284 C 0.6157(8) 0.9815(6) 0.4525(4) 0.068(4) Uani 1 1 d . . . . .
C285 C 0.6053(9) 0.9118(7) 0.3653(4) 0.081(5) Uani 1 1 d . . . . .
C286 C 0.7342(8) 0.9411(8) 0.5725(4) 0.072(4) Uani 1 1 d . . . . .
H286 H 0.735764 0.907418 0.570159 0.086 Uiso 1 1 calc R U . . .
C288 C 0.6874(9) 1.0772(7) 0.4661(4) 0.080(4) Uani 1 1 d . . . . .
C289 C 0.4276(9) 0.8901(8) 0.4638(4) 0.081(5) Uani 1 1 d . . . . .
Te8 Te 0.85778(3) 0.92073(3) 0.87067(2) 0.04088(17) Uani 1 1 d . . . . .
Te9 Te 1.01193(3) 1.00142(3) 0.89969(2) 0.03977(17) Uani 1 1 d . . . . .
Te10 Te 0.72410(4) 0.87609(4) 0.73119(2) 0.0607(2) Uani 1 1 d . . . . .
Te29 Te 0.74514(3) 0.87930(3) 0.80512(2) 0.0495(2) Uani 1 1 d . . . . .
Cl2 Cl 0.79296(18) 0.82081(15) 0.77251(9) 0.0677(10) Uani 1 1 d . . . . .
Cl29 Cl 0.80709(14) 0.99592(14) 0.76592(9) 0.0593(8) Uani 1 1 d . . . . .
F296 F 0.8301(6) 1.1382(5) 0.8932(3) 0.104(4) Uani 1 1 d . . . . .
F297 F 1.1263(7) 1.0435(6) 1.0239(2) 0.116(4) Uani 1 1 d . . . . .
F298 F 0.8412(11) 1.1113(7) 0.8562(5) 0.202(10) Uani 1 1 d . . . . .
F299 F 1.1516(8) 0.8862(8) 0.9458(6) 0.194(8) Uani 1 1 d . . . . .
F300 F 0.5754(5) 1.0051(5) 0.7135(3) 0.095(3) Uani 1 1 d . . . . .
F301 F 0.6102(11) 0.7654(9) 0.6200(5) 0.218(6) Uani 1 1 d D U . . .
F302 F 0.6977(5) 0.9664(5) 0.9361(3) 0.100(3) Uani 1 1 d . . . . .
F303 F 0.9576(5) 0.8416(7) 0.9639(3) 0.134(5) Uani 1 1 d . . . . .
F304 F 0.6734(7) 0.6304(6) 0.8010(3) 0.131(5) Uani 1 1 d D . . . .
F305 F 1.0389(7) 0.9904(10) 1.0181(3) 0.166(8) Uani 1 1 d . . . . .
F306 F 0.6666(5) 0.7296(7) 0.8823(3) 0.171(8) Uani 1 1 d D . . . .
F307 F 0.7831(6) 0.9982(7) 0.9673(3) 0.118(4) Uani 1 1 d . . . . .
F308 F 0.9204(8) 0.8710(5) 0.9880(3) 0.137(5) Uani 1 1 d . . . . .
F309 F 0.8930(5) 0.7846(4) 0.9806(2) 0.083(3) Uani 1 1 d . . . . .
F310 F 0.7305(5) 0.6864(4) 0.8399(3) 0.109(4) Uani 1 1 d D . . . .
F311 F 0.6590(12) 1.0145(13) 0.6312(5) 0.242(12) Uani 1 1 d . . . . .
F312 F 1.2015(6) 1.2141(8) 0.9885(3) 0.154(6) Uani 1 1 d . . . . .
F313 F 1.0978(6) 0.9607(5) 1.0346(2) 0.090(3) Uani 1 1 d . . . . .
F314 F 0.7589(8) 1.0888(6) 0.8603(3) 0.128(5) Uani 1 1 d . . . . .
F315 F 0.5462(7) 0.9242(6) 0.7283(4) 0.127(5) Uani 1 1 d . . . . .
F316 F 0.9219(5) 1.1260(6) 0.9315(3) 0.111(4) Uani 1 1 d . . . . .
F317 F 0.7304(7) 0.9091(6) 0.9444(3) 0.124(5) Uani 1 1 d . . . . .
F318 F 0.9809(6) 1.1721(6) 0.9719(3) 0.109(4) Uani 1 1 d . . . . .
F319 F 0.6407(6) 0.6242(5) 0.8366(3) 0.118(4) Uani 1 1 d D . . . .
F320 F 0.5133(5) 0.9297(6) 0.6839(3) 0.125(5) Uani 1 1 d . . . . .
F321 F 0.5973(13) 0.6811(10) 0.6240(5) 0.249(6) Uani 1 1 d D U . . .
F322 F 0.5294(10) 0.7000(10) 0.6202(5) 0.235(6) Uani 1 1 d D U . . .
F323 F 1.0732(9) 0.8356(7) 0.9226(3) 0.155(7) Uani 1 1 d . . . . .
F324 F 0.6265(7) 0.8725(8) 0.8829(3) 0.133(5) Uani 1 1 d . . . . .
F325 F 0.6826(5) 0.7227(6) 0.9271(3) 0.120(4) Uani 1 1 d D . . . .
F326 F 1.0960(12) 0.8347(9) 0.9655(4) 0.201(10) Uani 1 1 d . . . . .
F327 F 1.1984(7) 1.2621(6) 0.9583(5) 0.177(7) Uani 1 1 d . . . . .
F328 F 0.7007(8) 0.6787(6) 0.9006(4) 0.173(7) Uani 1 1 d D . . . .
F329 F 0.9851(8) 1.2114(6) 0.9347(4) 0.136(5) Uani 1 1 d . . . . .
F330 F 1.2183(6) 1.1999(8) 0.9521(4) 0.176(8) Uani 1 1 d . . . . .
F331 F 0.7455(9) 1.0347(6) 0.6532(3) 0.154(6) Uani 1 1 d . . . . .
F332 F 0.5521(7) 0.8737(11) 0.8547(4) 0.202(10) Uani 1 1 d . . . . .
F333 F 0.6875(8) 0.9545(7) 0.6266(3) 0.154(6) Uani 1 1 d . . . . .
F334 F 0.6171(11) 0.9431(11) 0.8852(5) 0.199(9) Uani 1 1 d . . . . .
O335 O 0.9380(4) 0.9718(3) 0.90551(17) 0.0401(17) Uani 1 1 d . . . . .
O336 O 0.6894(4) 0.8667(4) 0.7607(2) 0.060(2) Uani 1 1 d . . . . .
O337 O 0.7731(4) 0.8744(4) 0.8461(2) 0.057(2) Uani 1 1 d . . . . .
C338 C 0.5612(8) 0.9516(8) 0.7068(5) 0.083(4) Uani 1 1 d . . . . .
C339 C 0.5849(9) 0.6862(8) 0.6791(5) 0.098(6) Uani 1 1 d . . . . .
H339 H 0.557675 0.649524 0.668961 0.118 Uiso 1 1 calc R U . . .
C341 C 0.9786(9) 1.1657(7) 0.9432(4) 0.085(4) Uani 1 1 d . . . . .
C342 C 0.6873(15) 0.9926(13) 0.6459(5) 0.123(6) Uani 1 1 d . . . . .
C343 C 0.6421(13) 0.7495(10) 0.7218(5) 0.137(12) Uani 1 1 d . . . . .
H343 H 0.653359 0.754681 0.742039 0.164 Uiso 1 1 calc R U . . .
C345 C 0.5864(12) 0.7202(10) 0.6324(11) 0.207(6) Uani 1 1 d D U . . .
C346 C 0.6363(7) 0.9185(6) 0.7153(4) 0.064(3) Uani 1 1 d . . . . .
H346 H 0.624269 0.901481 0.731004 0.077 Uiso 1 1 calc R U . . .
C348 C 0.8140(11) 1.0968(8) 0.8738(5) 0.090(4) Uani 1 1 d . . . . .
C349 C 1.0868(9) 0.9917(9) 1.0152(4) 0.077(4) Uani 1 1 d . . . . .
C350 C 0.6680(12) 0.9858(10) 0.8110(5) 0.098(6) Uani 1 1 d . . . . .
C351 C 0.6052(13) 0.6948(12) 0.7068(7) 0.150(10) Uani 1 1 d . . . . .
C352 C 0.6721(10) 0.9678(9) 0.6701(4) 0.087(5) Uani 1 1 d . . . . .
C353 C 1.0493(6) 0.9731(6) 0.9355(3) 0.048(3) Uani 1 1 d . . . . .
C354 C 0.7794(7) 0.8173(6) 0.8937(4) 0.067(4) Uani 1 1 d . . . . .
H354 H 0.750113 0.815276 0.877393 0.081 Uiso 1 1 calc R U . . .
C356 C 1.0560(6) 0.9925(6) 0.9631(3) 0.053(3) Uani 1 1 d . . . . .
H356 H 1.045704 1.020013 0.966790 0.063 Uiso 1 1 calc R U . . .
C358 C 0.6044(14) 0.7327(10) 0.6648(8) 0.168(13) Uani 1 1 d D . . . .
C359 C 1.0427(6) 1.0808(6) 0.9226(3) 0.049(3) Uani 1 1 d . . . . .
C360 C 0.5999(10) 0.6859(9) 0.8037(5) 0.099(4) Uani 1 1 d . U . . .
H360 H 0.571952 0.647101 0.801393 0.119 Uiso 1 1 calc R U . . .
C362 C 0.8077(7) 1.0447(7) 0.8851(4) 0.065(4) Uani 1 1 d . . . . .
C363 C 1.1829(10) 1.2106(10) 0.9612(5) 0.108(5) Uani 1 1 d . . . . .
C364 C 0.6751(8) 0.6608(7) 0.8229(4) 0.097(5) Uani 1 1 d D . . . .
C365 C 0.5807(11) 0.7244(10) 0.7961(5) 0.103(4) Uani 1 1 d . U . . .
C366 C 0.8355(6) 0.8587(5) 0.8985(3) 0.050(3) Uani 1 1 d . . . . .
C367 C 0.6210(9) 0.7801(9) 0.7948(5) 0.093(4) Uani 1 1 d . U . . .
H367 H 0.608423 0.805921 0.788024 0.112 Uiso 1 1 calc R U . . .
C369 C 0.7466(10) 0.9647(10) 0.9422(5) 0.088(4) Uani 1 1 d . . . . .
C370 C 0.7035(9) 0.7315(9) 0.9061(4) 0.112(6) Uani 1 1 d D . . . .
C371 C 0.5888(14) 0.6370(19) 0.7256(7) 0.207(6) Uani 1 1 d D U . . .
C372 C 0.5035(16) 0.7025(11) 0.7827(6) 0.146(7) Uani 1 1 d D U . . .
C373 C 0.6567(9) 0.7025(8) 0.8143(5) 0.085(4) Uani 1 1 d . U . . .
C374 C 0.8325(6) 1.0161(6) 0.8769(3) 0.052(3) Uani 1 1 d . . . . .
H374 H 0.852791 1.028725 0.863045 0.062 Uiso 1 1 calc R U . . .
C376 C 1.0624(6) 0.9312(5) 0.9303(3) 0.049(3) Uani 1 1 d . . . . .
H376 H 1.055411 0.916737 0.911214 0.059 Uiso 1 1 calc R U . . .
C378 C 0.6102(11) 0.9046(13) 0.8662(6) 0.111(6) Uani 1 1 d . . . . .
C379 C 0.6691(11) 1.0364(10) 0.7977(5) 0.118(6) Uani 1 1 d D . . . .
C380 C 0.8285(6) 0.9702(6) 0.8884(3) 0.050(3) Uani 1 1 d . . . . .
C381 C 0.6428(8) 0.9251(10) 0.8437(5) 0.092(5) Uani 1 1 d . . . . .
C382 C 0.6978(7) 0.9151(7) 0.8155(4) 0.066(3) Uani 1 1 d . . . . .
C383 C 0.6804(6) 0.9164(6) 0.7076(3) 0.062(3) Uani 1 1 d . . . . .
C384 C 0.7755(7) 0.9812(8) 0.9177(4) 0.074(4) Uani 1 1 d . . . . .
C385 C 1.0853(7) 0.9110(6) 0.9525(3) 0.057(3) Uani 1 1 d . . . . .
C386 C 1.0997(10) 0.8650(10) 0.9472(5) 0.090(5) Uani 1 1 d . . . . .
C387 C 0.6093(7) 0.9469(7) 0.6991(4) 0.069(3) Uani 1 1 d . . . . .
C388 C 0.7788(7) 1.0270(7) 0.9060(4) 0.069(4) Uani 1 1 d . . . . .
H388 H 0.761857 1.046946 0.911944 0.083 Uiso 1 1 calc R U . . .
C390 C 0.6804(8) 0.7956(8) 0.8041(4) 0.078(3) Uani 1 1 d . U . . .
C391 C 0.8064(7) 0.7826(7) 0.9367(4) 0.068(4) Uani 1 1 d . . . . .
H391 H 0.796408 0.757134 0.950058 0.082 Uiso 1 1 calc R U . . .
C393 C 0.6376(10) 0.9649(10) 0.8306(5) 0.096(6) Uani 1 1 d . . . . .
H393 H 0.613726 0.978782 0.834452 0.115 Uiso 1 1 calc R U . . .
C395 C 0.6613(8) 0.7928(8) 0.7091(5) 0.083(5) Uani 1 1 d . . . . .
C396 C 1.0039(7) 1.0963(6) 0.9256(3) 0.054(3) Uani 1 1 d . . . . .
H396 H 0.963235 1.070780 0.917479 0.065 Uiso 1 1 calc R U . . .
C398 C 0.6424(10) 0.7859(9) 0.6787(5) 0.100(6) Uani 1 1 d . . . . .
H398 H 0.655830 0.816991 0.668572 0.120 Uiso 1 1 calc R U . . .
C400 C 0.7634(8) 0.7776(7) 0.9119(4) 0.082(5) Uani 1 1 d D . . . .
C401 C 1.0786(7) 0.9696(7) 0.9855(3) 0.058(3) Uani 1 1 d . . . . .
C402 C 0.6953(8) 0.9597(8) 0.8021(5) 0.078(5) Uani 1 1 d . . . . .
H402 H 0.712194 0.971734 0.786963 0.093 Uiso 1 1 calc R U . . .
C404 C 1.1207(8) 1.1714(7) 0.9482(4) 0.067(4) Uani 1 1 d . . . . .
C405 C 0.8633(7) 0.8250(6) 0.9415(3) 0.058(3) Uani 1 1 d . . . . .
C406 C 1.1020(6) 1.1196(6) 0.9341(3) 0.057(3) Uani 1 1 d . . . . .
H406 H 1.130221 1.109963 0.932083 0.068 Uiso 1 1 calc R U . . .
C408 C 0.6697(7) 0.8964(8) 0.8358(4) 0.076(4) Uani 1 1 d . . . . .
H408 H 0.668268 0.864846 0.844335 0.091 Uiso 1 1 calc R U . . .
C410 C 0.6974(8) 0.7579(7) 0.8136(4) 0.074(3) Uani 1 1 d . U . . .
H410 H 0.737985 0.769455 0.819879 0.089 Uiso 1 1 calc R U . . .
C412 C 0.6984(8) 0.9417(7) 0.6855(4) 0.070(4) Uani 1 1 d . . . . .
H412 H 0.729852 0.940772 0.680842 0.085 Uiso 1 1 calc R U . . .
C414 C 0.8793(6) 0.8639(6) 0.9236(3) 0.054(3) Uani 1 1 d . . . . .
H414 H 0.918605 0.893667 0.927781 0.065 Uiso 1 1 calc R U . . .
C416 C 1.0920(7) 0.9298(7) 0.9812(3) 0.061(3) Uani 1 1 d . . . . .
H416 H 1.105580 0.914389 0.996749 0.073 Uiso 1 1 calc R U . . .
C418 C 0.7991(7) 0.9512(7) 0.9090(4) 0.066(4) Uani 1 1 d . . . . .
H418 H 0.795335 0.918377 0.916756 0.079 Uiso 1 1 calc R U . . .
C420 C 1.0811(8) 1.1858(7) 0.9508(3) 0.068(4) Uani 1 1 d . . . . .
H420 H 1.094337 1.222271 0.959978 0.081 Uiso 1 1 calc R U . . .
C422 C 0.9094(8) 0.8307(7) 0.9696(4) 0.076(4) Uani 1 1 d . . . . .
C423 C 0.6266(8) 0.9719(8) 0.6772(4) 0.079(4) Uani 1 1 d . . . . .
H423 H 0.609047 0.991668 0.666831 0.095 Uiso 1 1 calc R U . . .
C425 C 1.0215(8) 1.1486(6) 0.9404(3) 0.064(3) Uani 1 1 d . . . . .
F426 F 0.6598(8) 1.0672(7) 0.8118(5) 0.169(7) Uani 1 1 d D . . A 1
F427 F 0.5498(11) 0.6424(12) 0.7315(5) 0.235(6) Uani 1 1 d D U . B 1
F428 F 0.6398(11) 0.6528(10) 0.7442(5) 0.218(6) Uani 1 1 d D U . C 1
F429 F 0.5770(12) 0.6011(10) 0.7041(5) 0.249(6) Uani 1 1 d D U . D 1
F430 F 0.6357(12) 1.0223(8) 0.7731(4) 0.288(15) Uani 1 1 d D . . E 1
F431 F 0.7208(9) 1.0702(8) 0.7955(4) 0.164(7) Uani 1 1 d D . . F 1
F432 F 0.4957(11) 0.7102(12) 0.8050(5) 0.227(9) Uani 1 1 d D U . G 2
F433 F 0.4999(8) 0.7285(9) 0.7643(5) 0.185(7) Uani 1 1 d D U . H 2
F434 F 0.4820(9) 0.6496(8) 0.7729(5) 0.203(8) Uani 1 1 d D U . I 2
Te11 Te 0.44384(4) 0.68221(4) 0.11656(2) 0.0589(2) Uani 1 1 d . . . . .
Te12 Te 0.56329(4) 0.85029(4) 0.07021(2) 0.0502(2) Uani 1 1 d . . . . .
Te13 Te 0.39559(6) 0.76552(4) 0.14233(2) 0.0702(3) Uani 1 1 d . . . . .
Te15 Te 0.27631(3) 0.68358(3) 0.02834(2) 0.04588(19) Uani 1 1 d . . . . .
Te16 Te 0.38500(4) 0.62377(4) -0.02311(2) 0.0546(2) Uani 1 1 d . . . . .
Te17 Te 0.21314(4) 0.55300(3) 0.05211(2) 0.0498(2) Uani 1 1 d . . . . .
Te43 Te 0.43407(4) 0.62022(4) 0.05038(2) 0.0524(2) Uani 1 1 d . . . . .
Te44 Te 0.41407(3) 0.80484(3) 0.03844(2) 0.04366(18) Uani 1 1 d . . . . .
Cl3 Cl 0.47427(15) 0.73585(13) 0.02425(8) 0.0565(8) Uani 1 1 d . . . . .
Cl4 Cl 0.31011(16) 0.66152(14) 0.09480(9) 0.0632(9) Uani 1 1 d . . . . .
Cl7 Cl 0.48723(18) 0.82092(17) 0.11079(9) 0.0688(10) Uani 1 1 d . . . . .
Cl44 Cl 0.29025(15) 0.57405(13) 0.01189(7) 0.0527(7) Uani 1 1 d . . . . .
F447 F 0.1155(9) 0.6725(7) 0.0962(4) 0.140(6) Uani 1 1 d . . . . .
F448 F 0.2720(7) 0.8238(5) 0.1275(3) 0.114(5) Uani 1 1 d . . . . .
F449 F 0.6508(6) 0.5964(8) 0.0234(3) 0.137(6) Uani 1 1 d . . . . .
F450 F 0.6277(7) 0.8784(8) 0.1876(4) 0.161(7) Uani 1 1 d . . . . .
F451 F 0.6253(10) 0.6298(10) 0.1783(5) 0.218(10) Uani 1 1 d D U . . .
F452 F 0.1804(11) 0.5507(10) -0.0899(5) 0.229(11) Uani 1 1 d D U . . .
F453 F 0.0902(10) 0.5360(9) -0.0952(4) 0.217(10) Uani 1 1 d D U . . .
F454 F 0.2574(11) 0.7538(10) 0.2336(5) 0.216(6) Uani 1 1 d D U . . .
F455 F 0.2221(12) 0.7637(11) 0.1957(5) 0.241(7) Uani 1 1 d D U . . .
F456 F 0.6583(5) 0.7793(6) -0.0283(3) 0.107(4) Uani 1 1 d . . . . .
F457 F 0.3223(8) 0.6928(4) -0.0694(3) 0.135(6) Uani 1 1 d . . . . .
F458 F 0.5750(7) 0.9098(6) -0.0482(3) 0.109(4) Uani 1 1 d . . . . .
F459 F 0.4519(7) 0.9522(5) -0.0698(3) 0.124(5) Uani 1 1 d . . . . .
F460 F 0.2582(7) 0.4038(5) -0.0002(3) 0.135(6) Uani 1 1 d . . . . .
F461 F 0.3472(6) 0.8508(5) 0.1130(3) 0.102(4) Uani 1 1 d . . . . .
F462 F 0.3084(6) 0.9725(5) 0.0143(3) 0.102(4) Uani 1 1 d . . . . .
F463 F 0.6288(10) 0.6360(10) 0.1390(5) 0.208(10) Uani 1 1 d D U . . .
F464 F -0.0426(7) 0.4209(7) -0.0327(4) 0.152(4) Uani 1 1 d . U . . .
F465 F 0.2628(7) 0.8836(7) 0.0003(4) 0.149(7) Uani 1 1 d . . . . .
F466 F 0.6261(5) 0.7536(6) 0.0086(3) 0.108(4) Uani 1 1 d . . . . .
F467 F 0.1756(5) 0.4308(6) -0.0456(3) 0.114(5) Uani 1 1 d . . . . .
F468 F 0.3582(16) 0.4660(14) -0.1224(5) 0.267(18) Uani 1 1 d . . . . .
F469 F 0.4273(8) 0.4208(11) 0.1190(6) 0.29(2) Uani 1 1 d D . . . .
F470 F 0.6252(8) 0.8927(8) 0.2580(4) 0.188(7) Uani 1 1 d D U . . .
F471 F 0.5221(4) 0.8215(5) -0.0456(2) 0.089(3) Uani 1 1 d . . . . .
F472 F 0.4783(6) 1.0456(4) 0.1060(3) 0.108(4) Uani 1 1 d . . . . .
F473 F -0.0014(8) 0.4314(7) -0.0648(4) 0.150(4) Uani 1 1 d . U . . .
F474 F 0.2331(10) 0.4735(9) 0.1096(5) 0.192(5) Uani 1 1 d D U . . .
F475 F 0.4460(6) 0.9775(5) -0.0309(3) 0.117(5) Uani 1 1 d . . . . .
F476 F 0.4643(10) 0.5903(10) 0.2191(5) 0.200(6) Uani 1 1 d . U . . .
F477 F 0.1288(8) 0.5076(6) -0.0611(4) 0.155(6) Uani 1 1 d D U . . .
F478 F 0.4116(12) 0.4614(12) -0.0848(4) 0.193(10) Uani 1 1 d . . . . .
F479 F 0.4796(10) 0.4272(8) 0.0962(5) 0.216(14) Uani 1 1 d D . . . .
F480 F 0.2148(11) 0.5640(9) 0.1956(5) 0.216(6) Uani 1 1 d D . . . .
F481 F 0.1119(8) 0.6463(6) 0.1366(4) 0.141(7) Uani 1 1 d . . . . .
F482 F 0.0178(17) 0.4447(8) 0.1212(10) 0.44(3) Uani 1 1 d . . . . .
F483 F 0.4383(7) 0.9779(7) 0.1293(3) 0.131(6) Uani 1 1 d . . . . .
F484 F 0.6974(9) 0.6921(10) 0.1716(5) 0.215(10) Uani 1 1 d D U . . .
F485 F 0.6795(9) 1.0777(9) 0.0537(5) 0.181(6) Uani 1 1 d . . . . .
F486 F 0.5739(7) 0.5798(7) -0.0082(3) 0.116(5) Uani 1 1 d . . . . .
F487 F 0.1246(7) 0.3270(6) 0.0242(4) 0.152(5) Uani 1 1 d . . . . .
F488 F 0.5018(6) 0.4952(7) 0.1222(3) 0.131(6) Uani 1 1 d D . . . .
F489 F 0.3017(11) 0.8167(9) 0.2169(5) 0.219(6) Uani 1 1 d D U . . .
F490 F 0.3345(13) 0.3953(8) -0.1032(6) 0.233(13) Uani 1 1 d . . . . .
F491 F 0.2121(11) 0.5539(10) 0.1561(5) 0.241(7) Uani 1 1 d D . . . .
F492 F 0.2593(9) 0.4190(8) 0.1208(4) 0.204(6) Uani 1 1 d D U . . .
F493 F 0.5792(9) 0.8041(8) 0.2396(4) 0.176(6) Uani 1 1 d D U . . .
F494 F 0.5403(7) 1.0140(6) 0.1890(4) 0.137(5) Uani 1 1 d . . . . .
F495 F 0.6792(10) 1.0599(8) 0.1763(5) 0.241(9) Uani 1 1 d D . . . .
F496 F 0.0725(5) 0.7286(7) 0.0455(4) 0.128(6) Uani 1 1 d . . . . .
F497 F 0.2553(6) 0.9146(6) 0.0368(4) 0.120(5) Uani 1 1 d . . . . .
F498 F 0.2689(10) 0.4546(9) 0.0855(4) 0.200(6) Uani 1 1 d D U . . .
F499 F 0.0189(7) 0.4028(5) 0.0880(4) 0.141(6) Uani 1 1 d . . . . .
F500 F 0.0786(14) 0.4218(10) 0.1248(5) 0.245(15) Uani 1 1 d . . . . .
F501 F 0.5473(9) 0.8363(8) 0.2684(4) 0.170(6) Uani 1 1 d D U . . .
F502 F 0.5021(10) 0.5605(10) 0.2007(5) 0.192(5) Uani 1 1 d . U . . .
F503 F 0.6983(11) 1.1268(9) 0.0867(5) 0.195(7) Uani 1 1 d . . . . .
F504 F 0.6003(5) 0.8504(5) -0.0570(2) 0.087(3) Uani 1 1 d . . . . .
F505 F 0.6372(6) 0.6966(7) -0.0158(4) 0.140(6) Uani 1 1 d . . . . .
F506 F 0.5674(7) 0.5284(7) 0.0229(3) 0.122(5) Uani 1 1 d . . . . .
F507 F 0.0395(7) 0.2911(7) -0.0033(4) 0.152(4) Uani 1 1 d . . . . .
F508 F 0.0257(7) 0.5073(6) -0.0428(4) 0.152(5) Uani 1 1 d . U . . .
F509 F 0.1111(8) 0.3222(8) -0.0208(4) 0.150(4) Uani 1 1 d . . . . .
F510 F 0.5227(5) 0.9752(5) -0.0304(3) 0.107(4) Uani 1 1 d . . . . .
F511 F 0.3743(7) 0.7412(6) -0.0944(3) 0.134(5) Uani 1 1 d . . . . .
F512 F 0.1061(7) 0.7815(8) 0.0181(4) 0.150(7) Uani 1 1 d . . . . .
F513 F 0.7598(12) 1.1069(11) 0.0878(7) 0.241(9) Uani 1 1 d . . . . .
F514 F 0.4247(10) 0.5071(8) 0.2104(5) 0.204(6) Uani 1 1 d . U . . .
F515 F 0.0740(7) 0.6979(10) 0.0083(4) 0.198(11) Uani 1 1 d . . . . .
F516 F 0.4238(8) 0.6808(8) -0.1274(3) 0.174(10) Uani 1 1 d . . . . .
F517 F 0.2407(6) 0.3723(8) 0.0375(4) 0.168(9) Uani 1 1 d . . . . .
F518 F 0.1271(9) 0.7413(9) -0.0705(6) 0.194(10) Uani 1 1 d . . . . .
F519 F 0.6944(8) 0.7973(6) 0.0736(4) 0.149(7) Uani 1 1 d . . . . .
F520 F 0.5151(10) 0.7104(11) -0.1236(4) 0.191(10) Uani 1 1 d . . . . .
F521 F 0.2799(7) 0.3473(6) 0.0160(5) 0.182(9) Uani 1 1 d . . . . .
F522 F 0.5289(11) 1.0071(7) 0.2277(4) 0.187(9) Uani 1 1 d . . . . .
F523 F 0.4880(9) 0.7648(9) -0.1121(4) 0.185(10) Uani 1 1 d . . . . .
F524 F 0.6843(9) 0.8525(8) 0.2169(5) 0.225(13) Uani 1 1 d . . . . .
F525 F 0.7196(6) 0.7513(7) 0.0997(5) 0.170(8) Uani 1 1 d . . . . .
F526 F 0.2991(7) 0.7442(6) -0.0953(3) 0.118(5) Uani 1 1 d . . . . .
F527 F 0.7867(5) 0.9249(9) 0.0619(3) 0.145(7) Uani 1 1 d . . . . .
F528 F 0.1513(6) 0.4146(5) -0.0915(3) 0.115(4) Uani 1 1 d . . . . .
F529 F 0.1781(6) 0.3651(5) -0.0650(3) 0.110(4) Uani 1 1 d . . . . .
F530 F 0.1934(7) 0.6919(6) 0.1264(4) 0.141(6) Uani 1 1 d . . . . .
F531 F 0.2148(12) 0.7955(7) -0.0537(4) 0.219(13) Uani 1 1 d . . . . .
F532 F 0.1807(9) 0.7488(7) -0.0943(4) 0.156(7) Uani 1 1 d . . . . .
F533 F 0.7913(7) 0.9827(10) 0.0338(7) 0.234(14) Uani 1 1 d . . . . .
F534 F 0.2765(10) 0.5647(9) 0.1840(5) 0.219(6) Uani 1 1 d D . . . .
F535 F 0.6625(7) 0.7769(9) 0.1062(5) 0.217(13) Uani 1 1 d . . . . .
F536 F 0.4553(8) 0.9781(6) 0.1914(4) 0.132(5) Uani 1 1 d . . . . .
F537 F 0.7088(8) 0.9991(9) 0.1844(5) 0.181(6) Uani 1 1 d D . . . .
F538 F 0.6145(9) 0.9734(8) 0.1741(5) 0.195(7) Uani 1 1 d D . . . .
F539 F 0.5170(5) 0.9942(4) 0.1203(2) 0.086(3) Uani 1 1 d . . . . .
F540 F 0.6991(10) 0.8872(14) 0.1783(6) 0.32(2) Uani 1 1 d . . . . .
F541 F 0.2946(5) 0.8878(4) 0.1025(2) 0.082(3) Uani 1 1 d . . . . .
F542 F 0.7842(7) 0.9140(13) 0.0190(4) 0.193(11) Uani 1 1 d . . . . .
O543 O 0.4208(5) 0.5951(4) 0.0048(2) 0.058(2) Uani 1 1 d . . . . .
O544 O 0.4315(5) 0.7211(4) 0.1505(2) 0.068(3) Uani 1 1 d . . . . .
O545 O 0.4647(6) 0.6385(6) 0.0921(3) 0.078(3) Uani 1 1 d . . . . .
O546 O 0.3280(4) 0.7611(3) 0.0198(2) 0.052(2) Uani 1 1 d . . . . .
O547 O 0.2014(4) 0.6065(3) 0.0324(2) 0.053(2) Uani 1 1 d . . . . .
O548 O 0.5069(4) 0.8680(4) 0.0494(2) 0.049(2) Uani 1 1 d . . . . .
C30 C 0.2414(10) 0.5802(7) 0.1791(5) 0.239(9) Uani 1 1 d D . . . .
C549 C 0.4155(6) 0.8234(6) -0.0033(3) 0.055(3) Uani 1 1 d . . . . .
C550 C 0.6202(9) 0.7359(9) -0.0170(6) 0.089(6) Uani 1 1 d . . . . .
C551 C 0.4369(9) 0.6048(7) 0.1612(4) 0.079(5) Uani 1 1 d . . . . .
H551 H 0.472709 0.636188 0.172150 0.094 Uiso 1 1 calc R U . . .
C553 C 0.5317(8) 0.7149(8) 0.1447(4) 0.083(6) Uani 1 1 d . . . . .
C554 C 0.4925(7) 0.8177(5) 0.1986(3) 0.087(3) Uani 1 1 d D U . . .
H554 H 0.490054 0.781886 0.197981 0.104 Uiso 1 1 calc R U . . .
C556 C 0.0462(18) 0.4414(7) 0.1074(7) 0.140(13) Uani 1 1 d D . . . .
C557 C 0.4485(18) 0.5437(16) 0.1989(9) 0.153(6) Uani 1 1 d . U . . .
C558 C 0.5380(7) 0.9133(5) 0.2220(3) 0.113(4) Uani 1 1 d D U . . .
H558 H 0.565345 0.941776 0.237762 0.136 Uiso 1 1 calc R U . . .
C560 C 0.1413(12) 0.5473(16) -0.0780(7) 0.160(13) Uani 1 1 d D U . . .
C561 C 0.3369(10) 0.7277(8) 0.1648(5) 0.110(6) Uani 1 1 d D . . . .
C562 C 0.2505(10) 0.4565(9) -0.0676(4) 0.096(7) Uani 1 1 d . . . . .
C563 C 0.5477(8) 0.7187(8) -0.0642(4) 0.076(5) Uani 1 1 d . . . . .
H563 H 0.579398 0.739628 -0.071740 0.091 Uiso 1 1 calc R U . . .
C565 C 0.5017(7) 0.9241(5) 0.1998(3) 0.087(3) Uani 1 1 d D U . . .
C566 C 0.1599(8) 0.5482(6) 0.0776(4) 0.069(5) Uani 1 1 d . . . . .
C567 C 0.2392(6) 0.7225(5) 0.0458(3) 0.058(4) Uani 1 1 d . . . . .
C568 C 0.5338(7) 0.8607(6) 0.2209(3) 0.113(4) Uani 1 1 d D U . . .
C569 C 0.1360(12) 0.6501(9) 0.1151(6) 0.103(8) Uani 1 1 d . . . . .
C570 C 0.6396(15) 0.6712(17) 0.1613(6) 0.190(18) Uani 1 1 d D U . . .
C571 C 0.358(2) 0.4504(16) -0.0989(8) 0.18(2) Uani 1 1 d . . . . .
C572 C 0.4436(10) 0.6672(7) -0.0705(4) 0.087(6) Uani 1 1 d . . . . .
H572 H 0.404867 0.652331 -0.082962 0.104 Uiso 1 1 calc R U . . .
C574 C 0.1632(8) 0.7455(8) 0.0425(5) 0.085(6) Uani 1 1 d . . . . .
C575 C 0.6355(8) 0.6687(9) 0.0546(4) 0.077(5) Uani 1 1 d . . . . .
H575 H 0.674329 0.677990 0.055458 0.092 Uiso 1 1 calc R U . . .
C577 C 0.4075(6) 0.5355(6) 0.0536(3) 0.055(3) Uani 1 1 d . . . . .
C578 C 0.6805(11) 1.0407(12) 0.1229(4) 0.110(8) Uani 1 1 d D U . . .
H578 H 0.700691 1.077687 0.133163 0.132 Uiso 1 1 calc R U . . .
C580 C 0.3336(10) 0.4716(8) -0.0817(4) 0.085(6) Uani 1 1 d . . . . .
C581 C 0.2755(9) 0.4347(8) -0.0827(4) 0.082(5) Uani 1 1 d . . . . .
H581 H 0.254283 0.397511 -0.092755 0.099 Uiso 1 1 calc R U . . .
C583 C 0.1873(8) 0.7007(8) -0.0543(4) 0.084(6) Uani 1 1 d . . . . .
C584 C 0.2769(10) 0.4634(9) 0.1117(5) 0.153(6) Uani 1 1 d D U . . .
C585 C 0.5097(13) 0.9802(10) 0.2020(6) 0.113(5) Uani 1 1 d . . . . .
C586 C 0.4584(10) 0.4538(8) 0.1055(6) 0.153(16) Uani 1 1 d D . . . .
C587 C 0.6649(8) 1.0057(7) 0.1664(4) 0.213(17) Uani 1 1 d D . . . .
C588 C 0.6176(14) 0.7047(11) 0.1605(6) 0.123(10) Uani 1 1 d D . . . .
C589 C 0.1673(11) 0.6066(10) -0.0591(5) 0.126(11) Uani 1 1 d D . . . .
C590 C 0.3632(9) 0.5076(8) 0.1545(5) 0.080(5) Uani 1 1 d . . . . .
H590 H 0.349922 0.471686 0.160445 0.097 Uiso 1 1 calc R U . . .
C592 C 0.6735(8) 0.7553(11) 0.0882(5) 0.090(6) Uani 1 1 d . . . . .
C593 C 0.3703(8) 0.4248(8) 0.0623(5) 0.089(7) Uani 1 1 d . . . . .
H593 H 0.357623 0.386835 0.065004 0.107 Uiso 1 1 calc R U . . .
C595 C 0.2480(10) 0.6737(6) 0.1928(5) 0.110(6) Uani 1 1 d D . . . .
H595 H 0.218906 0.655896 0.202285 0.132 Uiso 1 1 calc R U . . .
C597 C 0.6098(6) 0.8728(7) -0.0091(3) 0.058(4) Uani 1 1 d . . . . .
C598 C 0.4436(6) 0.8785(6) -0.0084(4) 0.058(4) Uani 1 1 d . . . . .
H598 H 0.466899 0.908781 0.006978 0.069 Uiso 1 1 calc R U . . .
C600 C 0.0040(13) 0.4516(12) -0.0383(6) 0.116(6) Uani 1 1 d . U . . .
C601 C 0.5677(8) 0.8485(7) 0.2440(3) 0.158(6) Uani 1 1 d D U . . .
C602 C 0.5605(10) 0.6895(15) 0.1447(5) 0.131(12) Uani 1 1 d . . . . .
H602 H 0.540036 0.655125 0.131926 0.158 Uiso 1 1 calc R U . . .
C604 C 0.4936(11) 0.6975(8) -0.0802(5) 0.100(8) Uani 1 1 d . . . . .
C605 C 0.2670(12) 0.7675(8) 0.2122(5) 0.239(9) Uani 1 1 d D U . . .
C606 C 0.6395(9) 0.9795(8) 0.0809(5) 0.087(5) Uani 1 1 d . U . . .
H606 H 0.629721 0.973177 0.060719 0.104 Uiso 1 1 calc R U . . .
C608 C 0.6597(11) 0.9989(10) 0.1364(4) 0.107(7) Uani 1 1 d D U . . .
C609 C 0.0983(9) 0.4914(8) 0.0017(6) 0.102(8) Uani 1 1 d . . . . .
H609 H 0.099018 0.526353 0.002526 0.123 Uiso 1 1 calc R U . . .
C611 C 0.2896(10) 0.8394(8) 0.1045(5) 0.083(5) Uani 1 1 d . . . . .
C612 C 0.1038(9) 0.7384(10) 0.0273(6) 0.096(7) Uani 1 1 d . . . . .
C613 C 0.2669(10) 0.6417(6) 0.1796(5) 0.106(6) Uani 1 1 d D . . . .
C614 C 0.3785(7) 0.7889(7) -0.0531(3) 0.062(4) Uani 1 1 d . . . . .
C615 C 0.0957(7) 0.3897(7) -0.0007(4) 0.071(5) Uani 1 1 d . . . . .
C616 C 0.0901(8) 0.4972(7) 0.1012(5) 0.079(6) Uani 1 1 d . . . . .
C617 C 0.3655(9) 0.5269(7) -0.0663(4) 0.076(5) Uani 1 1 d . . . . .
H617 H 0.404576 0.551256 -0.066458 0.092 Uiso 1 1 calc R U . . .
C619 C 0.1991(8) 0.6149(7) -0.0315(4) 0.085(6) Uani 1 1 d . . . . .
H619 H 0.204724 0.585819 -0.023400 0.102 Uiso 1 1 calc R U . . .
C621 C 0.4544(6) 0.8278(5) 0.1769(3) 0.079(3) Uani 1 1 d D U . . .
C622 C 0.700(2) 1.0822(11) 0.0844(10) 0.213(17) Uani 1 1 d . . . . .
C624 C 0.6578(12) 0.8455(17) 0.1879(8) 0.157(16) Uani 1 1 d . . . . .
C625 C 0.6219(11) 0.7883(11) 0.1738(7) 0.126(10) Uani 1 1 d . . . . .
C626 C 0.3372(8) 0.4365(7) 0.0404(5) 0.077(5) Uani 1 1 d . . . . .
C627 C 0.6750(11) 1.0344(11) 0.0957(6) 0.105(7) Uani 1 1 d . U . . .
C628 C 0.4787(16) 0.7075(12) -0.1123(6) 0.134(13) Uani 1 1 d . . . . .
C629 C 0.2733(11) 0.7328(7) 0.1917(5) 0.115(7) Uani 1 1 d D . . . .
C630 C 0.6440(13) 0.7534(12) 0.1746(6) 0.114(9) Uani 1 1 d . . . . .
H630 H 0.682643 0.766405 0.186829 0.137 Uiso 1 1 calc R U . . .
C632 C 0.5643(9) 0.7688(10) 0.1575(5) 0.101(7) Uani 1 1 d . . . . .
H632 H 0.548081 0.793138 0.155330 0.122 Uiso 1 1 calc R U . . .
C634 C 0.1418(6) 0.4838(6) 0.0214(3) 0.052(3) Uani 1 1 d . . . . .
C635 C 0.6265(9) 0.9425(9) 0.1226(4) 0.098(6) Uani 1 1 d D U . . .
H635 H 0.611035 0.912593 0.133098 0.118 Uiso 1 1 calc R U . . .
C637 C 0.4027(5) 0.8736(5) 0.0494(3) 0.050(3) Uani 1 1 d . . . . .
C638 C 0.6697(6) 0.8966(8) -0.0005(4) 0.070(5) Uani 1 1 d . . . . .
H638 H 0.690028 0.906006 -0.014477 0.084 Uiso 1 1 calc R U . . .
C640 C 0.7005(7) 0.9071(8) 0.0276(5) 0.079(5) Uani 1 1 d . . . . .
C641 C 0.3327(8) 0.5127(6) 0.1299(4) 0.067(4) Uani 1 1 d D . . . .
C642 C 0.5572(8) 0.7101(7) -0.0370(4) 0.071(4) Uani 1 1 d . . . . .
C643 C 0.3826(7) 0.9578(6) 0.0650(4) 0.067(4) Uani 1 1 d . . . . .
H643 H 0.376951 0.987996 0.069843 0.080 Uiso 1 1 calc R U . . .
C645 C 0.1839(7) 0.7139(7) 0.0335(4) 0.071(5) Uani 1 1 d . . . . .
H645 H 0.158620 0.684335 0.017979 0.085 Uiso 1 1 calc R U . . .
C647 C 0.4276(7) 0.9517(5) 0.0820(4) 0.059(4) Uani 1 1 d . . . . .
C648 C 0.1311(8) 0.5980(7) 0.1059(5) 0.074(5) Uani 1 1 d . . . . .
C649 C 0.7644(9) 0.9309(17) 0.0370(6) 0.150(15) Uani 1 1 d . . . . .
C650 C 0.4630(7) 0.8820(5) 0.1762(3) 0.079(3) Uani 1 1 d D U . . .
H650 H 0.442588 0.890660 0.159858 0.095 Uiso 1 1 calc R U . . .
C652 C 0.3192(10) 0.7605(6) 0.1790(5) 0.106(6) Uani 1 1 d D . . . .
H652 H 0.338006 0.800111 0.179732 0.127 Uiso 1 1 calc R U . . .
C654 C 0.1431(7) 0.4348(6) 0.0191(4) 0.060(4) Uani 1 1 d . . . . .
H654 H 0.175012 0.431420 0.030644 0.072 Uiso 1 1 calc R U . . .
C656 C 0.3825(6) 0.7790(6) -0.0258(3) 0.055(3) Uani 1 1 d . . . . .
H656 H 0.362709 0.741636 -0.021985 0.067 Uiso 1 1 calc R U . . .
C658 C 0.3402(9) 0.5452(7) -0.0513(4) 0.074(5) Uani 1 1 d . . . . .
C659 C 0.2834(8) 0.5090(7) -0.0524(4) 0.074(5) Uani 1 1 d . . . . .
H659 H 0.265651 0.521515 -0.041851 0.089 Uiso 1 1 calc R U . . .
C661 C 0.1997(8) 0.7859(7) 0.0653(4) 0.076(5) Uani 1 1 d . . . . .
H661 H 0.186494 0.809064 0.071771 0.091 Uiso 1 1 calc R U . . .
C663 C 0.0519(8) 0.3943(7) -0.0185(4) 0.084(6) Uani 1 1 d . . . . .
H663 H 0.018870 0.362642 -0.031008 0.101 Uiso 1 1 calc R U . . .
C665 C 0.4649(10) 0.9487(8) -0.0412(5) 0.087(6) Uani 1 1 d . . . . .
C666 C 0.5299(7) 0.6058(7) 0.0355(3) 0.059(4) Uani 1 1 d . . . . .
H666 H 0.497220 0.573376 0.023353 0.071 Uiso 1 1 calc R U . . .
C668 C 0.1909(9) 0.4184(8) -0.0673(5) 0.093(6) Uani 1 1 d . . . . .
C669 C 0.4645(9) 0.9912(8) 0.1098(5) 0.085(6) Uani 1 1 d . . . . .
C670 C 0.5927(10) 0.5808(10) 0.0190(5) 0.090(6) Uani 1 1 d . . . . .
C671 C 0.5850(8) 0.6181(8) 0.0371(4) 0.068(4) Uani 1 1 d . . . . .
C672 C 0.1607(11) 0.6495(11) -0.0720(5) 0.125(10) Uani 1 1 d . . . . .
H672 H 0.139595 0.644049 -0.091576 0.150 Uiso 1 1 calc R U . . .
C674 C 0.0930(13) 0.3328(12) -0.0016(7) 0.116(6) Uani 1 1 d . . . . .
C675 C 0.3540(7) 0.5620(8) 0.1202(4) 0.073(5) Uani 1 1 d . . . . .
H675 H 0.331630 0.565120 0.102557 0.087 Uiso 1 1 calc R U . . .
C677 C 0.2200(6) 0.7112(7) -0.0276(4) 0.066(4) Uani 1 1 d . . . . .
H677 H 0.240519 0.748167 -0.017367 0.079 Uiso 1 1 calc R U . . .
C679 C 0.2949(10) 0.9236(10) 0.0216(5) 0.101(8) Uani 1 1 d . . . . .
C680 C 0.4138(10) 0.5532(9) 0.1719(5) 0.089(6) Uani 1 1 d . . . . .
C681 C 0.1652(8) 0.5973(7) 0.0879(5) 0.079(5) Uani 1 1 d . . . . .
H681 H 0.191644 0.631670 0.083090 0.095 Uiso 1 1 calc R U . . .
C683 C 0.3428(11) 0.7426(9) -0.0776(5) 0.091(6) Uani 1 1 d . . . . .
C684 C 0.3116(11) 0.6688(7) 0.1662(5) 0.115(7) Uani 1 1 d D . . . .
H684 H 0.324817 0.647500 0.158035 0.138 Uiso 1 1 calc R U . . .
C686 C 0.1814(13) 0.7464(11) -0.0688(6) 0.122(11) Uani 1 1 d . . . . .
C687 C 0.0921(8) 0.5455(6) 0.1126(5) 0.080(6) Uani 1 1 d D . . . .
H687 H 0.068446 0.543270 0.124344 0.096 Uiso 1 1 calc R U . . .
C689 C 0.5759(8) 0.8632(8) -0.0397(4) 0.074(5) Uani 1 1 d . . . . .
C690 C 0.3458(7) 0.9190(7) 0.0409(4) 0.075(5) Uani 1 1 d . . . . .
C691 C 0.4223(8) 0.4670(9) 0.0810(5) 0.095(7) Uani 1 1 d . . . . .
C692 C 0.4051(7) 0.8438(7) -0.0593(4) 0.066(4) Uani 1 1 d . . . . .
H692 H 0.401871 0.850882 -0.078418 0.079 Uiso 1 1 calc R U . . .
C694 C 0.2243(7) 0.6690(6) -0.0147(4) 0.062(4) Uani 1 1 d . . . . .
C695 C 0.4071(7) 0.6090(7) 0.1347(3) 0.054(3) Uani 1 1 d . . . . .
C696 C 0.5804(6) 0.8625(6) 0.0114(3) 0.057(4) Uani 1 1 d . . . . .
H696 H 0.539171 0.848092 0.005484 0.068 Uiso 1 1 calc R U . . .
C698 C 0.3547(7) 0.4917(7) 0.0354(4) 0.067(4) Uani 1 1 d . . . . .
H698 H 0.331428 0.499615 0.019960 0.080 Uiso 1 1 calc R U . . .
C700 C 0.5115(8) 0.6812(7) -0.0255(4) 0.070(4) Uani 1 1 d . . . . .
H700 H 0.520023 0.675848 -0.006031 0.084 Uiso 1 1 calc R U . . .
C702 C 0.4392(7) 0.9114(6) 0.0747(3) 0.058(4) Uani 1 1 d . . . . .
H702 H 0.471329 0.908793 0.086533 0.069 Uiso 1 1 calc R U . . .
C704 C 0.5216(6) 0.6403(6) 0.0516(3) 0.055(3) Uani 1 1 d . . . . .
C705 C 0.6243(8) 0.7034(8) 0.0701(4) 0.079(5) Uani 1 1 d . . . . .
C706 C 0.6178(7) 0.9325(8) 0.0963(4) 0.073(4) Uani 1 1 d . U . . .
C707 C 0.6103(6) 0.8731(6) 0.0407(3) 0.051(3) Uani 1 1 d . . . . .
C708 C 0.3573(6) 0.8779(6) 0.0326(4) 0.062(4) Uani 1 1 d . . . . .
H708 H 0.333372 0.852894 0.015218 0.074 Uiso 1 1 calc R U . . .
C710 C 0.6721(6) 0.8955(7) 0.0493(4) 0.069(5) Uani 1 1 d . . . . .
H710 H 0.693629 0.902428 0.068925 0.082 Uiso 1 1 calc R U . . .
C712 C 0.4542(7) 0.6602(6) -0.0417(3) 0.058(4) Uani 1 1 d . . . . .
C713 C 0.5667(7) 0.6880(7) 0.0685(4) 0.067(4) Uani 1 1 d . . . . .
H713 H 0.559020 0.711080 0.079203 0.080 Uiso 1 1 calc R U . . .
C715 C 0.1205(7) 0.4983(7) 0.0827(4) 0.071(5) Uani 1 1 d . . . . .
H715 H 0.113941 0.464170 0.073588 0.085 Uiso 1 1 calc R U . . .
C717 C 0.2754(7) 0.7645(6) 0.0694(4) 0.066(4) Uani 1 1 d . . . . .
H717 H 0.314217 0.772151 0.078563 0.080 Uiso 1 1 calc R U . . .
C719 C 0.0564(9) 0.4477(9) -0.0180(6) 0.119(10) Uani 1 1 d . . . . .
C720 C 0.4364(7) 0.8880(7) -0.0366(4) 0.064(4) Uani 1 1 d . . . . .
C721 C 0.4397(8) 0.5233(9) 0.0766(5) 0.091(7) Uani 1 1 d . . . . .
H721 H 0.473929 0.553108 0.089596 0.109 Uiso 1 1 calc R U . . .
C723 C 0.2789(10) 0.3904(9) 0.0223(6) 0.094(7) Uani 1 1 d . . . . .
C724 C 0.2524(8) 0.7949(6) 0.0790(4) 0.068(4) Uani 1 1 d . . . . .

loop_
_atom_site_aniso_label
_atom_site_aniso_U_11
_atom_site_aniso_U_22
_atom_site_aniso_U_33
_atom_site_aniso_U_23
_atom_site_aniso_U_13
_atom_site_aniso_U_12
Te1 0.0412(4) 0.0390(4) 0.0455(4) 0.0031(3) 0.0138(3) 0.0197(3)
Te2 0.0616(5) 0.0477(4) 0.0526(5) -0.0037(4) 0.0079(4) 0.0350(4)
Te3 0.0686(6) 0.0421(4) 0.0693(6) -0.0047(4) 0.0027(5) 0.0320(4)
Te4 0.0377(4) 0.0320(3) 0.0483(4) 0.0060(3) 0.0134(3) 0.0159(3)
Cl5 0.0573(19) 0.0520(17) 0.0578(19) -0.0083(14) 0.0049(15) 0.0333(15)
Cl6 0.0501(16) 0.0444(14) 0.0463(16) 0.0123(12) 0.0206(13) 0.0240(13)
F7 0.119(9) 0.110(10) 0.125(9) -0.041(7) 0.019(8) 0.053(8)
F8 0.244(18) 0.078(7) 0.077(8) 0.010(6) 0.002(10) 0.076(9)
F9 0.090(9) 0.206(15) 0.087(7) 0.058(8) 0.017(6) 0.043(10)
F10 0.110(12) 0.240(19) 0.154(13) -0.097(13) -0.055(9) 0.093(13)
F11 0.213(11) 0.110(8) 0.237(12) 0.050(9) 0.029(9) 0.068(8)
F12 0.167(13) 0.042(5) 0.128(9) 0.003(5) 0.029(8) 0.038(7)
F13 0.26(2) 0.19(2) 0.104(11) 0.047(13) -0.020(13) 0.078(15)
F14 0.199(17) 0.158(13) 0.164(17) 0.029(12) 0.082(13) 0.073(13)
F15 0.203(10) 0.205(10) 0.182(10) 0.067(9) 0.085(8) 0.049(8)
F16 0.51(3) 0.123(11) 0.51(4) 0.095(16) 0.47(3) 0.149(16)
F17 0.163(10) 0.188(11) 0.189(12) 0.077(10) 0.006(8) 0.074(9)
F18 0.070(7) 0.250(18) 0.098(9) 0.068(10) 0.030(7) 0.086(9)
F19 0.116(9) 0.104(8) 0.062(5) 0.015(5) -0.001(5) 0.061(7)
F20 0.168(10) 0.171(11) 0.202(12) -0.009(9) 0.056(9) 0.096(8)
F21 0.219(11) 0.203(11) 0.193(11) 0.055(9) 0.119(9) 0.089(8)
F22 0.185(11) 0.138(9) 0.154(9) -0.030(7) 0.032(9) 0.105(8)
F23 0.128(9) 0.232(11) 0.163(9) 0.020(8) 0.032(8) 0.085(9)
F24 0.216(15) 0.214(16) 0.103(9) 0.076(10) 0.075(10) 0.182(14)
F25 0.253(17) 0.141(14) 0.087(10) 0.009(9) 0.056(11) 0.088(13)
F26 0.201(11) 0.142(10) 0.205(11) 0.058(9) 0.081(9) 0.039(8)
F27 0.220(11) 0.121(8) 0.194(9) 0.048(8) 0.039(8) 0.042(8)
F28 0.23(2) 0.45(4) 0.177(13) 0.093(17) 0.086(14) 0.28(2)
F29 0.225(12) 0.195(10) 0.141(10) 0.019(9) -0.013(9) 0.145(9)
F30 0.32(2) 0.084(9) 0.31(2) 0.090(12) 0.25(2) 0.098(13)
F31 0.182(11) 0.220(11) 0.183(10) 0.086(9) 0.095(9) 0.084(8)
F32 0.134(13) 0.108(9) 0.226(17) 0.054(9) 0.093(13) 0.042(9)
F33 0.212(12) 0.160(10) 0.162(9) -0.006(7) 0.049(9) 0.139(9)
F34 0.209(17) 0.174(12) 0.058(6) -0.015(8) -0.002(9) 0.121(13)
F35 0.166(13) 0.071(8) 0.168(14) 0.045(8) -0.008(10) 0.039(9)
F36 0.118(8) 0.095(8) 0.172(13) -0.033(8) 0.041(9) 0.058(7)
F37 0.080(7) 0.130(8) 0.088(8) 0.042(7) 0.017(6) 0.050(7)
F38 0.72(5) 0.37(3) 0.127(15) 0.126(17) 0.19(2) 0.46(4)
F39 0.138(10) 0.081(6) 0.100(9) 0.011(6) -0.007(7) 0.057(6)
F40 0.072(7) 0.160(10) 0.153(9) -0.011(8) 0.025(7) 0.049(7)
F41 0.26(2) 0.094(9) 0.175(13) 0.019(9) 0.088(14) 0.107(12)
F42 0.192(13) 0.089(8) 0.104(10) 0.019(7) -0.036(9) 0.003(9)
F43 0.058(7) 0.248(19) 0.147(13) 0.064(12) -0.009(7) -0.013(9)
F44 0.32(2) 0.52(4) 0.085(8) 0.088(14) 0.106(11) 0.37(3)
F45 0.120(13) 0.160(14) 0.37(3) 0.124(16) 0.061(16) 0.064(11)
F46 0.184(17) 0.170(14) 0.139(13) 0.036(11) 0.010(11) 0.131(13)
F47 0.122(11) 0.41(3) 0.160(14) -0.09(2) 0.014(11) 0.148(14)
F48 0.106(10) 0.41(3) 0.121(12) 0.137(15) 0.049(9) 0.149(15)
F49 0.154(15) 0.179(14) 0.225(17) 0.119(14) 0.090(14) 0.127(13)
F50 0.065(6) 0.138(11) 0.114(9) 0.030(8) 0.034(6) 0.030(7)
F51 0.133(13) 0.138(12) 0.215(18) 0.018(10) -0.074(11) 0.079(10)
F52 0.098(9) 0.173(13) 0.135(13) 0.011(10) -0.013(8) 0.065(9)
F53 0.188(11) 0.202(12) 0.130(9) 0.049(9) 0.030(8) 0.109(9)
F54 0.136(9) 0.164(9) 0.234(11) 0.024(8) 0.054(9) 0.054(8)
O55 0.060(6) 0.050(5) 0.076(7) -0.009(4) 0.008(5) 0.031(4)
O56 0.040(4) 0.031(4) 0.066(5) 0.008(4) 0.009(4) 0.019(3)
O57 0.081(7) 0.050(5) 0.056(6) 0.014(4) 0.026(5) 0.039(5)
C58 0.16(2) 0.101(15) 0.078(10) -0.017(11) 0.010(12) 0.078(15)
C60 0.163(9) 0.160(9) 0.131(8) 0.035(7) 0.018(6) 0.097(7)
C61 0.081(9) 0.076(8) 0.123(16) 0.038(9) 0.010(9) 0.051(7)
C63 0.105(9) 0.079(8) 0.084(6) 0.012(6) 0.029(6) 0.045(7)
C64 0.048(6) 0.069(8) 0.054(6) 0.008(6) 0.017(5) 0.037(6)
C66 0.22(2) 0.115(13) 0.084(12) 0.021(12) 0.029(11) 0.103(14)
C67 0.178(9) 0.122(7) 0.178(9) 0.058(7) 0.044(7) 0.061(6)
C68 0.052(8) 0.043(6) 0.107(13) 0.017(7) -0.008(8) 0.016(6)
C70 0.103(7) 0.150(8) 0.154(9) 0.010(7) 0.037(6) 0.067(6)
C71 0.054(7) 0.079(10) 0.072(8) 0.006(7) 0.012(6) 0.029(7)
C72 0.085(12) 0.062(9) 0.076(9) -0.008(8) 0.008(9) 0.043(8)
C74 0.130(14) 0.048(7) 0.095(11) 0.018(6) 0.041(9) 0.029(10)
C75 0.065(9) 0.145(14) 0.119(13) 0.043(11) 0.026(7) 0.063(9)
C76 0.179(9) 0.192(10) 0.169(9) 0.053(7) 0.084(7) 0.080(6)
C77 0.099(13) 0.054(7) 0.071(7) -0.003(6) 0.017(8) 0.045(8)
C79 0.048(6) 0.042(6) 0.068(8) 0.006(6) 0.010(5) 0.022(5)
C80 0.043(7) 0.052(7) 0.053(7) 0.007(5) 0.014(5) 0.021(5)
C81 0.060(8) 0.064(8) 0.048(6) 0.002(6) 0.010(6) 0.034(7)
C83 0.106(13) 0.075(11) 0.083(9) -0.011(9) 0.017(10) 0.041(10)
C84 0.087(9) 0.089(13) 0.118(11) 0.005(10) 0.020(9) 0.047(10)
C85 0.054(7) 0.084(11) 0.063(9) 0.027(8) 0.015(6) 0.023(7)
C87 0.099(10) 0.048(8) 0.126(11) -0.030(7) 0.014(9) 0.023(8)
C88 0.042(6) 0.039(6) 0.068(8) 0.008(5) 0.012(5) 0.015(5)
C90 0.060(6) 0.034(6) 0.053(7) 0.003(5) 0.007(6) 0.021(5)
C91 0.105(14) 0.135(16) 0.157(15) 0.063(15) 0.039(14) 0.085(11)
C92 0.163(15) 0.051(7) 0.073(8) -0.006(7) -0.003(9) 0.028(9)
C93 0.137(17) 0.096(14) 0.073(10) -0.004(9) -0.018(9) 0.077(14)
C95 0.051(8) 0.104(10) 0.094(9) 0.029(9) 0.011(7) 0.018(8)
C96 0.108(12) 0.092(9) 0.048(6) 0.011(7) 0.017(7) 0.060(8)
C97 0.121(16) 0.045(7) 0.074(7) -0.003(6) 0.021(9) 0.029(9)
C99 0.159(18) 0.077(11) 0.074(9) 0.007(9) 0.006(9) 0.076(13)
C100 0.107(14) 0.047(7) 0.069(7) 0.000(5) 0.013(8) 0.030(8)
C101 0.081(10) 0.095(9) 0.16(2) 0.069(11) 0.002(10) 0.041(8)
C102 0.064(7) 0.074(8) 0.069(9) 0.011(7) 0.005(6) 0.039(6)
C103 0.070(10) 0.072(9) 0.036(7) 0.001(6) 0.009(6) 0.029(7)
C105 0.043(7) 0.107(13) 0.078(9) 0.017(9) 0.011(6) 0.027(8)
C107 0.101(14) 0.044(6) 0.089(9) -0.005(6) 0.022(9) 0.032(8)
C109 0.076(7) 0.047(7) 0.063(9) -0.002(6) 0.007(6) 0.039(6)
C111 0.068(9) 0.072(9) 0.045(7) 0.001(6) 0.017(7) 0.031(7)
C112 0.051(7) 0.060(7) 0.061(7) 0.015(6) 0.018(5) 0.035(6)
C113 0.168(8) 0.140(8) 0.149(8) -0.014(6) 0.047(7) 0.099(6)
C114 0.080(9) 0.061(8) 0.084(9) -0.005(6) 0.014(6) 0.050(7)
C115 0.074(9) 0.028(6) 0.076(7) -0.006(5) -0.005(7) 0.021(6)
C116 0.087(9) 0.060(9) 0.094(12) -0.020(8) -0.001(8) 0.037(8)
C117 0.134(16) 0.064(10) 0.081(10) 0.010(8) 0.019(10) 0.066(12)
C119 0.069(8) 0.052(7) 0.071(9) -0.007(6) 0.004(7) 0.035(6)
C121 0.081(10) 0.048(6) 0.061(7) -0.021(6) 0.000(7) 0.029(7)
C122 0.077(10) 0.061(8) 0.055(7) 0.006(6) 0.028(7) 0.036(7)
C124 0.113(11) 0.113(12) 0.073(9) 0.007(10) 0.040(10) 0.069(11)
C125 0.081(10) 0.047(7) 0.079(8) 0.002(6) 0.012(7) 0.036(7)
C126 0.066(9) 0.083(12) 0.107(10) -0.002(9) 0.022(8) 0.044(9)
C128 0.102(13) 0.045(6) 0.076(8) 0.011(5) 0.027(8) 0.029(7)
C129 0.049(7) 0.099(9) 0.059(7) 0.007(6) 0.011(6) 0.034(7)
C130 0.072(8) 0.060(8) 0.088(9) 0.006(7) 0.022(7) 0.049(7)
C132 0.103(13) 0.091(13) 0.104(11) 0.026(11) 0.006(10) 0.063(11)
C133 0.075(10) 0.055(8) 0.077(7) 0.013(7) 0.019(7) 0.038(8)
C135 0.074(8) 0.093(12) 0.092(9) 0.002(8) 0.016(7) 0.051(9)
C136 0.101(13) 0.077(11) 0.093(12) 0.021(10) 0.010(9) 0.062(11)
C138 0.082(7) 0.051(8) 0.096(12) -0.008(7) 0.010(7) 0.027(6)
C139 0.049(6) 0.078(10) 0.058(7) 0.006(6) 0.007(5) 0.026(7)
C140 0.089(9) 0.085(11) 0.080(10) -0.003(8) 0.016(8) 0.057(9)
C142 0.067(8) 0.081(10) 0.089(10) 0.017(7) -0.002(7) 0.034(7)
C143 0.060(9) 0.066(8) 0.045(6) 0.002(6) 0.008(6) 0.027(6)
C144 0.081(8) 0.054(9) 0.109(15) -0.029(9) -0.002(9) 0.023(8)
Te1A 0.0644(6) 0.0626(5) 0.0670(6) 0.0203(4) 0.0326(5) 0.0337(5)
Te1B 0.0623(6) 0.0413(5) 0.1046(9) -0.0016(5) -0.0114(6) 0.0153(4)
Te1C 0.0511(5) 0.0471(4) 0.0609(6) 0.0116(4) 0.0178(4) 0.0170(4)
Te1D 0.0486(5) 0.0550(5) 0.0513(5) 0.0059(4) 0.0220(4) 0.0186(4)
Te18 0.0647(6) 0.0455(4) 0.0614(6) 0.0118(4) 0.0144(4) 0.0282(4)
Te19 0.0740(6) 0.0622(6) 0.0678(6) -0.0038(5) 0.0173(5) 0.0421(5)
Te72 0.0485(5) 0.0497(4) 0.0492(5) -0.0004(4) 0.0163(4) 0.0164(4)
Te73 0.0608(6) 0.0637(6) 0.0636(6) 0.0075(5) 0.0098(5) 0.0090(5)
Cl8 0.054(2) 0.060(2) 0.087(3) 0.025(2) 0.0083(19) 0.0097(17)
Cl9 0.062(2) 0.0542(17) 0.063(2) 0.0157(15) 0.0259(17) 0.0305(16)
Cl10 0.096(4) 0.083(3) 0.097(4) -0.004(3) 0.008(3) 0.045(3)
Cl73 0.058(2) 0.0519(17) 0.064(2) -0.0043(15) 0.0107(16) 0.0215(15)
F737 0.178(16) 0.069(7) 0.203(16) -0.010(8) 0.117(14) -0.003(7)
F738 0.186(19) 0.35(3) 0.156(16) 0.067(16) 0.069(15) 0.19(2)
F739 0.169(17) 0.170(13) 0.194(18) 0.105(12) 0.058(15) 0.069(13)
F740 0.166(11) 0.287(16) 0.107(7) 0.017(9) 0.049(7) 0.122(11)
F741 0.154(12) 0.186(15) 0.158(15) 0.076(12) 0.074(12) 0.099(11)
F742 0.166(14) 0.27(2) 0.220(16) -0.114(17) -0.045(13) 0.166(16)
F743 0.159(10) 0.284(15) 0.116(8) 0.055(9) 0.079(7) 0.148(11)
F744 0.29(3) 0.30(3) 0.256(18) 0.13(2) 0.178(19) 0.23(2)
F745 0.202(18) 0.21(2) 0.129(12) -0.024(11) 0.075(12) -0.090(14)
F746 0.187(16) 0.20(2) 0.30(2) -0.153(19) -0.036(18) 0.105(16)
F747 0.40(4) 0.155(18) 0.27(2) -0.039(15) 0.06(2) 0.18(2)
F748 0.228(9) 0.196(8) 0.219(9) 0.014(6) 0.087(7) 0.094(7)
F749 0.228(9) 0.196(8) 0.219(9) 0.014(6) 0.087(7) 0.094(7)
F750 0.24(2) 0.59(4) 0.167(16) -0.05(2) 0.032(14) 0.28(2)
F751 0.27(2) 0.57(4) 0.123(13) -0.023(19) 0.078(13) 0.26(3)
F752 0.194(9) 0.237(12) 0.217(11) 0.034(9) 0.085(8) 0.105(9)
F753 0.061(6) 0.114(8) 0.137(11) 0.004(8) 0.009(6) 0.025(6)
F754 0.132(9) 0.126(8) 0.262(14) 0.108(10) 0.083(10) 0.043(7)
F755 0.111(8) 0.123(8) 0.300(15) 0.041(9) -0.006(9) 0.048(7)
F756 0.141(11) 0.229(16) 0.213(12) 0.047(10) 0.023(8) 0.100(12)
F757 0.220(9) 0.202(8) 0.232(10) 0.009(7) 0.091(7) 0.081(7)
F758 0.127(10) 0.189(11) 0.210(11) 0.088(9) 0.042(8) 0.094(9)
F759 0.199(14) 0.139(13) 0.087(10) -0.031(9) 0.021(10) 0.002(11)
F760 0.206(17) 0.207(19) 0.27(2) -0.113(17) -0.020(16) 0.150(16)
F761 0.196(18) 0.24(2) 0.24(2) 0.173(16) 0.139(16) 0.155(18)
F762 0.30(2) 0.34(3) 0.066(9) -0.037(12) 0.017(12) 0.23(2)
F763 0.223(11) 0.238(11) 0.216(11) 0.058(9) 0.104(9) 0.136(9)
F764 0.26(2) 0.112(10) 0.133(13) -0.001(9) 0.103(15) 0.043(12)
F765 0.42(3) 0.29(3) 0.102(10) -0.015(11) 0.016(13) 0.30(3)
F766 0.192(19) 0.145(16) 0.37(3) 0.05(2) 0.167(19) 0.067(15)
F767 0.248(9) 0.259(10) 0.225(9) 0.019(7) 0.049(7) 0.119(8)
F768 0.213(12) 0.136(10) 0.254(13) -0.010(10) 0.010(11) 0.085(9)
F769 0.140(10) 0.206(12) 0.149(9) 0.055(9) 0.044(8) 0.030(9)
F770 0.160(11) 0.201(12) 0.237(13) 0.053(10) 0.072(10) 0.080(9)
F771 0.250(12) 0.212(10) 0.211(11) 0.002(8) 0.080(9) 0.126(9)
F772 0.104(8) 0.151(10) 0.145(9) 0.043(8) 0.066(7) 0.039(7)
F773 0.186(18) 0.50(4) 0.168(17) 0.15(2) 0.089(15) 0.24(3)
F774 0.199(15) 0.199(14) 0.214(10) 0.065(10) 0.070(11) 0.127(11)
F775 0.188(12) 0.144(11) 0.212(10) 0.036(9) 0.063(9) 0.089(9)
F776 0.196(12) 0.210(13) 0.189(13) -0.004(10) 0.017(9) 0.109(10)
F777 0.134(14) 0.135(12) 0.29(2) 0.063(14) 0.079(16) 0.073(11)
F778 0.206(13) 0.195(11) 0.175(12) -0.014(10) 0.011(10) 0.087(10)
F779 0.195(13) 0.222(13) 0.190(12) 0.023(10) 0.020(9) 0.091(10)
F780 0.104(12) 0.151(15) 0.40(3) -0.01(2) -0.048(16) 0.054(11)
F781 0.250(15) 0.265(18) 0.304(19) 0.018(13) 0.072(13) 0.202(14)
F782 0.220(14) 0.210(14) 0.267(17) 0.062(12) 0.071(14) 0.071(10)
F783 0.23(3) 0.36(4) 0.29(2) 0.16(2) 0.110(18) 0.22(3)
F784 0.24(2) 0.56(4) 0.117(13) -0.072(17) 0.001(13) 0.28(2)
F785 0.28(3) 0.187(18) 0.129(14) -0.018(12) -0.061(16) 0.040(15)
F786 0.250(12) 0.212(10) 0.211(11) 0.002(8) 0.080(9) 0.126(9)
F787 0.166(11) 0.287(16) 0.107(7) 0.017(9) 0.049(7) 0.122(11)
F788 0.194(9) 0.237(12) 0.217(11) 0.034(9) 0.085(8) 0.105(9)
F789 0.24(2) 0.130(11) 0.162(14) 0.017(10) -0.081(13) 0.087(13)
F790 0.118(14) 0.099(10) 0.36(3) 0.011(14) 0.028(17) 0.003(9)
F791 0.073(8) 0.135(12) 0.27(2) -0.077(14) 0.035(11) 0.006(8)
F792 0.064(7) 0.206(15) 0.084(7) 0.024(9) 0.016(6) 0.043(8)
F793 0.110(10) 0.078(7) 0.143(10) 0.039(7) 0.009(8) 0.024(7)
F794 0.099(10) 0.127(11) 0.122(9) 0.023(8) -0.006(7) 0.053(9)
F795 0.141(11) 0.229(16) 0.213(12) 0.047(10) 0.023(8) 0.100(12)
F796 0.099(10) 0.178(15) 0.177(14) 0.043(12) 0.031(10) 0.083(11)
F797 0.109(9) 0.113(10) 0.136(12) 0.053(9) 0.049(9) 0.028(8)
F798 0.21(2) 0.27(2) 0.19(2) -0.061(16) 0.091(18) 0.103(16)
F799 0.121(12) 0.136(14) 0.52(4) -0.113(19) -0.072(15) 0.089(11)
F800 0.207(16) 0.158(15) 0.28(2) -0.122(16) 0.151(15) -0.041(13)
F801 0.220(9) 0.202(8) 0.232(10) 0.009(7) 0.091(7) 0.081(7)
F802 0.33(2) 0.25(3) 0.099(11) 0.029(15) 0.037(16) 0.12(2)
F803 0.248(9) 0.259(10) 0.225(9) 0.019(7) 0.049(7) 0.119(8)
F804 0.086(9) 0.118(9) 0.148(12) 0.027(9) 0.017(8) 0.052(7)
F805 0.223(11) 0.238(11) 0.216(11) 0.058(9) 0.104(9) 0.136(9)
F806 0.211(17) 0.072(7) 0.120(11) 0.019(7) 0.042(11) 0.050(9)
F807 0.092(11) 0.24(2) 0.171(14) -0.057(12) 0.013(10) 0.007(13)
F808 0.183(15) 0.137(12) 0.071(7) 0.034(7) 0.037(8) 0.067(11)
F809 0.160(13) 0.097(9) 0.111(9) -0.006(7) -0.020(9) 0.037(9)
F810 0.193(10) 0.118(9) 0.185(11) -0.004(8) 0.039(9) 0.098(8)
F811 0.181(16) 0.094(8) 0.33(3) -0.008(11) 0.077(16) 0.087(10)
F812 0.159(10) 0.284(15) 0.116(8) 0.055(9) 0.079(7) 0.148(11)
F813 0.132(9) 0.126(8) 0.262(14) 0.108(10) 0.083(10) 0.043(7)
F814 0.27(2) 0.130(12) 0.082(9) 0.021(8) 0.081(12) 0.072(12)
F815 0.129(11) 0.134(13) 0.152(14) 0.016(11) 0.027(10) 0.048(10)
F816 0.136(11) 0.146(13) 0.089(9) 0.021(9) 0.014(8) 0.048(10)
F817 0.114(10) 0.151(11) 0.216(11) 0.048(9) 0.067(10) 0.074(9)
F818 0.191(17) 0.130(11) 0.167(15) 0.089(10) 0.093(13) 0.088(11)
F819 0.111(8) 0.123(8) 0.300(15) 0.041(9) -0.006(9) 0.048(7)
F820 0.188(12) 0.201(11) 0.235(15) 0.075(9) 0.149(12) 0.086(9)
F821 0.140(13) 0.167(12) 0.128(11) -0.053(11) 0.042(10) 0.043(11)
F822 0.090(8) 0.180(11) 0.082(8) 0.037(8) 0.034(7) 0.070(8)
F823 0.163(13) 0.096(9) 0.121(9) 0.056(8) 0.012(9) 0.022(9)
F824 0.149(14) 0.187(14) 0.106(11) -0.009(11) 0.019(9) -0.011(13)
F825 0.136(14) 0.194(18) 0.182(18) 0.038(14) 0.057(13) 0.065(12)
F826 0.062(6) 0.227(18) 0.098(9) 0.013(10) 0.008(6) 0.047(8)
F827 0.200(15) 0.131(10) 0.090(9) 0.016(8) 0.005(10) 0.104(10)
F828 0.108(8) 0.139(9) 0.177(11) 0.061(8) 0.045(8) 0.061(7)
F829 0.095(9) 0.084(7) 0.182(15) 0.030(8) -0.011(9) 0.022(6)
F830 0.100(9) 0.26(2) 0.112(12) 0.019(12) 0.043(9) 0.065(11)
F831 0.188(12) 0.201(11) 0.235(15) 0.075(9) 0.149(12) 0.086(9)
F832 0.44(3) 0.183(18) 0.27(2) 0.103(17) 0.22(3) 0.22(2)
O833 0.062(6) 0.063(6) 0.072(7) 0.040(5) 0.036(5) 0.027(5)
O834 0.062(7) 0.076(7) 0.074(7) 0.022(5) 0.013(6) 0.026(6)
O835 0.104(9) 0.082(7) 0.083(8) 0.027(6) 0.058(7) 0.057(7)
O836 0.063(6) 0.054(5) 0.089(7) -0.009(5) 0.010(6) 0.031(5)
O837 0.036(5) 0.058(6) 0.075(7) 0.003(5) 0.009(4) 0.005(4)
O838 0.056(5) 0.054(5) 0.048(5) 0.003(4) 0.024(4) 0.020(4)
C1 0.075(13) 0.089(15) 0.132(16) 0.034(13) -0.023(10) 0.013(10)
C2 0.083(9) 0.065(8) 0.088(12) 0.028(8) 0.014(8) 0.028(7)
C3 0.053(9) 0.057(9) 0.109(12) -0.005(8) 0.017(9) 0.010(7)
C4 0.071(9) 0.060(9) 0.078(10) 0.017(7) 0.023(7) 0.017(8)
C5 0.063(7) 0.051(7) 0.071(9) 0.020(6) 0.021(6) 0.026(6)
C6 0.082(8) 0.041(6) 0.058(9) -0.008(6) 0.020(7) 0.017(5)
C7 0.059(7) 0.060(9) 0.069(7) -0.012(7) 0.011(6) 0.022(7)
C8 0.089(12) 0.098(12) 0.061(8) 0.035(8) 0.036(8) 0.046(10)
C9 0.061(7) 0.052(7) 0.065(9) 0.007(6) 0.009(7) 0.017(6)
C10 0.085(9) 0.049(7) 0.054(9) 0.002(6) 0.021(7) 0.025(7)
C839 0.116(16) 0.066(9) 0.082(12) 0.002(8) 0.039(12) 0.007(9)
C841 0.100(6) 0.106(6) 0.113(7) -0.006(5) 0.042(5) 0.055(5)
C843 0.131(12) 0.078(12) 0.088(12) 0.025(8) -0.013(11) 0.042(12)
C844 0.089(8) 0.053(8) 0.088(13) 0.019(8) 0.014(9) 0.003(7)
C845 0.105(16) 0.080(14) 0.175(16) -0.012(12) 0.033(15) 0.044(11)
C846 0.100(14) 0.109(16) 0.080(10) 0.035(10) -0.011(9) 0.030(12)
C847 0.091(12) 0.067(9) 0.083(11) 0.004(7) 0.018(9) 0.008(8)
C848 0.061(8) 0.091(11) 0.066(9) 0.001(8) 0.007(7) 0.007(7)
C849 0.132(12) 0.048(9) 0.136(18) 0.001(9) -0.024(12) 0.038(9)
C851 0.132(12) 0.082(10) 0.111(14) -0.008(10) 0.008(9) 0.074(11)
C852 0.111(17) 0.17(2) 0.080(10) 0.050(11) 0.045(12) 0.080(16)
C853 0.066(12) 0.059(8) 0.21(2) -0.035(12) -0.030(12) 0.020(8)
C854 0.098(11) 0.21(2) 0.091(12) 0.004(12) 0.028(11) 0.087(13)
C855 0.092(8) 0.093(9) 0.206(13) 0.071(8) 0.034(8) 0.014(7)
C856 0.11(2) 0.11(2) 0.26(3) 0.05(2) 0.08(2) 0.063(17)
C858 0.108(10) 0.208(13) 0.110(8) 0.044(8) 0.051(7) 0.085(9)
C859 0.181(9) 0.131(8) 0.195(9) 0.009(7) 0.037(7) 0.092(7)
C860 0.112(9) 0.067(10) 0.079(12) -0.023(9) 0.030(9) 0.032(8)
C862 0.084(12) 0.079(11) 0.065(8) 0.019(8) 0.028(9) 0.039(9)
C864 0.099(10) 0.078(12) 0.086(11) 0.027(9) 0.031(8) 0.015(9)
C865 0.078(10) 0.124(17) 0.085(10) -0.003(11) 0.020(8) 0.058(12)
C867 0.115(13) 0.108(13) 0.083(11) -0.012(9) -0.017(11) 0.072(12)
C868 0.056(8) 0.122(12) 0.073(8) -0.019(8) 0.012(7) 0.023(9)
C869 0.108(10) 0.208(13) 0.110(8) 0.044(8) 0.051(7) 0.085(9)
C870 0.24(2) 0.57(4) 0.137(14) -0.052(18) 0.041(14) 0.28(2)
C871 0.106(17) 0.080(9) 0.193(18) -0.022(10) 0.000(14) 0.032(11)
C872 0.12(2) 0.100(15) 0.22(2) -0.041(15) -0.035(18) 0.046(16)
C874 0.081(10) 0.128(17) 0.092(8) 0.003(10) 0.020(7) 0.065(12)
C875 0.133(19) 0.106(13) 0.104(12) -0.048(10) -0.024(14) 0.081(15)
C877 0.092(12) 0.063(10) 0.112(11) 0.009(9) -0.001(9) 0.029(10)
C878 0.065(12) 0.066(9) 0.23(2) -0.026(11) -0.006(14) 0.024(9)
C880 0.199(9) 0.208(9) 0.202(9) 0.017(6) 0.083(7) 0.117(7)
C881 0.142(17) 0.094(10) 0.102(12) -0.020(11) 0.042(11) -0.007(12)
C882 0.085(12) 0.063(11) 0.115(13) -0.001(9) -0.014(9) 0.028(10)
C884 0.158(16) 0.081(11) 0.127(17) 0.046(9) 0.083(14) 0.010(11)
C886 0.151(15) 0.080(12) 0.048(10) 0.008(8) -0.006(10) 0.011(11)
C888 0.076(8) 0.070(9) 0.118(13) 0.035(9) 0.007(8) 0.033(7)
C889 0.106(10) 0.080(10) 0.170(15) -0.061(11) 0.018(11) 0.014(9)
C890 0.092(8) 0.061(8) 0.105(13) -0.011(8) 0.038(9) 0.021(7)
C891 0.117(15) 0.077(11) 0.060(7) 0.004(7) 0.015(9) 0.048(10)
C892 0.25(4) 0.180(19) 0.125(13) -0.083(12) -0.033(18) 0.16(2)
C893 0.143(15) 0.108(13) 0.069(9) 0.003(8) 0.035(11) 0.053(10)
C894 0.066(7) 0.058(7) 0.055(9) 0.007(6) 0.019(7) 0.022(6)
C896 0.089(14) 0.178(17) 0.087(8) -0.037(9) 0.009(9) 0.078(14)
C897 0.189(9) 0.191(9) 0.183(9) 0.011(7) 0.023(7) 0.100(7)
C898 0.21(3) 0.117(16) 0.190(19) -0.040(13) -0.040(18) 0.077(19)
C899 0.104(17) 0.19(2) 0.096(11) -0.016(10) 0.009(11) 0.064(12)
C900 0.111(7) 0.116(6) 0.131(6) -0.011(5) 0.044(5) 0.061(5)
C901 0.165(12) 0.170(11) 0.197(10) 0.040(8) 0.050(8) 0.101(8)
C902 0.093(15) 0.140(18) 0.24(2) 0.067(18) 0.016(12) 0.052(13)
C903 0.068(10) 0.060(9) 0.104(11) 0.009(8) 0.017(9) 0.031(8)
C904 0.12(2) 0.117(15) 0.18(2) -0.044(14) -0.020(15) 0.075(16)
C906 0.126(8) 0.148(8) 0.177(9) 0.058(7) 0.043(6) 0.075(6)
C907 0.13(2) 0.15(2) 0.067(11) 0.027(12) 0.037(13) 0.079(17)
C909 0.117(7) 0.130(7) 0.122(7) -0.013(5) 0.048(6) 0.062(5)
C910 0.076(10) 0.095(12) 0.20(3) 0.073(14) 0.008(14) 0.005(9)
C911 0.19(2) 0.136(19) 0.22(2) -0.093(13) -0.015(17) 0.097(19)
C912 0.135(17) 0.072(10) 0.131(13) -0.007(10) 0.070(13) 0.002(10)
C913 0.103(10) 0.083(10) 0.122(12) 0.050(9) 0.015(12) 0.022(10)
C914 0.095(14) 0.15(2) 0.084(10) 0.043(12) 0.041(11) 0.085(15)
C916 0.082(11) 0.080(13) 0.167(18) 0.048(13) 0.023(12) 0.032(10)
C917 0.077(11) 0.065(11) 0.141(13) 0.030(11) -0.003(10) 0.022(9)
C918 0.083(12) 0.068(11) 0.151(17) 0.037(12) 0.010(11) 0.022(10)
C920 0.086(11) 0.096(10) 0.074(7) -0.051(8) -0.012(8) 0.063(9)
C921 0.112(14) 0.101(12) 0.123(14) 0.055(9) 0.037(9) 0.045(11)
C922 0.059(8) 0.064(10) 0.123(14) 0.046(10) 0.018(8) 0.019(7)
C924 0.074(10) 0.059(8) 0.084(12) 0.005(7) 0.024(9) 0.013(7)
C926 0.091(14) 0.143(17) 0.082(9) -0.028(9) -0.005(10) 0.077(14)
C928 0.125(16) 0.109(14) 0.068(9) 0.026(10) 0.037(11) 0.056(13)
C929 0.079(13) 0.102(16) 0.17(2) 0.055(15) 0.002(12) 0.027(11)
C930 0.061(10) 0.101(13) 0.072(10) -0.016(9) -0.001(8) 0.002(9)
C932 0.113(16) 0.095(13) 0.054(7) 0.008(8) 0.009(10) 0.057(12)
C934 0.092(8) 0.093(9) 0.206(13) 0.071(8) 0.034(8) 0.014(7)
C935 0.064(9) 0.098(10) 0.104(9) 0.029(9) 0.029(7) 0.031(7)
C936 0.079(9) 0.067(11) 0.127(19) 0.041(11) 0.007(12) -0.002(8)
C938 0.110(18) 0.186(18) 0.107(12) -0.073(12) -0.015(13) 0.089(17)
C940 0.064(9) 0.071(9) 0.090(12) 0.035(9) 0.017(8) 0.022(7)
C942 0.106(10) 0.124(18) 0.060(11) 0.025(11) 0.029(9) 0.003(12)
C944 0.164(17) 0.097(12) 0.145(16) 0.033(11) 0.065(14) 0.003(11)
C945 0.152(10) 0.056(10) 0.107(16) 0.008(9) 0.009(10) 0.008(9)
C946 0.119(13) 0.121(13) 0.078(10) 0.034(9) -0.003(9) 0.017(13)
C947 0.117(10) 0.19(3) 0.082(13) 0.061(15) 0.055(9) 0.043(12)
C948 0.067(9) 0.17(2) 0.075(13) 0.050(13) 0.007(10) -0.005(12)
C950 0.108(7) 0.123(7) 0.110(7) -0.006(5) 0.044(5) 0.057(5)
C952 0.19(3) 0.12(2) 0.111(17) 0.030(14) 0.035(17) 0.11(2)
C954 0.083(10) 0.085(9) 0.124(12) 0.030(11) 0.010(9) 0.035(8)
C955 0.068(9) 0.126(16) 0.091(8) 0.008(11) 0.026(7) 0.039(11)
C956 0.134(8) 0.169(9) 0.152(8) 0.050(7) 0.059(7) 0.051(6)
C957 0.216(7) 0.209(7) 0.212(7) 0.016(5) 0.069(5) 0.101(5)
C958 0.059(8) 0.068(8) 0.056(7) -0.004(6) 0.009(7) 0.031(7)
C959 0.118(7) 0.127(7) 0.133(7) -0.013(5) 0.046(5) 0.062(5)
C961 0.216(7) 0.209(7) 0.212(7) 0.016(5) 0.069(5) 0.101(5)
C962 0.199(9) 0.208(9) 0.202(9) 0.017(6) 0.083(7) 0.117(7)
C963 0.072(10) 0.054(7) 0.058(9) 0.006(6) 0.006(7) 0.000(7)
C964 0.090(12) 0.094(12) 0.060(7) 0.011(7) 0.033(8) 0.056(10)
C966 0.083(13) 0.080(13) 0.144(18) 0.042(13) 0.029(12) 0.035(10)
C968 0.093(12) 0.055(10) 0.154(17) 0.032(12) 0.013(12) 0.029(10)
C970 0.133(14) 0.133(13) 0.068(9) 0.026(9) 0.025(12) 0.072(11)
C971 0.065(9) 0.127(18) 0.080(11) 0.007(11) 0.021(8) 0.024(11)
C973 0.17(3) 0.101(19) 0.24(3) 0.07(2) 0.08(3) 0.10(2)
C974 0.058(9) 0.071(9) 0.052(7) -0.002(6) 0.007(7) 0.030(7)
C976 0.089(9) 0.070(9) 0.093(13) 0.027(9) 0.010(9) 0.031(7)
C978 0.066(9) 0.086(12) 0.092(8) 0.008(9) 0.026(7) 0.035(9)
C980 0.073(10) 0.083(10) 0.052(7) 0.004(6) 0.008(7) 0.038(8)
C981 0.088(14) 0.086(11) 0.109(13) -0.021(10) 0.030(11) -0.014(10)
C982 0.109(9) 0.057(8) 0.057(9) -0.006(7) 0.011(8) 0.041(7)
C983 0.074(10) 0.057(8) 0.074(9) 0.019(7) 0.006(8) 0.026(8)
C984 0.074(9) 0.062(9) 0.084(9) -0.015(7) 0.016(6) 0.032(7)
C985 0.125(13) 0.067(9) 0.100(11) -0.001(8) 0.005(9) 0.030(11)
C986 0.110(15) 0.074(11) 0.070(10) 0.023(9) 0.009(9) 0.042(11)
C988 0.075(8) 0.064(9) 0.101(14) -0.025(9) 0.033(9) 0.015(7)
C990 0.058(10) 0.15(2) 0.097(9) 0.016(12) 0.028(7) 0.052(13)
C992 0.055(7) 0.057(8) 0.093(7) -0.001(7) 0.023(6) 0.015(7)
C993 0.058(7) 0.066(9) 0.088(8) -0.014(8) 0.021(6) 0.023(7)
C995 0.096(6) 0.105(6) 0.102(6) -0.011(5) 0.038(5) 0.057(5)
C996 0.059(7) 0.092(12) 0.081(7) 0.005(8) 0.022(6) 0.036(8)
C997 0.074(10) 0.060(9) 0.106(15) 0.025(9) 0.021(10) 0.025(7)
C999 0.069(9) 0.087(10) 0.085(8) 0.029(8) 0.027(6) 0.048(8)
Te1E 0.0382(4) 0.0401(4) 0.1200(9) -0.0053(5) 0.0288(5) 0.0134(4)
Te1F 0.0533(5) 0.0440(5) 0.0931(8) -0.0141(5) 0.0362(5) 0.0038(4)
Te1G 0.0369(4) 0.0377(4) 0.0698(6) 0.0003(4) 0.0174(4) 0.0156(3)
Te1H 0.0372(4) 0.0436(4) 0.0549(5) 0.0034(3) 0.0085(3) 0.0129(3)
Cl11 0.075(3) 0.068(2) 0.092(3) -0.014(2) 0.039(2) 0.009(2)
Cl12 0.0491(17) 0.0451(15) 0.062(2) -0.0008(14) 0.0136(14) 0.0230(13)
F1 0.117(11) 0.092(9) 0.108(10) 0.036(8) 0.030(9) 0.004(8)
F1A 0.29(2) 0.138(13) 0.238(18) 0.041(13) -0.003(17) 0.135(13)
F1B 0.295(19) 0.115(10) 0.248(16) 0.011(11) -0.044(16) 0.003(12)
F1C 0.139(13) 0.093(9) 0.083(9) 0.007(7) 0.008(8) 0.046(9)
F1D 0.175(10) 0.236(10) 0.207(10) -0.029(8) 0.089(9) 0.090(9)
F1E 0.086(9) 0.235(17) 0.258(18) 0.037(16) 0.074(10) 0.068(11)
F1F 0.209(12) 0.157(11) 0.219(12) 0.090(10) 0.029(10) 0.068(9)
F1G 0.228(14) 0.226(14) 0.373(19) -0.073(15) 0.065(14) 0.105(13)
F1H 0.186(12) 0.204(14) 0.351(18) -0.039(14) 0.109(12) 0.095(11)
F1I 0.240(12) 0.214(12) 0.220(12) 0.010(10) 0.109(10) 0.109(9)
F1J 0.240(12) 0.214(12) 0.220(12) 0.010(10) 0.109(10) 0.109(9)
F1K 0.142(13) 0.069(8) 0.141(13) 0.031(8) 0.013(10) 0.034(8)
F1L 0.192(10) 0.166(10) 0.202(11) 0.007(8) 0.101(9) 0.082(8)
F1M 0.058(9) 0.28(2) 0.206(18) 0.011(17) 0.049(10) 0.029(11)
F1N 0.206(11) 0.230(10) 0.214(10) -0.019(8) 0.107(9) 0.083(9)
F1O 0.238(11) 0.160(10) 0.219(11) 0.055(9) 0.044(10) 0.096(9)
F1P 0.092(10) 0.125(12) 0.151(14) 0.010(11) -0.014(9) 0.034(9)
F1Q 0.161(16) 0.28(3) 0.114(12) -0.013(14) 0.059(12) 0.128(17)
F1R 0.295(19) 0.115(10) 0.248(16) 0.011(11) -0.044(16) 0.003(12)
F1S 0.189(16) 0.092(9) 0.086(9) 0.012(7) -0.052(10) 0.035(10)
F1T 0.094(10) 0.233(17) 0.284(19) 0.071(16) 0.071(12) 0.018(12)
F1U 0.149(14) 0.122(11) 0.084(9) 0.006(8) 0.036(9) 0.054(10)
F1V 0.120(11) 0.083(8) 0.095(9) -0.021(7) 0.016(8) 0.022(7)
F1W 0.188(11) 0.226(12) 0.220(9) -0.027(8) 0.073(9) 0.096(9)
F1X 0.175(10) 0.236(10) 0.207(10) -0.029(8) 0.089(9) 0.090(9)
F1Y 0.188(11) 0.226(12) 0.220(9) -0.027(8) 0.073(9) 0.096(9)
F1Z 0.198(12) 0.223(12) 0.357(18) -0.056(12) 0.086(12) 0.133(10)
F2 0.113(13) 0.110(12) 0.22(2) 0.004(12) 0.015(14) 0.048(10)
F2A 0.186(12) 0.204(14) 0.351(18) -0.039(14) 0.109(12) 0.095(11)
F2B 0.198(12) 0.223(12) 0.357(18) -0.056(12) 0.086(12) 0.133(10)
F2C 0.177(10) 0.159(9) 0.215(11) 0.027(8) 0.093(9) 0.082(8)
F2D 0.23(2) 0.102(11) 0.128(13) 0.030(10) 0.019(13) 0.084(13)
F2E 0.197(18) 0.108(11) 0.110(12) 0.047(9) 0.029(12) 0.022(11)
F2F 0.198(14) 0.143(11) 0.229(15) 0.031(11) 0.027(12) 0.078(10)
F2G 0.116(11) 0.084(8) 0.110(10) -0.024(7) -0.034(8) 0.037(8)
F2H 0.225(17) 0.151(12) 0.247(18) 0.020(12) 0.092(15) 0.116(12)
F2I 0.192(10) 0.166(10) 0.202(11) 0.007(8) 0.101(9) 0.082(8)
F2J 0.203(11) 0.127(9) 0.185(11) 0.052(9) 0.043(10) 0.086(9)
F2K 0.22(2) 0.110(11) 0.151(15) 0.013(10) 0.122(15) 0.056(12)
F3 0.154(16) 0.120(13) 0.28(3) 0.016(15) 0.041(16) 0.093(13)
F4 0.225(17) 0.151(12) 0.247(18) 0.020(12) 0.092(15) 0.116(12)
F5 0.228(14) 0.226(14) 0.373(19) -0.073(15) 0.065(14) 0.105(13)
F6 0.206(11) 0.230(10) 0.214(10) -0.019(8) 0.107(9) 0.083(9)
F102 0.118(10) 0.123(10) 0.081(8) -0.007(7) -0.016(7) 0.069(9)
F103 0.198(14) 0.143(11) 0.229(15) 0.031(11) 0.027(12) 0.078(10)
F104 0.177(10) 0.159(9) 0.215(11) 0.027(8) 0.093(9) 0.082(8)
F105 0.124(12) 0.132(12) 0.086(9) 0.001(8) 0.041(8) 0.028(9)
F106 0.112(12) 0.128(12) 0.152(14) -0.063(11) 0.025(11) 0.040(10)
O1 0.036(4) 0.039(4) 0.054(5) -0.002(4) 0.014(4) 0.014(3)
O106 0.040(5) 0.051(6) 0.128(11) 0.011(6) 0.011(6) 0.022(5)
O107 0.056(7) 0.046(5) 0.157(13) -0.006(7) 0.053(8) 0.015(5)
C1A 0.058(11) 0.070(11) 0.18(2) 0.024(13) 0.042(13) 0.042(9)
C1B 0.259(17) 0.119(12) 0.228(15) 0.021(13) -0.019(15) 0.069(12)
C1C 0.054(9) 0.053(8) 0.076(11) 0.005(7) 0.016(8) 0.017(7)
C1D 0.099(7) 0.102(7) 0.124(7) 0.021(6) 0.012(6) 0.057(5)
C1E 0.15(2) 0.063(11) 0.077(14) 0.003(10) 0.058(15) 0.015(13)
C1F 0.039(7) 0.049(7) 0.085(11) 0.001(7) -0.001(7) 0.022(6)
C1G 0.053(10) 0.093(14) 0.108(16) -0.032(12) 0.036(11) -0.002(9)
C1H 0.117(7) 0.116(7) 0.140(8) 0.001(6) 0.037(6) 0.061(6)
C1I 0.070(11) 0.245(17) 0.241(18) 0.051(17) 0.087(11) 0.039(12)
C1J 0.050(12) 0.18(3) 0.19(3) -0.11(3) 0.027(16) 0.001(15)
C1K 0.13(2) 0.077(14) 0.066(13) 0.029(11) 0.008(14) 0.026(15)
C1L 0.190(9) 0.182(9) 0.186(9) 0.001(7) 0.095(7) 0.089(7)
C1M 0.060(10) 0.047(8) 0.102(15) 0.006(9) -0.014(10) 0.013(7)
C1N 0.094(13) 0.058(9) 0.098(14) 0.012(9) 0.058(12) 0.035(9)
C1O 0.112(7) 0.118(7) 0.140(7) -0.005(6) 0.043(6) 0.065(6)
C1P 0.046(12) 0.22(3) 0.21(3) -0.12(3) 0.035(16) 0.006(16)
C1Q 0.190(9) 0.182(9) 0.186(9) 0.001(7) 0.095(7) 0.089(7)
C1R 0.101(15) 0.064(10) 0.061(11) 0.001(8) 0.018(10) 0.023(10)
C1S 0.213(14) 0.209(15) 0.356(19) -0.074(15) 0.092(15) 0.117(13)
C1T 0.091(6) 0.099(7) 0.117(7) 0.013(6) 0.022(6) 0.054(5)
C1U 0.086(6) 0.093(6) 0.121(7) 0.022(6) 0.010(6) 0.052(5)
C1V 0.190(11) 0.156(10) 0.189(11) 0.040(8) 0.046(8) 0.095(7)
C1W 0.076(14) 0.104(16) 0.120(19) -0.049(15) 0.026(13) 0.015(12)
C1X 0.076(6) 0.084(6) 0.114(7) 0.016(5) 0.023(5) 0.051(5)
C1Y 0.108(19) 0.071(13) 0.20(3) -0.014(16) 0.06(2) 0.047(13)
C1Z 0.101(7) 0.098(7) 0.121(7) 0.002(6) 0.046(6) 0.056(5)
C2A 0.213(14) 0.209(15) 0.356(19) -0.074(15) 0.092(15) 0.117(13)
C2B 0.047(8) 0.051(8) 0.081(11) 0.019(7) 0.024(7) 0.023(6)
C2C 0.057(9) 0.051(8) 0.110(15) 0.005(9) 0.038(10) 0.020(7)
C2D 0.102(7) 0.110(7) 0.136(7) -0.001(6) 0.044(6) 0.061(6)
C2E 0.094(6) 0.099(7) 0.127(7) 0.000(6) 0.040(6) 0.061(5)
C2F 0.078(11) 0.053(8) 0.087(12) 0.015(8) 0.051(10) 0.026(8)
C2G 0.065(11) 0.076(12) 0.082(13) 0.000(10) 0.013(10) 0.020(9)
C2H 0.084(6) 0.091(6) 0.111(7) 0.009(6) 0.025(5) 0.045(5)
C2I 0.056(9) 0.040(7) 0.071(10) 0.005(6) -0.002(7) 0.018(6)
C2J 0.058(11) 0.050(9) 0.15(2) 0.001(11) -0.002(12) 0.017(8)
C2K 0.097(15) 0.073(12) 0.073(12) 0.010(9) -0.003(11) 0.040(11)
C2L 0.050(10) 0.081(13) 0.125(19) 0.029(13) 0.039(11) 0.023(9)
C2M 0.090(16) 0.101(16) 0.17(3) 0.068(17) 0.097(18) 0.054(14)
C2N 0.035(7) 0.055(8) 0.081(11) -0.022(8) 0.023(7) -0.003(6)
C2O 0.073(12) 0.048(9) 0.124(19) -0.011(10) -0.012(12) 0.018(8)
C2P 0.090(13) 0.049(8) 0.111(16) -0.009(9) 0.065(12) 0.010(8)
C2Q 0.058(10) 0.076(11) 0.131(18) 0.039(12) 0.036(11) 0.035(9)
C11 0.117(16) 0.063(10) 0.072(12) -0.004(9) -0.032(11) 0.054(11)
C12 0.103(16) 0.076(12) 0.122(18) -0.021(12) 0.054(14) 0.044(12)
C13 0.17(3) 0.061(12) 0.13(2) 0.006(13) 0.09(2) 0.044(16)
C14 0.082(14) 0.086(14) 0.15(2) -0.020(15) 0.006(14) 0.049(12)
C15 0.053(11) 0.17(2) 0.13(2) -0.055(18) 0.034(12) 0.032(13)
C16 0.102(7) 0.105(7) 0.122(7) 0.017(6) 0.016(6) 0.057(6)
C17 0.206(9) 0.214(9) 0.210(9) -0.009(7) 0.071(8) 0.105(7)
C18 0.090(13) 0.068(10) 0.063(11) 0.021(8) 0.004(9) 0.035(10)
C19 0.046(9) 0.066(10) 0.108(15) -0.023(10) 0.026(9) 0.008(7)
C20 0.113(7) 0.106(7) 0.130(7) 0.003(6) 0.040(6) 0.059(6)
C21 0.064(10) 0.051(8) 0.086(13) 0.002(8) 0.003(9) 0.025(8)
C22 0.068(10) 0.047(8) 0.081(11) 0.000(7) 0.038(9) 0.022(7)
C23 0.080(14) 0.100(16) 0.119(18) -0.038(14) 0.054(13) 0.014(12)
C24 0.18(3) 0.087(18) 0.09(2) 0.014(16) -0.02(2) 0.01(2)
C25 0.042(7) 0.044(7) 0.075(11) -0.007(7) -0.006(7) 0.006(6)
C26 0.206(9) 0.214(9) 0.210(9) -0.009(7) 0.071(8) 0.105(7)
C27 0.14(2) 0.074(13) 0.13(2) 0.004(13) 0.093(19) 0.023(14)
C28 0.13(2) 0.109(18) 0.17(3) -0.006(18) 0.11(2) 0.046(17)
C29 0.11(2) 0.074(14) 0.29(4) -0.06(2) 0.12(2) -0.006(13)
C108 0.25(4) 0.23(4) 0.13(2) 0.03(3) 0.06(3) 0.21(4)
C110 0.259(17) 0.119(12) 0.228(15) 0.021(13) -0.019(15) 0.069(12)
Te5 0.0761(7) 0.0579(6) 0.0634(6) -0.0080(5) 0.0288(5) 0.0063(5)
Te6 0.0524(5) 0.0434(4) 0.0644(6) 0.0068(4) 0.0078(4) 0.0238(4)
Te7 0.0658(6) 0.0530(5) 0.0546(6) 0.0034(4) 0.0079(5) 0.0123(4)
Te14 0.0459(4) 0.0430(4) 0.0586(5) -0.0056(4) 0.0061(4) 0.0220(3)
Cl1 0.068(2) 0.059(2) 0.061(2) 0.0035(16) 0.0268(19) 0.0090(17)
Cl15 0.0482(18) 0.0525(18) 0.079(2) -0.0059(16) 0.0185(17) 0.0191(14)
F116 0.263(12) 0.142(10) 0.273(14) -0.020(10) 0.159(11) 0.036(9)
F152 0.083(8) 0.098(8) 0.137(11) 0.008(7) 0.024(8) 0.024(6)
F153 0.168(14) 0.092(8) 0.184(16) 0.053(9) 0.002(12) 0.064(9)
F154 0.26(2) 0.114(11) 0.132(14) 0.028(9) -0.080(13) 0.010(12)
F155 0.188(12) 0.219(11) 0.128(10) -0.019(9) 0.026(9) 0.108(9)
F156 0.181(11) 0.224(11) 0.126(10) 0.033(10) 0.054(9) 0.034(9)
F157 0.098(8) 0.174(13) 0.084(7) -0.029(7) 0.010(6) 0.086(9)
F158 0.107(9) 0.114(9) 0.115(10) -0.003(8) 0.003(8) 0.069(8)
F159 0.082(8) 0.115(10) 0.144(11) -0.045(8) 0.033(8) 0.013(7)
F160 0.30(3) 0.185(19) 0.30(2) 0.116(18) 0.13(2) 0.19(2)
F161 0.157(18) 0.148(16) 0.25(2) -0.088(14) 0.035(15) 0.016(11)
F162 0.263(12) 0.142(10) 0.273(14) -0.020(10) 0.159(11) 0.036(9)
F163 0.106(9) 0.088(7) 0.138(10) -0.001(7) 0.027(8) 0.068(7)
F164 0.079(8) 0.157(12) 0.080(6) -0.025(7) 0.001(6) 0.055(8)
F165 0.158(12) 0.071(7) 0.141(10) -0.033(7) 0.034(9) 0.041(8)
F166 0.159(16) 0.188(19) 0.229(16) -0.040(13) -0.052(13) 0.123(15)
F167 0.130(13) 0.115(12) 0.199(18) -0.064(12) -0.037(11) 0.030(9)
F168 0.115(11) 0.153(16) 0.26(2) 0.004(14) -0.011(11) 0.078(11)
F169 0.210(11) 0.112(8) 0.164(10) 0.010(8) -0.040(8) 0.005(8)
F170 0.259(14) 0.147(11) 0.151(11) 0.033(9) 0.004(10) 0.066(11)
F171 0.228(14) 0.098(7) 0.166(10) 0.023(7) -0.004(9) 0.020(8)
F172 0.188(15) 0.173(15) 0.088(8) -0.004(8) -0.027(8) 0.122(13)
F173 0.181(17) 0.084(10) 0.177(15) 0.023(10) -0.066(12) -0.012(9)
F174 0.26(2) 0.137(12) 0.115(10) 0.030(9) -0.014(11) 0.119(15)
F175 0.31(3) 0.212(19) 0.20(2) 0.089(16) 0.078(19) 0.18(2)
F176 0.119(10) 0.117(9) 0.161(12) -0.030(9) -0.038(9) 0.086(8)
F177 0.147(9) 0.173(11) 0.097(8) 0.019(8) 0.037(7) 0.064(8)
F178 0.228(14) 0.098(7) 0.166(10) 0.023(7) -0.004(9) 0.020(8)
F179 0.269(13) 0.118(8) 0.222(11) -0.014(7) 0.171(10) 0.024(8)
F180 0.098(10) 0.146(12) 0.095(8) -0.011(8) 0.022(7) 0.011(9)
F181 0.073(7) 0.109(9) 0.177(14) -0.041(9) -0.048(8) 0.047(7)
F182 0.092(8) 0.117(9) 0.159(13) -0.032(9) -0.035(8) 0.055(7)
F183 0.33(2) 0.097(10) 0.194(14) 0.059(10) 0.164(18) 0.128(14)
F184 0.247(12) 0.096(7) 0.239(12) -0.049(7) 0.161(11) 0.001(7)
F185 0.169(19) 0.109(13) 0.32(2) -0.043(14) 0.076(17) -0.044(12)
F186 0.210(11) 0.112(8) 0.164(10) 0.010(8) -0.040(8) 0.005(8)
F187 0.259(14) 0.147(11) 0.151(11) 0.033(9) 0.004(10) 0.066(11)
F188 0.164(15) 0.089(8) 0.121(11) 0.011(7) 0.007(10) 0.024(9)
F189 0.157(14) 0.118(11) 0.117(12) -0.001(8) 0.030(10) -0.051(9)
F190 0.172(16) 0.057(6) 0.240(18) 0.021(9) 0.016(15) 0.022(8)
F191 0.269(13) 0.118(8) 0.222(11) -0.014(7) 0.171(10) 0.024(8)
F192 0.150(11) 0.099(9) 0.172(14) 0.011(9) 0.038(9) 0.087(9)
F193 0.26(2) 0.153(15) 0.078(9) 0.027(9) 0.033(11) 0.088(13)
F194 0.247(12) 0.096(7) 0.239(12) -0.049(7) 0.161(11) 0.001(7)
F195 0.082(7) 0.141(11) 0.137(11) -0.020(9) 0.027(7) 0.062(7)
F196 0.101(9) 0.102(9) 0.120(10) -0.011(8) 0.025(8) 0.025(7)
F197 0.157(15) 0.193(19) 0.222(19) 0.090(16) 0.045(14) 0.117(14)
F198 0.21(2) 0.19(2) 0.207(17) -0.059(13) -0.125(15) 0.076(16)
O199 0.097(9) 0.048(5) 0.074(7) -0.003(5) 0.020(6) 0.039(6)
O200 0.058(6) 0.060(6) 0.060(5) 0.001(4) 0.004(4) 0.039(5)
O201 0.087(8) 0.060(6) 0.075(8) 0.001(5) 0.020(7) 0.021(6)
C202 0.110(12) 0.060(9) 0.111(11) -0.004(6) 0.004(10) 0.038(10)
C203 0.097(12) 0.073(8) 0.077(11) 0.028(8) 0.016(9) 0.040(8)
C205 0.062(8) 0.060(8) 0.075(10) 0.013(7) 0.003(7) 0.015(6)
C206 0.143(12) 0.068(8) 0.110(12) -0.015(7) 0.068(10) 0.012(7)
C207 0.064(9) 0.104(14) 0.064(7) -0.011(9) 0.010(7) 0.023(9)
C209 0.075(13) 0.090(13) 0.180(19) -0.022(11) -0.033(10) 0.008(8)
C210 0.148(8) 0.174(9) 0.108(7) 0.014(7) 0.049(6) 0.070(6)
C211 0.110(11) 0.068(8) 0.100(13) 0.020(9) 0.010(9) 0.041(8)
C212 0.086(10) 0.077(11) 0.097(14) 0.006(10) -0.008(10) 0.036(9)
C214 0.077(10) 0.060(9) 0.105(14) 0.014(8) -0.013(9) 0.012(7)
C216 0.101(10) 0.097(10) 0.104(10) -0.020(10) -0.028(9) 0.058(8)
C217 0.115(16) 0.091(11) 0.087(10) 0.022(9) 0.016(9) 0.018(10)
C218 0.256(11) 0.107(8) 0.236(11) -0.017(7) 0.178(10) 0.021(7)
C219 0.129(16) 0.080(11) 0.081(11) 0.027(9) 0.015(9) 0.009(10)
C221 0.168(19) 0.074(12) 0.113(14) 0.015(9) -0.008(9) 0.038(10)
C222 0.079(9) 0.105(10) 0.092(9) -0.004(8) 0.010(8) 0.061(9)
C223 0.127(18) 0.077(9) 0.082(12) 0.004(7) -0.001(11) -0.013(9)
C224 0.104(12) 0.066(9) 0.101(14) 0.018(9) 0.025(9) 0.030(8)
C226 0.085(10) 0.053(7) 0.091(12) -0.004(7) 0.019(8) 0.029(7)
C228 0.116(11) 0.056(7) 0.096(9) -0.019(8) 0.014(9) 0.023(8)
C229 0.131(14) 0.086(10) 0.130(13) 0.034(10) 0.005(11) 0.059(12)
C230 0.108(12) 0.101(15) 0.190(18) 0.014(10) -0.029(13) 0.065(13)
C231 0.159(17) 0.067(9) 0.094(12) 0.002(9) -0.008(12) -0.015(10)
C232 0.050(7) 0.053(7) 0.066(8) -0.017(6) -0.001(6) 0.027(6)
C233 0.216(13) 0.074(7) 0.115(11) -0.002(8) -0.041(8) 0.004(8)
C234 0.132(17) 0.076(10) 0.066(8) 0.001(8) 0.017(9) 0.035(10)
C236 0.216(13) 0.074(7) 0.115(11) -0.002(8) -0.041(8) 0.004(8)
C237 0.134(16) 0.076(11) 0.082(12) 0.005(8) 0.016(8) 0.002(8)
C238 0.099(14) 0.061(8) 0.075(11) 0.000(7) 0.021(9) 0.003(8)
C240 0.143(12) 0.068(8) 0.110(12) -0.015(7) 0.068(10) 0.012(7)
C242 0.209(15) 0.073(7) 0.132(14) -0.019(8) 0.112(13) 0.001(8)
C243 0.113(13) 0.072(9) 0.076(10) 0.024(7) 0.020(8) 0.002(8)
C244 0.071(8) 0.075(10) 0.082(11) -0.014(8) -0.004(8) 0.046(8)
C246 0.228(14) 0.073(7) 0.124(13) 0.016(7) 0.116(12) 0.033(8)
C247 0.063(9) 0.115(14) 0.123(15) -0.034(11) -0.008(9) 0.058(9)
C249 0.121(16) 0.062(9) 0.078(11) 0.004(7) 0.005(10) 0.010(10)
C251 0.073(9) 0.128(18) 0.081(8) -0.006(10) 0.033(7) 0.028(11)
C253 0.071(8) 0.105(11) 0.084(8) 0.007(8) 0.023(7) 0.047(8)
C254 0.088(11) 0.058(7) 0.073(10) 0.003(7) 0.011(9) -0.006(8)
C255 0.083(10) 0.074(9) 0.157(19) 0.026(9) -0.012(11) 0.033(8)
C256 0.256(11) 0.107(8) 0.236(11) -0.017(7) 0.178(10) 0.021(7)
C257 0.228(14) 0.073(7) 0.124(13) 0.016(7) 0.116(12) 0.033(8)
C259 0.091(13) 0.084(10) 0.126(17) 0.025(9) -0.021(11) 0.036(9)
C261 0.17(2) 0.071(9) 0.081(13) -0.002(9) -0.011(14) -0.002(11)
C263 0.062(9) 0.047(6) 0.080(10) -0.005(6) -0.005(7) 0.027(6)
C265 0.077(10) 0.064(9) 0.120(16) 0.007(9) -0.020(9) 0.010(7)
C266 0.071(9) 0.18(2) 0.088(8) -0.003(11) 0.026(6) 0.033(12)
C267 0.051(7) 0.085(9) 0.076(10) -0.007(6) -0.004(6) 0.027(6)
C268 0.075(10) 0.062(7) 0.076(10) -0.012(6) -0.005(7) 0.031(7)
C269 0.047(6) 0.075(8) 0.065(9) 0.005(6) -0.004(6) 0.038(6)
C270 0.068(9) 0.079(9) 0.079(9) -0.012(7) -0.002(7) 0.038(8)
C271 0.060(7) 0.044(6) 0.069(8) 0.008(5) 0.003(5) 0.029(5)
C272 0.068(7) 0.085(11) 0.077(7) -0.010(8) 0.019(6) 0.029(7)
C273 0.209(15) 0.073(7) 0.132(14) -0.019(8) 0.112(13) 0.001(8)
C275 0.062(7) 0.091(12) 0.062(8) 0.000(8) 0.012(6) 0.035(8)
C277 0.064(9) 0.070(8) 0.071(10) -0.017(7) -0.004(7) 0.028(7)
C279 0.092(12) 0.061(8) 0.074(10) 0.017(7) 0.025(8) 0.005(8)
C281 0.062(7) 0.068(9) 0.059(7) -0.022(6) 0.011(6) 0.029(7)
C282 0.046(6) 0.059(7) 0.074(10) -0.006(6) 0.000(6) 0.031(6)
C284 0.082(9) 0.044(6) 0.075(9) 0.008(5) 0.020(7) 0.031(6)
C285 0.093(11) 0.054(7) 0.066(8) 0.018(6) 0.031(7) 0.010(7)
C286 0.073(9) 0.077(9) 0.068(9) -0.009(7) 0.000(7) 0.049(8)
C288 0.091(9) 0.054(7) 0.084(10) -0.001(7) 0.029(7) 0.027(6)
C289 0.075(8) 0.079(10) 0.088(11) -0.012(8) 0.000(7) 0.050(8)
Te8 0.0372(4) 0.0374(3) 0.0505(4) 0.0113(3) 0.0169(3) 0.0183(3)
Te9 0.0371(4) 0.0398(4) 0.0407(4) 0.0024(3) 0.0148(3) 0.0161(3)
Te10 0.0468(5) 0.0481(5) 0.0672(6) 0.0006(4) 0.0021(4) 0.0157(4)
Te29 0.0360(4) 0.0391(4) 0.0628(5) 0.0121(3) 0.0101(4) 0.0127(3)
Cl2 0.065(2) 0.0496(18) 0.075(2) 0.0019(16) 0.0042(18) 0.0263(16)
Cl29 0.0409(16) 0.0453(16) 0.076(2) 0.0049(15) 0.0086(15) 0.0135(13)
F296 0.117(9) 0.069(6) 0.137(10) 0.016(6) 0.048(7) 0.049(7)
F297 0.193(12) 0.096(7) 0.066(7) 0.004(5) 0.044(8) 0.075(8)
F298 0.37(2) 0.138(12) 0.30(2) 0.151(13) 0.29(2) 0.188(16)
F299 0.122(10) 0.154(15) 0.35(3) -0.003(13) 0.067(12) 0.099(11)
F300 0.078(7) 0.074(6) 0.126(10) 0.014(6) 0.022(6) 0.036(5)
F301 0.266(10) 0.166(9) 0.175(9) 0.025(7) 0.048(8) 0.080(8)
F302 0.090(7) 0.115(9) 0.123(9) 0.024(7) 0.069(7) 0.052(7)
F303 0.067(7) 0.187(14) 0.137(11) 0.107(10) 0.026(7) 0.056(8)
F304 0.134(12) 0.081(8) 0.162(11) 0.017(7) 0.033(9) 0.046(8)
F305 0.142(10) 0.36(2) 0.061(7) 0.012(11) 0.028(8) 0.178(13)
F306 0.044(6) 0.198(15) 0.161(11) 0.098(12) 0.010(6) -0.014(7)
F307 0.116(9) 0.168(12) 0.100(8) 0.007(8) 0.049(7) 0.086(9)
F308 0.183(14) 0.081(7) 0.096(8) -0.007(6) -0.040(8) 0.067(9)
F309 0.087(7) 0.077(6) 0.092(7) 0.046(5) 0.029(6) 0.044(5)
F310 0.089(7) 0.062(6) 0.159(11) 0.033(6) 0.013(7) 0.035(5)
F311 0.30(2) 0.41(3) 0.21(2) 0.24(2) 0.187(18) 0.27(3)
F312 0.070(8) 0.187(15) 0.106(8) -0.022(9) -0.001(7) 0.000(9)
F313 0.110(9) 0.112(8) 0.058(6) 0.025(5) 0.026(6) 0.062(7)
F314 0.158(11) 0.102(9) 0.134(11) 0.028(8) 0.018(8) 0.084(9)
F315 0.135(12) 0.122(10) 0.185(12) 0.087(10) 0.101(10) 0.083(10)
F316 0.088(7) 0.107(8) 0.133(10) -0.043(7) -0.008(7) 0.064(6)
F317 0.166(13) 0.112(8) 0.159(12) 0.070(8) 0.127(11) 0.079(9)
F318 0.114(10) 0.115(10) 0.106(7) -0.009(7) 0.029(7) 0.064(8)
F319 0.105(9) 0.063(6) 0.177(13) 0.058(7) 0.047(9) 0.032(6)
F320 0.053(6) 0.118(10) 0.162(11) -0.011(8) -0.001(6) 0.027(6)
F321 0.326(13) 0.163(9) 0.207(10) -0.012(8) 0.050(10) 0.096(9)
F322 0.233(10) 0.220(12) 0.192(10) 0.043(9) 0.063(8) 0.066(8)
F323 0.224(16) 0.161(13) 0.124(9) -0.029(9) -0.014(11) 0.161(13)
F324 0.141(12) 0.193(16) 0.132(12) 0.061(10) 0.076(10) 0.115(13)
F325 0.064(7) 0.118(9) 0.132(10) 0.042(8) 0.040(7) 0.006(6)
F326 0.41(3) 0.217(18) 0.158(12) 0.095(13) 0.132(18) 0.27(2)
F327 0.114(12) 0.087(8) 0.203(16) -0.008(9) 0.006(12) -0.026(7)
F328 0.140(14) 0.103(9) 0.213(19) 0.018(10) 0.063(13) 0.007(8)
F329 0.186(15) 0.098(8) 0.165(13) 0.030(9) 0.051(12) 0.103(9)
F330 0.060(7) 0.168(13) 0.201(16) -0.097(13) 0.034(9) -0.016(8)
F331 0.196(13) 0.097(9) 0.119(12) 0.021(8) 0.080(11) 0.019(9)
F332 0.070(8) 0.33(3) 0.157(15) 0.082(14) 0.038(8) 0.059(11)
F333 0.170(16) 0.135(12) 0.083(9) -0.010(8) 0.031(9) 0.021(10)
F334 0.26(2) 0.26(2) 0.165(16) 0.018(13) 0.075(15) 0.191(19)
O335 0.043(4) 0.037(4) 0.040(4) 0.004(3) 0.014(3) 0.018(3)
O336 0.050(5) 0.045(5) 0.078(6) 0.012(4) 0.014(5) 0.022(4)
O337 0.039(5) 0.055(5) 0.073(6) 0.015(4) 0.020(4) 0.019(4)
C338 0.063(8) 0.061(7) 0.115(11) 0.027(7) 0.022(6) 0.025(7)
C339 0.080(13) 0.053(8) 0.121(10) -0.035(7) 0.001(10) 0.016(8)
C341 0.099(8) 0.058(7) 0.086(8) -0.023(7) -0.011(8) 0.050(7)
C342 0.159(15) 0.129(15) 0.074(13) 0.040(9) 0.037(12) 0.063(11)
C343 0.15(2) 0.085(10) 0.079(12) -0.008(8) -0.022(13) 0.013(12)
C345 0.249(9) 0.169(8) 0.172(7) 0.022(6) 0.056(7) 0.083(7)
C346 0.051(8) 0.051(8) 0.071(9) 0.010(6) 0.012(6) 0.014(6)
C348 0.131(13) 0.072(9) 0.112(12) 0.034(7) 0.062(9) 0.072(11)
C349 0.093(10) 0.105(9) 0.055(7) 0.019(6) 0.025(8) 0.064(8)
C350 0.125(17) 0.093(12) 0.099(13) 0.010(9) 0.028(11) 0.074(12)
C351 0.13(2) 0.095(9) 0.121(10) -0.036(8) -0.019(11) 0.000(12)
C352 0.102(13) 0.083(12) 0.074(10) 0.027(8) 0.024(9) 0.045(10)
C353 0.040(6) 0.057(7) 0.052(6) 0.008(5) 0.018(5) 0.026(6)
C354 0.045(6) 0.058(8) 0.070(9) 0.021(7) 0.009(6) 0.008(6)
C356 0.051(7) 0.065(8) 0.055(6) 0.016(6) 0.024(6) 0.034(7)
C358 0.19(3) 0.067(10) 0.159(10) -0.013(8) 0.029(13) 0.012(13)
C359 0.050(6) 0.049(6) 0.046(7) 0.008(5) 0.015(5) 0.022(4)
C360 0.085(5) 0.081(6) 0.110(7) 0.029(5) 0.019(5) 0.031(5)
C362 0.059(9) 0.059(7) 0.093(11) 0.016(7) 0.038(8) 0.035(7)
C363 0.080(8) 0.088(9) 0.091(9) -0.039(9) 0.019(8) -0.004(8)
C364 0.077(9) 0.049(8) 0.137(13) 0.028(7) 0.020(8) 0.015(7)
C365 0.092(5) 0.086(6) 0.115(7) 0.034(5) 0.020(5) 0.036(4)
C366 0.047(6) 0.037(5) 0.065(7) 0.016(5) 0.019(5) 0.019(5)
C367 0.080(5) 0.083(6) 0.106(7) 0.031(5) 0.014(5) 0.040(5)
C369 0.092(11) 0.099(10) 0.097(10) 0.027(7) 0.056(8) 0.053(10)
C370 0.058(8) 0.107(10) 0.124(12) 0.054(11) 0.028(7) 0.004(9)
C371 0.249(9) 0.169(8) 0.172(7) 0.022(6) 0.056(7) 0.083(7)
C372 0.122(9) 0.140(10) 0.169(11) 0.025(7) 0.026(8) 0.069(8)
C373 0.080(5) 0.073(5) 0.093(6) 0.026(5) 0.021(5) 0.032(4)
C374 0.045(7) 0.047(6) 0.073(9) 0.010(6) 0.026(6) 0.025(6)
C376 0.039(6) 0.048(6) 0.056(6) 0.006(5) 0.012(5) 0.019(5)
C378 0.074(10) 0.152(18) 0.115(15) 0.021(9) 0.026(10) 0.063(12)
C379 0.148(16) 0.102(15) 0.124(13) 0.018(10) 0.017(11) 0.089(13)
C380 0.041(6) 0.051(6) 0.053(7) 0.005(5) 0.011(5) 0.021(5)
C381 0.055(9) 0.116(14) 0.118(13) 0.027(10) 0.019(9) 0.055(10)
C382 0.048(8) 0.059(8) 0.076(9) 0.016(6) 0.012(7) 0.017(6)
C383 0.042(7) 0.055(7) 0.060(8) 0.002(6) 0.000(6) 0.010(6)
C384 0.056(9) 0.078(9) 0.099(10) 0.020(8) 0.044(8) 0.032(8)
C385 0.054(8) 0.060(7) 0.060(6) 0.019(6) 0.020(6) 0.030(6)
C386 0.097(11) 0.099(12) 0.092(10) 0.006(7) -0.002(9) 0.076(11)
C387 0.052(7) 0.052(8) 0.082(10) 0.010(7) 0.008(6) 0.015(6)
C388 0.060(9) 0.066(8) 0.087(11) 0.005(7) 0.033(8) 0.029(7)
C390 0.072(5) 0.070(5) 0.087(6) 0.022(5) 0.019(5) 0.034(4)
C391 0.060(7) 0.059(8) 0.066(8) 0.023(7) 0.021(6) 0.013(6)
C393 0.082(13) 0.122(16) 0.110(15) 0.017(11) 0.018(10) 0.076(13)
C395 0.064(10) 0.066(8) 0.103(10) -0.010(8) 0.015(9) 0.024(8)
C396 0.063(7) 0.043(6) 0.056(8) 0.002(5) 0.014(6) 0.028(6)
C398 0.109(16) 0.070(9) 0.105(10) 0.009(8) 0.045(11) 0.026(10)
C400 0.056(7) 0.066(8) 0.092(11) 0.036(8) 0.014(6) 0.008(7)
C401 0.054(8) 0.068(8) 0.053(6) 0.015(5) 0.015(6) 0.030(7)
C402 0.058(9) 0.073(10) 0.113(14) 0.029(9) 0.026(9) 0.040(8)
C404 0.077(7) 0.054(7) 0.056(8) -0.002(6) 0.025(6) 0.018(6)
C405 0.054(6) 0.041(6) 0.068(7) 0.019(5) 0.017(5) 0.016(5)
C406 0.046(6) 0.059(7) 0.055(8) -0.008(6) 0.020(6) 0.015(5)
C408 0.047(8) 0.078(10) 0.099(12) 0.026(9) 0.026(8) 0.026(7)
C410 0.071(5) 0.067(5) 0.079(6) 0.020(5) 0.019(5) 0.033(4)
C412 0.070(10) 0.065(9) 0.061(9) 0.004(6) 0.012(7) 0.026(8)
C414 0.047(6) 0.041(6) 0.070(8) 0.018(5) 0.016(5) 0.019(5)
C416 0.053(8) 0.072(9) 0.057(6) 0.015(6) 0.012(7) 0.032(7)
C418 0.060(9) 0.067(9) 0.077(10) 0.017(7) 0.033(8) 0.031(7)
C420 0.089(7) 0.050(7) 0.054(9) -0.003(6) 0.021(7) 0.026(6)
C422 0.067(8) 0.054(7) 0.086(9) 0.029(6) 0.009(6) 0.019(7)
C423 0.076(10) 0.072(10) 0.066(9) 0.010(7) -0.001(7) 0.030(8)
C425 0.083(7) 0.042(6) 0.055(8) -0.006(6) 0.003(7) 0.030(6)
F426 0.199(18) 0.115(12) 0.262(19) 0.038(12) 0.113(16) 0.107(13)
F427 0.233(10) 0.220(12) 0.192(10) 0.043(9) 0.063(8) 0.066(8)
F428 0.266(10) 0.166(9) 0.175(9) 0.025(7) 0.048(8) 0.080(8)
F429 0.326(13) 0.163(9) 0.207(10) -0.012(8) 0.050(10) 0.096(9)
F430 0.43(3) 0.123(14) 0.188(14) -0.015(12) -0.14(2) 0.154(17)
F431 0.221(16) 0.152(14) 0.213(18) 0.109(13) 0.126(14) 0.134(13)
F432 0.181(15) 0.298(19) 0.228(13) 0.008(12) 0.072(13) 0.132(14)
F433 0.119(11) 0.174(13) 0.231(13) 0.060(12) 0.003(10) 0.072(10)
F434 0.158(13) 0.145(10) 0.244(16) 0.008(10) -0.001(12) 0.057(10)
Te11 0.0458(5) 0.0533(5) 0.0603(6) -0.0007(4) 0.0055(4) 0.0165(4)
Te12 0.0364(4) 0.0534(4) 0.0521(5) 0.0026(4) 0.0085(3) 0.0180(3)
Te13 0.0969(8) 0.0440(5) 0.0654(6) 0.0007(4) 0.0287(6) 0.0293(5)
Te15 0.0342(4) 0.0310(3) 0.0665(5) -0.0026(3) 0.0115(3) 0.0133(3)
Te16 0.0507(5) 0.0412(4) 0.0578(5) 0.0092(4) 0.0112(4) 0.0144(4)
Te17 0.0384(4) 0.0309(3) 0.0757(6) -0.0021(3) 0.0218(4) 0.0115(3)
Te43 0.0470(5) 0.0557(5) 0.0596(5) 0.0147(4) 0.0158(4) 0.0293(4)
Te44 0.0332(4) 0.0339(3) 0.0591(5) 0.0008(3) 0.0098(3) 0.0148(3)
Cl3 0.0505(17) 0.0448(16) 0.076(2) 0.0049(15) 0.0207(16) 0.0237(14)
Cl4 0.059(2) 0.0480(17) 0.072(2) -0.0057(16) 0.0221(18) 0.0168(15)
Cl7 0.067(2) 0.061(2) 0.066(2) 0.0031(17) 0.0214(19) 0.0217(18)
Cl44 0.0531(17) 0.0469(15) 0.0592(19) 0.0012(13) 0.0199(15) 0.0240(14)
F447 0.24(2) 0.125(12) 0.135(13) 0.037(10) 0.089(14) 0.132(14)
F448 0.167(13) 0.064(6) 0.103(9) -0.006(6) 0.047(9) 0.047(8)
F449 0.100(10) 0.207(17) 0.137(12) -0.023(11) 0.034(9) 0.102(11)
F450 0.100(11) 0.173(17) 0.138(14) -0.020(12) -0.015(10) 0.039(11)
F451 0.186(16) 0.230(18) 0.251(19) 0.070(15) 0.061(14) 0.115(14)
F452 0.254(18) 0.220(18) 0.209(16) -0.039(12) 0.130(14) 0.084(13)
F453 0.231(17) 0.165(14) 0.174(15) -0.015(12) -0.056(12) 0.093(13)
F454 0.267(10) 0.196(9) 0.242(10) 0.024(8) 0.137(9) 0.129(8)
F455 0.272(11) 0.216(10) 0.248(11) 0.024(9) 0.079(9) 0.131(9)
F456 0.079(8) 0.105(9) 0.132(11) 0.055(8) 0.043(7) 0.035(7)
F457 0.199(16) 0.048(6) 0.073(8) -0.005(5) -0.007(9) 0.019(7)
F458 0.140(12) 0.103(9) 0.079(8) 0.018(7) 0.011(8) 0.068(9)
F459 0.155(13) 0.070(7) 0.091(9) 0.028(6) 0.034(9) 0.014(8)
F460 0.115(11) 0.075(8) 0.142(13) 0.023(8) -0.024(9) 0.022(7)
F461 0.104(9) 0.072(6) 0.114(9) -0.035(6) -0.005(7) 0.050(6)
F462 0.114(10) 0.098(8) 0.117(10) 0.031(7) 0.025(8) 0.074(8)
F463 0.212(16) 0.252(18) 0.216(17) -0.014(13) 0.034(13) 0.173(14)
F464 0.086(7) 0.118(8) 0.219(12) 0.017(8) 0.008(7) 0.044(6)
F465 0.124(12) 0.141(12) 0.165(14) -0.052(11) -0.051(10) 0.100(11)
F466 0.079(8) 0.134(11) 0.094(9) 0.014(8) 0.022(7) 0.041(8)
F467 0.077(8) 0.100(9) 0.134(11) -0.034(8) 0.022(8) 0.025(7)
F468 0.54(5) 0.43(4) 0.153(18) 0.16(2) 0.22(3) 0.42(4)
F469 0.091(12) 0.32(3) 0.35(3) 0.28(3) 0.027(16) 0.024(16)
F470 0.156(10) 0.178(11) 0.186(12) 0.033(10) 0.000(8) 0.076(8)
F471 0.058(6) 0.106(8) 0.066(6) 0.000(6) 0.010(5) 0.018(6)
F472 0.105(9) 0.051(5) 0.131(10) -0.028(6) -0.010(8) 0.033(6)
F473 0.164(10) 0.134(9) 0.152(10) 0.011(7) 0.034(8) 0.081(8)
F474 0.159(9) 0.169(8) 0.203(9) 0.033(8) 0.004(8) 0.070(7)
F475 0.122(11) 0.059(6) 0.147(12) 0.033(7) 0.008(9) 0.043(7)
F476 0.185(10) 0.180(10) 0.147(9) 0.009(8) 0.011(8) 0.041(8)
F477 0.171(13) 0.093(9) 0.136(12) -0.023(8) 0.001(10) 0.038(9)
F478 0.28(3) 0.29(3) 0.152(17) 0.067(18) 0.129(19) 0.22(3)
F479 0.19(2) 0.132(15) 0.28(3) -0.023(16) -0.079(19) 0.126(16)
F480 0.267(10) 0.196(9) 0.242(10) 0.024(8) 0.137(9) 0.129(8)
F481 0.202(16) 0.088(9) 0.196(16) 0.035(9) 0.143(14) 0.077(10)
F482 0.58(5) 0.087(12) 0.81(7) 0.05(3) 0.65(6) 0.05(2)
F483 0.132(12) 0.129(12) 0.080(9) -0.042(8) 0.022(8) 0.030(9)
F484 0.162(15) 0.213(17) 0.259(18) 0.049(14) 0.018(13) 0.106(13)
F485 0.133(11) 0.180(14) 0.206(15) 0.074(12) 0.053(11) 0.058(10)
F486 0.142(12) 0.143(12) 0.094(9) -0.003(8) 0.038(9) 0.094(11)
F487 0.130(8) 0.095(7) 0.194(11) 0.007(7) -0.011(8) 0.056(6)
F488 0.095(10) 0.134(12) 0.135(12) 0.076(10) 0.010(9) 0.048(9)
F489 0.263(11) 0.180(9) 0.249(10) 0.014(8) 0.117(9) 0.115(8)
F490 0.33(3) 0.101(13) 0.33(3) 0.037(17) 0.22(3) 0.096(18)
F491 0.272(11) 0.216(10) 0.248(11) 0.024(9) 0.079(9) 0.131(9)
F492 0.182(9) 0.129(8) 0.183(9) 0.077(7) -0.027(8) 0.027(7)
F493 0.176(12) 0.176(11) 0.162(11) 0.003(9) 0.004(9) 0.101(9)
F494 0.140(11) 0.071(7) 0.154(12) 0.016(8) 0.022(10) 0.029(8)
F495 0.216(18) 0.165(15) 0.31(2) 0.103(15) 0.084(17) 0.061(14)
F496 0.065(7) 0.143(12) 0.175(14) -0.027(11) 0.040(8) 0.048(8)
F497 0.088(9) 0.097(9) 0.187(15) 0.036(9) 0.033(9) 0.059(8)
F498 0.185(10) 0.180(10) 0.147(9) 0.009(8) 0.011(8) 0.041(8)
F499 0.133(12) 0.056(7) 0.175(16) 0.009(8) 0.061(12) -0.006(7)
F500 0.33(4) 0.131(17) 0.18(2) 0.089(17) 0.07(2) 0.05(2)
F501 0.178(11) 0.173(11) 0.145(9) 0.032(9) 0.022(8) 0.088(9)
F502 0.159(9) 0.169(8) 0.203(9) 0.033(8) 0.004(8) 0.070(7)
F503 0.233(17) 0.130(11) 0.245(18) 0.033(11) 0.128(15) 0.079(11)
F504 0.069(6) 0.093(7) 0.091(8) 0.008(6) 0.040(6) 0.026(6)
F505 0.102(10) 0.125(12) 0.226(19) 0.041(12) 0.045(11) 0.083(10)
F506 0.155(14) 0.117(11) 0.131(12) 0.019(9) 0.047(11) 0.093(11)
F507 0.086(7) 0.118(8) 0.219(12) 0.017(8) 0.008(7) 0.044(6)
F508 0.130(8) 0.095(7) 0.194(11) 0.007(7) -0.011(8) 0.056(6)
F509 0.164(10) 0.134(9) 0.152(10) 0.011(7) 0.034(8) 0.081(8)
F510 0.066(7) 0.067(6) 0.148(12) 0.025(7) 0.018(7) 0.009(5)
F511 0.152(14) 0.107(10) 0.113(11) -0.011(9) 0.035(10) 0.044(10)
F512 0.104(11) 0.151(15) 0.177(17) 0.045(13) 0.004(11) 0.068(11)
F513 0.216(18) 0.165(15) 0.31(2) 0.103(15) 0.084(17) 0.061(14)
F514 0.182(9) 0.129(8) 0.183(9) 0.077(7) -0.027(8) 0.027(7)
F515 0.081(10) 0.29(3) 0.196(18) -0.113(18) -0.038(11) 0.115(14)
F516 0.139(14) 0.169(16) 0.066(8) 0.002(9) 0.005(9) -0.025(12)
F517 0.071(9) 0.195(17) 0.144(14) -0.013(12) 0.055(9) -0.019(9)
F518 0.175(19) 0.20(2) 0.29(3) 0.13(2) 0.083(19) 0.148(18)
F519 0.132(13) 0.082(9) 0.150(15) -0.012(9) -0.011(11) 0.016(9)
F520 0.22(2) 0.27(3) 0.119(14) 0.073(15) 0.115(16) 0.11(2)
F521 0.126(13) 0.075(9) 0.30(3) -0.052(12) -0.013(14) 0.052(9)
F522 0.32(2) 0.111(11) 0.108(9) -0.008(8) -0.008(11) 0.120(15)
F523 0.189(19) 0.169(18) 0.100(12) 0.045(12) 0.029(12) 0.021(15)
F524 0.144(16) 0.120(13) 0.26(3) -0.029(15) -0.107(17) 0.038(12)
F525 0.078(9) 0.119(12) 0.24(2) 0.020(12) -0.045(11) 0.035(8)
F526 0.119(11) 0.118(11) 0.086(9) -0.014(8) -0.011(8) 0.057(9)
F527 0.058(7) 0.28(2) 0.096(10) 0.052(11) 0.017(7) 0.083(10)
F528 0.101(9) 0.091(8) 0.097(9) -0.011(7) 0.007(8) 0.016(7)
F529 0.115(10) 0.063(7) 0.110(10) -0.001(6) 0.027(8) 0.017(6)
F530 0.111(11) 0.073(8) 0.232(19) -0.012(10) 0.073(12) 0.030(8)
F531 0.34(3) 0.080(10) 0.138(15) 0.013(10) -0.053(17) 0.085(15)
F532 0.177(18) 0.133(13) 0.124(13) 0.038(11) -0.007(12) 0.076(13)
F533 0.048(8) 0.18(2) 0.37(4) 0.10(2) 0.011(14) 0.004(10)
F534 0.263(11) 0.180(9) 0.249(10) 0.014(8) 0.117(9) 0.115(8)
F535 0.083(10) 0.22(2) 0.22(2) -0.139(19) 0.032(12) -0.016(11)
F536 0.154(11) 0.113(10) 0.148(12) 0.005(9) 0.036(9) 0.084(10)
F537 0.133(11) 0.180(14) 0.206(15) 0.074(12) 0.053(11) 0.058(10)
F538 0.233(17) 0.130(11) 0.245(18) 0.033(11) 0.128(15) 0.079(11)
F539 0.094(8) 0.069(6) 0.080(7) -0.017(5) 0.003(6) 0.040(6)
F540 0.115(17) 0.37(4) 0.24(3) 0.16(3) -0.009(18) -0.03(2)
F541 0.093(7) 0.057(5) 0.105(8) -0.007(5) 0.041(6) 0.038(5)
F542 0.074(10) 0.37(4) 0.144(15) 0.060(18) 0.053(10) 0.109(16)
O543 0.061(6) 0.053(5) 0.057(6) 0.015(4) 0.012(5) 0.030(5)
O544 0.086(8) 0.042(5) 0.084(8) 0.002(5) 0.013(6) 0.045(5)
O545 0.086(8) 0.110(10) 0.075(8) 0.030(7) 0.035(7) 0.072(8)
O546 0.029(4) 0.036(4) 0.081(7) 0.005(4) 0.009(4) 0.013(3)
O547 0.046(5) 0.026(4) 0.089(7) 0.005(4) 0.027(5) 0.016(4)
O548 0.029(4) 0.044(5) 0.064(6) 0.003(4) 0.013(4) 0.012(4)
C30 0.257(11) 0.220(10) 0.241(11) 0.037(8) 0.089(8) 0.111(7)
C549 0.039(7) 0.049(7) 0.058(9) 0.004(6) 0.006(6) 0.010(6)
C550 0.067(12) 0.089(14) 0.123(19) 0.034(13) 0.049(12) 0.036(10)
C551 0.096(14) 0.048(8) 0.080(12) 0.004(8) 0.033(11) 0.023(9)
C553 0.069(11) 0.067(10) 0.089(14) 0.032(10) 0.003(10) 0.025(9)
C554 0.097(6) 0.078(5) 0.084(5) 0.008(4) 0.028(4) 0.042(4)
C556 0.24(4) 0.086(17) 0.14(2) 0.027(17) 0.12(3) 0.09(2)
C557 0.151(9) 0.137(8) 0.151(9) 0.044(7) 0.026(7) 0.065(7)
C558 0.119(7) 0.097(6) 0.106(6) 0.004(5) 0.016(5) 0.049(5)
C560 0.163(16) 0.151(15) 0.157(16) 0.025(10) 0.031(10) 0.080(11)
C561 0.191(19) 0.092(10) 0.092(11) 0.044(9) 0.087(13) 0.081(12)
C562 0.101(16) 0.070(12) 0.074(13) -0.018(10) 0.011(11) 0.016(11)
C563 0.067(11) 0.067(10) 0.093(14) -0.002(9) 0.042(10) 0.025(9)
C565 0.097(6) 0.078(5) 0.084(5) 0.008(4) 0.028(4) 0.042(4)
C566 0.079(11) 0.036(7) 0.091(12) 0.008(7) 0.042(10) 0.019(7)
C567 0.055(8) 0.032(6) 0.074(10) -0.010(6) 0.031(7) 0.005(6)
C568 0.119(7) 0.097(6) 0.106(6) 0.004(5) 0.016(5) 0.049(5)
C569 0.13(2) 0.077(13) 0.14(2) 0.024(14) 0.093(18) 0.052(14)
C570 0.19(2) 0.19(2) 0.19(2) 0.028(10) 0.049(11) 0.100(12)
C571 0.26(5) 0.16(3) 0.16(3) -0.06(3) -0.03(3) 0.17(3)
C572 0.091(14) 0.058(10) 0.084(14) 0.001(9) 0.032(11) 0.013(9)
C574 0.063(11) 0.064(10) 0.130(18) 0.009(11) 0.048(12) 0.024(9)
C575 0.055(10) 0.100(14) 0.087(13) 0.022(11) 0.021(9) 0.047(10)
C577 0.053(8) 0.065(8) 0.068(9) 0.032(7) 0.030(7) 0.040(7)
C578 0.103(11) 0.115(11) 0.116(11) 0.017(8) 0.028(8) 0.059(8)
C580 0.120(17) 0.067(11) 0.074(12) 0.010(9) 0.032(12) 0.048(12)
C581 0.089(14) 0.073(11) 0.065(11) 0.002(9) 0.022(10) 0.026(10)
C583 0.069(11) 0.065(10) 0.095(14) -0.006(9) -0.023(10) 0.040(9)
C584 0.151(9) 0.137(8) 0.151(9) 0.044(7) 0.026(7) 0.065(7)
C585 0.126(13) 0.071(8) 0.096(11) -0.004(7) -0.004(10) 0.032(10)
C586 0.076(15) 0.072(14) 0.22(4) 0.085(19) -0.012(19) -0.003(12)
C587 0.31(4) 0.041(9) 0.19(3) 0.013(12) 0.05(3) 0.018(15)
C588 0.19(3) 0.095(17) 0.12(2) 0.035(16) 0.07(2) 0.09(2)
C589 0.14(2) 0.097(16) 0.101(17) -0.035(14) -0.047(16) 0.074(16)
C590 0.079(12) 0.062(10) 0.098(15) 0.026(10) 0.040(11) 0.026(9)
C592 0.051(10) 0.109(17) 0.088(15) -0.021(13) 0.005(10) 0.032(11)
C593 0.073(12) 0.072(11) 0.14(2) 0.063(13) 0.052(13) 0.041(10)
C595 0.191(19) 0.092(10) 0.092(11) 0.044(9) 0.087(13) 0.081(12)
C597 0.042(7) 0.063(9) 0.063(9) 0.001(7) 0.015(7) 0.020(6)
C598 0.042(7) 0.046(7) 0.075(10) 0.007(7) 0.009(7) 0.019(6)
C600 0.120(10) 0.100(9) 0.126(10) -0.004(7) 0.037(8) 0.052(7)
C601 0.156(9) 0.157(9) 0.152(8) 0.029(7) 0.017(6) 0.085(7)
C602 0.078(15) 0.24(4) 0.081(15) 0.038(18) -0.009(12) 0.10(2)
C604 0.13(2) 0.073(12) 0.076(13) -0.008(10) 0.063(14) 0.019(12)
C605 0.257(11) 0.220(10) 0.241(11) 0.037(8) 0.089(8) 0.111(7)
C606 0.073(8) 0.075(8) 0.100(10) 0.002(7) 0.002(7) 0.040(7)
C608 0.114(11) 0.103(10) 0.114(11) 0.001(8) 0.037(8) 0.060(8)
C609 0.076(13) 0.056(10) 0.17(2) 0.020(12) 0.015(14) 0.037(10)
C611 0.097(15) 0.066(11) 0.091(14) 0.003(10) 0.029(12) 0.045(11)
C612 0.053(10) 0.089(14) 0.15(2) -0.013(15) 0.026(13) 0.039(10)
C613 0.154(16) 0.084(10) 0.107(12) 0.028(9) 0.078(12) 0.061(11)
C614 0.064(9) 0.063(9) 0.053(9) -0.002(7) -0.003(7) 0.037(8)
C615 0.055(9) 0.053(8) 0.086(12) -0.011(8) 0.013(9) 0.016(7)
C616 0.082(12) 0.046(8) 0.124(16) 0.016(9) 0.069(12) 0.023(8)
C617 0.099(14) 0.054(9) 0.088(13) 0.011(8) 0.046(11) 0.038(9)
C619 0.086(13) 0.046(8) 0.077(12) -0.021(8) -0.028(10) 0.025(8)
C621 0.085(6) 0.065(5) 0.080(5) 0.010(4) 0.022(4) 0.033(4)
C622 0.31(4) 0.041(9) 0.19(3) 0.013(12) 0.05(3) 0.018(15)
C624 0.068(15) 0.18(3) 0.17(3) -0.08(3) -0.036(18) 0.07(2)
C625 0.081(16) 0.092(17) 0.17(3) -0.017(17) 0.021(17) 0.024(13)
C626 0.074(11) 0.055(9) 0.112(15) 0.033(9) 0.026(10) 0.039(9)
C627 0.099(10) 0.105(10) 0.119(11) 0.014(8) 0.026(8) 0.059(8)
C628 0.18(3) 0.099(18) 0.083(17) 0.012(14) 0.08(2) 0.016(19)
C629 0.181(18) 0.064(8) 0.132(14) 0.031(9) 0.113(14) 0.052(10)
C630 0.14(2) 0.13(2) 0.108(19) 0.034(17) 0.026(17) 0.10(2)
C632 0.070(13) 0.089(14) 0.13(2) -0.006(13) 0.011(13) 0.034(11)
C634 0.038(7) 0.043(7) 0.069(9) 0.000(6) 0.014(6) 0.017(5)
C635 0.085(9) 0.097(10) 0.098(10) 0.000(8) 0.034(8) 0.031(7)
C637 0.030(6) 0.035(6) 0.073(9) -0.002(6) 0.008(6) 0.011(5)
C638 0.037(7) 0.084(11) 0.084(12) 0.033(9) 0.030(8) 0.020(7)
C640 0.035(8) 0.084(12) 0.104(15) 0.030(10) 0.029(9) 0.014(8)
C641 0.085(12) 0.047(8) 0.082(12) 0.019(8) 0.040(10) 0.034(8)
C642 0.073(11) 0.065(10) 0.083(12) 0.023(9) 0.029(9) 0.038(9)
C643 0.063(9) 0.043(7) 0.097(13) -0.006(8) 0.020(9) 0.031(7)
C645 0.043(8) 0.052(8) 0.121(15) 0.010(9) 0.028(9) 0.025(7)
C647 0.056(8) 0.035(6) 0.071(10) -0.010(6) 0.015(7) 0.013(6)
C648 0.064(10) 0.048(8) 0.113(15) 0.009(9) 0.040(10) 0.023(7)
C649 0.041(11) 0.24(4) 0.098(18) 0.07(2) 0.021(12) 0.012(16)
C650 0.085(6) 0.065(5) 0.080(5) 0.010(4) 0.022(4) 0.033(4)
C652 0.154(16) 0.084(10) 0.107(12) 0.028(9) 0.078(12) 0.061(11)
C654 0.056(8) 0.039(7) 0.080(11) -0.005(7) 0.024(8) 0.018(6)
C656 0.045(7) 0.046(7) 0.063(9) -0.001(6) 0.011(6) 0.016(6)
C658 0.088(13) 0.055(9) 0.052(9) -0.004(7) 0.003(8) 0.023(9)
C659 0.077(11) 0.052(8) 0.058(10) -0.009(7) -0.001(8) 0.016(8)
C661 0.077(12) 0.057(9) 0.101(14) 0.000(9) 0.030(11) 0.037(9)
C663 0.058(10) 0.055(9) 0.093(14) -0.016(9) -0.014(9) 0.011(8)
C665 0.102(16) 0.053(10) 0.086(14) 0.019(9) 0.017(12) 0.030(10)
C666 0.059(9) 0.063(9) 0.062(9) 0.015(7) 0.013(7) 0.037(7)
C668 0.077(13) 0.069(12) 0.087(15) -0.018(10) 0.004(11) 0.013(10)
C669 0.085(13) 0.057(10) 0.085(14) -0.029(9) -0.012(11) 0.033(9)
C670 0.089(15) 0.104(16) 0.098(16) 0.001(13) 0.030(12) 0.062(13)
C671 0.075(11) 0.078(11) 0.063(10) 0.004(8) 0.013(8) 0.051(9)
C672 0.114(19) 0.106(18) 0.098(18) 0.004(14) -0.038(15) 0.047(15)
C674 0.120(10) 0.100(9) 0.126(10) -0.004(7) 0.037(8) 0.052(7)
C675 0.051(9) 0.099(13) 0.072(11) 0.039(10) 0.024(8) 0.038(9)
C677 0.044(8) 0.061(9) 0.069(10) -0.008(8) -0.006(7) 0.020(7)
C679 0.091(15) 0.101(16) 0.113(17) -0.042(14) -0.019(13) 0.073(13)
C680 0.103(16) 0.073(12) 0.078(13) 0.018(10) 0.017(11) 0.039(11)
C681 0.083(12) 0.052(9) 0.122(16) 0.010(9) 0.054(12) 0.037(9)
C683 0.102(16) 0.074(12) 0.068(13) -0.010(10) 0.018(12) 0.026(11)
C684 0.181(18) 0.064(8) 0.132(14) 0.031(9) 0.113(14) 0.052(10)
C686 0.13(2) 0.086(16) 0.11(2) 0.021(14) -0.030(17) 0.057(15)
C687 0.085(13) 0.059(9) 0.115(16) 0.013(10) 0.063(12) 0.032(9)
C689 0.064(10) 0.074(11) 0.076(12) 0.023(9) 0.015(9) 0.030(9)
C690 0.058(9) 0.062(9) 0.098(13) -0.018(9) 0.004(9) 0.035(8)
C691 0.062(11) 0.089(13) 0.15(2) 0.075(14) 0.034(12) 0.042(10)
C692 0.064(10) 0.068(10) 0.060(10) 0.011(8) 0.012(8) 0.031(8)
C694 0.052(8) 0.051(8) 0.069(10) 0.000(7) -0.003(7) 0.025(7)
C695 0.062(9) 0.068(9) 0.038(7) 0.010(6) 0.012(6) 0.038(7)
C696 0.042(7) 0.054(8) 0.060(9) 0.018(6) 0.020(6) 0.011(6)
C698 0.065(10) 0.065(9) 0.074(11) 0.026(8) 0.024(8) 0.034(8)
C700 0.068(10) 0.072(10) 0.073(11) 0.033(9) 0.031(9) 0.032(9)
C702 0.051(8) 0.043(7) 0.073(10) -0.002(7) 0.018(7) 0.020(6)
C704 0.053(8) 0.056(8) 0.063(9) 0.011(7) 0.016(7) 0.032(7)
C705 0.060(10) 0.085(12) 0.071(12) 0.009(9) -0.003(9) 0.031(9)
C706 0.053(7) 0.082(8) 0.077(8) -0.014(6) 0.010(6) 0.033(6)
C707 0.035(6) 0.047(7) 0.074(10) 0.021(6) 0.021(6) 0.020(5)
C708 0.044(7) 0.044(7) 0.089(12) 0.002(7) 0.009(7) 0.022(6)
C710 0.033(7) 0.064(9) 0.084(12) 0.026(8) 0.006(7) 0.010(6)
C712 0.062(9) 0.045(7) 0.070(10) -0.005(6) 0.025(8) 0.025(7)
C713 0.044(8) 0.069(10) 0.080(11) 0.006(8) 0.007(7) 0.028(7)
C715 0.065(10) 0.054(8) 0.094(13) -0.012(8) 0.045(9) 0.019(7)
C717 0.053(9) 0.050(8) 0.102(13) 0.006(8) 0.031(9) 0.027(7)
C719 0.072(13) 0.066(12) 0.16(2) -0.016(13) -0.042(14) 0.025(10)
C720 0.046(8) 0.060(9) 0.070(10) 0.030(8) 0.011(7) 0.016(7)
C721 0.059(10) 0.101(14) 0.105(15) 0.069(13) 0.023(10) 0.033(10)
C723 0.096(16) 0.068(12) 0.123(19) 0.029(12) 0.022(14) 0.048(11)
C724 0.082(12) 0.044(7) 0.092(12) 0.002(8) 0.033(10) 0.039(8)

loop_
_atom_type_symbol
_atom_type_description
_atom_type_scat_dispersion_real
_atom_type_scat_dispersion_imag
_atom_type_scat_source
C C 0.0181 0.0091 'International Tables Vol C Tables 4.2.6.8 and 6.1.1.4'
H H 0.0000 0.0000 'International Tables Vol C Tables 4.2.6.8 and 6.1.1.4'
Cl Cl 0.3639 0.7018 'International Tables Vol C Tables 4.2.6.8 and 6.1.1.4'
F F 0.0727 0.0534 'International Tables Vol C Tables 4.2.6.8 and 6.1.1.4'
O O 0.0492 0.0322 'International Tables Vol C Tables 4.2.6.8 and 6.1.1.4'
Te Te -0.1759 6.3531 'International Tables Vol C Tables 4.2.6.8 and 6.1.1.4'

loop_
_geom_angle_atom_site_label_1
_geom_angle_atom_site_label_2
_geom_angle_atom_site_label_3
_geom_angle
_geom_angle_site_symmetry_1
_geom_angle_site_symmetry_3
_geom_angle_publ_flag
O57 Te1 O56 165.6(4) . . ?
O57 Te1 C80 86.2(5) . . ?
O57 Te1 C112 86.6(5) . . ?
C80 Te1 O56 83.6(4) . . ?
C112 Te1 O56 84.4(4) . . ?
C112 Te1 C80 96.3(5) . . ?
O57 Te2 O55 165.0(4) . . ?
O57 Te2 C114 87.4(6) . . ?
O57 Te2 C125 82.0(5) . . ?
C114 Te2 O55 86.7(5) . . ?
C114 Te2 C125 91.9(7) . . ?
C125 Te2 O55 84.4(5) . . ?
O55 Te3 Cl5 81.5(3) . . ?
O55 Te3 C115 94.6(6) . . ?
O55 Te3 C121 91.9(6) . . ?
C115 Te3 Cl5 81.5(4) . . ?
C115 Te3 C121 92.9(6) . . ?
C121 Te3 Cl5 170.9(5) . . ?
O56 Te4 Cl6 81.9(3) . . ?
O56 Te4 C79 96.1(5) . . ?
O56 Te4 C90 92.7(5) . . ?
C79 Te4 Cl6 176.5(4) . . ?
C90 Te4 Cl6 84.4(4) . . ?
C90 Te4 C79 92.8(5) . . ?
Te3 O55 Te2 118.5(5) . . ?
Te4 O56 Te1 119.0(4) . . ?
Te1 O57 Te2 121.5(5) . . ?
C63 C58 H58 119.9 . . ?
C63 C58 C83 120(2) . . ?
C83 C58 H58 119.9 . . ?
F17 C60 F29 99(2) . . ?
F17 C60 F53 102(2) . . ?
F17 C60 C63 119(3) . . ?
F29 C60 F53 101(2) . . ?
F29 C60 C63 119(3) . . ?
F53 C60 C63 114(2) . . ?
C101 C61 H61 120.2 . . ?
C102 C61 H61 120.2 . . ?
C102 C61 C101 119.7(16) . . ?
C58 C63 C60 121(2) . . ?
C133 C63 C58 123(2) . . ?
C133 C63 C60 117(2) . . ?
C112 C64 H64 121.4 . . ?
C112 C64 C139 117.2(14) . . ?
C139 C64 H64 121.4 . . ?
F13 C66 C99 111(3) . . ?
F14 C66 F13 103(3) . . ?
F14 C66 F38 103(4) . . ?
F14 C66 C99 120(3) . . ?
F38 C66 F13 102(3) . . ?
F38 C66 C99 117(2) . . ?
F11 C67 F26 120(3) . . ?
F11 C67 F27 108(3) . . ?
F11 C67 C101 111(3) . . ?
F26 C67 F27 107(3) . . ?
F26 C67 C101 104(3) . . ?
F27 C67 C101 107(2) . . ?
C79 C68 H68 120.7 . . ?
C79 C68 C101 118.5(17) . . ?
C101 C68 H68 120.7 . . ?
F23 C70 C138 114(2) . . ?
F40 C70 F23 104(2) . . ?
F40 C70 F54 104(2) . . ?
F40 C70 C138 121(2) . . ?
F54 C70 F23 96(2) . . ?
F54 C70 C138 115(2) . . ?
C85 C71 C95 119.3(16) . . ?
C105 C71 C85 117.4(17) . . ?
C105 C71 C95 123.1(16) . . ?
C83 C72 H72 120.8 . . ?
C125 C72 H72 120.8 . . ?
C125 C72 C83 118.3(19) . . ?
F12 C74 C128 111.8(18) . . ?
F30 C74 F12 107(2) . . ?
F30 C74 F35 110(2) . . ?
F30 C74 C128 112(2) . . ?
F35 C74 F12 106(2) . . ?
F35 C74 C128 109.5(19) . . ?
F46 C75 C135 111(2) . . ?
F48 C75 F46 106(3) . . ?
F48 C75 F52 108(3) . . ?
F48 C75 C135 115.7(19) . . ?
F52 C75 F46 101.8(18) . . ?
F52 C75 C135 113(2) . . ?
F15 C76 F21 99(3) . . ?
F15 C76 C84 117(3) . . ?
F21 C76 C84 114(3) . . ?
F31 C76 F15 98(3) . . ?
F31 C76 F21 105(3) . . ?
F31 C76 C84 120(3) . . ?
C100 C77 H77 121.5 . . ?
C121 C77 H77 121.5 . . ?
C121 C77 C100 117.0(16) . . ?
C68 C79 Te4 120.9(11) . . ?
C88 C79 Te4 117.0(10) . . ?
C88 C79 C68 122.1(14) . . ?
C81 C80 Te1 122.5(11) . . ?
C81 C80 C122 120.5(14) . . ?
C122 C80 Te1 116.8(11) . . ?
C80 C81 H81 119.5 . . ?
C80 C81 C143 120.9(15) . . ?
C143 C81 H81 119.5 . . ?
C58 C83 C72 117(2) . . ?
C113 C83 C58 122(2) . . ?
C113 C83 C72 120(2) . . ?
C126 C84 C76 122(2) . . ?
C126 C84 C140 122(2) . . ?
C140 C84 C76 115(2) . . ?
C71 C85 H85 119.4 . . ?
C112 C85 C71 121.3(16) . . ?
C112 C85 H85 119.4 . . ?
F7 C87 F36 108(2) . . ?
F7 C87 F41 108.1(17) . . ?
F7 C87 C116 114(2) . . ?
F36 C87 F41 107(2) . . ?
F36 C87 C116 112.4(15) . . ?
F41 C87 C116 107(2) . . ?
C79 C88 H88 120.0 . . ?
C79 C88 C102 120.1(13) . . ?
C102 C88 H88 120.0 . . ?
C109 C90 Te4 120.0(10) . . ?
C109 C90 C119 120.1(13) . . ?
C119 C90 Te4 119.7(11) . . ?
F28 C91 F45 99(3) . . ?
F28 C91 C132 113(2) . . ?
F49 C91 F28 114(3) . . ?
F49 C91 F45 98(2) . . ?
F49 C91 C132 125(3) . . ?
C132 C91 F45 102(3) . . ?
F8 C92 F25 102(2) . . ?
F8 C92 C100 111.2(17) . . ?
F25 C92 C100 106(2) . . ?
F42 C92 F8 114(3) . . ?
F42 C92 F25 108(2) . . ?
F42 C92 C100 115(2) . . ?
C99 C93 H93 119.3 . . ?
C99 C93 C132 121(2) . . ?
C132 C93 H93 119.3 . . ?
F9 C95 C71 112.5(17) . . ?
F32 C95 F9 109(2) . . ?
F32 C95 F50 105.8(18) . . ?
F32 C95 C71 110(2) . . ?
F50 C95 F9 106(2) . . ?
F50 C95 C71 112.7(19) . . ?
F19 C96 F24 109.1(19) . . ?
F19 C96 F39 105.7(16) . . ?
F19 C96 C143 113.6(16) . . ?
F24 C96 F39 103.5(17) . . ?
F24 C96 C143 112.9(16) . . ?
F39 C96 C143 111.2(17) . . ?
C100 C97 H97 120.3 . . ?
C128 C97 H97 120.3 . . ?
C128 C97 C100 119.3(16) . . ?
C93 C99 C66 124(2) . . ?
C93 C99 C117 122(2) . . ?
C117 C99 C66 113(3) . . ?
C77 C100 C92 119.7(16) . . ?
C77 C100 C97 120.0(18) . . ?
C97 C100 C92 120.4(16) . . ?
C61 C101 C67 120.6(17) . . ?
C68 C101 C61 120.9(19) . . ?
C68 C101 C67 118.4(18) . . ?
C61 C102 C88 118.7(16) . . ?
C61 C102 C142 118.4(17) . . ?
C88 C102 C142 122.9(16) . . ?
C111 C103 H103 121.2 . . ?
C111 C103 C143 117.5(15) . . ?
C143 C103 H103 121.2 . . ?
C71 C105 H105 119.6 . . ?
C139 C105 C71 120.9(16) . . ?
C139 C105 H105 119.6 . . ?
C121 C107 H107 121.6 . . ?
C128 C107 H107 121.6 . . ?
C128 C107 C121 116.8(18) . . ?
C90 C109 H109 120.3 . . ?
C138 C109 C90 119.5(15) . . ?
C138 C109 H109 120.3 . . ?
C103 C111 C122 122.9(15) . . ?
C103 C111 C124 120.1(15) . . ?
C122 C111 C124 116.9(16) . . ?
C64 C112 Te1 117.6(11) . . ?
C85 C112 Te1 121.8(12) . . ?
C85 C112 C64 120.3(14) . . ?
F22 C113 F20 100(3) . . ?
F22 C113 F33 109(3) . . ?
F22 C113 C83 117(3) . . ?
F33 C113 F20 101(3) . . ?
F33 C113 C83 117(3) . . ?
C83 C113 F20 110(3) . . ?
C130 C114 Te2 118.1(14) . . ?
C140 C114 Te2 118.5(14) . . ?
C140 C114 C130 123.1(17) . . ?
C117 C115 Te3 117.9(14) . . ?
C136 C115 Te3 118.6(14) . . ?
C136 C115 C117 123.5(17) . . ?
C119 C116 C87 118.6(19) . . ?
C144 C116 C87 120.5(17) . . ?
C144 C116 C119 120.9(17) . . ?
C99 C117 H117 122.1 . . ?
C115 C117 C99 116(2) . . ?
C115 C117 H117 122.1 . . ?
C90 C119 C116 119.0(16) . . ?
C90 C119 H119 120.5 . . ?
C116 C119 H119 120.5 . . ?
C77 C121 Te3 118.2(12) . . ?
C107 C121 Te3 118.7(13) . . ?
C107 C121 C77 122.8(15) . . ?
C80 C122 H122 121.0 . . ?
C111 C122 C80 117.9(16) . . ?
C111 C122 H122 121.0 . . ?
F16 C124 F44 102.8(19) . . ?
F16 C124 F47 104(2) . . ?
F16 C124 C111 118.1(18) . . ?
F44 C124 C111 117.0(18) . . ?
F47 C124 F44 98.5(18) . . ?
F47 C124 C111 114.1(17) . . ?
C72 C125 Te2 118.1(13) . . ?
C72 C125 C133 124.3(17) . . ?
C133 C125 Te2 117.5(12) . . ?
C84 C126 H126 119.8 . . ?
C135 C126 C84 120(2) . . ?
C135 C126 H126 119.8 . . ?
C97 C128 C74 119.2(17) . . ?
C97 C128 C107 124.0(17) . . ?
C107 C128 C74 116.7(18) . . ?
F18 C129 F34 107.7(17) . . ?
F18 C129 F37 104.2(17) . . ?
F18 C129 C139 114.5(15) . . ?
F34 C129 F37 104.2(17) . . ?
F34 C129 C139 110.8(17) . . ?
F37 C129 C139 114.7(15) . . ?
C114 C130 H130 122.3 . . ?
C135 C130 C114 115.3(18) . . ?
C135 C130 H130 122.3 . . ?
C91 C132 C136 124(2) . . ?
C93 C132 C91 117(2) . . ?
C93 C132 C136 119(2) . . ?
C63 C133 C125 116.7(17) . . ?
C63 C133 H133 121.7 . . ?
C125 C133 H133 121.7 . . ?
C126 C135 C75 118(2) . . ?
C126 C135 C130 123(2) . . ?
C130 C135 C75 119(2) . . ?
C115 C136 C132 118(2) . . ?
C115 C136 H136 120.9 . . ?
C132 C136 H136 120.9 . . ?
C70 C138 C144 119.7(17) . . ?
C109 C138 C70 119.0(18) . . ?
C109 C138 C144 121.3(19) . . ?
C64 C139 C129 116.8(15) . . ?
C105 C139 C64 122.7(16) . . ?
C105 C139 C129 120.5(15) . . ?
C84 C140 H140 121.9 . . ?
C114 C140 C84 116(2) . . ?
C114 C140 H140 121.9 . . ?
F10 C142 C102 111.3(19) . . ?
F43 C142 F10 102(2) . . ?
F43 C142 F51 107(2) . . ?
F43 C142 C102 115(2) . . ?
F51 C142 F10 106(2) . . ?
F51 C142 C102 115.0(19) . . ?
C81 C143 C96 122.1(15) . . ?
C81 C143 C103 120.2(16) . . ?
C103 C143 C96 117.7(15) . . ?
C116 C144 C138 118.9(17) . . ?
C116 C144 H144 120.5 . . ?
C138 C144 H144 120.5 . . ?
O833 Te1A C8 83.3(6) . . ?
O835 Te1A O833 164.4(4) . . ?
O835 Te1A C8 85.6(7) . . ?
C999 Te1A O833 82.9(6) . . ?
C999 Te1A O835 87.1(7) . . ?
C999 Te1A C8 95.3(7) . . ?
Cl73 Te1B Cl10 96.54(12) . . ?
O836 Te1B Cl10 81.8(4) . . ?
O836 Te1B Cl73 79.1(3) . . ?
O836 Te1B C853 94.1(10) . . ?
O836 Te1B C917 97.1(9) . . ?
C853 Te1B Cl10 87.9(8) . . ?
C853 Te1B Cl73 171.1(7) . . ?
C917 Te1B Cl10 177.9(6) . . ?
C917 Te1B Cl73 81.5(6) . . ?
C917 Te1B C853 94.0(10) . . ?
O837 Te1C O834 165.2(4) . . ?
O837 Te1C C9 82.8(5) . . ?
O837 Te1C C903 90.2(7) . . ?
C9 Te1C O834 83.3(5) . . ?
C903 Te1C O834 85.0(7) . . ?
C903 Te1C C9 91.7(7) . . ?
O837 Te1D O838 162.9(4) . . ?
O837 Te1D C848 86.7(6) . . ?
O837 Te1D C995 81.7(4) . . ?
O838 Te1D C848 84.1(5) . . ?
O838 Te1D C995 85.1(4) . . ?
C848 Te1D C995 96.9(8) . . ?
Cl9 Te18 Cl8 92.02(11) . . ?
O833 Te18 Cl8 78.3(3) . . ?
O833 Te18 Cl9 83.0(3) . . ?
O833 Te18 C5 94.3(5) . . ?
O833 Te18 C843 90.8(7) . . ?
C5 Te18 Cl8 88.7(4) . . ?
C5 Te18 Cl9 177.0(4) . . ?
C843 Te18 Cl8 168.7(6) . . ?
C843 Te18 Cl9 83.6(4) . . ?
C843 Te18 C5 95.1(6) . . ?
O835 Te19 O836 165.4(4) . . ?
O835 Te19 C920 84.7(7) . . ?
O835 Te19 C984 88.4(7) . . ?
C920 Te19 O836 84.8(6) . . ?
C984 Te19 O836 82.7(6) . . ?
C984 Te19 C920 96.3(6) . . ?
Cl9 Te72 Cl73 91.28(10) . . ?
O838 Te72 Cl9 79.4(3) . . ?
O838 Te72 Cl73 80.5(3) . . ?
O838 Te72 C6 93.8(6) . . ?
O838 Te72 C958 95.8(5) . . ?
C6 Te72 Cl9 86.8(5) . . ?
C6 Te72 Cl73 174.2(5) . . ?
C958 Te72 Cl9 175.1(4) . . ?
C958 Te72 Cl73 88.8(4) . . ?
C958 Te72 C6 92.7(6) . . ?
Cl8 Te73 Cl10 92.91(13) . . ?
O834 Te73 Cl8 78.2(4) . . ?
O834 Te73 Cl10 86.3(4) . . ?
O834 Te73 C963 95.6(7) . . ?
O834 Te73 C983 98.7(7) . . ?
C963 Te73 Cl8 172.6(6) . . ?
C963 Te73 Cl10 90.6(5) . . ?
C983 Te73 Cl8 84.0(5) . . ?
C983 Te73 Cl10 173.5(6) . . ?
C983 Te73 C963 93.2(7) . . ?
Te73 Cl8 Te18 167.81(16) . . ?
Te18 Cl9 Te72 169.03(14) . . ?
Te73 Cl10 Te1B 176.3(2) . . ?
Te1B Cl73 Te72 166.40(15) . . ?
Te18 O833 Te1A 119.4(4) . . ?
Te73 O834 Te1C 112.0(6) . . ?
Te19 O835 Te1A 118.8(5) . . ?
Te1B O836 Te19 119.4(5) . . ?
Te1C O837 Te1D 125.1(5) . . ?
Te72 O838 Te1D 122.2(4) . . ?
C846 C1 H1 119.7 . . ?
C929 C1 H1 119.7 . . ?
C929 C1 C846 121(2) . . ?
C940 C2 C913 116.2(19) . . ?
C976 C2 C913 123.3(19) . . ?
C976 C2 C940 120.5(18) . . ?
C845 C3 H3 120.4 . . ?
C845 C3 C903 119(2) . . ?
C903 C3 H3 120.4 . . ?
C848 C4 H4 119.9 . . ?
C848 C4 C864 120.1(19) . . ?
C864 C4 H4 119.9 . . ?
C922 C5 Te18 116.7(11) . . ?
C940 C5 Te18 122.4(13) . . ?
C940 C5 C922 120.9(16) . . ?
C10 C6 Te72 116.5(12) . . ?
C988 C6 Te72 120.9(14) . . ?
C988 C6 C10 122.5(15) . . ?
C996 C7 H7 119.8 . . ?
C996 C7 C999 120.4(18) . . ?
C999 C7 H7 119.8 . . ?
C862 C8 Te1A 119.4(14) . . ?
C862 C8 C914 122.0(18) . . ?
C914 C8 Te1A 118.4(15) . . ?
C894 C9 Te1C 121.7(12) . . ?
C894 C9 C997 122.2(16) . . ?
C997 C9 Te1C 116.0(13) . . ?
C6 C10 H10 121.7 . . ?
C6 C10 C982 116.6(17) . . ?
C982 C10 H10 121.7 . . ?
C963 C839 H839 120.9 . . ?
C963 C839 C981 118(2) . . ?
C981 C839 H839 120.9 . . ?
C900 C841 H841 120.3 . . ?
C900 C841 C995 119(2) . . ?
C995 C841 H841 120.3 . . ?
C849 C843 Te18 121.1(14) . . ?
C884 C843 Te18 122.4(17) . . ?
C884 C843 C849 116(2) . . ?
C894 C844 C934 121(2) . . ?
C936 C844 C894 121(2) . . ?
C936 C844 C934 117(2) . . ?
C3 C845 C880 119(3) . . ?
C856 C845 C3 122(3) . . ?
C856 C845 C880 119(3) . . ?
C1 C846 C946 122(2) . . ?
C986 C846 C1 117(3) . . ?
C986 C846 C946 121(3) . . ?
C924 C847 C912 121(2) . . ?
C924 C847 C930 120(2) . . ?
C930 C847 C912 118(2) . . ?
C4 C848 Te1D 120.4(14) . . ?
C4 C848 C948 122(2) . . ?
C948 C848 Te1D 117.8(17) . . ?
C843 C849 H849 115.0 . . ?
C843 C849 C945 130(2) . . ?
C945 C849 H849 115.0 . . ?
F742 C851 F744 102(3) . . ?
F742 C851 F811 112(2) . . ?
F742 C851 C982 117(2) . . ?
F744 C851 C982 111(2) . . ?
F811 C851 F744 103(2) . . ?
F811 C851 C982 111(2) . . ?
C907 C852 C869 117(2) . . ?
C914 C852 C869 123(3) . . ?
C914 C852 C907 119(2) . . ?
C878 C853 Te1B 123(2) . . ?
C904 C853 Te1B 115.1(19) . . ?
C904 C853 C878 121(2) . . ?
F773 C854 F798 98(3) . . ?
F773 C854 C874 114(2) . . ?
F798 C854 C874 109(3) . . ?
F830 C854 F773 110(3) . . ?
F830 C854 F798 103(2) . . ?
F830 C854 C874 120(2) . . ?
F754 C855 F756 108(2) . . ?
F754 C855 C910 109(2) . . ?
F755 C855 F754 111(2) . . ?
F755 C855 F756 109(2) . . ?
F755 C855 C910 111(2) . . ?
F756 C855 C910 107(2) . . ?
C845 C856 H856 119.9 . . ?
C845 C856 C973 120(3) . . ?
C973 C856 H856 119.9 . . ?
F740 C858 F812 107.5(18) . . ?
F740 C858 C955 115.4(18) . . ?
F812 C858 C955 111.3(16) . . ?
F820 C858 F740 108(2) . . ?
F820 C858 F812 99.7(19) . . ?
F820 C858 C955 113.6(18) . . ?
F768 C859 F775 117(3) . . ?
F768 C859 F810 106(3) . . ?
F768 C859 C871 110(3) . . ?
F775 C859 F810 105(3) . . ?
F775 C859 C871 115(3) . . ?
F810 C859 C871 103(3) . . ?
C890 C860 H860 119.9 . . ?
C982 C860 H860 119.9 . . ?
C982 C860 C890 120.2(17) . . ?
C8 C862 H862 121.4 . . ?
C8 C862 C928 117(2) . . ?
C928 C862 H862 121.4 . . ?
C4 C864 C921 121(2) . . ?
C4 C864 C942 117(2) . . ?
C942 C864 C921 121(2) . . ?
C874 C865 H865 119.8 . . ?
C874 C865 C984 120(2) . . ?
C984 C865 H865 119.8 . . ?
F765 C867 F799 101(2) . . ?
F765 C867 F832 104(2) . . ?
F765 C867 C980 118.1(19) . . ?
F799 C867 C980 115(2) . . ?
F832 C867 F799 100(2) . . ?
F832 C867 C980 116(2) . . ?
F821 C868 F822 102.1(19) . . ?
F821 C868 F826 110.9(18) . . ?
F821 C868 C996 114(2) . . ?
F822 C868 C996 112.3(17) . . ?
F826 C868 F822 101(2) . . ?
F826 C868 C996 115.1(17) . . ?
F743 C869 F787 104(3) . . ?
F743 C869 C852 112(3) . . ?
F787 C869 C852 109(3) . . ?
F831 C869 F743 102(3) . . ?
F831 C869 F787 112(3) . . ?
F831 C869 C852 116(3) . . ?
F751 C870 F750 104(2) . . ?
F751 C870 F784 104(2) . . ?
F751 C870 C909 113(2) . . ?
F784 C870 F750 103(2) . . ?
F784 C870 C909 116(2) . . ?
C909 C870 F750 116(2) . . ?
C872 C871 C859 119(2) . . ?
C878 C871 C859 126(3) . . ?
C878 C871 C872 115(3) . . ?
C871 C872 H872 120.7 . . ?
C898 C872 C871 119(3) . . ?
C898 C872 H872 120.7 . . ?
C865 C874 C854 120(2) . . ?
C865 C874 C990 123(2) . . ?
C990 C874 C854 116(2) . . ?
C892 C875 H875 121.2 . . ?
C892 C875 C920 118(2) . . ?
C920 C875 H875 121.2 . . ?
C882 C877 C985 123(2) . . ?
C918 C877 C882 119(3) . . ?
C918 C877 C985 118(2) . . ?
C853 C878 H878 117.5 . . ?
C871 C878 C853 125(3) . . ?
C871 C878 H878 117.5 . . ?
F763 C880 F771 107(4) . . ?
F763 C880 F788 113(5) . . ?
F763 C880 C845 118(4) . . ?
F771 C880 C845 108(4) . . ?
F788 C880 F771 99(4) . . ?
F788 C880 C845 111(4) . . ?
F764 C881 C981 116(2) . . ?
F800 C881 F764 107(2) . . ?
F800 C881 C981 113.9(19) . . ?
F802 C881 F764 102(2) . . ?
F802 C881 F800 103(2) . . ?
F802 C881 C981 113(2) . . ?
C877 C882 H882 120.8 . . ?
C877 C882 C917 118(2) . . ?
C917 C882 H882 120.8 . . ?
C843 C884 H884 121.4 . . ?
C843 C884 C944 117(3) . . ?
C944 C884 H884 121.4 . . ?
C944 C886 H886 118.8 . . ?
C944 C886 C945 122(3) . . ?
C945 C886 H886 118.8 . . ?
C922 C888 C954 121.9(19) . . ?
C922 C888 C976 117.8(19) . . ?
C976 C888 C954 120.0(19) . . ?
F790 C889 F791 101(3) . . ?
F790 C889 C890 111(3) . . ?
F807 C889 F790 104(2) . . ?
F807 C889 F791 103(3) . . ?
F807 C889 C890 122(3) . . ?
C890 C889 F791 112.9(19) . . ?
C860 C890 C889 117(2) . . ?
C860 C890 C988 119(2) . . ?
C889 C890 C988 123(2) . . ?
C932 C891 C893 119.2(16) . . ?
C932 C891 C964 123.6(16) . . ?
C964 C891 C893 117.1(16) . . ?
C875 C892 C911 119(3) . . ?
C875 C892 C938 123(3) . . ?
C938 C892 C911 118(2) . . ?
F759 C893 F814 102(2) . . ?
F759 C893 C891 112(2) . . ?
F762 C893 F759 105(3) . . ?
F762 C893 F814 108(3) . . ?
F762 C893 C891 116(2) . . ?
F814 C893 C891 113(2) . . ?
C9 C894 C844 118.8(18) . . ?
C9 C894 H894 120.6 . . ?
C844 C894 H894 120.6 . . ?
C926 C896 C899 117(3) . . ?
C926 C896 C938 122(3) . . ?
C938 C896 C899 120(2) . . ?
F776 C897 F778 110(2) . . ?
F776 C897 C898 106(3) . . ?
F778 C897 C898 102(3) . . ?
F779 C897 F776 119(3) . . ?
F779 C897 F778 112(3) . . ?
F779 C897 C898 106(3) . . ?
C872 C898 C897 122(3) . . ?
C872 C898 C904 126(4) . . ?
C904 C898 C897 112(3) . . ?
F738 C899 F785 106(3) . . ?
F738 C899 F825 114(4) . . ?
F738 C899 C896 116(3) . . ?
F785 C899 C896 108(3) . . ?
F825 C899 F785 105(3) . . ?
F825 C899 C896 107.0(19) . . ?
C901 C900 C841 121(2) . . ?
C901 C900 C959 120(2) . . ?
C959 C900 C841 119(2) . . ?
F781 C901 F774 85(2) . . ?
F781 C901 F782 95(3) . . ?
F782 C901 F774 83(3) . . ?
C900 C901 F774 118(2) . . ?
C900 C901 F781 128(3) . . ?
C900 C901 F782 132(2) . . ?
F777 C902 C929 113(2) . . ?
F780 C902 F777 102(2) . . ?
F780 C902 C929 113(3) . . ?
F783 C902 F777 106(3) . . ?
F783 C902 F780 108(3) . . ?
F783 C902 C929 113(3) . . ?
C3 C903 Te1C 118.7(15) . . ?
C952 C903 Te1C 115.5(18) . . ?
C952 C903 C3 126(2) . . ?
C853 C904 C898 115(3) . . ?
C853 C904 H904 122.7 . . ?
C898 C904 H904 122.7 . . ?
F758 C906 F828 111(2) . . ?
F758 C906 C916 110(3) . . ?
F817 C906 F758 112(3) . . ?
F817 C906 F828 108(3) . . ?
F817 C906 C916 106(2) . . ?
F828 C906 C916 110(2) . . ?
C852 C907 H907 120.9 . . ?
C928 C907 C852 118(2) . . ?
C928 C907 H907 120.9 . . ?
C950 C909 C870 124(2) . . ?
C959 C909 C870 115.1(19) . . ?
C959 C909 C950 120(2) . . ?
C936 C910 C855 120.3(18) . . ?
C997 C910 C855 117(2) . . ?
C997 C910 C936 122(2) . . ?
F746 C911 F760 106(2) . . ?
F746 C911 C892 112(2) . . ?
F747 C911 F746 107(2) . . ?
F747 C911 F760 107(3) . . ?
F747 C911 C892 114(2) . . ?
F760 C911 C892 110.4(18) . . ?
F737 C912 F766 96(3) . . ?
F737 C912 C847 118(2) . . ?
F745 C912 F737 116(3) . . ?
F745 C912 F766 96(3) . . ?
F745 C912 C847 118(2) . . ?
C847 C912 F766 106(3) . . ?
F793 C913 C2 110(2) . . ?
F797 C913 F793 103(2) . . ?
F797 C913 F823 111(3) . . ?
F797 C913 C2 117(2) . . ?
F823 C913 F793 105(2) . . ?
F823 C913 C2 110(2) . . ?
C8 C914 H914 119.9 . . ?
C852 C914 C8 120(2) . . ?
C852 C914 H914 119.9 . . ?
C918 C916 C906 120(2) . . ?
C918 C916 C968 121(3) . . ?
C968 C916 C906 119(3) . . ?
C882 C917 Te1B 118.3(19) . . ?
C968 C917 Te1B 120(2) . . ?
C968 C917 C882 122(2) . . ?
C877 C918 H918 119.3 . . ?
C916 C918 C877 121(2) . . ?
C916 C918 H918 119.3 . . ?
C875 C920 Te19 119.2(15) . . ?
C926 C920 Te19 120.8(14) . . ?
C926 C920 C875 120.0(17) . . ?
F761 C921 C864 104(2) . . ?
F789 C921 F761 109(3) . . ?
F789 C921 C864 115(2) . . ?
F818 C921 F761 106(3) . . ?
F818 C921 F789 110(3) . . ?
F818 C921 C864 112(2) . . ?
C5 C922 H922 119.7 . . ?
C888 C922 C5 120.5(16) . . ?
C888 C922 H922 119.7 . . ?
C847 C924 H924 119.8 . . ?
C847 C924 C963 120(2) . . ?
C963 C924 H924 119.8 . . ?
C896 C926 C920 121(2) . . ?
C896 C926 H926 119.5 . . ?
C920 C926 H926 119.5 . . ?
C862 C928 C970 118(2) . . ?
C907 C928 C862 123(2) . . ?
C907 C928 C970 119(2) . . ?
C902 C929 C1 116(2) . . ?
C966 C929 C1 118(3) . . ?
C966 C929 C902 125(3) . . ?
C847 C930 H930 119.7 . . ?
C981 C930 C847 121(2) . . ?
C981 C930 H930 119.7 . . ?
C891 C932 H932 121.6 . . ?
C891 C932 C980 116.7(16) . . ?
C980 C932 H932 121.6 . . ?
F795 C934 C844 106(3) . . ?
F813 C934 F795 101(3) . . ?
F813 C934 F819 113(4) . . ?
F813 C934 C844 118(3) . . ?
F819 C934 F795 102(3) . . ?
F819 C934 C844 114(2) . . ?
F792 C935 F753 103(2) . . ?
F792 C935 F804 104(2) . . ?
F792 C935 C992 115.9(18) . . ?
F804 C935 F753 104.0(17) . . ?
F804 C935 C992 115(2) . . ?
C992 C935 F753 113.2(19) . . ?
C844 C936 C910 119(2) . . ?
C844 C936 H936 120.7 . . ?
C910 C936 H936 120.7 . . ?
C892 C938 C896 116(2) . . ?
C892 C938 H938 122.2 . . ?
C896 C938 H938 122.2 . . ?
C2 C940 H940 121.2 . . ?
C5 C940 C2 117.7(18) . . ?
C5 C940 H940 121.2 . . ?
C864 C942 H942 121.1 . . ?
C947 C942 C864 118(2) . . ?
C947 C942 H942 121.1 . . ?
C884 C944 C886 124(3) . . ?
C884 C944 C957 117(2) . . ?
C886 C944 C957 119(2) . . ?
C849 C945 C961 124(2) . . ?
C886 C945 C849 111(2) . . ?
C886 C945 C961 125(2) . . ?
F739 C946 C846 106(3) . . ?
F816 C946 F739 105(2) . . ?
F816 C946 C846 111(2) . . ?
F824 C946 F739 108(2) . . ?
F824 C946 F816 114(3) . . ?
F824 C946 C846 113(3) . . ?
C942 C947 C956 119(2) . . ?
C948 C947 C942 123(3) . . ?
C948 C947 C956 118(2) . . ?
C848 C948 H948 120.0 . . ?
C947 C948 C848 120(3) . . ?
C947 C948 H948 120.0 . . ?
C909 C950 H950 120.8 . . ?
C995 C950 C909 118(2) . . ?
C995 C950 H950 120.8 . . ?
C903 C952 H952 123.9 . . ?
C903 C952 C973 112(3) . . ?
C973 C952 H952 123.9 . . ?
F794 C954 F829 105(2) . . ?
F794 C954 C888 109(2) . . ?
F796 C954 F794 111(2) . . ?
F796 C954 F829 113(2) . . ?
F796 C954 C888 112(2) . . ?
F829 C954 C888 106.1(19) . . ?
C971 C955 C858 118.8(19) . . ?
C978 C955 C858 119.7(18) . . ?
C978 C955 C971 121.0(18) . . ?
F769 C956 F770 102(3) . . ?
F769 C956 C947 115(2) . . ?
F770 C956 C947 110(2) . . ?
F772 C956 F769 107(2) . . ?
F772 C956 F770 102(2) . . ?
F772 C956 C947 118(2) . . ?
F749 C957 F767 102(3) . . ?
F749 C957 C944 117(3) . . ?
F767 C957 C944 111(3) . . ?
F801 C957 F749 100(3) . . ?
F801 C957 F767 103(4) . . ?
F801 C957 C944 122(3) . . ?
C964 C958 Te72 121.1(10) . . ?
C974 C958 Te72 118.8(9) . . ?
C974 C958 C964 120.0(14) . . ?
C900 C959 H959 119.5 . . ?
C909 C959 C900 121(2) . . ?
C909 C959 H959 119.5 . . ?
F748 C961 F757 100(3) . . ?
F748 C961 C945 121(3) . . ?
F757 C961 C945 110(3) . . ?
F803 C961 F748 108(4) . . ?
F803 C961 F757 104(4) . . ?
F803 C961 C945 113(3) . . ?
F752 C962 C973 118(3) . . ?
F786 C962 F752 100(2) . . ?
F786 C962 C973 118(2) . . ?
F805 C962 F752 99(2) . . ?
F805 C962 F786 99(2) . . ?
F805 C962 C973 118(3) . . ?
C839 C963 Te73 120.2(14) . . ?
C839 C963 C924 119.9(16) . . ?
C924 C963 Te73 119.9(14) . . ?
C891 C964 H964 121.1 . . ?
C958 C964 C891 117.8(15) . . ?
C958 C964 H964 121.1 . . ?
C929 C966 H966 118.1 . . ?
C929 C966 C983 124(3) . . ?
C983 C966 H966 118.1 . . ?
C916 C968 H968 120.9 . . ?
C917 C968 C916 118(3) . . ?
C917 C968 H968 120.9 . . ?
F741 C970 C928 110(2) . . ?
F808 C970 F741 105(2) . . ?
F808 C970 C928 112(2) . . ?
F827 C970 F741 112(3) . . ?
F827 C970 F808 106(2) . . ?
F827 C970 C928 111(2) . . ?
C955 C971 H971 119.3 . . ?
C999 C971 C955 121(2) . . ?
C999 C971 H971 119.3 . . ?
C856 C973 C952 120(3) . . ?
C962 C973 C856 118(3) . . ?
C962 C973 C952 122(3) . . ?
C958 C974 H974 119.9 . . ?
C980 C974 C958 120.2(14) . . ?
C980 C974 H974 119.9 . . ?
C2 C976 C888 122.1(19) . . ?
C2 C976 H976 118.9 . . ?
C888 C976 H976 118.9 . . ?
C955 C978 H978 121.5 . . ?
C996 C978 C955 117.1(18) . . ?
C996 C978 H978 121.5 . . ?
C932 C980 C867 117.1(13) . . ?
C974 C980 C867 121.4(13) . . ?
C974 C980 C932 121.5(15) . . ?
C839 C981 C881 121(2) . . ?
C930 C981 C839 121(2) . . ?
C930 C981 C881 118.5(18) . . ?
C10 C982 C851 116.5(19) . . ?
C860 C982 C10 121.2(19) . . ?
C860 C982 C851 122.0(17) . . ?
C966 C983 Te73 125.2(17) . . ?
C986 C983 Te73 117.0(15) . . ?
C986 C983 C966 117.8(19) . . ?
C865 C984 Te19 119.2(15) . . ?
C993 C984 Te19 124.4(14) . . ?
C993 C984 C865 116.3(18) . . ?
F806 C985 C877 103.0(19) . . ?
F809 C985 F806 112.1(19) . . ?
F809 C985 C877 109(2) . . ?
F815 C985 F806 114(2) . . ?
F815 C985 F809 111(2) . . ?
F815 C985 C877 107(2) . . ?
C846 C986 C983 123(2) . . ?
C846 C986 H986 118.6 . . ?
C983 C986 H986 118.6 . . ?
C6 C988 C890 120.4(19) . . ?
C6 C988 H988 119.8 . . ?
C890 C988 H988 119.8 . . ?
C874 C990 H990 120.8 . . ?
C992 C990 C874 118.4(19) . . ?
C992 C990 H990 120.8 . . ?
C935 C992 C993 120.5(19) . . ?
C990 C992 C935 121.1(18) . . ?
C990 C992 C993 118.3(19) . . ?
C984 C993 C992 122.1(18) . . ?
C984 C993 H993 118.9 . . ?
C992 C993 H993 118.9 . . ?
C841 C995 Te1D 115.2(12) . . ?
C950 C995 Te1D 122.8(15) . . ?
C950 C995 C841 122(2) . . ?
C7 C996 C868 117.5(17) . . ?
C978 C996 C7 121.9(19) . . ?
C978 C996 C868 120.6(18) . . ?
C9 C997 H997 121.9 . . ?
C910 C997 C9 116(2) . . ?
C910 C997 H997 121.9 . . ?
C7 C999 Te1A 117.4(13) . . ?
C971 C999 Te1A 124.8(16) . . ?
C971 C999 C7 117.5(18) . . ?
O106 Te1E O107 164.3(5) . . ?
O106 Te1E C1X 86.9(5) . . ?
O106 Te1E C2E 84.4(6) . . ?
C1X Te1E O107 83.2(6) . . ?
C1X Te1E C2E 98.8(8) . . ?
C2E Te1E O107 85.2(6) . . ?
O107 Te1F Cl11 82.5(4) . . ?
O107 Te1F C2N 95.0(7) . . ?
O107 Te1F C2P 93.6(7) . . ?
C2N Te1F Cl11 176.5(5) . . ?
C2P Te1F Cl11 84.6(5) . . ?
C2P Te1F C2N 93.1(7) . . ?
O106 Te1G O1 164.0(4) . . ?
O106 Te1G C1F 84.4(6) . . ?
O106 Te1G C2C 87.3(6) . . ?
C1F Te1G O1 83.5(5) . . ?
C2C Te1G O1 82.9(5) . . ?
C2C Te1G C1F 92.8(7) . . ?
O1 Te1H Cl12 78.8(3) . . ?
O1 Te1H C2B 94.0(5) . . ?
O1 Te1H C25 94.4(5) . . ?
C2B Te1H Cl12 87.4(4) . . ?
C25 Te1H Cl12 173.1(5) . . ?
C25 Te1H C2B 92.2(7) . . ?
Te1H O1 Te1G 121.8(4) . . ?
Te1E O106 Te1G 124.2(6) . . ?
Te1F O107 Te1E 118.9(6) . . ?
C2C C1A H1A 120.0 . . ?
C14 C1A H1A 120.0 . . ?
C14 C1A C2C 120(2) . . ?
F1A C1B F1B 104(2) . . ?
F1A C1B F103 102(2) . . ?
F1A C1B C1D 117(2) . . ?
F1B C1B F103 100(2) . . ?
F1B C1B C1D 117(2) . . ?
F103 C1B C1D 115(2) . . ?
C2G C1C H1C 120.8 . . ?
C25 C1C H1C 120.8 . . ?
C25 C1C C2G 118.4(16) . . ?
C1U C1D C1B 116.6(18) . . ?
C1U C1D C16 120(2) . . ?
C16 C1D C1B 123.4(18) . . ?
F1Q C1E F1U 104.0(19) . . ?
F1Q C1E F2D 103(2) . . ?
F1Q C1E C1N 114(3) . . ?
F1U C1E F2D 103(3) . . ?
F1U C1E C1N 114.8(18) . . ?
F2D C1E C1N 116.0(18) . . ?
C2I C1F Te1G 118.5(12) . . ?
C2I C1F C21 119.3(17) . . ?
C21 C1F Te1G 122.0(13) . . ?
C2P C1G H1G 120.0 . . ?
C2P C1G C27 120(2) . . ?
C27 C1G H1G 120.0 . . ?
C1O C1H H1H 118.8 . . ?
C20 C1H H1H 118.8 . . ?
C20 C1H C1O 122(3) . . ?
F1E C1I C2L 108(4) . . ?
F1M C1I F1E 103(4) . . ?
F1M C1I F1T 113(4) . . ?
F1M C1I C2L 121(3) . . ?
F1T C1I F1E 91(3) . . ?
F1T C1I C2L 116(4) . . ?
C1P C1J H1J 124.6 . . ?
C1P C1J C1W 111(2) . . ?
C1W C1J H1J 124.6 . . ?
F1 C1K F2E 103(2) . . ?
F1 C1K C18 112(2) . . ?
F1K C1K F1 109(2) . . ?
F1K C1K F2E 107(2) . . ?
F1K C1K C18 116(3) . . ?
F2E C1K C18 109(2) . . ?
F1J C1L C28 116(3) . . ?
F1L C1L F1J 101(3) . . ?
F1L C1L F104 104(3) . . ?
F1L C1L C28 115(3) . . ?
F104 C1L F1J 106(3) . . ?
F104 C1L C28 114(3) . . ?
C2J C1M H1M 120.0 . . ?
C2J C1M C25 119.9(19) . . ?
C25 C1M H1M 120.0 . . ?
C2F C1N C1E 119(2) . . ?
C2F C1N C2M 119(2) . . ?
C2M C1N C1E 122(2) . . ?
C1H C1O C2A 123(2) . . ?
C2D C1O C1H 112(3) . . ?
C2D C1O C2A 125(2) . . ?
C1J C1P C15 127.3(19) . . ?
C1J C1P C17 111(2) . . ?
C15 C1P C17 121(2) . . ?
F1I C1Q F2C 105(3) . . ?
F1I C1Q C27 112(3) . . ?
F2C C1Q C27 109(3) . . ?
F2I C1Q F1I 107(3) . . ?
F2I C1Q F2C 109(3) . . ?
F2I C1Q C27 114(3) . . ?
F1V C1R F102 110.1(19) . . ?
F1V C1R F105 107.4(18) . . ?
F1V C1R C2G 111.6(19) . . ?
F102 C1R F105 107.5(19) . . ?
F102 C1R C2G 111.7(18) . . ?
F105 C1R C2G 108.4(18) . . ?
F1H C1S F5 99(3) . . ?
F1H C1S C20 119(3) . . ?
F2B C1S F1H 105(4) . . ?
F2B C1S F5 101(4) . . ?
F2B C1S C20 120(3) . . ?
F5 C1S C20 110(3) . . ?
C2H C1T C16 120(2) . . ?
C2H C1T C110 123(3) . . ?
C16 C1T C110 117(3) . . ?
C1D C1U H1U 121.1 . . ?
C1D C1U C1X 117.8(19) . . ?
C1X C1U H1U 121.1 . . ?
F1F C1V F1O 98(3) . . ?
F1F C1V C2J 118(3) . . ?
F1O C1V C2J 115(3) . . ?
F2J C1V F1F 104(3) . . ?
F2J C1V F1O 98(3) . . ?
F2J C1V C2J 120(3) . . ?
C1J C1W C26 117(3) . . ?
C19 C1W C1J 123(2) . . ?
C19 C1W C26 120(3) . . ?
C1U C1X Te1E 116.7(13) . . ?
C2H C1X Te1E 119.8(13) . . ?
C2H C1X C1U 123.5(19) . . ?
C12 C1Y H1Y 121.4 . . ?
C12 C1Y C14 117.2(19) . . ?
C14 C1Y H1Y 121.4 . . ?
C2E C1Z H1Z 121.2 . . ?
C20 C1Z H1Z 121.2 . . ?
C20 C1Z C2E 118(2) . . ?
F1G C2A F1Z 116(3) . . ?
F1G C2A F2A 124(3) . . ?
F1G C2A C1O 101(4) . . ?
F1Z C2A C1O 99(3) . . ?
F2A C2A F1Z 113(3) . . ?
F2A C2A C1O 97(4) . . ?
C2F C2B Te1H 119.1(11) . . ?
C2Q C2B Te1H 120.9(15) . . ?
C2Q C2B C2F 119.9(17) . . ?
C1A C2C Te1G 119.8(15) . . ?
C1A C2C C22 120.8(17) . . ?
C22 C2C Te1G 119.0(14) . . ?
C1O C2D H2D 119.8 . . ?
C2E C2D C1O 120(3) . . ?
C2E C2D H2D 119.8 . . ?
C1Z C2E Te1E 116.6(16) . . ?
C2D C2E Te1E 118.6(18) . . ?
C2D C2E C1Z 124(2) . . ?
C1N C2F C2B 119.6(18) . . ?
C1N C2F H2F 120.2 . . ?
C2B C2F H2F 120.2 . . ?
C1C C2G C1R 118.8(18) . . ?
C2O C2G C1C 118.3(19) . . ?
C2O C2G C1R 122.8(18) . . ?
C1T C2H C1X 118(2) . . ?
C1T C2H H2H 121.2 . . ?
C1X C2H H2H 121.2 . . ?
C1F C2I H2I 119.0 . . ?
C11 C2I C1F 122.0(16) . . ?
C11 C2I H2I 119.0 . . ?
C1M C2J C1V 122(2) . . ?
C1M C2J C2O 118.5(19) . . ?
C1V C2J C2O 119.0(19) . . ?
C11 C2K H2K 120.8 . . ?
C18 C2K H2K 120.8 . . ?
C18 C2K C11 118.3(19) . . ?
C2M C2L C1I 124(3) . . ?
C2M C2L C2Q 121.1(19) . . ?
C2Q C2L C1I 114(3) . . ?
C1N C2M H2M 118.5 . . ?
C2L C2M C1N 123(2) . . ?
C2L C2M H2M 118.5 . . ?
C15 C2N Te1F 117.8(13) . . ?
C19 C2N Te1F 118.4(11) . . ?
C19 C2N C15 123.7(16) . . ?
C2G C2O C2J 122.1(18) . . ?
C2G C2O H2O 118.9 . . ?
C2J C2O H2O 118.9 . . ?
C1G C2P Te1F 121.7(15) . . ?
C1G C2P C29 121(2) . . ?
C29 C2P Te1F 116.7(17) . . ?
C2B C2Q C2L 117(2) . . ?
C2B C2Q H2Q 121.4 . . ?
C2L C2Q H2Q 121.4 . . ?
C2I C11 C2K 118.5(17) . . ?
C2I C11 C24 122.6(19) . . ?
C2K C11 C24 117(2) . . ?
C1Y C12 C13 121(2) . . ?
C1Y C12 C22 124(2) . . ?
C22 C12 C13 115(2) . . ?
F2H C13 F2K 103(2) . . ?
F2H C13 C12 112(3) . . ?
F2K C13 C12 107(2) . . ?
F106 C13 F2H 111(3) . . ?
F106 C13 F2K 107(3) . . ?
F106 C13 C12 116(2) . . ?
C1A C14 C1Y 121(2) . . ?
C1A C14 C108 118(2) . . ?
C1Y C14 C108 120.8(19) . . ?
C1P C15 H15 123.2 . . ?
C2N C15 C1P 113.6(18) . . ?
C2N C15 H15 123.2 . . ?
C1D C16 H16 119.5 . . ?
C1T C16 C1D 121(2) . . ?
C1T C16 H16 119.5 . . ?
F1X C17 C1P 117(2) . . ?
F1Y C17 F1X 106(2) . . ?
F1Y C17 C1P 118(2) . . ?
F6 C17 F1X 107(3) . . ?
F6 C17 F1Y 99(2) . . ?
F6 C17 C1P 108(2) . . ?
C2K C18 C1K 121.8(19) . . ?
C21 C18 C1K 117.4(18) . . ?
C21 C18 C2K 120.7(18) . . ?
C1W C19 H19 119.9 . . ?
C2N C19 C1W 120.3(18) . . ?
C2N C19 H19 119.9 . . ?
C1H C20 C1S 117(2) . . ?
C1Z C20 C1H 123(3) . . ?
C1Z C20 C1S 120(3) . . ?
C1F C21 H21 119.5 . . ?
C18 C21 C1F 120.9(17) . . ?
C18 C21 H21 119.5 . . ?
C2C C22 H22 121.7 . . ?
C12 C22 C2C 116.6(19) . . ?
C12 C22 H22 121.7 . . ?
C27 C23 H23 119.4 . . ?
C27 C23 C28 121.2(19) . . ?
C28 C23 H23 119.4 . . ?
F1C C24 F1S 116(3) . . ?
F1C C24 F2G 99(2) . . ?
F1C C24 C11 122(3) . . ?
F1S C24 F2G 102(3) . . ?
F1S C24 C11 113(3) . . ?
F2G C24 C11 101(3) . . ?
C1C C25 Te1H 118.1(12) . . ?
C1C C25 C1M 122.5(15) . . ?
C1M C25 Te1H 119.0(13) . . ?
F1D C26 F1N 118(5) . . ?
F1D C26 F1W 103(4) . . ?
F1D C26 C1W 118(4) . . ?
F1N C26 F1W 102(4) . . ?
F1N C26 C1W 108(4) . . ?
F1W C26 C1W 105(4) . . ?
C1G C27 C1Q 119(2) . . ?
C23 C27 C1G 120(2) . . ?
C23 C27 C1Q 121(2) . . ?
C23 C28 C1L 124.0(18) . . ?
C23 C28 C29 117(2) . . ?
C29 C28 C1L 119(2) . . ?
C2P C29 C28 120(3) . . ?
C2P C29 H29 119.9 . . ?
C28 C29 H29 119.9 . . ?
F2 C108 F3 115(2) . . ?
F2 C108 F4 113(3) . . ?
F2 C108 C14 108(2) . . ?
F3 C108 F4 109(2) . . ?
F3 C108 C14 108(2) . . ?
F4 C108 C14 105(2) . . ?
F1P C110 F2F 109(3) . . ?
F1P C110 C1T 120(4) . . ?
F1R C110 F1P 111(4) . . ?
F1R C110 F2F 91(4) . . ?
F1R C110 C1T 115(3) . . ?
C1T C110 F2F 107(3) . . ?
O201 Te5 Cl1 85.0(4) . . ?
O201 Te5 C206 97.2(8) . . ?
O201 Te5 C254 92.6(8) . . ?
C206 Te5 Cl1 173.4(5) . . ?
C206 Te5 C254 90.4(8) . . ?
C254 Te5 Cl1 83.3(6) . . ?
O199 Te6 O200 164.1(4) . . ?
O199 Te6 C271 86.9(6) . . ?
O199 Te6 C284 85.1(6) . . ?
C271 Te6 O200 83.4(5) . . ?
C284 Te6 O200 83.1(5) . . ?
C284 Te6 C271 94.2(6) . . ?
O199 Te7 O201 164.1(5) . . ?
O199 Te7 C205 85.3(7) . . ?
O199 Te7 C285 83.3(7) . . ?
C205 Te7 O201 85.5(7) . . ?
C285 Te7 O201 84.1(6) . . ?
C285 Te7 C205 92.5(8) . . ?
O200 Te14 Cl15 78.5(3) . . ?
O200 Te14 C232 97.0(6) . . ?
O200 Te14 C281 94.1(6) . . ?
C232 Te14 Cl15 84.7(5) . . ?
C232 Te14 C281 96.5(6) . . ?
C281 Te14 Cl15 172.5(5) . . ?
Te6 O199 Te7 128.3(6) . . ?
Te14 O200 Te6 116.9(5) . . ?
Te5 O201 Te7 116.7(6) . . ?
F165 C202 F192 97(2) . . ?
F165 C202 C268 115(2) . . ?
F183 C202 F165 112(2) . . ?
F183 C202 F192 107(2) . . ?
F183 C202 C268 113(2) . . ?
F192 C202 C268 111.7(18) . . ?
C211 C203 H203 120.1 . . ?
C211 C203 C284 120(2) . . ?
C284 C203 H203 120.1 . . ?
C212 C205 Te7 118.1(13) . . ?
C214 C205 Te7 121.6(17) . . ?
C214 C205 C212 120(2) . . ?
C240 C206 Te5 127.1(12) . . ?
C273 C206 Te5 117.7(10) . . ?
C273 C206 C240 113.7(12) . . ?
C266 C207 H207 120.5 . . ?
C266 C207 C281 119(2) . . ?
C281 C207 H207 120.5 . . ?
F167 C209 F185 110(3) . . ?
F167 C209 F198 100(3) . . ?
F167 C209 C265 116(3) . . ?
F185 C209 F198 112(3) . . ?
F185 C209 C265 113(3) . . ?
F198 C209 C265 104(3) . . ?
F155 C210 C266 110(2) . . ?
F156 C210 F155 108(2) . . ?
F156 C210 F177 106(2) . . ?
F156 C210 C266 113(2) . . ?
F177 C210 F155 104(2) . . ?
F177 C210 C266 115(2) . . ?
C203 C211 C229 120(2) . . ?
C224 C211 C203 121(2) . . ?
C224 C211 C229 119(2) . . ?
C205 C212 H212 120.4 . . ?
C205 C212 C255 119(2) . . ?
C255 C212 H212 120.4 . . ?
C205 C214 H214 121.0 . . ?
C205 C214 C265 118(2) . . ?
C265 C214 H214 121.0 . . ?
F172 C216 C270 108(2) . . ?
F176 C216 F172 102(2) . . ?
F176 C216 C270 114.6(18) . . ?
F182 C216 F172 102.4(19) . . ?
F182 C216 F176 110(2) . . ?
F182 C216 C270 117(2) . . ?
C219 C217 C221 124(2) . . ?
C219 C217 C234 118(2) . . ?
C234 C217 C221 118(2) . . ?
F179 C218 F162 102(3) . . ?
F179 C218 F194 111(3) . . ?
F179 C218 C246 118(4) . . ?
F194 C218 F162 106(4) . . ?
F194 C218 C246 114(3) . . ?
C246 C218 F162 105(3) . . ?
C217 C219 H219 119.5 . . ?
C243 C219 C217 121(2) . . ?
C243 C219 H219 119.5 . . ?
F154 C221 F175 109(4) . . ?
F154 C221 F193 110(3) . . ?
F154 C221 C217 118(2) . . ?
F175 C221 F193 108(2) . . ?
F175 C221 C217 108(3) . . ?
F193 C221 C217 103(3) . . ?
F157 C222 C289 111.3(16) . . ?
F163 C222 F157 106.0(19) . . ?
F163 C222 F195 107.2(17) . . ?
F163 C222 C289 110(2) . . ?
F195 C222 F157 107(2) . . ?
F195 C222 C289 114.6(19) . . ?
C238 C223 C236 115(3) . . ?
C261 C223 C236 121(2) . . ?
C261 C223 C238 123(2) . . ?
C211 C224 H224 120.4 . . ?
C211 C224 C288 119(2) . . ?
C288 C224 H224 120.4 . . ?
C284 C226 H226 122.0 . . ?
C284 C226 C288 116.1(19) . . ?
C288 C226 H226 122.0 . . ?
F180 C228 F190 108(2) . . ?
F180 C228 F196 103(2) . . ?
F180 C228 C288 115(2) . . ?
F190 C228 F196 104(2) . . ?
F190 C228 C288 114(2) . . ?
F196 C228 C288 110.6(16) . . ?
F153 C229 F174 108(3) . . ?
F153 C229 F197 105(3) . . ?
F153 C229 C211 118(3) . . ?
F174 C229 F197 103(3) . . ?
F174 C229 C211 111(2) . . ?
C211 C229 F197 112(3) . . ?
F160 C230 C255 104(3) . . ?
F166 C230 F160 111(3) . . ?
F166 C230 C255 116(2) . . ?
F168 C230 F160 102(2) . . ?
F168 C230 F166 109(4) . . ?
F168 C230 C255 114(3) . . ?
C249 C231 C233 116(3) . . ?
C249 C231 C261 121(3) . . ?
C261 C231 C233 119(2) . . ?
C263 C232 Te14 122.9(11) . . ?
C286 C232 Te14 117.7(11) . . ?
C286 C232 C263 119.4(14) . . ?
F169 C233 F170 102(3) . . ?
F169 C233 F171 125(4) . . ?
F169 C233 C231 122(3) . . ?
F170 C233 C231 88(3) . . ?
F171 C233 F170 82(3) . . ?
F171 C233 C231 113(3) . . ?
C217 C234 H234 120.4 . . ?
C285 C234 C217 119(2) . . ?
C285 C234 H234 120.4 . . ?
F178 C236 C223 98(3) . . ?
F186 C236 F178 90(3) . . ?
F186 C236 C223 104(3) . . ?
F187 C236 F178 101(3) . . ?
F187 C236 F186 127(4) . . ?
F187 C236 C223 126(3) . . ?
F161 C237 C243 105(3) . . ?
F173 C237 F161 94(2) . . ?
F173 C237 C243 116(2) . . ?
F189 C237 F161 94(3) . . ?
F189 C237 F173 116(3) . . ?
F189 C237 C243 123(2) . . ?
C223 C238 H238 121.3 . . ?
C223 C238 C254 117(2) . . ?
C254 C238 H238 121.3 . . ?
C206 C240 H240 116.1 . . ?
C242 C240 C206 127.8(14) . . ?
C242 C240 H240 116.1 . . ?
C240 C242 C256 127.6(15) . . ?
C240 C242 C257 117.4(11) . . ?
C256 C242 C257 105.1(13) . . ?
C219 C243 C237 117(2) . . ?
C219 C243 C279 121(2) . . ?
C279 C243 C237 122(2) . . ?
C271 C244 H244 121.4 . . ?
C289 C244 H244 121.4 . . ?
C289 C244 C271 117.2(16) . . ?
C257 C246 C218 111.0(19) . . ?
C257 C246 C273 126.6(16) . . ?
C273 C246 C218 122(2) . . ?
C269 C247 H247 120.7 . . ?
C289 C247 H247 120.7 . . ?
C289 C247 C269 118.6(18) . . ?
C231 C249 H249 119.9 . . ?
C254 C249 C231 120(2) . . ?
C254 C249 H249 119.9 . . ?
C266 C251 H251 120.3 . . ?
C266 C251 C272 119(2) . . ?
C272 C251 H251 120.3 . . ?
F152 C253 C272 111.0(19) . . ?
F158 C253 F152 111.0(18) . . ?
F158 C253 C272 109.6(19) . . ?
F164 C253 F152 106(2) . . ?
F164 C253 F158 108.2(19) . . ?
F164 C253 C272 110.6(16) . . ?
C238 C254 Te5 116.5(17) . . ?
C249 C254 Te5 121.2(15) . . ?
C249 C254 C238 121.3(19) . . ?
C212 C255 C230 118(2) . . ?
C259 C255 C212 120(3) . . ?
C259 C255 C230 122(2) . . ?
F184 C256 F116 119.3(13) . . ?
F184 C256 F191 92.3(14) . . ?
F191 C256 F116 101.4(12) . . ?
C242 C256 F116 137.3(18) . . ?
C242 C256 F184 98.6(14) . . ?
C242 C256 F191 95.7(15) . . ?
C242 C257 H257 123.1 . . ?
C246 C257 C242 113.7(12) . . ?
C246 C257 H257 123.1 . . ?
C255 C259 H259 119.7 . . ?
C265 C259 C255 121(2) . . ?
C265 C259 H259 119.7 . . ?
C223 C261 C231 118(2) . . ?
C223 C261 H261 121.2 . . ?
C231 C261 H261 121.2 . . ?
C232 C263 H263 119.7 . . ?
C268 C263 C232 120.6(16) . . ?
C268 C263 H263 119.7 . . ?
C214 C265 C209 116(2) . . ?
C259 C265 C209 121(2) . . ?
C259 C265 C214 122(2) . . ?
C207 C266 C210 121(2) . . ?
C207 C266 C251 123(2) . . ?
C251 C266 C210 117(2) . . ?
F159 C267 C269 111.1(16) . . ?
F181 C267 F159 107.3(18) . . ?
F181 C267 F188 111.0(19) . . ?
F181 C267 C269 115.6(18) . . ?
F188 C267 F159 97.9(19) . . ?
F188 C267 C269 112.3(17) . . ?
C263 C268 C202 121.1(18) . . ?
C263 C268 C277 122.0(17) . . ?
C277 C268 C202 116.8(17) . . ?
C247 C269 C267 118.5(16) . . ?
C247 C269 C282 120.9(16) . . ?
C282 C269 C267 120.5(16) . . ?
C277 C270 C216 119.9(17) . . ?
C277 C270 C286 119.8(17) . . ?
C286 C270 C216 120.2(18) . . ?
C244 C271 Te6 121.0(12) . . ?
C244 C271 C282 123.8(16) . . ?
C282 C271 Te6 115.1(11) . . ?
C251 C272 C253 118.8(18) . . ?
C251 C272 C275 118.5(19) . . ?
C275 C272 C253 122.7(18) . . ?
C206 C273 H273 120.7 . . ?
C246 C273 C206 118.6(12) . . ?
C246 C273 H273 120.7 . . ?
C272 C275 H275 119.9 . . ?
C281 C275 C272 120.3(18) . . ?
C281 C275 H275 119.9 . . ?
C268 C277 C270 117.4(16) . . ?
C268 C277 H277 121.3 . . ?
C270 C277 H277 121.3 . . ?
C243 C279 H279 120.4 . . ?
C243 C279 C285 119(2) . . ?
C285 C279 H279 120.4 . . ?
C207 C281 Te14 123.2(13) . . ?
C275 C281 Te14 116.7(13) . . ?
C275 C281 C207 119.9(17) . . ?
C269 C282 H282 121.6 . . ?
C271 C282 C269 116.7(15) . . ?
C271 C282 H282 121.6 . . ?
C203 C284 Te6 118.0(13) . . ?
C226 C284 Te6 121.2(13) . . ?
C226 C284 C203 120.8(16) . . ?
C234 C285 Te7 121.6(15) . . ?
C234 C285 C279 121.1(17) . . ?
C279 C285 Te7 117.2(14) . . ?
C232 C286 C270 120.4(16) . . ?
C232 C286 H286 119.8 . . ?
C270 C286 H286 119.8 . . ?
C224 C288 C226 123(2) . . ?
C224 C288 C228 120.2(19) . . ?
C226 C288 C228 117(2) . . ?
C244 C289 C222 119.3(17) . . ?
C244 C289 C247 122.7(17) . . ?
C247 C289 C222 117.9(19) . . ?
O337 Te8 O335 164.9(4) . . ?
O337 Te8 C366 86.0(5) . . ?
O337 Te8 C380 85.4(5) . . ?
C366 Te8 O335 86.3(4) . . ?
C366 Te8 C380 95.7(5) . . ?
C380 Te8 O335 82.4(4) . . ?
O335 Te9 C353 95.9(4) . . ?
O335 Te9 C359 92.8(4) . . ?
C359 Te9 C353 93.8(5) . . ?
Cl29 Te10 Cl2 93.54(10) . . ?
O336 Te10 Cl2 81.5(3) . . ?
O336 Te10 Cl29 82.1(3) . . ?
O336 Te10 C383 94.8(6) . . ?
O336 Te10 C395 93.1(7) . . ?
C383 Te10 Cl2 174.9(5) . . ?
C383 Te10 Cl29 82.5(4) . . ?
C383 Te10 C395 96.1(7) . . ?
C395 Te10 Cl2 87.5(6) . . ?
C395 Te10 Cl29 174.9(6) . . ?
O337 Te29 O336 163.6(4) . . ?
O337 Te29 C382 89.4(6) . . ?
O337 Te29 C390 82.7(6) . . ?
C382 Te29 O336 84.2(6) . . ?
C382 Te29 C390 94.8(7) . . ?
C390 Te29 O336 82.9(6) . . ?
Te9 O335 Te8 121.0(4) . . ?
Te10 O336 Te29 117.7(5) . . ?
Te29 O337 Te8 123.8(5) . . ?
F300 C338 F320 106.1(16) . . ?
F300 C338 C387 112.3(15) . . ?
F315 C338 F300 108.5(19) . . ?
F315 C338 F320 107.9(16) . . ?
F315 C338 C387 113.2(16) . . ?
F320 C338 C387 108.6(18) . . ?
C351 C339 H339 121.1 . . ?
C351 C339 C358 118(2) . . ?
C358 C339 H339 121.1 . . ?
F316 C341 F318 100.8(19) . . ?
F316 C341 C425 114.5(13) . . ?
F318 C341 C425 110.1(15) . . ?
F329 C341 F316 107.7(17) . . ?
F329 C341 F318 105.3(15) . . ?
F329 C341 C425 117(2) . . ?
F311 C342 F331 104(3) . . ?
F311 C342 F333 107(2) . . ?
F311 C342 C352 120(3) . . ?
F331 C342 F333 100(2) . . ?
F331 C342 C352 112(2) . . ?
F333 C342 C352 111(2) . . ?
C351 C343 H343 118.7 . . ?
C395 C343 H343 118.7 . . ?
C395 C343 C351 123(3) . . ?
F301 C345 C358 114(3) . . ?
F321 C345 F301 110(3) . . ?
F321 C345 C358 111(3) . . ?
F322 C345 F301 103(3) . . ?
F322 C345 F321 105(3) . . ?
F322 C345 C358 113(3) . . ?
C383 C346 H346 121.1 . . ?
C383 C346 C387 117.7(16) . . ?
C387 C346 H346 121.1 . . ?
F296 C348 F314 97.3(15) . . ?
F296 C348 C362 114.5(19) . . ?
F298 C348 F296 113(2) . . ?
F298 C348 F314 106(2) . . ?
F298 C348 C362 115.6(16) . . ?
F314 C348 C362 108.6(18) . . ?
F297 C349 F305 103.1(19) . . ?
F297 C349 F313 108.4(17) . . ?
F297 C349 C401 115.2(16) . . ?
F305 C349 F313 104.1(17) . . ?
F305 C349 C401 112.4(16) . . ?
F313 C349 C401 112.7(16) . . ?
C393 C350 C379 120(2) . . ?
C393 C350 C402 121(2) . . ?
C402 C350 C379 119(2) . . ?
C339 C351 C343 121(3) . . ?
C339 C351 C371 120(2) . . ?
C343 C351 C371 120(3) . . ?
C412 C352 C342 123(2) . . ?
C412 C352 C423 121.1(19) . . ?
C423 C352 C342 116(2) . . ?
C356 C353 Te9 120.8(10) . . ?
C356 C353 C376 120.8(13) . . ?
C376 C353 Te9 118.1(10) . . ?
C366 C354 H354 119.1 . . ?
C366 C354 C400 121.8(16) . . ?
C400 C354 H354 119.1 . . ?
C353 C356 H356 121.4 . . ?
C353 C356 C401 117.2(13) . . ?
C401 C356 H356 121.4 . . ?
C339 C358 C345 116(2) . . ?
C398 C358 C339 123(3) . . ?
C398 C358 C345 121(3) . . ?
C396 C359 Te9 119.6(11) . . ?
C396 C359 C406 117.4(13) . . ?
C406 C359 Te9 123.0(11) . . ?
C365 C360 H360 119.4 . . ?
C373 C360 H360 119.4 . . ?
C373 C360 C365 121(2) . . ?
C374 C362 C348 121.5(15) . . ?
C374 C362 C388 120.1(15) . . ?
C388 C362 C348 118.2(15) . . ?
F312 C363 F327 101.8(19) . . ?
F312 C363 F330 103(3) . . ?
F312 C363 C404 115(2) . . ?
F327 C363 F330 105(2) . . ?
F327 C363 C404 115(3) . . ?
F330 C363 C404 115.2(17) . . ?
F304 C364 F310 106.3(17) . . ?
F304 C364 C373 113.7(19) . . ?
F310 C364 C373 110.3(15) . . ?
F319 C364 F304 106.2(15) . . ?
F319 C364 F310 109.0(17) . . ?
F319 C364 C373 111.2(18) . . ?
C360 C365 C367 120(2) . . ?
C360 C365 C372 121.6(19) . . ?
C367 C365 C372 118(2) . . ?
C354 C366 Te8 120.6(11) . . ?
C354 C366 C414 119.7(13) . . ?
C414 C366 Te8 119.4(9) . . ?
C365 C367 H367 121.6 . . ?
C390 C367 C365 117(2) . . ?
C390 C367 H367 121.6 . . ?
F302 C369 F307 109.2(17) . . ?
F302 C369 F317 105.0(18) . . ?
F302 C369 C384 111.5(18) . . ?
F307 C369 F317 111(2) . . ?
F307 C369 C384 111.8(18) . . ?
F317 C369 C384 108.2(16) . . ?
F306 C370 F328 99.8(18) . . ?
F306 C370 C400 115.2(15) . . ?
F325 C370 F306 113.2(18) . . ?
F325 C370 F328 99.5(15) . . ?
F325 C370 C400 115.8(18) . . ?
F328 C370 C400 110.6(17) . . ?
F427 C371 C351 91(3) . . ?
F427 C371 F428 123(3) . . ?
F427 C371 F429 122(3) . . ?
F428 C371 C351 101(3) . . ?
F429 C371 C351 96(3) . . ?
F429 C371 F428 113(2) . . ?
F432 C372 C365 98(3) . . ?
F432 C372 F434 114(3) . . ?
F433 C372 C365 105(3) . . ?
F433 C372 F432 123(3) . . ?
F433 C372 F434 111(2) . . ?
F434 C372 C365 100(2) . . ?
C360 C373 C364 119.5(19) . . ?
C360 C373 C410 119(2) . . ?
C410 C373 C364 121.5(19) . . ?
C362 C374 H374 119.7 . . ?
C380 C374 C362 120.5(14) . . ?
C380 C374 H374 119.7 . . ?
C353 C376 H376 119.9 . . ?
C385 C376 C353 120.2(14) . . ?
C385 C376 H376 119.9 . . ?
F324 C378 C381 113(2) . . ?
F332 C378 F324 106(3) . . ?
F332 C378 C381 113(2) . . ?
F334 C378 F324 102(2) . . ?
F334 C378 F332 104(2) . . ?
F334 C378 C381 117(3) . . ?
F426 C379 C350 115(2) . . ?
F426 C379 F431 103(2) . . ?
F430 C379 C350 112(2) . . ?
F430 C379 F426 110(2) . . ?
F430 C379 F431 106(2) . . ?
F431 C379 C350 111(2) . . ?
C374 C380 Te8 118.7(10) . . ?
C374 C380 C418 120.5(14) . . ?
C418 C380 Te8 120.3(11) . . ?
C393 C381 C378 116(2) . . ?
C393 C381 C408 124(2) . . ?
C408 C381 C378 119(2) . . ?
C402 C382 Te29 120.8(14) . . ?
C408 C382 Te29 120.6(13) . . ?
C408 C382 C402 118.5(18) . . ?
C346 C383 Te10 120.1(12) . . ?
C412 C383 Te10 118.7(13) . . ?
C412 C383 C346 121.1(17) . . ?
C388 C384 C369 118.0(16) . . ?
C388 C384 C418 121.1(16) . . ?
C418 C384 C369 120.8(17) . . ?
C376 C385 C386 120.9(15) . . ?
C376 C385 C416 120.0(14) . . ?
C416 C385 C386 118.9(15) . . ?
F299 C386 F323 98(2) . . ?
F299 C386 C385 111(2) . . ?
F323 C386 C385 115.5(16) . . ?
F326 C386 F299 106(2) . . ?
F326 C386 F323 110(2) . . ?
F326 C386 C385 115(2) . . ?
C346 C387 C338 120.4(17) . . ?
C423 C387 C338 117.9(18) . . ?
C423 C387 C346 121.7(18) . . ?
C362 C388 H388 120.5 . . ?
C384 C388 C362 119.0(15) . . ?
C384 C388 H388 120.5 . . ?
C367 C390 Te29 120.3(14) . . ?
C410 C390 Te29 119.1(14) . . ?
C410 C390 C367 120.6(18) . . ?
C400 C391 H391 120.5 . . ?
C405 C391 H391 120.5 . . ?
C405 C391 C400 119.0(15) . . ?
C350 C393 H393 121.1 . . ?
C381 C393 C350 118(2) . . ?
C381 C393 H393 121.1 . . ?
C343 C395 Te10 123.6(18) . . ?
C343 C395 C398 119(2) . . ?
C398 C395 Te10 117.0(16) . . ?
C359 C396 H396 118.8 . . ?
C359 C396 C425 122.4(15) . . ?
C425 C396 H396 118.8 . . ?
C358 C398 C395 117(2) . . ?
C358 C398 H398 121.7 . . ?
C395 C398 H398 121.7 . . ?
C354 C400 C370 121.9(16) . . ?
C354 C400 C391 118.6(15) . . ?
C391 C400 C370 119.4(15) . . ?
C356 C401 C349 116.8(15) . . ?
C416 C401 C349 119.9(15) . . ?
C416 C401 C356 123.3(15) . . ?
C350 C402 C382 120(2) . . ?
C350 C402 H402 120.2 . . ?
C382 C402 H402 120.2 . . ?
C406 C404 C363 121.0(19) . . ?
C420 C404 C363 119.4(17) . . ?
C420 C404 C406 119.5(16) . . ?
C391 C405 C422 117.7(14) . . ?
C414 C405 C391 122.6(15) . . ?
C414 C405 C422 119.5(13) . . ?
C359 C406 H406 119.1 . . ?
C404 C406 C359 121.8(15) . . ?
C404 C406 H406 119.1 . . ?
C381 C408 H408 120.8 . . ?
C382 C408 C381 118.3(19) . . ?
C382 C408 H408 120.8 . . ?
C373 C410 H410 119.2 . . ?
C390 C410 C373 121.7(19) . . ?
C390 C410 H410 119.2 . . ?
C352 C412 C383 120.5(19) . . ?
C352 C412 H412 119.7 . . ?
C383 C412 H412 119.7 . . ?
C366 C414 H414 120.9 . . ?
C405 C414 C366 118.1(13) . . ?
C405 C414 H414 120.9 . . ?
C385 C416 H416 120.8 . . ?
C401 C416 C385 118.3(15) . . ?
C401 C416 H416 120.8 . . ?
C380 C418 H418 120.6 . . ?
C384 C418 C380 118.7(16) . . ?
C384 C418 H418 120.6 . . ?
C404 C420 H420 119.2 . . ?
C404 C420 C425 121.6(15) . . ?
C425 C420 H420 119.2 . . ?
F303 C422 C405 108.6(16) . . ?
F308 C422 F303 109.0(18) . . ?
F308 C422 F309 109.6(18) . . ?
F308 C422 C405 110.5(16) . . ?
F309 C422 F303 106.6(16) . . ?
F309 C422 C405 112.5(14) . . ?
C352 C423 H423 121.1 . . ?
C387 C423 C352 117.8(18) . . ?
C387 C423 H423 121.1 . . ?
C396 C425 C341 122.1(16) . . ?
C420 C425 C341 120.5(14) . . ?
C420 C425 C396 117.2(16) . . ?
O544 Te11 C553 84.3(7) . . ?
O545 Te11 O544 166.4(4) . . ?
O545 Te11 C553 86.2(7) . . ?
O545 Te11 C695 86.2(5) . . ?
C695 Te11 O544 85.1(5) . . ?
C695 Te11 C553 95.5(6) . . ?
Cl7 Te12 Cl3 95.28(10) . . ?
O548 Te12 Cl3 78.6(3) . . ?
O548 Te12 Cl7 81.2(3) . . ?
O548 Te12 C706 93.9(6) . . ?
O548 Te12 C707 93.7(5) . . ?
C706 Te12 Cl3 171.8(6) . . ?
C706 Te12 Cl7 86.8(5) . . ?
C707 Te12 Cl3 84.3(4) . . ?
C707 Te12 Cl7 174.9(4) . . ?
C707 Te12 C706 92.9(6) . . ?
Cl7 Te13 Cl4 95.20(10) . . ?
O544 Te13 Cl4 79.5(3) . . ?
O544 Te13 Cl7 81.7(4) . . ?
O544 Te13 C561 96.1(7) . . ?
O544 Te13 C621 94.4(5) . . ?
C561 Te13 Cl4 85.7(7) . . ?
C561 Te13 Cl7 177.3(7) . . ?
C561 Te13 C621 91.6(8) . . ?
C621 Te13 Cl4 173.0(4) . . ?
C621 Te13 Cl7 87.2(5) . . ?
O546 Te15 O547 163.6(3) . . ?
O546 Te15 C567 85.1(4) . . ?
O546 Te15 C694 84.9(5) . . ?
C567 Te15 O547 83.6(4) . . ?
C567 Te15 C694 96.6(7) . . ?
C694 Te15 O547 84.7(5) . . ?
Cl44 Te16 Cl3 93.44(9) . . ?
O543 Te16 Cl3 79.1(3) . . ?
O543 Te16 Cl44 79.7(3) . . ?
O543 Te16 C658 90.8(6) . . ?
O543 Te16 C712 95.9(6) . . ?
C658 Te16 Cl3 168.0(6) . . ?
C658 Te16 Cl44 91.0(5) . . ?
C712 Te16 Cl3 81.3(4) . . ?
C712 Te16 Cl44 173.8(5) . . ?
C712 Te16 C658 93.6(7) . . ?
Cl44 Te17 Cl4 92.12(9) . . ?
O547 Te17 Cl4 80.8(3) . . ?
O547 Te17 Cl44 79.2(3) . . ?
O547 Te17 C566 93.2(6) . . ?
O547 Te17 C634 93.5(5) . . ?
C566 Te17 Cl4 85.2(4) . . ?
C566 Te17 Cl44 172.3(5) . . ?
C566 Te17 C634 92.4(6) . . ?
C634 Te17 Cl4 173.7(4) . . ?
C634 Te17 Cl44 89.5(4) . . ?
O545 Te43 O543 163.5(4) . . ?
O545 Te43 C577 89.7(6) . . ?
O545 Te43 C704 85.8(5) . . ?
C577 Te43 O543 84.6(5) . . ?
C577 Te43 C704 93.2(5) . . ?
C704 Te43 O543 79.2(5) . . ?
O546 Te44 O548 163.4(4) . . ?
O546 Te44 C549 83.0(5) . . ?
O546 Te44 C637 87.9(4) . . ?
C549 Te44 O548 82.8(4) . . ?
C549 Te44 C637 93.6(6) . . ?
C637 Te44 O548 84.6(4) . . ?
Te16 Cl3 Te12 178.32(14) . . ?
Te13 Cl4 Te17 172.41(14) . . ?
Te13 Cl7 Te12 166.81(15) . . ?
Te17 Cl44 Te16 167.54(11) . . ?
Te16 O543 Te43 118.8(5) . . ?
Te13 O544 Te11 120.2(6) . . ?
Te43 O545 Te11 124.5(6) . . ?
Te44 O546 Te15 122.9(5) . . ?
Te17 O547 Te15 120.1(5) . . ?
Te12 O548 Te44 119.3(4) . . ?
F480 C30 F491 110(2) . . ?
F480 C30 F534 107(2) . . ?
F480 C30 C613 111.9(18) . . ?
F491 C30 F534 99.2(19) . . ?
F491 C30 C613 113(2) . . ?
F534 C30 C613 114.2(19) . . ?
C598 C549 Te44 121.0(11) . . ?
C598 C549 C656 120.8(15) . . ?
C656 C549 Te44 117.9(11) . . ?
F456 C550 C642 110.0(19) . . ?
F466 C550 F456 110(2) . . ?
F466 C550 F505 108(2) . . ?
F466 C550 C642 113.8(16) . . ?
F505 C550 F456 105.8(16) . . ?
F505 C550 C642 108.7(19) . . ?
C680 C551 H551 120.3 . . ?
C695 C551 H551 120.3 . . ?
C695 C551 C680 119.4(18) . . ?
C602 C553 Te11 121.2(19) . . ?
C602 C553 C632 115(2) . . ?
C632 C553 Te11 121.7(16) . . ?
C568 C554 H554 120.4 . . ?
C568 C554 C621 119.3(7) . . ?
C621 C554 H554 120.4 . . ?
F482 C556 F499 114(4) . . ?
F482 C556 F500 103(4) . . ?
F482 C556 C616 114.8(17) . . ?
F499 C556 F500 99(2) . . ?
F499 C556 C616 117(2) . . ?
F500 C556 C616 106(3) . . ?
F476 C557 C680 102(3) . . ?
F502 C557 F476 92(3) . . ?
F502 C557 C680 115(3) . . ?
F514 C557 F476 100(4) . . ?
F514 C557 F502 119(4) . . ?
F514 C557 C680 120(3) . . ?
C565 C558 H558 120.1 . . ?
C568 C558 H558 120.1 . . ?
C568 C558 C565 119.7(7) . . ?
F452 C560 F453 117(3) . . ?
F452 C560 F477 112(3) . . ?
F452 C560 C589 108(3) . . ?
F453 C560 F477 105(2) . . ?
F453 C560 C589 106(2) . . ?
F477 C560 C589 108(2) . . ?
C652 C561 Te13 119.8(11) . . ?
C684 C561 Te13 121.1(11) . . ?
C684 C561 C652 119.1(12) . . ?
C581 C562 C668 116.8(18) . . ?
C659 C562 C581 120(2) . . ?
C659 C562 C668 123(2) . . ?
C604 C563 H563 121.0 . . ?
C604 C563 C642 117.9(18) . . ?
C642 C563 H563 121.0 . . ?
C558 C565 C585 116.7(14) . . ?
C650 C565 C558 119.3(7) . . ?
C650 C565 C585 123.9(14) . . ?
C681 C566 Te17 117.3(12) . . ?
C715 C566 Te17 121.5(11) . . ?
C715 C566 C681 121.2(16) . . ?
C645 C567 Te15 123.7(11) . . ?
C645 C567 C717 118.1(14) . . ?
C717 C567 Te15 117.8(12) . . ?
C554 C568 C601 118.7(8) . . ?
C558 C568 C554 121.1(6) . . ?
C558 C568 C601 119.9(8) . . ?
F447 C569 F481 108(2) . . ?
F447 C569 F530 102(2) . . ?
F447 C569 C648 117(2) . . ?
F481 C569 F530 104(2) . . ?
F481 C569 C648 112.0(18) . . ?
F530 C569 C648 112(2) . . ?
F463 C570 F451 93(3) . . ?
F463 C570 F484 99(3) . . ?
F484 C570 F451 96(3) . . ?
C588 C570 F451 119(3) . . ?
C588 C570 F463 124(3) . . ?
C588 C570 F484 120(3) . . ?
F468 C571 F478 109(5) . . ?
F468 C571 F490 107(3) . . ?
F468 C571 C580 116(3) . . ?
F478 C571 F490 97(3) . . ?
F478 C571 C580 112(3) . . ?
F490 C571 C580 115(4) . . ?
C604 C572 H572 121.6 . . ?
C712 C572 H572 121.6 . . ?
C712 C572 C604 117(2) . . ?
C645 C574 C612 122.5(19) . . ?
C661 C574 C612 120.7(18) . . ?
C661 C574 C645 116.7(19) . . ?
C671 C575 H575 121.5 . . ?
C705 C575 H575 121.5 . . ?
C705 C575 C671 117.0(15) . . ?
C698 C577 Te43 121.9(11) . . ?
C721 C577 Te43 117.9(14) . . ?
C721 C577 C698 119.7(15) . . ?
C608 C578 H578 118.7 . . ?
C608 C578 C627 123(3) . . ?
C627 C578 H578 118.7 . . ?
C581 C580 C571 116(2) . . ?
C581 C580 C617 122.1(19) . . ?
C617 C580 C571 122(3) . . ?
C562 C581 H581 122.2 . . ?
C580 C581 C562 115.5(18) . . ?
C580 C581 H581 122.2 . . ?
C672 C583 C686 115(2) . . ?
C677 C583 C672 124.2(18) . . ?
C677 C583 C686 120.8(18) . . ?
F474 C584 C641 109(2) . . ?
F492 C584 F474 101(2) . . ?
F492 C584 F498 109(2) . . ?
F492 C584 C641 118(2) . . ?
F498 C584 F474 96(2) . . ?
F498 C584 C641 119(2) . . ?
F494 C585 F522 105(2) . . ?
F494 C585 F536 104(2) . . ?
F494 C585 C565 119(3) . . ?
F522 C585 F536 102(3) . . ?
F522 C585 C565 116(2) . . ?
F536 C585 C565 110.1(19) . . ?
F469 C586 F479 104(3) . . ?
F469 C586 F488 110(2) . . ?
F469 C586 C691 111(2) . . ?
F479 C586 C691 110(2) . . ?
F488 C586 F479 105(2) . . ?
F488 C586 C691 116.0(18) . . ?
F495 C587 C608 111.6(16) . . ?
F537 C587 F495 102.9(16) . . ?
F537 C587 F538 106.8(17) . . ?
F537 C587 C608 115.2(17) . . ?
F538 C587 F495 101.9(16) . . ?
F538 C587 C608 116.6(17) . . ?
C570 C588 C602 123(3) . . ?
C630 C588 C570 125(3) . . ?
C630 C588 C602 112(3) . . ?
C619 C589 C560 118.4(19) . . ?
C619 C589 C672 122(2) . . ?
C672 C589 C560 119(2) . . ?
C641 C590 H590 119.0 . . ?
C641 C590 C680 122.0(18) . . ?
C680 C590 H590 119.0 . . ?
F519 C592 C705 113(2) . . ?
F525 C592 F519 100.9(19) . . ?
F525 C592 C705 114(2) . . ?
F535 C592 F519 101(2) . . ?
F535 C592 F525 111(2) . . ?
F535 C592 C705 116.4(19) . . ?
C626 C593 H593 119.1 . . ?
C626 C593 C691 121.8(17) . . ?
C691 C593 H593 119.1 . . ?
C613 C595 H595 120.3 . . ?
C613 C595 C629 119.4(12) . . ?
C629 C595 H595 120.3 . . ?
C638 C597 C689 121.7(15) . . ?
C638 C597 C696 119.3(15) . . ?
C696 C597 C689 118.7(14) . . ?
C549 C598 H598 121.0 . . ?
C549 C598 C720 118.0(14) . . ?
C720 C598 H598 121.0 . . ?
F464 C600 F473 108(3) . . ?
F464 C600 F508 127(3) . . ?
F464 C600 C719 111(3) . . ?
F473 C600 F508 96(2) . . ?
F473 C600 C719 105(2) . . ?
F508 C600 C719 107(2) . . ?
F470 C601 F493 100.5(14) . . ?
F470 C601 F501 97.9(13) . . ?
F493 C601 F501 101.9(14) . . ?
C568 C601 F470 116.7(14) . . ?
C568 C601 F493 119.7(13) . . ?
C568 C601 F501 116.5(15) . . ?
C553 C602 C588 129(3) . . ?
C553 C602 H602 115.3 . . ?
C588 C602 H602 115.3 . . ?
C563 C604 C572 125(2) . . ?
C563 C604 C628 121(2) . . ?
C572 C604 C628 114(2) . . ?
F454 C605 F455 108(2) . . ?
F454 C605 F489 108(2) . . ?
F454 C605 C629 123(2) . . ?
F455 C605 C629 94(2) . . ?
F489 C605 F455 104(2) . . ?
F489 C605 C629 117(2) . . ?
C627 C606 H606 119.9 . . ?
C627 C606 C706 120(2) . . ?
C706 C606 H606 119.9 . . ?
C578 C608 C587 122.7(19) . . ?
C578 C608 C635 122.5(18) . . ?
C635 C608 C587 114.6(17) . . ?
C634 C609 H609 121.1 . . ?
C719 C609 H609 121.1 . . ?
C719 C609 C634 117.8(18) . . ?
F448 C611 F461 103.5(18) . . ?
F448 C611 C724 112.1(17) . . ?
F461 C611 C724 112.9(15) . . ?
F541 C611 F448 106.2(16) . . ?
F541 C611 F461 103.1(16) . . ?
F541 C611 C724 117.7(19) . . ?
F496 C612 C574 110(2) . . ?
F512 C612 F496 104.2(19) . . ?
F512 C612 C574 113.4(19) . . ?
F515 C612 F496 105(2) . . ?
F515 C612 F512 110(3) . . ?
F515 C612 C574 113.5(18) . . ?
C595 C613 C30 122.5(15) . . ?
C684 C613 C30 117.5(14) . . ?
C684 C613 C595 120.1(12) . . ?
C656 C614 C683 121.6(16) . . ?
C656 C614 C692 120.7(15) . . ?
C692 C614 C683 117.6(16) . . ?
C654 C615 C674 118.8(19) . . ?
C663 C615 C654 122.3(16) . . ?
C663 C615 C674 118.8(18) . . ?
C687 C616 C556 116.4(15) . . ?
C715 C616 C556 120.1(16) . . ?
C715 C616 C687 123.0(15) . . ?
C580 C617 H617 119.9 . . ?
C658 C617 C580 120.1(19) . . ?
C658 C617 H617 119.9 . . ?
C589 C619 H619 120.8 . . ?
C589 C619 C694 118.3(18) . . ?
C694 C619 H619 120.8 . . ?
C554 C621 Te13 119.8(7) . . ?
C650 C621 Te13 119.8(8) . . ?
C650 C621 C554 119.5(7) . . ?
F503 C622 F485 89(3) . . ?
F503 C622 F513 97(2) . . ?
F503 C622 C627 131(5) . . ?
F513 C622 F485 99(4) . . ?
C627 C622 F485 117(3) . . ?
C627 C622 F513 118(5) . . ?
F524 C624 F450 100(2) . . ?
F524 C624 C625 115(4) . . ?
F540 C624 F450 90(3) . . ?
F540 C624 F524 104(2) . . ?
F540 C624 C625 125(4) . . ?
C625 C624 F450 116(2) . . ?
C630 C625 C624 121(3) . . ?
C630 C625 C632 118(3) . . ?
C632 C625 C624 120(3) . . ?
C593 C626 C698 120.9(19) . . ?
C593 C626 C723 120.1(16) . . ?
C698 C626 C723 118.8(17) . . ?
C578 C627 C606 117(3) . . ?
C578 C627 C622 116(3) . . ?
C622 C627 C606 127(3) . . ?
F516 C628 F523 98(3) . . ?
F516 C628 C604 117(2) . . ?
F520 C628 F516 118(2) . . ?
F520 C628 F523 101(2) . . ?
F520 C628 C604 112(3) . . ?
F523 C628 C604 107.3(19) . . ?
C595 C629 C605 118.0(14) . . ?
C652 C629 C595 120.7(10) . . ?
C652 C629 C605 117.8(15) . . ?
C588 C630 C625 125(3) . . ?
C588 C630 H630 117.3 . . ?
C625 C630 H630 117.3 . . ?
C553 C632 C625 119(2) . . ?
C553 C632 H632 120.6 . . ?
C625 C632 H632 120.6 . . ?
C609 C634 Te17 120.1(12) . . ?
C654 C634 Te17 118.3(11) . . ?
C654 C634 C609 121.2(15) . . ?
C608 C635 H635 120.4 . . ?
C706 C635 C608 119(2) . . ?
C706 C635 H635 120.4 . . ?
C702 C637 Te44 120.6(11) . . ?
C708 C637 Te44 118.9(10) . . ?
C708 C637 C702 120.4(13) . . ?
C597 C638 H638 119.4 . . ?
C640 C638 C597 121.2(15) . . ?
C640 C638 H638 119.4 . . ?
C638 C640 C649 121.8(18) . . ?
C638 C640 C710 121.4(14) . . ?
C710 C640 C649 116.9(19) . . ?
C590 C641 C584 121.4(17) . . ?
C590 C641 C675 119.2(18) . . ?
C675 C641 C584 119.3(18) . . ?
C563 C642 C550 120.1(17) . . ?
C563 C642 C700 121.9(18) . . ?
C700 C642 C550 117.9(18) . . ?
C647 C643 H643 120.8 . . ?
C647 C643 C690 118.4(14) . . ?
C690 C643 H643 120.8 . . ?
C567 C645 H645 118.3 . . ?
C574 C645 C567 123.4(18) . . ?
C574 C645 H645 118.3 . . ?
C643 C647 C669 118.0(14) . . ?
C702 C647 C643 122.2(14) . . ?
C702 C647 C669 119.8(16) . . ?
C569 C648 C681 119.1(16) . . ?
C687 C648 C569 123.2(17) . . ?
C687 C648 C681 117.6(15) . . ?
F527 C649 F533 110(3) . . ?
F527 C649 F542 108(3) . . ?
F527 C649 C640 116.7(19) . . ?
F533 C649 F542 94(2) . . ?
F533 C649 C640 112(3) . . ?
F542 C649 C640 113(3) . . ?
C565 C650 H650 119.9 . . ?
C621 C650 C565 120.1(7) . . ?
C621 C650 H650 119.9 . . ?
C561 C652 H652 120.2 . . ?
C629 C652 C561 119.6(12) . . ?
C629 C652 H652 120.2 . . ?
C615 C654 H654 121.2 . . ?
C634 C654 C615 117.7(16) . . ?
C634 C654 H654 121.2 . . ?
C549 C656 H656 119.8 . . ?
C614 C656 C549 120.4(14) . . ?
C614 C656 H656 119.8 . . ?
C617 C658 Te16 124.9(14) . . ?
C617 C658 C659 117.6(16) . . ?
C659 C658 Te16 117.3(14) . . ?
C562 C659 C658 124(2) . . ?
C562 C659 H659 117.8 . . ?
C658 C659 H659 117.8 . . ?
C574 C661 H661 118.3 . . ?
C724 C661 C574 123.4(17) . . ?
C724 C661 H661 118.3 . . ?
C615 C663 H663 121.1 . . ?
C615 C663 C719 117.8(15) . . ?
C719 C663 H663 121.1 . . ?
F459 C665 C720 110.3(16) . . ?
F475 C665 F459 104.2(18) . . ?
F475 C665 F510 107.8(17) . . ?
F475 C665 C720 113.7(19) . . ?
F510 C665 F459 107.6(19) . . ?
F510 C665 C720 112.7(17) . . ?
C671 C666 H666 120.4 . . ?
C671 C666 C704 119.3(16) . . ?
C704 C666 H666 120.4 . . ?
F467 C668 F528 107(2) . . ?
F467 C668 F529 101.1(19) . . ?
F467 C668 C562 115.8(16) . . ?
F528 C668 F529 104.6(15) . . ?
F528 C668 C562 112(2) . . ?
F529 C668 C562 116(2) . . ?
F472 C669 C647 110.8(17) . . ?
F483 C669 F472 108.1(17) . . ?
F483 C669 F539 108.0(19) . . ?
F483 C669 C647 112.3(17) . . ?
F539 C669 F472 104.0(16) . . ?
F539 C669 C647 113.2(16) . . ?
F449 C670 C671 112.6(19) . . ?
F486 C670 F449 103.1(19) . . ?
F486 C670 F506 105(2) . . ?
F486 C670 C671 115.3(19) . . ?
F506 C670 F449 105.4(19) . . ?
F506 C670 C671 114(2) . . ?
C575 C671 C670 120.5(17) . . ?
C666 C671 C575 121.2(15) . . ?
C666 C671 C670 118.1(17) . . ?
C583 C672 C589 116(2) . . ?
C583 C672 H672 122.2 . . ?
C589 C672 H672 122.2 . . ?
F487 C674 C615 112(2) . . ?
F507 C674 F487 100(2) . . ?
F507 C674 C615 112(2) . . ?
F509 C674 F487 107(3) . . ?
F509 C674 F507 110(2) . . ?
F509 C674 C615 115(3) . . ?
C641 C675 H675 118.3 . . ?
C641 C675 C695 123.4(17) . . ?
C695 C675 H675 118.3 . . ?
C583 C677 H677 120.0 . . ?
C583 C677 C694 120.0(16) . . ?
C694 C677 H677 120.0 . . ?
F462 C679 F497 104.1(15) . . ?
F462 C679 C690 115(2) . . ?
F465 C679 F462 113(2) . . ?
F465 C679 F497 102(2) . . ?
F465 C679 C690 113.9(15) . . ?
F497 C679 C690 108(2) . . ?
C551 C680 C557 122(2) . . ?
C590 C680 C551 118.3(19) . . ?
C590 C680 C557 119(2) . . ?
C566 C681 C648 121.0(16) . . ?
C566 C681 H681 119.5 . . ?
C648 C681 H681 119.5 . . ?
F457 C683 F511 104(2) . . ?
F457 C683 C614 112.5(18) . . ?
F511 C683 C614 112.4(19) . . ?
F526 C683 F457 108(2) . . ?
F526 C683 F511 103.3(19) . . ?
F526 C683 C614 116(2) . . ?
C561 C684 H684 119.6 . . ?
C613 C684 C561 120.9(11) . . ?
C613 C684 H684 119.6 . . ?
F518 C686 C583 110(3) . . ?
F531 C686 F518 99(3) . . ?
F531 C686 C583 114(2) . . ?
F532 C686 F518 100(2) . . ?
F532 C686 F531 111(3) . . ?
F532 C686 C583 120(3) . . ?
C616 C687 C648 117.2(15) . . ?
C616 C687 H687 121.4 . . ?
C648 C687 H687 121.4 . . ?
F458 C689 C597 112.4(16) . . ?
F471 C689 F458 109.3(16) . . ?
F471 C689 F504 106.0(16) . . ?
F471 C689 C597 112.7(15) . . ?
F504 C689 F458 104.2(15) . . ?
F504 C689 C597 111.7(15) . . ?
C643 C690 C679 120.4(15) . . ?
C643 C690 C708 120.4(16) . . ?
C708 C690 C679 119.0(15) . . ?
C593 C691 C586 121.5(16) . . ?
C593 C691 C721 117.8(17) . . ?
C721 C691 C586 121(2) . . ?
C614 C692 H692 120.8 . . ?
C720 C692 C614 118.3(15) . . ?
C720 C692 H692 120.8 . . ?
C619 C694 Te15 118.9(12) . . ?
C677 C694 Te15 121.5(11) . . ?
C677 C694 C619 119.2(16) . . ?
C551 C695 Te11 120.4(12) . . ?
C551 C695 C675 117.3(15) . . ?
C675 C695 Te11 122.2(11) . . ?
C597 C696 H696 119.3 . . ?
C597 C696 C707 121.5(13) . . ?
C707 C696 H696 119.3 . . ?
C577 C698 H698 120.6 . . ?
C626 C698 C577 118.9(16) . . ?
C626 C698 H698 120.6 . . ?
C642 C700 H700 119.5 . . ?
C712 C700 C642 121.1(17) . . ?
C712 C700 H700 119.5 . . ?
C637 C702 H702 120.6 . . ?
C647 C702 C637 118.7(15) . . ?
C647 C702 H702 120.6 . . ?
C666 C704 Te43 120.0(11) . . ?
C713 C704 Te43 117.6(11) . . ?
C713 C704 C666 122.5(15) . . ?
C575 C705 C592 119.6(18) . . ?
C713 C705 C575 119.6(17) . . ?
C713 C705 C592 120.8(19) . . ?
C606 C706 Te12 115.7(14) . . ?
C635 C706 Te12 125.6(18) . . ?
C635 C706 C606 118(2) . . ?
C696 C707 Te12 119.8(9) . . ?
C696 C707 C710 118.8(14) . . ?
C710 C707 Te12 121.2(12) . . ?
C637 C708 C690 119.7(15) . . ?
C637 C708 H708 120.1 . . ?
C690 C708 H708 120.1 . . ?
C640 C710 H710 121.1 . . ?
C707 C710 C640 117.7(16) . . ?
C707 C710 H710 121.1 . . ?
C572 C712 Te16 121.2(13) . . ?
C700 C712 Te16 121.1(12) . . ?
C700 C712 C572 117.6(16) . . ?
C704 C713 C705 120.4(17) . . ?
C704 C713 H713 119.8 . . ?
C705 C713 H713 119.8 . . ?
C566 C715 C616 119.6(15) . . ?
C566 C715 H715 120.2 . . ?
C616 C715 H715 120.2 . . ?
C567 C717 H717 121.2 . . ?
C567 C717 C724 117.7(16) . . ?
C724 C717 H717 121.2 . . ?
C609 C719 C600 120(2) . . ?
C609 C719 C663 122(2) . . ?
C663 C719 C600 116.7(18) . . ?
C598 C720 C665 116.3(16) . . ?
C598 C720 C692 121.7(14) . . ?
C692 C720 C665 122.0(16) . . ?
C577 C721 C691 121(2) . . ?
C577 C721 H721 119.6 . . ?
C691 C721 H721 119.6 . . ?
F460 C723 F517 110(2) . . ?
F460 C723 C626 113.9(18) . . ?
F517 C723 C626 110(2) . . ?
F521 C723 F460 108(2) . . ?
F521 C723 F517 102(2) . . ?
F521 C723 C626 113.0(19) . . ?
C661 C724 C611 120.4(15) . . ?
C661 C724 C717 120.7(17) . . ?
C717 C724 C611 118.9(17) . . ?

loop_
_geom_bond_atom_site_label_1
_geom_bond_atom_site_label_2
_geom_bond_distance
_geom_bond_site_symmetry_2
_geom_bond_publ_flag
Te1 O56 2.195(8) . ?
Te1 O57 1.994(9) . ?
Te1 C80 2.147(14) . ?
Te1 C112 2.147(15) . ?
Te2 O55 2.164(11) . ?
Te2 O57 2.003(9) . ?
Te2 C114 2.132(18) . ?
Te2 C125 2.161(17) . ?
Te3 Cl5 3.082(3) . ?
Te3 O55 1.882(12) . ?
Te3 C115 2.120(16) . ?
Te3 C121 2.154(13) . ?
Te4 Cl6 3.099(3) . ?
Te4 O56 1.851(9) . ?
Te4 C79 2.153(14) . ?
Te4 C90 2.116(13) . ?
F7 C87 1.28(3) . ?
F8 C92 1.31(2) . ?
F9 C95 1.33(3) . ?
F10 C142 1.29(3) . ?
F11 C67 1.16(2) . ?
F12 C74 1.31(2) . ?
F13 C66 1.36(4) . ?
F14 C66 1.26(4) . ?
F15 C76 1.30(3) . ?
F16 C124 1.23(2) . ?
F17 C60 1.30(3) . ?
F18 C129 1.302(19) . ?
F19 C96 1.29(2) . ?
F20 C113 1.44(4) . ?
F21 C76 1.30(3) . ?
F22 C113 1.29(3) . ?
F23 C70 1.34(2) . ?
F24 C96 1.31(2) . ?
F25 C92 1.48(4) . ?
F26 C67 1.19(3) . ?
F27 C67 1.23(3) . ?
F28 C91 1.35(4) . ?
F29 C60 1.32(3) . ?
F30 C74 1.26(3) . ?
F31 C76 1.27(3) . ?
F32 C95 1.26(3) . ?
F33 C113 1.33(4) . ?
F34 C129 1.30(2) . ?
F35 C74 1.30(3) . ?
F36 C87 1.29(3) . ?
F37 C129 1.32(2) . ?
F38 C66 1.35(3) . ?
F39 C96 1.40(3) . ?
F40 C70 1.25(2) . ?
F41 C87 1.36(3) . ?
F42 C92 1.21(3) . ?
F43 C142 1.23(3) . ?
F44 C124 1.26(2) . ?
F45 C91 1.41(4) . ?
F46 C75 1.36(3) . ?
F47 C124 1.25(2) . ?
F48 C75 1.22(3) . ?
F49 C91 1.17(3) . ?
F50 C95 1.30(2) . ?
F51 C142 1.25(2) . ?
F52 C75 1.34(3) . ?
F53 C60 1.33(3) . ?
F54 C70 1.31(3) . ?
C58 H58 0.9500 . ?
C58 C63 1.38(3) . ?
C58 C83 1.42(3) . ?
C60 C63 1.43(4) . ?
C61 H61 0.9500 . ?
C61 C101 1.42(3) . ?
C61 C102 1.38(3) . ?
C63 C133 1.36(3) . ?
C64 H64 0.9500 . ?
C64 C112 1.39(2) . ?
C64 C139 1.41(2) . ?
C66 C99 1.46(4) . ?
C67 C101 1.67(4) . ?
C68 H68 0.9500 . ?
C68 C79 1.38(2) . ?
C68 C101 1.39(2) . ?
C70 C138 1.42(3) . ?
C71 C85 1.42(2) . ?
C71 C95 1.53(3) . ?
C71 C105 1.38(3) . ?
C72 H72 0.9500 . ?
C72 C83 1.44(3) . ?
C72 C125 1.36(2) . ?
C74 C128 1.52(2) . ?
C75 C135 1.46(3) . ?
C76 C84 1.43(4) . ?
C77 H77 0.9500 . ?
C77 C100 1.41(2) . ?
C77 C121 1.41(2) . ?
C79 C88 1.370(19) . ?
C80 C81 1.36(2) . ?
C80 C122 1.40(2) . ?
C81 H81 0.9500 . ?
C81 C143 1.38(2) . ?
C83 C113 1.41(3) . ?
C84 C126 1.37(3) . ?
C84 C140 1.41(3) . ?
C85 H85 0.9500 . ?
C85 C112 1.36(2) . ?
C87 C116 1.56(3) . ?
C88 H88 0.9500 . ?
C88 C102 1.43(2) . ?
C90 C109 1.37(2) . ?
C90 C119 1.41(2) . ?
C91 C132 1.41(3) . ?
C92 C100 1.55(3) . ?
C93 H93 0.9500 . ?
C93 C99 1.35(3) . ?
C93 C132 1.40(3) . ?
C96 C143 1.48(2) . ?
C97 H97 0.9500 . ?
C97 C100 1.42(2) . ?
C97 C128 1.33(3) . ?
C99 C117 1.40(3) . ?
C102 C142 1.44(2) . ?
C103 H103 0.9500 . ?
C103 C111 1.37(2) . ?
C103 C143 1.41(2) . ?
C105 H105 0.9500 . ?
C105 C139 1.32(2) . ?
C107 H107 0.9500 . ?
C107 C121 1.39(2) . ?
C107 C128 1.38(2) . ?
C109 H109 0.9500 . ?
C109 C138 1.36(2) . ?
C111 C122 1.38(2) . ?
C111 C124 1.47(2) . ?
C114 C130 1.43(2) . ?
C114 C140 1.41(3) . ?
C115 C117 1.40(3) . ?
C115 C136 1.39(3) . ?
C116 C119 1.41(2) . ?
C116 C144 1.34(3) . ?
C117 H117 0.9500 . ?
C119 H119 0.9500 . ?
C122 H122 0.9500 . ?
C125 C133 1.39(2) . ?
C126 H126 0.9500 . ?
C126 C135 1.35(3) . ?
C129 C139 1.50(2) . ?
C130 H130 0.9500 . ?
C130 C135 1.42(2) . ?
C132 C136 1.41(3) . ?
C133 H133 0.9500 . ?
C136 H136 0.9500 . ?
C138 C144 1.43(3) . ?
C140 H140 0.9500 . ?
C144 H144 0.9500 . ?
Te1A O833 2.114(11) . ?
Te1A O835 2.100(12) . ?
Te1A C8 2.167(17) . ?
Te1A C999 2.061(18) . ?
Te1B Cl10 3.325(6) . ?
Te1B Cl73 3.063(4) . ?
Te1B O836 1.851(12) . ?
Te1B C853 2.13(2) . ?
Te1B C917 2.07(2) . ?
Te1C O834 2.238(12) . ?
Te1C O837 1.984(12) . ?
Te1C C9 2.138(16) . ?
Te1C C903 2.134(19) . ?
Te1D O837 2.030(10) . ?
Te1D O838 2.149(10) . ?
Te1D C848 2.16(2) . ?
Te1D C995 2.187(19) . ?
Te18 Cl8 3.236(4) . ?
Te18 Cl9 3.049(4) . ?
Te18 O833 1.960(11) . ?
Te18 C5 2.137(16) . ?
Te18 C843 2.11(2) . ?
Te19 O835 1.945(12) . ?
Te19 O836 2.222(12) . ?
Te19 C920 2.166(14) . ?
Te19 C984 2.031(19) . ?
Te72 Cl9 3.054(4) . ?
Te72 Cl73 3.103(3) . ?
Te72 O838 1.873(9) . ?
Te72 C6 2.153(14) . ?
Te72 C958 2.097(15) . ?
Te73 Cl8 3.163(4) . ?
Te73 Cl10 3.195(6) . ?
Te73 O834 1.925(13) . ?
Te73 C963 2.138(15) . ?
Te73 C983 2.035(17) . ?
F737 C912 1.26(3) . ?
F738 C899 1.09(3) . ?
F739 C946 1.36(3) . ?
F740 C858 1.348(10) . ?
F741 C970 1.34(3) . ?
F742 C851 1.20(3) . ?
F743 C869 1.30(4) . ?
F744 C851 1.33(3) . ?
F745 C912 1.20(3) . ?
F746 C911 1.39(2) . ?
F747 C911 1.39(3) . ?
F748 C961 1.32(3) . ?
F749 C957 1.33(3) . ?
F750 C870 1.41(3) . ?
F751 C870 1.35(3) . ?
F752 C962 1.35(3) . ?
F753 C935 1.40(2) . ?
F754 C855 1.28(2) . ?
F755 C855 1.27(2) . ?
F756 C855 1.31(3) . ?
F757 C961 1.38(3) . ?
F758 C906 1.35(2) . ?
F759 C893 1.33(3) . ?
F760 C911 1.40(2) . ?
F761 C921 1.35(3) . ?
F762 C893 1.23(3) . ?
F763 C880 1.26(5) . ?
F764 C881 1.27(2) . ?
F765 C867 1.19(2) . ?
F766 C912 1.49(4) . ?
F767 C957 1.37(3) . ?
F768 C859 1.31(3) . ?
F769 C956 1.34(3) . ?
F770 C956 1.39(3) . ?
F771 C880 1.36(5) . ?
F772 C956 1.32(3) . ?
F773 C854 1.27(3) . ?
F774 C901 1.47(3) . ?
F775 C859 1.32(3) . ?
F776 C897 1.40(3) . ?
F777 C902 1.30(3) . ?
F778 C897 1.43(3) . ?
F779 C897 1.37(3) . ?
F780 C902 1.28(3) . ?
F781 C901 1.36(3) . ?
F782 C901 1.37(3) . ?
F783 C902 1.28(3) . ?
F784 C870 1.35(3) . ?
F785 C899 1.38(4) . ?
F786 C962 1.33(3) . ?
F787 C869 1.32(4) . ?
F788 C880 1.34(5) . ?
F789 C921 1.26(3) . ?
F790 C889 1.36(4) . ?
F791 C889 1.42(3) . ?
F792 C935 1.32(2) . ?
F793 C913 1.39(3) . ?
F794 C954 1.32(3) . ?
F795 C934 1.43(4) . ?
F796 C954 1.25(3) . ?
F797 C913 1.26(3) . ?
F798 C854 1.39(4) . ?
F799 C867 1.21(2) . ?
F800 C881 1.27(2) . ?
F801 C957 1.32(3) . ?
F802 C881 1.26(2) . ?
F803 C961 1.31(3) . ?
F804 C935 1.34(3) . ?
F805 C962 1.31(3) . ?
F806 C985 1.31(2) . ?
F807 C889 1.25(4) . ?
F808 C970 1.34(3) . ?
F809 C985 1.29(2) . ?
F810 C859 1.33(3) . ?
F811 C851 1.23(3) . ?
F812 C858 1.351(10) . ?
F813 C934 1.18(3) . ?
F814 C893 1.36(3) . ?
F815 C985 1.29(2) . ?
F816 C946 1.33(3) . ?
F817 C906 1.33(3) . ?
F818 C921 1.25(3) . ?
F819 C934 1.22(4) . ?
F820 C858 1.345(10) . ?
F821 C868 1.26(3) . ?
F822 C868 1.43(3) . ?
F823 C913 1.39(3) . ?
F824 C946 1.26(3) . ?
F825 C899 1.36(3) . ?
F826 C868 1.36(2) . ?
F827 C970 1.29(3) . ?
F828 C906 1.35(2) . ?
F829 C954 1.37(3) . ?
F830 C854 1.25(3) . ?
F831 C869 1.27(3) . ?
F832 C867 1.21(2) . ?
C1 H1 0.9500 . ?
C1 C846 1.47(4) . ?
C1 C929 1.44(4) . ?
C2 C913 1.49(3) . ?
C2 C940 1.40(3) . ?
C2 C976 1.37(3) . ?
C3 H3 0.9500 . ?
C3 C845 1.39(3) . ?
C3 C903 1.42(3) . ?
C4 H4 0.9500 . ?
C4 C848 1.33(3) . ?
C4 C864 1.42(3) . ?
C5 C922 1.41(2) . ?
C5 C940 1.40(2) . ?
C6 C10 1.38(2) . ?
C6 C988 1.35(2) . ?
C7 H7 0.9500 . ?
C7 C996 1.40(2) . ?
C7 C999 1.42(2) . ?
C8 C862 1.37(3) . ?
C8 C914 1.39(3) . ?
C9 C894 1.36(2) . ?
C9 C997 1.41(3) . ?
C10 H10 0.9500 . ?
C10 C982 1.44(2) . ?
C839 H839 0.9500 . ?
C839 C963 1.38(3) . ?
C839 C981 1.41(3) . ?
C841 H841 0.9500 . ?
C841 C900 1.360(11) . ?
C841 C995 1.360(11) . ?
C843 C849 1.387(12) . ?
C843 C884 1.381(12) . ?
C844 C894 1.42(2) . ?
C844 C934 1.53(4) . ?
C844 C936 1.32(3) . ?
C845 C856 1.36(4) . ?
C845 C880 1.43(5) . ?
C846 C946 1.48(4) . ?
C846 C986 1.39(3) . ?
C847 C912 1.46(3) . ?
C847 C924 1.37(2) . ?
C847 C930 1.38(3) . ?
C848 C948 1.39(3) . ?
C849 H849 0.9500 . ?
C849 C945 1.388(13) . ?
C851 C982 1.54(3) . ?
C852 C869 1.46(4) . ?
C852 C907 1.43(3) . ?
C852 C914 1.36(3) . ?
C853 C878 1.39(4) . ?
C853 C904 1.35(4) . ?
C854 C874 1.51(3) . ?
C855 C910 1.58(4) . ?
C856 H856 0.9500 . ?
C856 C973 1.44(4) . ?
C858 C955 1.482(10) . ?
C859 C871 1.47(5) . ?
C860 H860 0.9500 . ?
C860 C890 1.37(3) . ?
C860 C982 1.37(3) . ?
C862 H862 0.9500 . ?
C862 C928 1.38(3) . ?
C864 C921 1.50(4) . ?
C864 C942 1.48(3) . ?
C865 H865 0.9500 . ?
C865 C874 1.31(3) . ?
C865 C984 1.47(3) . ?
C867 C980 1.48(3) . ?
C868 C996 1.50(3) . ?
C870 C909 1.380(10) . ?
C871 C872 1.46(4) . ?
C871 C878 1.37(3) . ?
C872 H872 0.9500 . ?
C872 C898 1.32(4) . ?
C874 C990 1.41(3) . ?
C875 H875 0.9500 . ?
C875 C892 1.35(3) . ?
C875 C920 1.43(3) . ?
C877 C882 1.40(3) . ?
C877 C918 1.39(3) . ?
C877 C985 1.58(4) . ?
C878 H878 0.9500 . ?
C881 C981 1.48(4) . ?
C882 H882 0.9500 . ?
C882 C917 1.44(3) . ?
C884 H884 0.9500 . ?
C884 C944 1.382(13) . ?
C886 H886 0.9500 . ?
C886 C944 1.383(13) . ?
C886 C945 1.386(13) . ?
C888 C922 1.36(3) . ?
C888 C954 1.51(3) . ?
C888 C976 1.41(3) . ?
C889 C890 1.39(3) . ?
C890 C988 1.42(2) . ?
C891 C893 1.52(3) . ?
C891 C932 1.394(10) . ?
C891 C964 1.397(10) . ?
C892 C911 1.49(4) . ?
C892 C938 1.35(4) . ?
C894 H894 0.9500 . ?
C896 C899 1.56(4) . ?
C896 C926 1.29(3) . ?
C896 C938 1.44(4) . ?
C897 C898 1.65(5) . ?
C898 C904 1.46(4) . ?
C900 C901 1.33(4) . ?
C900 C959 1.360(11) . ?
C902 C929 1.43(4) . ?
C903 C952 1.40(3) . ?
C904 H904 0.9500 . ?
C906 C916 1.56(4) . ?
C907 H907 0.9500 . ?
C907 C928 1.36(3) . ?
C909 C950 1.362(11) . ?
C909 C959 1.356(12) . ?
C910 C936 1.43(3) . ?
C910 C997 1.38(3) . ?
C914 H914 0.9500 . ?
C916 C918 1.37(4) . ?
C916 C968 1.42(3) . ?
C917 C968 1.35(3) . ?
C918 H918 0.9500 . ?
C920 C926 1.34(3) . ?
C922 H922 0.9500 . ?
C924 H924 0.9500 . ?
C924 C963 1.38(3) . ?
C926 H926 0.9500 . ?
C928 C970 1.49(3) . ?
C929 C966 1.36(3) . ?
C930 H930 0.9500 . ?
C930 C981 1.34(3) . ?
C932 H932 0.9500 . ?
C932 C980 1.394(10) . ?
C935 C992 1.40(3) . ?
C936 H936 0.9500 . ?
C938 H938 0.9500 . ?
C940 H940 0.9500 . ?
C942 H942 0.9500 . ?
C942 C947 1.35(4) . ?
C944 C957 1.40(5) . ?
C945 C961 1.56(6) . ?
C947 C948 1.34(3) . ?
C947 C956 1.44(4) . ?
C948 H948 0.9500 . ?
C950 H950 0.9500 . ?
C950 C995 1.358(11) . ?
C952 H952 0.9500 . ?
C952 C973 1.54(4) . ?
C955 C971 1.43(3) . ?
C955 C978 1.38(3) . ?
C958 C964 1.397(9) . ?
C958 C974 1.396(9) . ?
C959 H959 0.9500 . ?
C962 C973 1.387(10) . ?
C964 H964 0.9500 . ?
C966 H966 0.9500 . ?
C966 C983 1.42(3) . ?
C968 H968 0.9500 . ?
C971 H971 0.9500 . ?
C971 C999 1.35(3) . ?
C974 H974 0.9500 . ?
C974 C980 1.391(9) . ?
C976 H976 0.9500 . ?
C978 H978 0.9500 . ?
C978 C996 1.38(3) . ?
C983 C986 1.41(3) . ?
C984 C993 1.37(3) . ?
C986 H986 0.9500 . ?
C988 H988 0.9500 . ?
C990 H990 0.9500 . ?
C990 C992 1.37(3) . ?
C992 C993 1.46(2) . ?
C993 H993 0.9500 . ?
C997 H997 0.9500 . ?
Te1E O106 2.003(11) . ?
Te1E O107 2.188(11) . ?
Te1E C1X 2.17(2) . ?
Te1E C2E 2.17(2) . ?
Te1F Cl11 3.135(4) . ?
Te1F O107 1.871(14) . ?
Te1F C2N 2.143(14) . ?
Te1F C2P 2.117(16) . ?
Te1G O1 2.166(8) . ?
Te1G O106 2.007(10) . ?
Te1G C1F 2.122(18) . ?
Te1G C2C 2.111(16) . ?
Te1H Cl12 3.166(3) . ?
Te1H O1 1.854(9) . ?
Te1H C2B 2.123(16) . ?
Te1H C25 2.115(14) . ?
F1 C1K 1.30(3) . ?
F1A C1B 1.30(3) . ?
F1B C1B 1.31(3) . ?
F1C C24 1.24(4) . ?
F1D C26 1.22(5) . ?
F1E C1I 1.44(5) . ?
F1F C1V 1.28(3) . ?
F1G C2A 1.12(3) . ?
F1H C1S 1.34(3) . ?
F1I C1Q 1.35(3) . ?
F1J C1L 1.36(3) . ?
F1K C1K 1.27(3) . ?
F1L C1L 1.34(3) . ?
F1M C1I 1.26(5) . ?
F1N C26 1.34(5) . ?
F1O C1V 1.35(3) . ?
F1P C110 1.26(5) . ?
F1Q C1E 1.29(3) . ?
F1R C110 1.25(4) . ?
F1S C24 1.34(3) . ?
F1T C1I 1.31(5) . ?
F1U C1E 1.30(3) . ?
F1V C1R 1.31(2) . ?
F1W C26 1.49(6) . ?
F1X C17 1.334(10) . ?
F1Y C17 1.330(10) . ?
F1Z C2A 1.21(3) . ?
F2 C108 1.23(3) . ?
F2A C2A 1.18(3) . ?
F2B C1S 1.29(4) . ?
F2C C1Q 1.37(3) . ?
F2D C1E 1.37(3) . ?
F2E C1K 1.40(3) . ?
F2F C110 1.45(4) . ?
F2G C24 1.47(4) . ?
F2H C13 1.32(3) . ?
F2I C1Q 1.31(3) . ?
F2J C1V 1.27(3) . ?
F2K C13 1.38(3) . ?
F3 C108 1.25(2) . ?
F4 C108 1.30(2) . ?
F5 C1S 1.38(4) . ?
F6 C17 1.326(10) . ?
F102 C1R 1.34(3) . ?
F103 C1B 1.33(3) . ?
F104 C1L 1.35(3) . ?
F105 C1R 1.38(2) . ?
F106 C13 1.25(3) . ?
C1A H1A 0.9500 . ?
C1A C2C 1.37(3) . ?
C1A C14 1.35(3) . ?
C1B C1D 1.399(10) . ?
C1C H1C 0.9500 . ?
C1C C2G 1.45(2) . ?
C1C C25 1.35(2) . ?
C1D C1U 1.383(11) . ?
C1D C16 1.386(11) . ?
C1E C1N 1.50(3) . ?
C1F C2I 1.37(2) . ?
C1F C21 1.40(2) . ?
C1G H1G 0.9500 . ?
C1G C2P 1.36(3) . ?
C1G C27 1.41(3) . ?
C1H H1H 0.9500 . ?
C1H C1O 1.48(4) . ?
C1H C20 1.35(3) . ?
C1I C2L 1.46(4) . ?
C1J H1J 0.9500 . ?
C1J C1P 1.39(3) . ?
C1J C1W 1.44(3) . ?
C1K C18 1.46(3) . ?
C1L C28 1.48(5) . ?
C1M H1M 0.9500 . ?
C1M C2J 1.37(2) . ?
C1M C25 1.41(2) . ?
C1N C2F 1.37(2) . ?
C1N C2M 1.40(3) . ?
C1O C2A 1.77(6) . ?
C1O C2D 1.41(3) . ?
C1P C15 1.41(3) . ?
C1P C17 1.509(10) . ?
C1Q C27 1.50(5) . ?
C1R C2G 1.48(3) . ?
C1S C20 1.42(6) . ?
C1T C2H 1.382(11) . ?
C1T C16 1.384(11) . ?
C1T C110 1.43(5) . ?
C1U H1U 0.9500 . ?
C1U C1X 1.386(11) . ?
C1V C2J 1.40(5) . ?
C1W C19 1.37(3) . ?
C1W C26 1.51(5) . ?
C1X C2H 1.384(11) . ?
C1Y H1Y 0.9500 . ?
C1Y C12 1.36(4) . ?
C1Y C14 1.44(3) . ?
C1Z H1Z 0.9500 . ?
C1Z C2E 1.40(3) . ?
C1Z C20 1.28(3) . ?
C2B C2F 1.42(2) . ?
C2B C2Q 1.40(2) . ?
C2C C22 1.45(2) . ?
C2D H2D 0.9500 . ?
C2D C2E 1.34(3) . ?
C2F H2F 0.9500 . ?
C2G C2O 1.38(3) . ?
C2H H2H 0.9500 . ?
C2I H2I 0.9500 . ?
C2I C11 1.34(3) . ?
C2J C2O 1.41(3) . ?
C2K H2K 0.9500 . ?
C2K C11 1.46(3) . ?
C2K C18 1.38(3) . ?
C2L C2M 1.28(3) . ?
C2L C2Q 1.44(3) . ?
C2M H2M 0.9500 . ?
C2N C15 1.38(2) . ?
C2N C19 1.31(2) . ?
C2O H2O 0.9500 . ?
C2P C29 1.36(3) . ?
C2Q H2Q 0.9500 . ?
C11 C24 1.50(3) . ?
C12 C13 1.56(4) . ?
C12 C22 1.38(2) . ?
C14 C108 1.63(4) . ?
C15 H15 0.9500 . ?
C16 H16 0.9500 . ?
C18 C21 1.34(3) . ?
C19 H19 0.9500 . ?
C21 H21 0.9500 . ?
C22 H22 0.9500 . ?
C23 H23 0.9500 . ?
C23 C27 1.37(3) . ?
C23 C28 1.42(4) . ?
C28 C29 1.43(3) . ?
C29 H29 0.9500 . ?
Te5 Cl1 3.106(4) . ?
Te5 O201 1.888(14) . ?
Te5 C206 2.119(14) . ?
Te5 C254 2.128(18) . ?
Te6 O199 1.975(12) . ?
Te6 O200 2.191(10) . ?
Te6 C271 2.180(16) . ?
Te6 C284 2.143(15) . ?
Te7 O199 2.024(10) . ?
Te7 O201 2.173(12) . ?
Te7 C205 2.136(18) . ?
Te7 C285 2.101(16) . ?
Te14 Cl15 3.172(4) . ?
Te14 O200 1.847(10) . ?
Te14 C232 2.122(14) . ?
Te14 C281 2.134(16) . ?
F116 C256 1.99(2) . ?
F152 C253 1.34(3) . ?
F153 C229 1.26(3) . ?
F154 C221 1.25(3) . ?
F155 C210 1.38(2) . ?
F156 C210 1.35(3) . ?
F157 C222 1.35(2) . ?
F158 C253 1.32(2) . ?
F159 C267 1.34(2) . ?
F160 C230 1.37(4) . ?
F161 C237 1.47(4) . ?
F162 C218 1.58(6) . ?
F163 C222 1.31(3) . ?
F164 C253 1.29(2) . ?
F165 C202 1.32(3) . ?
F166 C230 1.27(4) . ?
F167 C209 1.25(4) . ?
F168 C230 1.22(3) . ?
F169 C233 1.17(4) . ?
F170 C233 1.60(5) . ?
F171 C233 1.21(3) . ?
F172 C216 1.39(3) . ?
F173 C237 1.27(3) . ?
F174 C229 1.34(3) . ?
F175 C221 1.36(4) . ?
F176 C216 1.35(3) . ?
F177 C210 1.36(3) . ?
F178 C236 1.53(5) . ?
F179 C218 1.26(4) . ?
F180 C228 1.28(3) . ?
F181 C267 1.25(2) . ?
F182 C216 1.31(3) . ?
F183 C202 1.31(3) . ?
F184 C256 1.62(2) . ?
F185 C209 1.29(4) . ?
F186 C236 1.40(4) . ?
F187 C236 1.16(5) . ?
F188 C267 1.33(3) . ?
F189 C237 1.14(3) . ?
F190 C228 1.28(3) . ?
F191 C256 1.77(3) . ?
F192 C202 1.39(3) . ?
F193 C221 1.44(4) . ?
F194 C218 1.29(3) . ?
F195 C222 1.31(2) . ?
F196 C228 1.41(3) . ?
F197 C229 1.46(4) . ?
F198 C209 1.44(4) . ?
C202 C268 1.50(3) . ?
C203 H203 0.9500 . ?
C203 C211 1.37(3) . ?
C203 C284 1.42(3) . ?
C205 C212 1.40(3) . ?
C205 C214 1.37(3) . ?
C206 C240 1.433(18) . ?
C206 C273 1.42(2) . ?
C207 H207 0.9500 . ?
C207 C266 1.33(3) . ?
C207 C281 1.41(2) . ?
C209 C265 1.53(3) . ?
C210 C266 1.48(4) . ?
C211 C224 1.34(3) . ?
C211 C229 1.44(3) . ?
C212 H212 0.9500 . ?
C212 C255 1.41(3) . ?
C214 H214 0.9500 . ?
C214 C265 1.40(3) . ?
C216 C270 1.47(3) . ?
C217 C219 1.42(3) . ?
C217 C221 1.54(4) . ?
C217 C234 1.43(3) . ?
C218 C246 1.50(4) . ?
C219 H219 0.9500 . ?
C219 C243 1.35(3) . ?
C222 C289 1.54(3) . ?
C223 C236 1.62(4) . ?
C223 C238 1.41(3) . ?
C223 C261 1.32(4) . ?
C224 H224 0.9500 . ?
C224 C288 1.39(3) . ?
C226 H226 0.9500 . ?
C226 C284 1.37(2) . ?
C226 C288 1.41(3) . ?
C228 C288 1.51(3) . ?
C230 C255 1.52(4) . ?
C231 C233 1.60(5) . ?
C231 C249 1.38(3) . ?
C231 C261 1.43(4) . ?
C232 C263 1.39(2) . ?
C232 C286 1.34(2) . ?
C234 H234 0.9500 . ?
C234 C285 1.35(3) . ?
C237 C243 1.48(3) . ?
C238 H238 0.9500 . ?
C238 C254 1.41(3) . ?
C240 H240 0.9500 . ?
C240 C242 1.247(19) . ?
C242 C256 1.455(9) . ?
C242 C257 1.54(2) . ?
C243 C279 1.38(3) . ?
C244 H244 0.9500 . ?
C244 C271 1.38(2) . ?
C244 C289 1.37(3) . ?
C246 C257 1.31(2) . ?
C246 C273 1.37(2) . ?
C247 H247 0.9500 . ?
C247 C269 1.40(2) . ?
C247 C289 1.38(3) . ?
C249 H249 0.9500 . ?
C249 C254 1.32(3) . ?
C251 H251 0.9500 . ?
C251 C266 1.35(3) . ?
C251 C272 1.38(3) . ?
C253 C272 1.53(3) . ?
C255 C259 1.35(3) . ?
C257 H257 0.9500 . ?
C259 H259 0.9500 . ?
C259 C265 1.34(4) . ?
C261 H261 0.9500 . ?
C263 H263 0.9500 . ?
C263 C268 1.35(2) . ?
C267 C269 1.47(2) . ?
C268 C277 1.38(2) . ?
C269 C282 1.41(2) . ?
C270 C277 1.38(3) . ?
C270 C286 1.42(2) . ?
C271 C282 1.39(2) . ?
C272 C275 1.41(3) . ?
C273 H273 0.9500 . ?
C275 H275 0.9500 . ?
C275 C281 1.34(2) . ?
C277 H277 0.9500 . ?
C279 H279 0.9500 . ?
C279 C285 1.42(3) . ?
C282 H282 0.9500 . ?
C286 H286 0.9500 . ?
Te8 O335 2.184(8) . ?
Te8 O337 2.031(10) . ?
Te8 C366 2.142(13) . ?
Te8 C380 2.147(14) . ?
Te9 O335 1.877(8) . ?
Te9 C353 2.133(14) . ?
Te9 C359 2.109(14) . ?
Te10 Cl2 3.263(4) . ?
Te10 Cl29 3.109(3) . ?
Te10 O336 1.879(11) . ?
Te10 C383 2.124(17) . ?
Te10 C395 2.144(18) . ?
Te29 O336 2.224(11) . ?
Te29 O337 1.983(11) . ?
Te29 C382 2.100(18) . ?
Te29 C390 2.112(19) . ?
F296 C348 1.30(2) . ?
F297 C349 1.28(3) . ?
F298 C348 1.23(2) . ?
F299 C386 1.27(3) . ?
F300 C338 1.34(2) . ?
F301 C345 1.33(2) . ?
F302 C369 1.31(2) . ?
F303 C422 1.30(2) . ?
F304 C364 1.33(2) . ?
F305 C349 1.33(2) . ?
F306 C370 1.31(2) . ?
F307 C369 1.35(3) . ?
F308 C422 1.29(2) . ?
F309 C422 1.296(18) . ?
F310 C364 1.34(2) . ?
F311 C342 1.27(3) . ?
F312 C363 1.28(3) . ?
F313 C349 1.35(2) . ?
F314 C348 1.38(3) . ?
F315 C338 1.33(2) . ?
F316 C341 1.35(2) . ?
F317 C369 1.38(2) . ?
F318 C341 1.40(2) . ?
F319 C364 1.331(19) . ?
F320 C338 1.35(2) . ?
F321 C345 1.33(2) . ?
F322 C345 1.33(2) . ?
F323 C386 1.27(2) . ?
F324 C378 1.35(3) . ?
F325 C370 1.27(2) . ?
F326 C386 1.22(3) . ?
F327 C363 1.29(3) . ?
F328 C370 1.43(2) . ?
F329 C341 1.27(2) . ?
F330 C363 1.31(3) . ?
F331 C342 1.39(3) . ?
F332 C378 1.34(3) . ?
F333 C342 1.41(3) . ?
F334 C378 1.32(3) . ?
C338 C387 1.51(3) . ?
C339 H339 0.9500 . ?
C339 C351 1.30(4) . ?
C339 C358 1.40(4) . ?
C341 C425 1.48(3) . ?
C342 C352 1.43(3) . ?
C343 H343 0.9500 . ?
C343 C351 1.40(3) . ?
C343 C395 1.28(3) . ?
C345 C358 1.52(5) . ?
C346 H346 0.9500 . ?
C346 C383 1.37(2) . ?
C346 C387 1.42(2) . ?
C348 C362 1.48(2) . ?
C349 C401 1.50(2) . ?
C350 C379 1.53(3) . ?
C350 C393 1.38(3) . ?
C350 C402 1.39(3) . ?
C351 C371 1.76(6) . ?
C352 C412 1.34(3) . ?
C352 C423 1.42(3) . ?
C353 C356 1.388(19) . ?
C353 C376 1.393(19) . ?
C354 H354 0.9500 . ?
C354 C366 1.353(19) . ?
C354 C400 1.39(2) . ?
C356 H356 0.9500 . ?
C356 C401 1.41(2) . ?
C358 C398 1.36(3) . ?
C359 C396 1.35(2) . ?
C359 C406 1.391(19) . ?
C360 H360 0.9500 . ?
C360 C365 1.40(3) . ?
C360 C373 1.33(3) . ?
C362 C374 1.367(19) . ?
C362 C388 1.40(2) . ?
C363 C404 1.46(3) . ?
C364 C373 1.48(3) . ?
C365 C367 1.40(3) . ?
C365 C372 1.81(4) . ?
C366 C414 1.42(2) . ?
C367 H367 0.9500 . ?
C367 C390 1.40(3) . ?
C369 C384 1.56(2) . ?
C370 C400 1.46(2) . ?
C371 F427 1.24(3) . ?
C371 F428 1.31(3) . ?
C371 F429 1.30(3) . ?
C372 F432 1.20(2) . ?
C372 F433 1.17(2) . ?
C372 F434 1.31(2) . ?
C373 C410 1.39(3) . ?
C374 H374 0.9500 . ?
C374 C380 1.35(2) . ?
C376 H376 0.9500 . ?
C376 C385 1.36(2) . ?
C378 C381 1.53(3) . ?
C379 F426 1.25(2) . ?
C379 F430 1.23(2) . ?
C379 F431 1.30(2) . ?
C380 C418 1.40(2) . ?
C381 C393 1.31(3) . ?
C381 C408 1.42(3) . ?
C382 C402 1.41(2) . ?
C382 C408 1.37(2) . ?
C383 C412 1.36(2) . ?
C384 C388 1.35(3) . ?
C384 C418 1.38(2) . ?
C385 C386 1.52(2) . ?
C385 C416 1.43(2) . ?
C387 C423 1.34(3) . ?
C388 H388 0.9500 . ?
C390 C410 1.36(3) . ?
C391 H391 0.9500 . ?
C391 C400 1.40(2) . ?
C391 C405 1.38(2) . ?
C393 H393 0.9500 . ?
C395 C398 1.43(3) . ?
C396 H396 0.9500 . ?
C396 C425 1.402(18) . ?
C398 H398 0.9500 . ?
C401 C416 1.33(2) . ?
C402 H402 0.9500 . ?
C404 C406 1.37(2) . ?
C404 C420 1.34(2) . ?
C405 C414 1.362(19) . ?
C405 C422 1.55(2) . ?
C406 H406 0.9500 . ?
C408 H408 0.9500 . ?
C410 H410 0.9500 . ?
C412 H412 0.9500 . ?
C414 H414 0.9500 . ?
C416 H416 0.9500 . ?
C418 H418 0.9500 . ?
C420 H420 0.9500 . ?
C420 C425 1.39(2) . ?
C423 H423 0.9500 . ?
Te11 O544 2.155(11) . ?
Te11 O545 2.048(12) . ?
Te11 C553 2.156(19) . ?
Te11 C695 2.092(15) . ?
Te12 Cl3 3.263(3) . ?
Te12 Cl7 3.076(4) . ?
Te12 O548 1.878(9) . ?
Te12 C706 2.171(17) . ?
Te12 C707 2.081(14) . ?
Te13 Cl4 3.127(4) . ?
Te13 Cl7 3.055(4) . ?
Te13 O544 1.876(9) . ?
Te13 C561 2.046(13) . ?
Te13 C621 2.075(11) . ?
Te15 O546 2.032(9) . ?
Te15 O547 2.181(8) . ?
Te15 C567 2.085(14) . ?
Te15 C694 2.127(16) . ?
Te16 Cl3 3.260(3) . ?
Te16 Cl44 3.228(3) . ?
Te16 O543 1.865(10) . ?
Te16 C658 2.153(16) . ?
Te16 C712 2.115(15) . ?
Te17 Cl4 3.128(4) . ?
Te17 Cl44 3.104(3) . ?
Te17 O547 1.866(9) . ?
Te17 C566 2.108(16) . ?
Te17 C634 2.140(13) . ?
Te43 O543 2.223(10) . ?
Te43 O545 1.960(13) . ?
Te43 C577 2.097(14) . ?
Te43 C704 2.156(14) . ?
Te44 O546 1.988(8) . ?
Te44 O548 2.185(8) . ?
Te44 C549 2.117(15) . ?
Te44 C637 2.138(13) . ?
F447 C569 1.27(3) . ?
F448 C611 1.33(2) . ?
F449 C670 1.38(2) . ?
F450 C624 1.47(4) . ?
F451 C570 1.37(3) . ?
F452 C560 1.31(3) . ?
F453 C560 1.31(3) . ?
F454 C605 1.17(2) . ?
F455 C605 1.24(3) . ?
F456 C550 1.39(2) . ?
F457 C683 1.31(2) . ?
F458 C689 1.35(2) . ?
F459 C665 1.37(2) . ?
F460 C723 1.25(3) . ?
F461 C611 1.38(2) . ?
F462 C679 1.29(3) . ?
F463 C570 1.33(3) . ?
F464 C600 1.25(3) . ?
F465 C679 1.29(2) . ?
F466 C550 1.29(3) . ?
F467 C668 1.34(3) . ?
F468 C571 1.23(5) . ?
F469 C586 1.24(2) . ?
F470 C601 1.418(16) . ?
F471 C689 1.31(2) . ?
F472 C669 1.38(2) . ?
F473 C600 1.35(3) . ?
F474 C584 1.32(2) . ?
F475 C665 1.29(3) . ?
F476 C557 1.43(4) . ?
F477 C560 1.34(3) . ?
F478 C571 1.31(4) . ?
F479 C586 1.27(2) . ?
F480 C30 1.171(18) . ?
F481 C569 1.36(2) . ?
F482 C556 1.18(3) . ?
F483 C669 1.29(3) . ?
F484 C570 1.33(3) . ?
F485 C622 1.44(4) . ?
F486 C670 1.30(3) . ?
F487 C674 1.39(3) . ?
F488 C586 1.25(2) . ?
F489 C605 1.20(2) . ?
F490 C571 1.32(4) . ?
F491 C30 1.186(18) . ?
F492 C584 1.21(2) . ?
F493 C601 1.421(16) . ?
F494 C585 1.23(3) . ?
F495 C587 1.390(18) . ?
F496 C612 1.33(3) . ?
F497 C679 1.40(3) . ?
F498 C584 1.25(2) . ?
F499 C556 1.21(3) . ?
F500 C556 1.36(5) . ?
F501 C601 1.423(17) . ?
F502 C557 1.28(4) . ?
F503 C622 1.25(4) . ?
F504 C689 1.34(2) . ?
F505 C550 1.35(2) . ?
F506 C670 1.30(3) . ?
F507 C674 1.33(3) . ?
F508 C600 1.39(3) . ?
F509 C674 1.26(3) . ?
F510 C665 1.33(2) . ?
F511 C683 1.35(3) . ?
F512 C612 1.24(3) . ?
F513 C622 1.39(6) . ?
F514 C557 1.15(4) . ?
F515 C612 1.23(3) . ?
F516 C628 1.30(4) . ?
F517 C723 1.34(3) . ?
F518 C686 1.39(4) . ?
F519 C592 1.33(3) . ?
F520 C628 1.23(3) . ?
F521 C723 1.23(2) . ?
F522 C585 1.30(3) . ?
F523 C628 1.47(4) . ?
F524 C624 1.38(4) . ?
F525 C592 1.29(2) . ?
F526 C683 1.29(3) . ?
F527 C649 1.26(3) . ?
F528 C668 1.34(3) . ?
F529 C668 1.34(2) . ?
F530 C569 1.38(3) . ?
F531 C686 1.29(3) . ?
F532 C686 1.25(3) . ?
F533 C649 1.28(4) . ?
F534 C30 1.189(18) . ?
F535 C592 1.23(3) . ?
F536 C585 1.41(3) . ?
F537 C587 1.378(18) . ?
F538 C587 1.386(18) . ?
F539 C669 1.35(2) . ?
F540 C624 1.36(5) . ?
F541 C611 1.27(2) . ?
F542 C649 1.33(4) . ?
C30 C613 1.482(10) . ?
C549 C598 1.39(2) . ?
C549 C656 1.391(19) . ?
C550 C642 1.54(3) . ?
C551 H551 0.9500 . ?
C551 C680 1.41(3) . ?
C551 C695 1.38(2) . ?
C553 C602 1.27(3) . ?
C553 C632 1.35(3) . ?
C554 H554 0.9500 . ?
C554 C568 1.393(8) . ?
C554 C621 1.409(8) . ?
C556 C616 1.52(3) . ?
C557 C680 1.52(4) . ?
C558 H558 0.9500 . ?
C558 C565 1.404(8) . ?
C558 C568 1.387(8) . ?
C560 C589 1.60(4) . ?
C561 C652 1.45(2) . ?
C561 C684 1.43(2) . ?
C562 C581 1.42(3) . ?
C562 C659 1.36(2) . ?
C562 C668 1.45(3) . ?
C563 H563 0.9500 . ?
C563 C604 1.30(3) . ?
C563 C642 1.34(3) . ?
C565 C585 1.44(3) . ?
C565 C650 1.404(8) . ?
C566 C681 1.36(2) . ?
C566 C715 1.35(2) . ?
C567 C645 1.37(2) . ?
C567 C717 1.40(2) . ?
C568 C601 1.414(8) . ?
C569 C648 1.43(3) . ?
C570 C588 1.31(5) . ?
C571 C580 1.47(4) . ?
C572 H572 0.9500 . ?
C572 C604 1.42(3) . ?
C572 C712 1.40(3) . ?
C574 C612 1.51(3) . ?
C574 C645 1.36(2) . ?
C574 C661 1.35(3) . ?
C575 H575 0.9500 . ?
C575 C671 1.45(3) . ?
C575 C705 1.40(3) . ?
C577 C698 1.41(2) . ?
C577 C721 1.38(2) . ?
C578 H578 0.9500 . ?
C578 C608 1.29(3) . ?
C578 C627 1.30(3) . ?
C580 C581 1.40(3) . ?
C580 C617 1.42(2) . ?
C581 H581 0.9500 . ?
C583 C672 1.39(3) . ?
C583 C677 1.32(2) . ?
C583 C686 1.49(3) . ?
C584 C641 1.501(10) . ?
C586 C691 1.51(3) . ?
C587 C608 1.446(10) . ?
C588 C602 1.39(3) . ?
C588 C630 1.26(3) . ?
C589 C619 1.35(3) . ?
C589 C672 1.40(3) . ?
C590 H590 0.9500 . ?
C590 C641 1.33(3) . ?
C590 C680 1.39(3) . ?
C592 C705 1.47(3) . ?
C593 H593 0.9500 . ?
C593 C626 1.36(3) . ?
C593 C691 1.39(3) . ?
C595 H595 0.9500 . ?
C595 C613 1.432(19) . ?
C595 C629 1.44(2) . ?
C597 C638 1.37(2) . ?
C597 C689 1.49(2) . ?
C597 C696 1.39(2) . ?
C598 H598 0.9500 . ?
C598 C720 1.39(2) . ?
C600 C719 1.56(4) . ?
C602 H602 0.9500 . ?
C604 C628 1.58(4) . ?
C605 C629 1.478(9) . ?
C606 H606 0.9500 . ?
C606 C627 1.40(3) . ?
C606 C706 1.45(3) . ?
C608 C635 1.42(3) . ?
C609 H609 0.9500 . ?
C609 C634 1.42(2) . ?
C609 C719 1.33(3) . ?
C611 C724 1.49(3) . ?
C613 C684 1.42(2) . ?
C614 C656 1.36(2) . ?
C614 C683 1.48(2) . ?
C614 C692 1.40(2) . ?
C615 C654 1.40(2) . ?
C615 C663 1.34(3) . ?
C615 C674 1.52(3) . ?
C616 C687 1.41(2) . ?
C616 C715 1.37(2) . ?
C617 H617 0.9500 . ?
C617 C658 1.36(3) . ?
C619 H619 0.9500 . ?
C619 C694 1.44(2) . ?
C621 C650 1.392(8) . ?
C622 C627 1.36(4) . ?
C624 C625 1.44(4) . ?
C625 C630 1.35(3) . ?
C625 C632 1.39(3) . ?
C626 C698 1.40(2) . ?
C626 C723 1.50(3) . ?
C629 C652 1.42(2) . ?
C630 H630 0.9500 . ?
C632 H632 0.9500 . ?
C634 C654 1.364(19) . ?
C635 H635 0.9500 . ?
C635 C706 1.25(2) . ?
C637 C702 1.40(2) . ?
C637 C708 1.35(2) . ?
C638 H638 0.9500 . ?
C638 C640 1.36(3) . ?
C640 C649 1.47(3) . ?
C640 C710 1.43(2) . ?
C641 C675 1.34(2) . ?
C642 C700 1.39(2) . ?
C643 H643 0.9500 . ?
C643 C647 1.37(2) . ?
C643 C690 1.38(2) . ?
C645 H645 0.9500 . ?
C647 C669 1.51(2) . ?
C647 C702 1.35(2) . ?
C648 C681 1.44(2) . ?
C648 C687 1.43(2) . ?
C650 H650 0.9500 . ?
C652 H652 0.9500 . ?
C654 H654 0.9500 . ?
C656 H656 0.9500 . ?
C658 C659 1.37(3) . ?
C659 H659 0.9500 . ?
C661 H661 0.9500 . ?
C661 C724 1.31(3) . ?
C663 H663 0.9500 . ?
C663 C719 1.41(3) . ?
C665 C720 1.51(2) . ?
C666 H666 0.9500 . ?
C666 C671 1.35(2) . ?
C666 C704 1.36(2) . ?
C670 C671 1.47(2) . ?
C672 H672 0.9500 . ?
C675 H675 0.9500 . ?
C675 C695 1.39(2) . ?
C677 H677 0.9500 . ?
C677 C694 1.36(2) . ?
C679 C690 1.52(3) . ?
C681 H681 0.9500 . ?
C684 H684 0.9500 . ?
C687 H687 0.9500 . ?
C690 C708 1.39(2) . ?
C691 C721 1.42(3) . ?
C692 H692 0.9500 . ?
C692 C720 1.39(2) . ?
C696 H696 0.9500 . ?
C696 C707 1.40(2) . ?
C698 H698 0.9500 . ?
C700 H700 0.9500 . ?
C700 C712 1.38(2) . ?
C702 H702 0.9500 . ?
C704 C713 1.35(2) . ?
C705 C713 1.39(2) . ?
C707 C710 1.423(18) . ?
C708 H708 0.9500 . ?
C710 H710 0.9500 . ?
C713 H713 0.9500 . ?
C715 H715 0.9500 . ?
C717 H717 0.9500 . ?
C717 C724 1.40(2) . ?
C721 H721 0.9500 . ?

loop_
_geom_torsion_atom_site_label_1
_geom_torsion_atom_site_label_2
_geom_torsion_atom_site_label_3
_geom_torsion_atom_site_label_4
_geom_torsion
_geom_torsion_site_symmetry_1
_geom_torsion_site_symmetry_2
_geom_torsion_site_symmetry_3
_geom_torsion_site_symmetry_4
_geom_torsion_publ_flag
Te1 C80 C81 C143 -174.0(11) . . . . ?
Te1 C80 C122 C111 173.2(12) . . . . ?
Te2 C114 C130 C135 174.1(12) . . . . ?
Te2 C114 C140 C84 -177.1(13) . . . . ?
Te2 C125 C133 C63 178.3(15) . . . . ?
Te3 C115 C117 C99 176.3(14) . . . . ?
Te3 C115 C136 C132 -177.4(15) . . . . ?
Te4 C79 C88 C102 179.5(12) . . . . ?
Te4 C90 C109 C138 -178.8(14) . . . . ?
Te4 C90 C119 C116 -178.8(14) . . . . ?
Cl5 Te3 O55 Te2 63.1(5) . . . . ?
Cl6 Te4 O56 Te1 -48.8(4) . . . . ?
F7 C87 C116 C119 -145(2) . . . . ?
F7 C87 C116 C144 34(3) . . . . ?
F8 C92 C100 C77 19(4) . . . . ?
F8 C92 C100 C97 -161(2) . . . . ?
F11 C67 C101 C61 -27(4) . . . . ?
F11 C67 C101 C68 150(3) . . . . ?
F12 C74 C128 C97 -12(3) . . . . ?
F12 C74 C128 C107 170(2) . . . . ?
F13 C66 C99 C93 -33(4) . . . . ?
F13 C66 C99 C117 153(2) . . . . ?
F14 C66 C99 C93 86(4) . . . . ?
F14 C66 C99 C117 -88(4) . . . . ?
F15 C76 C84 C126 37(3) . . . . ?
F15 C76 C84 C140 -136(2) . . . . ?
F17 C60 C63 C58 -81(3) . . . . ?
F17 C60 C63 C133 101(3) . . . . ?
F18 C129 C139 C64 -156.4(18) . . . . ?
F18 C129 C139 C105 22(3) . . . . ?
F19 C96 C143 C81 139.3(18) . . . . ?
F19 C96 C143 C103 -44(3) . . . . ?
F21 C76 C84 C126 -78(3) . . . . ?
F21 C76 C84 C140 108(3) . . . . ?
F23 C70 C138 C109 114(2) . . . . ?
F23 C70 C138 C144 -64(3) . . . . ?
F24 C96 C143 C81 14(3) . . . . ?
F24 C96 C143 C103 -169.0(17) . . . . ?
F25 C92 C100 C77 -91(2) . . . . ?
F25 C92 C100 C97 88(3) . . . . ?
F26 C67 C101 C61 104(3) . . . . ?
F26 C67 C101 C68 -80(3) . . . . ?
F27 C67 C101 C61 -144(3) . . . . ?
F27 C67 C101 C68 33(3) . . . . ?
F28 C91 C132 C93 -160(3) . . . . ?
F28 C91 C132 C136 16(4) . . . . ?
F29 C60 C63 C58 158(3) . . . . ?
F29 C60 C63 C133 -20(4) . . . . ?
F30 C74 C128 C97 108(3) . . . . ?
F30 C74 C128 C107 -69(3) . . . . ?
F31 C76 C84 C126 156(2) . . . . ?
F31 C76 C84 C140 -18(3) . . . . ?
F34 C129 C139 C64 82(2) . . . . ?
F34 C129 C139 C105 -100(2) . . . . ?
F35 C74 C128 C97 -130(2) . . . . ?
F35 C74 C128 C107 53(3) . . . . ?
F36 C87 C116 C119 -22(3) . . . . ?
F36 C87 C116 C144 157(2) . . . . ?
F37 C129 C139 C64 -36(2) . . . . ?
F37 C129 C139 C105 142.1(19) . . . . ?
F38 C66 C99 C93 -149(3) . . . . ?
F38 C66 C99 C117 37(4) . . . . ?
F39 C96 C143 C81 -102(2) . . . . ?
F39 C96 C143 C103 75.2(19) . . . . ?
F40 C70 C138 C109 -10(3) . . . . ?
F40 C70 C138 C144 171(2) . . . . ?
F41 C87 C116 C119 95(2) . . . . ?
F41 C87 C116 C144 -86(3) . . . . ?
F42 C92 C100 C77 150(3) . . . . ?
F42 C92 C100 C97 -30(4) . . . . ?
F45 C91 C132 C93 95(3) . . . . ?
F45 C91 C132 C136 -89(3) . . . . ?
F46 C75 C135 C126 70(3) . . . . ?
F46 C75 C135 C130 -109(2) . . . . ?
F48 C75 C135 C126 -169(3) . . . . ?
F48 C75 C135 C130 11(4) . . . . ?
F49 C91 C132 C93 -14(5) . . . . ?
F49 C91 C132 C136 162(3) . . . . ?
F52 C75 C135 C126 -43(3) . . . . ?
F52 C75 C135 C130 137(2) . . . . ?
F53 C60 C63 C58 40(4) . . . . ?
F53 C60 C63 C133 -138(2) . . . . ?
F54 C70 C138 C109 -136(2) . . . . ?
F54 C70 C138 C144 45(3) . . . . ?
C58 C63 C133 C125 6(3) . . . . ?
C58 C83 C113 F20 -96(3) . . . . ?
C58 C83 C113 F22 18(5) . . . . ?
C58 C83 C113 F33 150(3) . . . . ?
C60 C63 C133 C125 -177(2) . . . . ?
C61 C102 C142 F10 -108(3) . . . . ?
C61 C102 C142 F43 137(3) . . . . ?
C61 C102 C142 F51 12(3) . . . . ?
C63 C58 C83 C72 1(4) . . . . ?
C63 C58 C83 C113 -175(3) . . . . ?
C66 C99 C117 C115 175(2) . . . . ?
C68 C79 C88 C102 1(3) . . . . ?
C70 C138 C144 C116 -180(2) . . . . ?
C71 C85 C112 Te1 178.3(14) . . . . ?
C71 C85 C112 C64 5(3) . . . . ?
C71 C105 C139 C64 -4(3) . . . . ?
C71 C105 C139 C129 178.2(19) . . . . ?
C72 C83 C113 F20 89(3) . . . . ?
C72 C83 C113 F22 -157(3) . . . . ?
C72 C83 C113 F33 -25(5) . . . . ?
C72 C125 C133 C63 0(3) . . . . ?
C76 C84 C126 C135 -177(2) . . . . ?
C76 C84 C140 C114 178.8(18) . . . . ?
C79 Te4 O56 Te1 134.1(5) . . . . ?
C79 C68 C101 C61 0(4) . . . . ?
C79 C68 C101 C67 -176.8(19) . . . . ?
C79 C88 C102 C61 1(3) . . . . ?
C79 C88 C102 C142 179.7(18) . . . . ?
C80 C81 C143 C96 176.7(16) . . . . ?
C80 C81 C143 C103 0(2) . . . . ?
C81 C80 C122 C111 -2(2) . . . . ?
C83 C58 C63 C60 176(2) . . . . ?
C83 C58 C63 C133 -6(4) . . . . ?
C83 C72 C125 Te2 176.6(15) . . . . ?
C83 C72 C125 C133 -6(3) . . . . ?
C84 C126 C135 C75 -179(2) . . . . ?
C84 C126 C135 C130 1(3) . . . . ?
C85 C71 C95 F9 26(3) . . . . ?
C85 C71 C95 F32 -97(2) . . . . ?
C85 C71 C95 F50 145(2) . . . . ?
C85 C71 C105 C139 6(3) . . . . ?
C87 C116 C119 C90 179.5(19) . . . . ?
C87 C116 C144 C138 -178(2) . . . . ?
C88 C102 C142 F10 73(3) . . . . ?
C88 C102 C142 F43 -41(3) . . . . ?
C88 C102 C142 F51 -166(2) . . . . ?
C90 Te4 O56 Te1 -132.8(6) . . . . ?
C90 C109 C138 C70 176.0(18) . . . . ?
C90 C109 C138 C144 -5(3) . . . . ?
C91 C132 C136 C115 -175(2) . . . . ?
C93 C99 C117 C115 1(3) . . . . ?
C93 C132 C136 C115 1(3) . . . . ?
C95 C71 C85 C112 178.8(19) . . . . ?
C95 C71 C105 C139 -180(2) . . . . ?
C99 C93 C132 C91 174(3) . . . . ?
C99 C93 C132 C136 -2(4) . . . . ?
C100 C77 C121 Te3 173.0(15) . . . . ?
C100 C77 C121 C107 -1(3) . . . . ?
C100 C97 C128 C74 -179(2) . . . . ?
C100 C97 C128 C107 -2(4) . . . . ?
C101 C61 C102 C88 -3(3) . . . . ?
C101 C61 C102 C142 179(2) . . . . ?
C101 C68 C79 Te4 179.9(18) . . . . ?
C101 C68 C79 C88 -1(3) . . . . ?
C102 C61 C101 C67 179(2) . . . . ?
C102 C61 C101 C68 2(4) . . . . ?
C103 C111 C122 C80 2(3) . . . . ?
C103 C111 C124 F16 133(3) . . . . ?
C103 C111 C124 F44 9(3) . . . . ?
C103 C111 C124 F47 -105(2) . . . . ?
C105 C71 C85 C112 -6(3) . . . . ?
C105 C71 C95 F9 -149(2) . . . . ?
C105 C71 C95 F32 89(3) . . . . ?
C105 C71 C95 F50 -29(3) . . . . ?
C109 C90 C119 C116 -4(3) . . . . ?
C109 C138 C144 C116 2(3) . . . . ?
C111 C103 C143 C81 1(2) . . . . ?
C111 C103 C143 C96 -176.1(16) . . . . ?
C112 C64 C139 C105 2(3) . . . . ?
C112 C64 C139 C129 180.0(15) . . . . ?
C114 C130 C135 C75 -179.5(19) . . . . ?
C114 C130 C135 C126 1(3) . . . . ?
C115 Te3 O55 Te2 143.8(6) . . . . ?
C117 C115 C136 C132 1(3) . . . . ?
C119 C90 C109 C138 6(2) . . . . ?
C119 C116 C144 C138 1(4) . . . . ?
C121 Te3 O55 Te2 -123.1(7) . . . . ?
C121 C77 C100 C92 -180(2) . . . . ?
C121 C77 C100 C97 1(3) . . . . ?
C121 C107 C128 C74 179(2) . . . . ?
C121 C107 C128 C97 2(3) . . . . ?
C122 C80 C81 C143 0(2) . . . . ?
C122 C111 C124 F16 -46(3) . . . . ?
C122 C111 C124 F44 -170(2) . . . . ?
C122 C111 C124 F47 76(3) . . . . ?
C124 C111 C122 C80 -179.1(15) . . . . ?
C125 C72 C83 C58 5(3) . . . . ?
C125 C72 C83 C113 -180(3) . . . . ?
C126 C84 C140 C114 5(3) . . . . ?
C128 C97 C100 C77 1(4) . . . . ?
C128 C97 C100 C92 -179(2) . . . . ?
C128 C107 C121 Te3 -173.9(15) . . . . ?
C128 C107 C121 C77 0(3) . . . . ?
C130 C114 C140 C84 -3(2) . . . . ?
C132 C93 C99 C66 -172(3) . . . . ?
C132 C93 C99 C117 1(4) . . . . ?
C136 C115 C117 C99 -2(3) . . . . ?
C139 C64 C112 Te1 -176.2(11) . . . . ?
C139 C64 C112 C85 -2(2) . . . . ?
C140 C84 C126 C135 -4(3) . . . . ?
C140 C114 C130 C135 0(2) . . . . ?
C143 C103 C111 C122 -2(3) . . . . ?
C143 C103 C111 C124 179.5(16) . . . . ?
C144 C116 C119 C90 0(3) . . . . ?
Te1A C8 C862 C928 176.7(16) . . . . ?
Te1A C8 C914 C852 -176(2) . . . . ?
Te1B C853 C878 C871 177(3) . . . . ?
Te1B C853 C904 C898 -175(2) . . . . ?
Te1B C917 C968 C916 -178.2(18) . . . . ?
Te1C C9 C894 C844 -171.7(14) . . . . ?
Te1C C9 C997 C910 172.6(19) . . . . ?
Te1C C903 C952 C973 176.1(19) . . . . ?
Te1D C848 C948 C947 -178(2) . . . . ?
Te18 C5 C922 C888 -170.8(19) . . . . ?
Te18 C5 C940 C2 174.7(16) . . . . ?
Te18 C843 C849 C945 -173.3(11) . . . . ?
Te18 C843 C884 C944 173.1(10) . . . . ?
Te19 C920 C926 C896 178.8(10) . . . . ?
Te19 C984 C993 C992 -174.3(13) . . . . ?
Te72 C6 C10 C982 179.7(12) . . . . ?
Te72 C6 C988 C890 179.8(17) . . . . ?
Te72 C958 C964 C891 -179.3(15) . . . . ?
Te72 C958 C974 C980 -179.0(13) . . . . ?
Te73 C983 C986 C846 -177.5(17) . . . . ?
Cl9 Te72 O838 Te1D 49.5(5) . . . . ?
Cl10 Te1B O836 Te19 33.2(5) . . . . ?
Cl73 Te1B O836 Te19 -65.1(5) . . . . ?
Cl73 Te72 O838 Te1D -43.6(5) . . . . ?
F740 C858 C955 C971 -30(3) . . . . ?
F740 C858 C955 C978 158(2) . . . . ?
F742 C851 C982 C10 -32(4) . . . . ?
F742 C851 C982 C860 153(3) . . . . ?
F744 C851 C982 C10 84(3) . . . . ?
F744 C851 C982 C860 -91(3) . . . . ?
F750 C870 C909 C950 -148(2) . . . . ?
F750 C870 C909 C959 29(3) . . . . ?
F751 C870 C909 C950 -28(3) . . . . ?
F751 C870 C909 C959 149(2) . . . . ?
F752 C962 C973 C856 -76(4) . . . . ?
F752 C962 C973 C952 108(3) . . . . ?
F753 C935 C992 C990 57(3) . . . . ?
F753 C935 C992 C993 -119.7(19) . . . . ?
F754 C855 C910 C936 -19(3) . . . . ?
F754 C855 C910 C997 161(3) . . . . ?
F755 C855 C910 C936 -143(3) . . . . ?
F755 C855 C910 C997 38(3) . . . . ?
F756 C855 C910 C936 98(3) . . . . ?
F756 C855 C910 C997 -82(3) . . . . ?
F758 C906 C916 C918 -1(4) . . . . ?
F758 C906 C916 C968 174(2) . . . . ?
F764 C881 C981 C839 144(3) . . . . ?
F764 C881 C981 C930 -35(4) . . . . ?
F765 C867 C980 C932 173(3) . . . . ?
F765 C867 C980 C974 -6(3) . . . . ?
F768 C859 C871 C872 -4(5) . . . . ?
F768 C859 C871 C878 172(3) . . . . ?
F773 C854 C874 C865 20(5) . . . . ?
F773 C854 C874 C990 -149(3) . . . . ?
F775 C859 C871 C872 -138(3) . . . . ?
F775 C859 C871 C878 39(5) . . . . ?
F776 C897 C898 C872 115(4) . . . . ?
F776 C897 C898 C904 -63(3) . . . . ?
F777 C902 C929 C1 -37(3) . . . . ?
F777 C902 C929 C966 134(3) . . . . ?
F778 C897 C898 C872 0(4) . . . . ?
F778 C897 C898 C904 -178(3) . . . . ?
F779 C897 C898 C872 -117(4) . . . . ?
F779 C897 C898 C904 64(3) . . . . ?
F780 C902 C929 C1 78(3) . . . . ?
F780 C902 C929 C966 -111(3) . . . . ?
F783 C902 C929 C1 -158(3) . . . . ?
F783 C902 C929 C966 14(4) . . . . ?
F784 C870 C909 C950 92(3) . . . . ?
F784 C870 C909 C959 -91(2) . . . . ?
F786 C962 C973 C856 44(4) . . . . ?
F786 C962 C973 C952 -132(3) . . . . ?
F790 C889 C890 C860 -58(4) . . . . ?
F790 C889 C890 C988 130(3) . . . . ?
F791 C889 C890 C860 -170(3) . . . . ?
F791 C889 C890 C988 17(5) . . . . ?
F792 C935 C992 C990 175(2) . . . . ?
F792 C935 C992 C993 -2(3) . . . . ?
F798 C854 C874 C865 -88(3) . . . . ?
F798 C854 C874 C990 102(3) . . . . ?
F799 C867 C980 C932 -68(3) . . . . ?
F799 C867 C980 C974 114(3) . . . . ?
F800 C881 C981 C839 19(4) . . . . ?
F800 C881 C981 C930 -161(3) . . . . ?
F802 C881 C981 C839 -98(3) . . . . ?
F802 C881 C981 C930 82(3) . . . . ?
F804 C935 C992 C990 -63(3) . . . . ?
F804 C935 C992 C993 121(2) . . . . ?
F805 C962 C973 C856 164(3) . . . . ?
F805 C962 C973 C952 -12(4) . . . . ?
F807 C889 C890 C860 66(4) . . . . ?
F807 C889 C890 C988 -107(4) . . . . ?
F810 C859 C871 C872 108(4) . . . . ?
F810 C859 C871 C878 -75(4) . . . . ?
F811 C851 C982 C10 -163(2) . . . . ?
F811 C851 C982 C860 23(4) . . . . ?
F812 C858 C955 C971 -153(2) . . . . ?
F812 C858 C955 C978 35(3) . . . . ?
F817 C906 C916 C918 121(3) . . . . ?
F817 C906 C916 C968 -65(3) . . . . ?
F820 C858 C955 C971 95(3) . . . . ?
F820 C858 C955 C978 -77(3) . . . . ?
F821 C868 C996 C7 -64(3) . . . . ?
F821 C868 C996 C978 119(2) . . . . ?
F822 C868 C996 C7 51(3) . . . . ?
F822 C868 C996 C978 -125(2) . . . . ?
F826 C868 C996 C7 166(2) . . . . ?
F826 C868 C996 C978 -11(3) . . . . ?
F828 C906 C916 C918 -123(3) . . . . ?
F828 C906 C916 C968 52(3) . . . . ?
F830 C854 C874 C865 153(3) . . . . ?
F830 C854 C874 C990 -16(5) . . . . ?
F832 C867 C980 C932 48(3) . . . . ?
F832 C867 C980 C974 -130(2) . . . . ?
C1 C846 C946 F739 39(3) . . . . ?
C1 C846 C946 F816 153(2) . . . . ?
C1 C846 C946 F824 -79(4) . . . . ?
C1 C846 C986 C983 0(3) . . . . ?
C1 C929 C966 C983 -8(4) . . . . ?
C3 C845 C856 C973 -10(5) . . . . ?
C3 C845 C880 F763 17(7) . . . . ?
C3 C845 C880 F771 138(3) . . . . ?
C3 C845 C880 F788 -115(4) . . . . ?
C3 C903 C952 C973 -3(4) . . . . ?
C4 C848 C948 C947 -1(5) . . . . ?
C4 C864 C921 F761 -57(3) . . . . ?
C4 C864 C921 F789 63(4) . . . . ?
C4 C864 C921 F818 -170(2) . . . . ?
C4 C864 C942 C947 7(4) . . . . ?
C6 Te72 O838 Te1D 135.5(7) . . . . ?
C6 C10 C982 C851 -176.3(18) . . . . ?
C6 C10 C982 C860 -1(3) . . . . ?
C8 C862 C928 C907 -4(4) . . . . ?
C8 C862 C928 C970 177(2) . . . . ?
C10 C6 C988 C890 -2(3) . . . . ?
C841 C900 C901 F774 38.7(18) . . . . ?
C841 C900 C901 F781 145(2) . . . . ?
C841 C900 C901 F782 -68(3) . . . . ?
C841 C900 C959 C909 0.0(7) . . . . ?
C843 C849 C945 C886 0.3(6) . . . . ?
C843 C849 C945 C961 -174(2) . . . . ?
C843 C884 C944 C886 -0.3(7) . . . . ?
C843 C884 C944 C957 -178.7(19) . . . . ?
C845 C3 C903 Te1C 179.2(16) . . . . ?
C845 C3 C903 C952 -1(3) . . . . ?
C845 C856 C973 C952 4(5) . . . . ?
C845 C856 C973 C962 -172(3) . . . . ?
C846 C1 C929 C902 180(2) . . . . ?
C846 C1 C929 C966 7(4) . . . . ?
C847 C924 C963 Te73 -178.4(18) . . . . ?
C847 C924 C963 C839 0(4) . . . . ?
C847 C930 C981 C839 2(4) . . . . ?
C847 C930 C981 C881 -179(2) . . . . ?
C848 C4 C864 C921 -177(2) . . . . ?
C848 C4 C864 C942 -8(3) . . . . ?
C849 C843 C884 C944 0.1(3) . . . . ?
C849 C945 C961 F748 6(3) . . . . ?
C849 C945 C961 F757 121(2) . . . . ?
C849 C945 C961 F803 -124(2) . . . . ?
C852 C907 C928 C862 5(4) . . . . ?
C852 C907 C928 C970 -175(3) . . . . ?
C853 Te1B O836 Te19 120.5(9) . . . . ?
C854 C874 C990 C992 -179(2) . . . . ?
C855 C910 C936 C844 -176(2) . . . . ?
C855 C910 C997 C9 179(2) . . . . ?
C856 C845 C880 F763 -174(4) . . . . ?
C856 C845 C880 F771 -53(5) . . . . ?
C856 C845 C880 F788 54(5) . . . . ?
C858 C955 C971 C999 179(2) . . . . ?
C858 C955 C978 C996 175(2) . . . . ?
C859 C871 C872 C898 174(4) . . . . ?
C859 C871 C878 C853 179(3) . . . . ?
C860 C890 C988 C6 3(4) . . . . ?
C862 C8 C914 C852 -1(4) . . . . ?
C862 C928 C970 F741 -60(3) . . . . ?
C862 C928 C970 F808 -177(2) . . . . ?
C862 C928 C970 F827 64(3) . . . . ?
C864 C4 C848 Te1D -177.3(17) . . . . ?
C864 C4 C848 C948 6(4) . . . . ?
C864 C942 C947 C948 -3(5) . . . . ?
C864 C942 C947 C956 178(2) . . . . ?
C865 C874 C990 C992 12(4) . . . . ?
C865 C984 C993 C992 1(3) . . . . ?
C869 C852 C907 C928 -175(3) . . . . ?
C869 C852 C914 C8 173(3) . . . . ?
C870 C909 C950 C995 177(2) . . . . ?
C870 C909 C959 C900 -176.7(18) . . . . ?
C871 C872 C898 C897 -172(3) . . . . ?
C871 C872 C898 C904 6(7) . . . . ?
C872 C871 C878 C853 -4(5) . . . . ?
C872 C898 C904 C853 -1(6) . . . . ?
C874 C865 C984 Te19 175.1(19) . . . . ?
C874 C865 C984 C993 -1(3) . . . . ?
C874 C990 C992 C935 173(2) . . . . ?
C874 C990 C992 C993 -11(3) . . . . ?
C875 C892 C911 F746 149.3(17) . . . . ?
C875 C892 C911 F747 27.5(18) . . . . ?
C875 C892 C911 F760 -93.3(18) . . . . ?
C875 C892 C938 C896 0.0(3) . . . . ?
C875 C920 C926 C896 0.1(5) . . . . ?
C877 C882 C917 Te1B 178.8(15) . . . . ?
C877 C882 C917 C968 -2(3) . . . . ?
C878 C853 C904 C898 -6(5) . . . . ?
C878 C871 C872 C898 -4(6) . . . . ?
C880 C845 C856 C973 -178(4) . . . . ?
C882 C877 C918 C916 -5(4) . . . . ?
C882 C877 C985 F806 120(2) . . . . ?
C882 C877 C985 F809 -121(2) . . . . ?
C882 C877 C985 F815 -1(3) . . . . ?
C882 C917 C968 C916 3(4) . . . . ?
C884 C843 C849 C945 -0.1(3) . . . . ?
C884 C944 C957 F749 -109(2) . . . . ?
C884 C944 C957 F767 135(2) . . . . ?
C884 C944 C957 F801 14(3) . . . . ?
C886 C944 C957 F749 72(3) . . . . ?
C886 C944 C957 F767 -43(3) . . . . ?
C886 C944 C957 F801 -164(2) . . . . ?
C886 C945 C961 F748 -167(2) . . . . ?
C886 C945 C961 F757 -52(3) . . . . ?
C886 C945 C961 F803 63(3) . . . . ?
C889 C890 C988 C6 175(3) . . . . ?
C890 C860 C982 C10 2(3) . . . . ?
C890 C860 C982 C851 177(2) . . . . ?
C891 C932 C980 C867 -179(2) . . . . ?
C891 C932 C980 C974 -1(3) . . . . ?
C892 C875 C920 Te19 -178.8(10) . . . . ?
C892 C875 C920 C926 -0.1(3) . . . . ?
C893 C891 C932 C980 -180(2) . . . . ?
C893 C891 C964 C958 177(2) . . . . ?
C894 C9 C997 C910 -4(3) . . . . ?
C894 C844 C934 F795 78(3) . . . . ?
C894 C844 C934 F813 -170(3) . . . . ?
C894 C844 C934 F819 -33(5) . . . . ?
C894 C844 C936 C910 -2(4) . . . . ?
C897 C898 C904 C853 177(3) . . . . ?
C899 C896 C926 C920 179.9(3) . . . . ?
C899 C896 C938 C892 -180.0(2) . . . . ?
C900 C841 C995 Te1D 175.1(5) . . . . ?
C900 C841 C995 C950 0.4(7) . . . . ?
C901 C900 C959 C909 180.0(5) . . . . ?
C902 C929 C966 C983 -179(2) . . . . ?
C903 C3 C845 C856 8(4) . . . . ?
C903 C3 C845 C880 177(3) . . . . ?
C903 C952 C973 C856 2(4) . . . . ?
C903 C952 C973 C962 178(3) . . . . ?
C904 C853 C878 C871 9(6) . . . . ?
C906 C916 C918 C877 -180(2) . . . . ?
C906 C916 C968 C917 -179(2) . . . . ?
C907 C852 C869 F743 176(3) . . . . ?
C907 C852 C869 F787 -69(4) . . . . ?
C907 C852 C869 F831 59(4) . . . . ?
C907 C852 C914 C8 3(4) . . . . ?
C907 C928 C970 F741 120(3) . . . . ?
C907 C928 C970 F808 4(4) . . . . ?
C907 C928 C970 F827 -115(3) . . . . ?
C909 C950 C995 Te1D -174.7(7) . . . . ?
C909 C950 C995 C841 -0.4(10) . . . . ?
C911 C892 C938 C896 180.0(2) . . . . ?
C912 C847 C924 C963 171(3) . . . . ?
C912 C847 C930 C981 -172(3) . . . . ?
C913 C2 C940 C5 180(2) . . . . ?
C913 C2 C976 C888 179(3) . . . . ?
C914 C8 C862 C928 2(3) . . . . ?
C914 C852 C869 F743 6(5) . . . . ?
C914 C852 C869 F787 121(3) . . . . ?
C914 C852 C869 F831 -111(4) . . . . ?
C914 C852 C907 C928 -4(4) . . . . ?
C917 Te1B O836 Te19 -145.0(8) . . . . ?
C918 C877 C882 C917 3(3) . . . . ?
C918 C877 C985 F806 -62(2) . . . . ?
C918 C877 C985 F809 57(3) . . . . ?
C918 C877 C985 F815 177(2) . . . . ?
C918 C916 C968 C917 -5(4) . . . . ?
C920 C875 C892 C911 -180.0(2) . . . . ?
C920 C875 C892 C938 0.0(2) . . . . ?
C921 C864 C942 C947 176(3) . . . . ?
C922 C5 C940 C2 -3(3) . . . . ?
C922 C888 C954 F794 -149(2) . . . . ?
C922 C888 C954 F796 87(3) . . . . ?
C922 C888 C954 F829 -37(4) . . . . ?
C922 C888 C976 C2 6(4) . . . . ?
C924 C847 C912 F737 -172(3) . . . . ?
C924 C847 C912 F745 -25(5) . . . . ?
C924 C847 C912 F766 81(3) . . . . ?
C924 C847 C930 C981 -1(4) . . . . ?
C926 C896 C899 F738 -44(3) . . . . ?
C926 C896 C899 F785 -163(2) . . . . ?
C926 C896 C899 F825 84(2) . . . . ?
C926 C896 C938 C892 0.1(3) . . . . ?
C929 C1 C846 C946 172(2) . . . . ?
C929 C1 C846 C986 -4(4) . . . . ?
C929 C966 C983 Te73 -178.5(18) . . . . ?
C929 C966 C983 C986 4(3) . . . . ?
C930 C847 C912 F737 -1(5) . . . . ?
C930 C847 C912 F745 146(4) . . . . ?
C930 C847 C912 F766 -108(3) . . . . ?
C930 C847 C924 C963 0(4) . . . . ?
C932 C891 C893 F759 86(3) . . . . ?
C932 C891 C893 F762 -154(3) . . . . ?
C932 C891 C893 F814 -29(4) . . . . ?
C932 C891 C964 C958 -5(3) . . . . ?
C934 C844 C894 C9 168(2) . . . . ?
C934 C844 C936 C910 -172(3) . . . . ?
C935 C992 C993 C984 -178.8(19) . . . . ?
C936 C844 C894 C9 -2(3) . . . . ?
C936 C844 C934 F795 -112(3) . . . . ?
C936 C844 C934 F813 1(5) . . . . ?
C936 C844 C934 F819 137(3) . . . . ?
C936 C910 C997 C9 0(4) . . . . ?
C938 C892 C911 F746 -30.7(17) . . . . ?
C938 C892 C911 F747 -152.5(18) . . . . ?
C938 C892 C911 F760 86.7(18) . . . . ?
C938 C896 C899 F738 136(3) . . . . ?
C938 C896 C899 F785 17(2) . . . . ?
C938 C896 C899 F825 -96(2) . . . . ?
C938 C896 C926 C920 -0.1(4) . . . . ?
C940 C2 C913 F793 -82(3) . . . . ?
C940 C2 C913 F797 35(4) . . . . ?
C940 C2 C913 F823 163(2) . . . . ?
C940 C2 C976 C888 -2(4) . . . . ?
C940 C5 C922 C888 7(3) . . . . ?
C942 C864 C921 F761 135(3) . . . . ?
C942 C864 C921 F789 -105(3) . . . . ?
C942 C864 C921 F818 22(4) . . . . ?
C942 C947 C948 C848 -1(5) . . . . ?
C942 C947 C956 F769 -136(3) . . . . ?
C942 C947 C956 F770 110(3) . . . . ?
C942 C947 C956 F772 -7(4) . . . . ?
C944 C886 C945 C849 -0.5(8) . . . . ?
C944 C886 C945 C961 173(2) . . . . ?
C945 C886 C944 C884 0.5(9) . . . . ?
C945 C886 C944 C957 178.9(19) . . . . ?
C946 C846 C986 C983 -176(2) . . . . ?
C948 C947 C956 F769 45(4) . . . . ?
C948 C947 C956 F770 -70(3) . . . . ?
C948 C947 C956 F772 173(3) . . . . ?
C950 C909 C959 C900 0.0(10) . . . . ?
C954 C888 C922 C5 177(2) . . . . ?
C954 C888 C976 C2 -180(2) . . . . ?
C955 C971 C999 Te1A -168.5(18) . . . . ?
C955 C971 C999 C7 6(3) . . . . ?
C955 C978 C996 C7 5(3) . . . . ?
C955 C978 C996 C868 -178(2) . . . . ?
C956 C947 C948 C848 179(3) . . . . ?
C958 Te72 O838 Te1D -131.4(6) . . . . ?
C958 C974 C980 C867 179.9(18) . . . . ?
C958 C974 C980 C932 2(3) . . . . ?
C959 C900 C901 F774 -141.3(18) . . . . ?
C959 C900 C901 F781 -35(2) . . . . ?
C959 C900 C901 F782 112(3) . . . . ?
C959 C909 C950 C995 0.2(10) . . . . ?
C963 C839 C981 C881 180(2) . . . . ?
C963 C839 C981 C930 -1(4) . . . . ?
C964 C891 C893 F759 -97(3) . . . . ?
C964 C891 C893 F762 24(4) . . . . ?
C964 C891 C893 F814 149(2) . . . . ?
C964 C891 C932 C980 3(4) . . . . ?
C964 C958 C974 C980 -4(3) . . . . ?
C966 C983 C986 C846 0(3) . . . . ?
C968 C916 C918 C877 6(4) . . . . ?
C971 C955 C978 C996 3(4) . . . . ?
C974 C958 C964 C891 6(3) . . . . ?
C976 C2 C913 F793 97(3) . . . . ?
C976 C2 C913 F797 -146(3) . . . . ?
C976 C2 C913 F823 -18(4) . . . . ?
C976 C2 C940 C5 1(3) . . . . ?
C976 C888 C922 C5 -8(4) . . . . ?
C976 C888 C954 F794 37(3) . . . . ?
C976 C888 C954 F796 -87(3) . . . . ?
C976 C888 C954 F829 149(2) . . . . ?
C978 C955 C971 C999 -9(4) . . . . ?
C981 C839 C963 Te73 179(2) . . . . ?
C981 C839 C963 C924 0(4) . . . . ?
C982 C860 C890 C889 -176(3) . . . . ?
C982 C860 C890 C988 -3(4) . . . . ?
C984 C865 C874 C854 -174(2) . . . . ?
C984 C865 C874 C990 -6(4) . . . . ?
C985 C877 C882 C917 -178.5(18) . . . . ?
C985 C877 C918 C916 177(2) . . . . ?
C986 C846 C946 F739 -145(2) . . . . ?
C986 C846 C946 F816 -31(4) . . . . ?
C986 C846 C946 F824 97(3) . . . . ?
C988 C6 C10 C982 1(3) . . . . ?
C990 C992 C993 C984 5(3) . . . . ?
C995 C841 C900 C901 179.8(3) . . . . ?
C995 C841 C900 C959 -0.2(4) . . . . ?
C996 C7 C999 Te1A 176.9(14) . . . . ?
C996 C7 C999 C971 2(3) . . . . ?
C997 C9 C894 C844 5(3) . . . . ?
C997 C910 C936 C844 3(5) . . . . ?
C999 C7 C996 C868 175.6(19) . . . . ?
C999 C7 C996 C978 -8(3) . . . . ?
Te1E C1X C2H C1T 178.4(10) . . . . ?
Te1F C2N C15 C1P -176(3) . . . . ?
Te1F C2N C19 C1W 175(2) . . . . ?
Te1F C2P C29 C28 -174(2) . . . . ?
Te1G C1F C2I C11 -173.8(16) . . . . ?
Te1G C1F C21 C18 175.7(15) . . . . ?
Te1G C2C C22 C12 174.2(14) . . . . ?
Te1H C2B C2F C1N 175.1(12) . . . . ?
Te1H C2B C2Q C2L -175.2(14) . . . . ?
Cl11 Te1F O107 Te1E -48.0(6) . . . . ?
Cl12 Te1H O1 Te1G -41.9(4) . . . . ?
F1 C1K C18 C2K 126(2) . . . . ?
F1 C1K C18 C21 -55(3) . . . . ?
F1A C1B C1D C1U 96(2) . . . . ?
F1A C1B C1D C16 -84(3) . . . . ?
F1B C1B C1D C1U -28(3) . . . . ?
F1B C1B C1D C16 152(2) . . . . ?
F1E C1I C2L C2M 52(5) . . . . ?
F1E C1I C2L C2Q -138(3) . . . . ?
F1F C1V C2J C1M 131(3) . . . . ?
F1F C1V C2J C2O -52(3) . . . . ?
F1H C1S C20 C1H 28(3) . . . . ?
F1H C1S C20 C1Z -144(2) . . . . ?
F1I C1Q C27 C1G -163(2) . . . . ?
F1I C1Q C27 C23 26(4) . . . . ?
F1J C1L C28 C23 118(3) . . . . ?
F1J C1L C28 C29 -69(4) . . . . ?
F1K C1K C18 C2K -108(3) . . . . ?
F1K C1K C18 C21 71(3) . . . . ?
F1L C1L C28 C23 -125(3) . . . . ?
F1L C1L C28 C29 49(4) . . . . ?
F1M C1I C2L C2M 170(4) . . . . ?
F1M C1I C2L C2Q -20(6) . . . . ?
F1O C1V C2J C1M -114(3) . . . . ?
F1O C1V C2J C2O 64(3) . . . . ?
F1Q C1E C1N C2F 148(2) . . . . ?
F1Q C1E C1N C2M -38(3) . . . . ?
F1T C1I C2L C2M -48(6) . . . . ?
F1T C1I C2L C2Q 122(4) . . . . ?
F1U C1E C1N C2F 28(3) . . . . ?
F1U C1E C1N C2M -158(2) . . . . ?
F1V C1R C2G C1C 169.7(18) . . . . ?
F1V C1R C2G C2O -14(3) . . . . ?
F2B C1S C20 C1H 159(2) . . . . ?
F2B C1S C20 C1Z -13(4) . . . . ?
F2C C1Q C27 C1G 82(3) . . . . ?
F2C C1Q C27 C23 -90(3) . . . . ?
F2D C1E C1N C2F -93(3) . . . . ?
F2D C1E C1N C2M 82(3) . . . . ?
F2E C1K C18 C2K 13(4) . . . . ?
F2E C1K C18 C21 -169(2) . . . . ?
F2I C1Q C27 C1G -41(4) . . . . ?
F2I C1Q C27 C23 148(3) . . . . ?
F2J C1V C2J C1M 2(4) . . . . ?
F2J C1V C2J C2O 179(2) . . . . ?
F5 C1S C20 C1H -85(2) . . . . ?
F5 C1S C20 C1Z 103(2) . . . . ?
F102 C1R C2G C1C -67(2) . . . . ?
F102 C1R C2G C2O 109(2) . . . . ?
F103 C1B C1D C1U -144.6(19) . . . . ?
F103 C1B C1D C16 35(3) . . . . ?
F104 C1L C28 C23 -6(4) . . . . ?
F104 C1L C28 C29 168(3) . . . . ?
F105 C1R C2G C1C 52(3) . . . . ?
F105 C1R C2G C2O -133(2) . . . . ?
C1A C2C C22 C12 2(3) . . . . ?
C1A C14 C108 F2 -65(3) . . . . ?
C1A C14 C108 F3 171(2) . . . . ?
C1A C14 C108 F4 55(3) . . . . ?
C1B C1D C1U C1X 179.9(18) . . . . ?
C1B C1D C16 C1T -179.9(19) . . . . ?
C1C C2G C2O C2J 2(3) . . . . ?
C1D C1U C1X Te1E -178.5(9) . . . . ?
C1D C1U C1X C2H 0.0(3) . . . . ?
C1E C1N C2F C2B 179.1(17) . . . . ?
C1E C1N C2M C2L 177(2) . . . . ?
C1F C2I C11 C2K -4(3) . . . . ?
C1F C2I C11 C24 -167(3) . . . . ?
C1G C2P C29 C28 10(5) . . . . ?
C1H C1O C2A F1G -28(3) . . . . ?
C1H C1O C2A F1Z -146.6(18) . . . . ?
C1H C1O C2A F2A 98(2) . . . . ?
C1H C1O C2D C2E 0.0(3) . . . . ?
C1I C2L C2M C1N 178(3) . . . . ?
C1I C2L C2Q C2B -175(3) . . . . ?
C1J C1P C15 C2N -9(7) . . . . ?
C1J C1P C17 F1X 147(4) . . . . ?
C1J C1P C17 F1Y 18(5) . . . . ?
C1J C1P C17 F6 -92(4) . . . . ?
C1J C1W C19 C2N 9(5) . . . . ?
C1J C1W C26 F1D -171(5) . . . . ?
C1J C1W C26 F1N -33(6) . . . . ?
C1J C1W C26 F1W 76(5) . . . . ?
C1K C18 C21 C1F -179(2) . . . . ?
C1L C28 C29 C2P 177(3) . . . . ?
C1M C2J C2O C2G -5(4) . . . . ?
C1O C1H C20 C1S -172(2) . . . . ?
C1O C1H C20 C1Z 0.1(3) . . . . ?
C1O C2D C2E Te1E 171.7(12) . . . . ?
C1O C2D C2E C1Z 0.1(4) . . . . ?
C1P C1J C1W C19 -9(6) . . . . ?
C1P C1J C1W C26 171(4) . . . . ?
C1R C2G C2O C2J -174(2) . . . . ?
C1U C1D C16 C1T 0.0(3) . . . . ?
C1U C1X C2H C1T 0.0(4) . . . . ?
C1V C2J C2O C2G 178(2) . . . . ?
C1W C1J C1P C15 10(7) . . . . ?
C1W C1J C1P C17 -167(3) . . . . ?
C1Y C12 C13 F2H 14(4) . . . . ?
C1Y C12 C13 F2K -97(3) . . . . ?
C1Y C12 C13 F106 143(3) . . . . ?
C1Y C12 C22 C2C 3(3) . . . . ?
C1Y C14 C108 F2 116(3) . . . . ?
C1Y C14 C108 F3 -8(3) . . . . ?
C1Y C14 C108 F4 -124(3) . . . . ?
C2A C1O C2D C2E -175.9(18) . . . . ?
C2B Te1H O1 Te1G -128.5(6) . . . . ?
C2C C1A C14 C1Y 8(4) . . . . ?
C2C C1A C14 C108 -171(2) . . . . ?
C2D C1O C2A F1G 147(2) . . . . ?
C2D C1O C2A F1Z 29(3) . . . . ?
C2D C1O C2A F2A -86(2) . . . . ?
C2E C1Z C20 C1H 0.0(3) . . . . ?
C2E C1Z C20 C1S 171(2) . . . . ?
C2F C1N C2M C2L -9(3) . . . . ?
C2F C2B C2Q C2L 1(3) . . . . ?
C2G C1C C25 Te1H 173.7(13) . . . . ?
C2G C1C C25 C1M 1(3) . . . . ?
C2H C1T C16 C1D 0.0(3) . . . . ?
C2H C1T C110 F1P 164(2) . . . . ?
C2H C1T C110 F1R -60(4) . . . . ?
C2H C1T C110 F2F 39(2) . . . . ?
C2I C1F C21 C18 1(3) . . . . ?
C2I C11 C24 F1C 59(5) . . . . ?
C2I C11 C24 F1S -156(3) . . . . ?
C2I C11 C24 F2G -49(4) . . . . ?
C2J C1M C25 Te1H -176.7(16) . . . . ?
C2J C1M C25 C1C -4(3) . . . . ?
C2K C11 C24 F1C -103(3) . . . . ?
C2K C11 C24 F1S 41(5) . . . . ?
C2K C11 C24 F2G 149(2) . . . . ?
C2K C18 C21 C1F 0(3) . . . . ?
C2M C1N C2F C2B 5(3) . . . . ?
C2M C2L C2Q C2B -5(3) . . . . ?
C2N Te1F O107 Te1E 134.5(7) . . . . ?
C2P Te1F O107 Te1E -132.1(8) . . . . ?
C2P C1G C27 C1Q -171(3) . . . . ?
C2P C1G C27 C23 1(4) . . . . ?
C2Q C2B C2F C1N -1(2) . . . . ?
C2Q C2L C2M C1N 9(4) . . . . ?
C11 C2K C18 C1K 175(2) . . . . ?
C11 C2K C18 C21 -3(3) . . . . ?
C12 C1Y C14 C1A -3(4) . . . . ?
C12 C1Y C14 C108 176(2) . . . . ?
C13 C12 C22 C2C 175.4(18) . . . . ?
C14 C1A C2C Te1G -179.6(18) . . . . ?
C14 C1A C2C C22 -7(3) . . . . ?
C14 C1Y C12 C13 -174(2) . . . . ?
C14 C1Y C12 C22 -2(4) . . . . ?
C15 C1P C17 F1X -31(6) . . . . ?
C15 C1P C17 F1Y -159(4) . . . . ?
C15 C1P C17 F6 90(4) . . . . ?
C15 C2N C19 C1W -8(4) . . . . ?
C16 C1D C1U C1X 0.0(2) . . . . ?
C16 C1T C2H C1X 0.0(4) . . . . ?
C16 C1T C110 F1P -16(2) . . . . ?
C16 C1T C110 F1R 120(4) . . . . ?
C16 C1T C110 F2F -141(2) . . . . ?
C17 C1P C15 C2N 168(3) . . . . ?
C18 C2K C11 C2I 5(3) . . . . ?
C18 C2K C11 C24 169(3) . . . . ?
C19 C1W C26 F1D 10(7) . . . . ?
C19 C1W C26 F1N 148(4) . . . . ?
C19 C1W C26 F1W -103(4) . . . . ?
C19 C2N C15 C1P 8(5) . . . . ?
C20 C1H C1O C2A 175.9(17) . . . . ?
C20 C1H C1O C2D 0.0(2) . . . . ?
C20 C1Z C2E Te1E -171.8(12) . . . . ?
C20 C1Z C2E C2D 0.0(4) . . . . ?
C21 C1F C2I C11 1(3) . . . . ?
C22 C12 C13 F2H -158(2) . . . . ?
C22 C12 C13 F2K 90(3) . . . . ?
C22 C12 C13 F106 -29(3) . . . . ?
C23 C28 C29 C2P -9(5) . . . . ?
C25 Te1H O1 Te1G 139.0(7) . . . . ?
C25 C1C C2G C1R 176.1(19) . . . . ?
C25 C1C C2G C2O 0(3) . . . . ?
C25 C1M C2J C1V -177(2) . . . . ?
C25 C1M C2J C2O 6(3) . . . . ?
C26 C1W C19 C2N -172(3) . . . . ?
C27 C1G C2P Te1F 178.0(19) . . . . ?
C27 C1G C2P C29 -6(4) . . . . ?
C27 C23 C28 C1L 178(3) . . . . ?
C27 C23 C28 C29 4(4) . . . . ?
C28 C23 C27 C1G 0(4) . . . . ?
C28 C23 C27 C1Q 171(3) . . . . ?
C110 C1T C2H C1X -180.0(2) . . . . ?
C110 C1T C16 C1D 180.0(2) . . . . ?
Te5 C206 C240 C242 -170.3(19) . . . . ?
Te5 C206 C273 C246 173(2) . . . . ?
Te6 C271 C282 C269 178.7(12) . . . . ?
Te7 C205 C212 C255 -175.5(19) . . . . ?
Te7 C205 C214 C265 175.4(18) . . . . ?
Te14 C232 C263 C268 -179.9(16) . . . . ?
Te14 C232 C286 C270 -179.8(15) . . . . ?
Cl1 Te5 O201 Te7 47.2(5) . . . . ?
Cl15 Te14 O200 Te6 54.9(5) . . . . ?
F152 C253 C272 C251 -42(3) . . . . ?
F152 C253 C272 C275 138(2) . . . . ?
F155 C210 C266 C207 96(3) . . . . ?
F155 C210 C266 C251 -85(3) . . . . ?
F156 C210 C266 C207 -144(3) . . . . ?
F156 C210 C266 C251 35(3) . . . . ?
F157 C222 C289 C244 -46(3) . . . . ?
F157 C222 C289 C247 130(2) . . . . ?
F158 C253 C272 C251 81(3) . . . . ?
F158 C253 C272 C275 -99(2) . . . . ?
F159 C267 C269 C247 162(2) . . . . ?
F159 C267 C269 C282 -22(3) . . . . ?
F160 C230 C255 C212 93(3) . . . . ?
F160 C230 C255 C259 -92(4) . . . . ?
F161 C237 C243 C219 87(3) . . . . ?
F161 C237 C243 C279 -99(3) . . . . ?
F162 C218 C246 C257 -75(4) . . . . ?
F162 C218 C246 C273 108(4) . . . . ?
F163 C222 C289 C244 71(3) . . . . ?
F163 C222 C289 C247 -113(2) . . . . ?
F164 C253 C272 C251 -160(2) . . . . ?
F164 C253 C272 C275 20(3) . . . . ?
F165 C202 C268 C263 153(2) . . . . ?
F165 C202 C268 C277 -29(3) . . . . ?
F166 C230 C255 C212 -29(5) . . . . ?
F166 C230 C255 C259 145(3) . . . . ?
F167 C209 C265 C214 -23(5) . . . . ?
F167 C209 C265 C259 166(3) . . . . ?
F168 C230 C255 C212 -156(3) . . . . ?
F168 C230 C255 C259 18(5) . . . . ?
F172 C216 C270 C277 71(3) . . . . ?
F172 C216 C270 C286 -113(2) . . . . ?
F173 C237 C243 C219 -172(3) . . . . ?
F173 C237 C243 C279 2(5) . . . . ?
F176 C216 C270 C277 -175(2) . . . . ?
F176 C216 C270 C286 1(4) . . . . ?
F177 C210 C266 C207 -22(4) . . . . ?
F177 C210 C266 C251 157(3) . . . . ?
F179 C218 C246 C257 38(6) . . . . ?
F179 C218 C246 C273 -139(4) . . . . ?
F180 C228 C288 C224 125(3) . . . . ?
F180 C228 C288 C226 -55(3) . . . . ?
F181 C267 C269 C247 40(3) . . . . ?
F181 C267 C269 C282 -144(2) . . . . ?
F182 C216 C270 C277 -44(4) . . . . ?
F182 C216 C270 C286 132(2) . . . . ?
F183 C202 C268 C263 -76(3) . . . . ?
F183 C202 C268 C277 101(3) . . . . ?
F185 C209 C265 C214 106(4) . . . . ?
F185 C209 C265 C259 -65(4) . . . . ?
F188 C267 C269 C247 -89(2) . . . . ?
F188 C267 C269 C282 87(2) . . . . ?
F189 C237 C243 C219 -19(6) . . . . ?
F189 C237 C243 C279 156(4) . . . . ?
F190 C228 C288 C224 -1(4) . . . . ?
F190 C228 C288 C226 179(2) . . . . ?
F192 C202 C268 C263 44(3) . . . . ?
F192 C202 C268 C277 -139(2) . . . . ?
F194 C218 C246 C257 170(4) . . . . ?
F194 C218 C246 C273 -7(7) . . . . ?
F195 C222 C289 C244 -167(2) . . . . ?
F195 C222 C289 C247 9(3) . . . . ?
F196 C228 C288 C224 -119(2) . . . . ?
F196 C228 C288 C226 61(3) . . . . ?
F198 C209 C265 C214 -132(3) . . . . ?
F198 C209 C265 C259 56(4) . . . . ?
C202 C268 C277 C270 176(2) . . . . ?
C203 C211 C224 C288 -4(4) . . . . ?
C203 C211 C229 F153 -175(3) . . . . ?
C203 C211 C229 F174 -50(4) . . . . ?
C203 C211 C229 F197 64(4) . . . . ?
C205 C212 C255 C230 175(3) . . . . ?
C205 C212 C255 C259 1(4) . . . . ?
C205 C214 C265 C209 -172(3) . . . . ?
C205 C214 C265 C259 -1(4) . . . . ?
C206 Te5 O201 Te7 -139.0(8) . . . . ?
C206 C240 C242 C256 134(2) . . . . ?
C206 C240 C242 C257 -6.1(19) . . . . ?
C211 C203 C284 Te6 -175.4(18) . . . . ?
C211 C203 C284 C226 5(3) . . . . ?
C211 C224 C288 C226 2(4) . . . . ?
C211 C224 C288 C228 -178(2) . . . . ?
C212 C205 C214 C265 -1(3) . . . . ?
C212 C255 C259 C265 -3(5) . . . . ?
C214 C205 C212 C255 1(3) . . . . ?
C216 C270 C277 C268 -177(2) . . . . ?
C216 C270 C286 C232 179(2) . . . . ?
C217 C219 C243 C237 173(3) . . . . ?
C217 C219 C243 C279 -1(5) . . . . ?
C217 C234 C285 Te7 170(2) . . . . ?
C217 C234 C285 C279 -9(4) . . . . ?
C218 C246 C257 C242 168(3) . . . . ?
C218 C246 C273 C206 -178(4) . . . . ?
C219 C217 C221 F154 175(4) . . . . ?
C219 C217 C221 F175 -61(5) . . . . ?
C219 C217 C221 F193 53(4) . . . . ?
C219 C217 C234 C285 8(4) . . . . ?
C219 C243 C279 C285 1(4) . . . . ?
C221 C217 C219 C243 177(3) . . . . ?
C221 C217 C234 C285 -172(3) . . . . ?
C223 C238 C254 Te5 -173(2) . . . . ?
C223 C238 C254 C249 -4(4) . . . . ?
C224 C211 C229 F153 3(5) . . . . ?
C224 C211 C229 F174 128(3) . . . . ?
C224 C211 C229 F197 -118(3) . . . . ?
C229 C211 C224 C288 178(3) . . . . ?
C230 C255 C259 C265 -177(3) . . . . ?
C231 C249 C254 Te5 170(2) . . . . ?
C231 C249 C254 C238 1(4) . . . . ?
C232 Te14 O200 Te6 138.0(6) . . . . ?
C232 C263 C268 C202 -179(2) . . . . ?
C232 C263 C268 C277 4(3) . . . . ?
C233 C231 C249 C254 159(3) . . . . ?
C233 C231 C261 C223 -157(4) . . . . ?
C234 C217 C219 C243 -3(5) . . . . ?
C234 C217 C221 F154 -5(6) . . . . ?
C234 C217 C221 F175 120(3) . . . . ?
C234 C217 C221 F193 -126(3) . . . . ?
C236 C223 C238 C254 169(3) . . . . ?
C236 C223 C261 C231 -167(3) . . . . ?
C237 C243 C279 C285 -173(3) . . . . ?
C238 C223 C236 F178 77(3) . . . . ?
C238 C223 C236 F186 169(3) . . . . ?
C238 C223 C236 F187 -33(6) . . . . ?
C238 C223 C261 C231 -3(6) . . . . ?
C240 C206 C273 C246 6(4) . . . . ?
C240 C242 C256 F116 -102(3) . . . . ?
C240 C242 C256 F184 51(3) . . . . ?
C240 C242 C256 F191 144(2) . . . . ?
C240 C242 C257 C246 15(3) . . . . ?
C243 C279 C285 Te7 -174(2) . . . . ?
C243 C279 C285 C234 4(4) . . . . ?
C244 C271 C282 C269 3(3) . . . . ?
C247 C269 C282 C271 -1(3) . . . . ?
C249 C231 C233 F169 -142(4) . . . . ?
C249 C231 C233 F170 115(3) . . . . ?
C249 C231 C233 F171 34(5) . . . . ?
C249 C231 C261 C223 0(6) . . . . ?
C251 C272 C275 C281 4(3) . . . . ?
C253 C272 C275 C281 -176.9(19) . . . . ?
C254 Te5 O201 Te7 130.2(8) . . . . ?
C255 C259 C265 C209 174(3) . . . . ?
C255 C259 C265 C214 3(5) . . . . ?
C256 C242 C257 C246 -133(3) . . . . ?
C257 C242 C256 F116 42(3) . . . . ?
C257 C242 C256 F184 -164.9(17) . . . . ?
C257 C242 C256 F191 -71.7(17) . . . . ?
C257 C246 C273 C206 5(5) . . . . ?
C261 C223 C236 F178 -118(3) . . . . ?
C261 C223 C236 F186 -26(5) . . . . ?
C261 C223 C236 F187 132(4) . . . . ?
C261 C223 C238 C254 5(5) . . . . ?
C261 C231 C233 F169 17(7) . . . . ?
C261 C231 C233 F170 -87(3) . . . . ?
C261 C231 C233 F171 -167(4) . . . . ?
C261 C231 C249 C254 1(5) . . . . ?
C263 C232 C286 C270 1(3) . . . . ?
C263 C268 C277 C270 -7(3) . . . . ?
C266 C207 C281 Te14 -174.0(19) . . . . ?
C266 C207 C281 C275 1(3) . . . . ?
C266 C251 C272 C253 179(2) . . . . ?
C266 C251 C272 C275 -1(4) . . . . ?
C267 C269 C282 C271 -176.6(17) . . . . ?
C269 C247 C289 C222 -178(2) . . . . ?
C269 C247 C289 C244 -2(4) . . . . ?
C271 C244 C289 C222 179.2(19) . . . . ?
C271 C244 C289 C247 3(3) . . . . ?
C272 C251 C266 C207 -2(4) . . . . ?
C272 C251 C266 C210 179(2) . . . . ?
C272 C275 C281 Te14 171.6(15) . . . . ?
C272 C275 C281 C207 -3(3) . . . . ?
C273 C206 C240 C242 -5(2) . . . . ?
C273 C246 C257 C242 -15(5) . . . . ?
C277 C270 C286 C232 -4(3) . . . . ?
C281 Te14 O200 Te6 -124.9(6) . . . . ?
C281 C207 C266 C210 -179(2) . . . . ?
C281 C207 C266 C251 2(4) . . . . ?
C284 C203 C211 C224 0(4) . . . . ?
C284 C203 C211 C229 178(3) . . . . ?
C284 C226 C288 C224 3(3) . . . . ?
C284 C226 C288 C228 -177.1(19) . . . . ?
C286 C232 C263 C268 -1(3) . . . . ?
C286 C270 C277 C268 7(3) . . . . ?
C288 C226 C284 Te6 174.3(14) . . . . ?
C288 C226 C284 C203 -7(3) . . . . ?
C289 C244 C271 Te6 -179.8(15) . . . . ?
C289 C244 C271 C282 -4(3) . . . . ?
C289 C247 C269 C267 176(2) . . . . ?
C289 C247 C269 C282 0(3) . . . . ?
Te8 C366 C414 C405 177.6(12) . . . . ?
Te8 C380 C418 C384 -173.3(13) . . . . ?
Te9 C353 C356 C401 177.1(11) . . . . ?
Te9 C353 C376 C385 -178.6(11) . . . . ?
Te9 C359 C396 C425 -179.5(12) . . . . ?
Te9 C359 C406 C404 178.4(13) . . . . ?
Te10 C383 C412 C352 -179.7(15) . . . . ?
Te10 C395 C398 C358 177(2) . . . . ?
Te29 C382 C402 C350 -174.4(16) . . . . ?
Te29 C382 C408 C381 174.6(14) . . . . ?
Te29 C390 C410 C373 177.9(16) . . . . ?
Cl2 Te10 O336 Te29 35.6(4) . . . . ?
Cl29 Te10 O336 Te29 -59.2(4) . . . . ?
F296 C348 C362 C374 -131(2) . . . . ?
F296 C348 C362 C388 44(3) . . . . ?
F297 C349 C401 C356 -67(2) . . . . ?
F297 C349 C401 C416 114(2) . . . . ?
F298 C348 C362 C374 2(4) . . . . ?
F298 C348 C362 C388 178(2) . . . . ?
F300 C338 C387 C346 119.4(18) . . . . ?
F300 C338 C387 C423 -58(2) . . . . ?
F301 C345 C358 C339 -174(3) . . . . ?
F301 C345 C358 C398 -1(4) . . . . ?
F302 C369 C384 C388 46(3) . . . . ?
F302 C369 C384 C418 -137(2) . . . . ?
F304 C364 C373 C360 78(3) . . . . ?
F304 C364 C373 C410 -94(2) . . . . ?
F305 C349 C401 C356 51(3) . . . . ?
F305 C349 C401 C416 -128(2) . . . . ?
F306 C370 C400 C354 2(3) . . . . ?
F306 C370 C400 C391 -179(2) . . . . ?
F307 C369 C384 C388 -77(2) . . . . ?
F307 C369 C384 C418 101(2) . . . . ?
F310 C364 C373 C360 -163(2) . . . . ?
F310 C364 C373 C410 25(3) . . . . ?
F311 C342 C352 C412 177(3) . . . . ?
F311 C342 C352 C423 -3(4) . . . . ?
F312 C363 C404 C406 -102(3) . . . . ?
F312 C363 C404 C420 76(3) . . . . ?
F313 C349 C401 C356 168.3(15) . . . . ?
F313 C349 C401 C416 -11(3) . . . . ?
F314 C348 C362 C374 121.2(19) . . . . ?
F314 C348 C362 C388 -63(2) . . . . ?
F315 C338 C387 C346 -4(3) . . . . ?
F315 C338 C387 C423 178.4(17) . . . . ?
F316 C341 C425 C396 3(3) . . . . ?
F316 C341 C425 C420 178.3(17) . . . . ?
F317 C369 C384 C388 160.6(19) . . . . ?
F317 C369 C384 C418 -22(3) . . . . ?
F318 C341 C425 C396 115.2(18) . . . . ?
F318 C341 C425 C420 -69(2) . . . . ?
F319 C364 C373 C360 -42(3) . . . . ?
F319 C364 C373 C410 146(2) . . . . ?
F320 C338 C387 C346 -123.6(18) . . . . ?
F320 C338 C387 C423 59(2) . . . . ?
F321 C345 C358 C339 -49(3) . . . . ?
F321 C345 C358 C398 124(3) . . . . ?
F322 C345 C358 C339 69(3) . . . . ?
F322 C345 C358 C398 -118(3) . . . . ?
F324 C378 C381 C393 -167(2) . . . . ?
F324 C378 C381 C408 21(3) . . . . ?
F325 C370 C400 C354 -134(2) . . . . ?
F325 C370 C400 C391 46(3) . . . . ?
F327 C363 C404 C406 140(2) . . . . ?
F327 C363 C404 C420 -42(3) . . . . ?
F328 C370 C400 C354 114(2) . . . . ?
F328 C370 C400 C391 -66(3) . . . . ?
F329 C341 C425 C396 -124.7(19) . . . . ?
F329 C341 C425 C420 51(3) . . . . ?
F330 C363 C404 C406 18(4) . . . . ?
F330 C363 C404 C420 -164(2) . . . . ?
F331 C342 C352 C412 -61(4) . . . . ?
F331 C342 C352 C423 120(3) . . . . ?
F332 C378 C381 C393 72(3) . . . . ?
F332 C378 C381 C408 -100(3) . . . . ?
F333 C342 C352 C412 51(4) . . . . ?
F333 C342 C352 C423 -129(2) . . . . ?
F334 C378 C381 C393 -49(3) . . . . ?
F334 C378 C381 C408 139(2) . . . . ?
C338 C387 C423 C352 179.5(18) . . . . ?
C339 C351 C371 F427 -100(3) . . . . ?
C339 C351 C371 F428 136(3) . . . . ?
C339 C351 C371 F429 22(4) . . . . ?
C339 C358 C398 C395 -1(5) . . . . ?
C342 C352 C412 C383 -177(2) . . . . ?
C342 C352 C423 C387 177(2) . . . . ?
C343 C351 C371 F427 83(4) . . . . ?
C343 C351 C371 F428 -41(4) . . . . ?
C343 C351 C371 F429 -155(3) . . . . ?
C343 C395 C398 C358 0(4) . . . . ?
C345 C358 C398 C395 -174(2) . . . . ?
C346 C383 C412 C352 -2(3) . . . . ?
C346 C387 C423 C352 2(3) . . . . ?
C348 C362 C374 C380 176.9(18) . . . . ?
C348 C362 C388 C384 -176.3(19) . . . . ?
C349 C401 C416 C385 -178.1(16) . . . . ?
C351 C339 C358 C345 172(3) . . . . ?
C351 C339 C358 C398 -1(5) . . . . ?
C351 C343 C395 Te10 -174(3) . . . . ?
C351 C343 C395 C398 3(5) . . . . ?
C353 Te9 O335 Te8 -130.2(5) . . . . ?
C353 C356 C401 C349 178.7(15) . . . . ?
C353 C356 C401 C416 -2(2) . . . . ?
C353 C376 C385 C386 179.8(16) . . . . ?
C353 C376 C385 C416 4(2) . . . . ?
C354 C366 C414 C405 3(2) . . . . ?
C356 C353 C376 C385 -4(2) . . . . ?
C356 C401 C416 C385 3(2) . . . . ?
C358 C339 C351 C343 5(5) . . . . ?
C358 C339 C351 C371 -173(3) . . . . ?
C359 Te9 O335 Te8 135.7(5) . . . . ?
C359 C396 C425 C341 178.9(17) . . . . ?
C359 C396 C425 C420 3(2) . . . . ?
C360 C365 C367 C390 -6(4) . . . . ?
C360 C365 C372 F432 93(3) . . . . ?
C360 C365 C372 F433 -139(3) . . . . ?
C360 C365 C372 F434 -24(3) . . . . ?
C360 C373 C410 C390 4(4) . . . . ?
C362 C374 C380 Te8 171.6(12) . . . . ?
C362 C374 C380 C418 0(2) . . . . ?
C363 C404 C406 C359 177.3(18) . . . . ?
C363 C404 C420 C425 -175.9(19) . . . . ?
C364 C373 C410 C390 176(2) . . . . ?
C365 C360 C373 C364 178(2) . . . . ?
C365 C360 C373 C410 -10(4) . . . . ?
C365 C367 C390 Te29 -177.0(18) . . . . ?
C365 C367 C390 C410 0(4) . . . . ?
C366 C354 C400 C370 -177.3(19) . . . . ?
C366 C354 C400 C391 3(3) . . . . ?
C367 C365 C372 F432 -95(3) . . . . ?
C367 C365 C372 F433 32(3) . . . . ?
C367 C365 C372 F434 148(2) . . . . ?
C367 C390 C410 C373 0(3) . . . . ?
C369 C384 C388 C362 176.3(18) . . . . ?
C369 C384 C418 C380 -175.2(17) . . . . ?
C372 C365 C367 C390 -177(2) . . . . ?
C373 C360 C365 C367 11(4) . . . . ?
C373 C360 C365 C372 -178(2) . . . . ?
C374 C362 C388 C384 -1(3) . . . . ?
C374 C380 C418 C384 -2(2) . . . . ?
C376 C353 C356 C401 2(2) . . . . ?
C376 C385 C386 F299 89(2) . . . . ?
C376 C385 C386 F323 -21(3) . . . . ?
C376 C385 C386 F326 -151(2) . . . . ?
C376 C385 C416 C401 -4(2) . . . . ?
C378 C381 C393 C350 178(2) . . . . ?
C378 C381 C408 C382 179.2(19) . . . . ?
C379 C350 C393 C381 -173(2) . . . . ?
C379 C350 C402 C382 176.1(19) . . . . ?
C383 Te10 O336 Te29 -141.0(6) . . . . ?
C383 C346 C387 C338 -178.9(15) . . . . ?
C383 C346 C387 C423 -1(2) . . . . ?
C386 C385 C416 C401 -179.3(17) . . . . ?
C387 C346 C383 Te10 178.9(11) . . . . ?
C387 C346 C383 C412 1(2) . . . . ?
C388 C362 C374 C380 1(3) . . . . ?
C388 C384 C418 C380 2(3) . . . . ?
C391 C405 C414 C366 -3(3) . . . . ?
C391 C405 C422 F303 138.7(18) . . . . ?
C391 C405 C422 F308 -102(2) . . . . ?
C391 C405 C422 F309 21(3) . . . . ?
C393 C350 C379 F426 24(3) . . . . ?
C393 C350 C379 F430 -103(3) . . . . ?
C393 C350 C379 F431 140(2) . . . . ?
C393 C350 C402 C382 -7(3) . . . . ?
C393 C381 C408 C382 8(3) . . . . ?
C395 Te10 O336 Te29 122.6(7) . . . . ?
C395 C343 C351 C339 -6(6) . . . . ?
C395 C343 C351 C371 172(3) . . . . ?
C396 C359 C406 C404 1(2) . . . . ?
C400 C354 C366 Te8 -177.9(15) . . . . ?
C400 C354 C366 C414 -3(3) . . . . ?
C400 C391 C405 C414 3(3) . . . . ?
C400 C391 C405 C422 178.0(18) . . . . ?
C402 C350 C379 F426 -160(2) . . . . ?
C402 C350 C379 F430 74(3) . . . . ?
C402 C350 C379 F431 -44(3) . . . . ?
C402 C350 C393 C381 10(4) . . . . ?
C402 C382 C408 C381 -4(3) . . . . ?
C404 C420 C425 C341 -179.3(18) . . . . ?
C404 C420 C425 C396 -3(3) . . . . ?
C405 C391 C400 C354 -3(3) . . . . ?
C405 C391 C400 C370 177.6(18) . . . . ?
C406 C359 C396 C425 -2(2) . . . . ?
C406 C404 C420 C425 2(3) . . . . ?
C408 C381 C393 C350 -11(4) . . . . ?
C408 C382 C402 C350 4(3) . . . . ?
C412 C352 C423 C387 -3(3) . . . . ?
C414 C405 C422 F303 -46(2) . . . . ?
C414 C405 C422 F308 74(2) . . . . ?
C414 C405 C422 F309 -163.5(17) . . . . ?
C416 C385 C386 F299 -96(2) . . . . ?
C416 C385 C386 F323 154(2) . . . . ?
C416 C385 C386 F326 25(3) . . . . ?
C418 C384 C388 C362 -1(3) . . . . ?
C420 C404 C406 C359 -1(3) . . . . ?
C422 C405 C414 C366 -177.7(15) . . . . ?
C423 C352 C412 C383 3(3) . . . . ?
Te11 C553 C602 C588 178(2) . . . . ?
Te11 C553 C632 C625 -176(2) . . . . ?
Te12 C707 C710 C640 176.6(13) . . . . ?
Te13 C561 C652 C629 173(2) . . . . ?
Te13 C561 C684 C613 -174(2) . . . . ?
Te13 C621 C650 C565 178.5(12) . . . . ?
Te15 C567 C645 C574 -169.6(15) . . . . ?
Te15 C567 C717 C724 172.9(13) . . . . ?
Te16 C658 C659 C562 -175.4(17) . . . . ?
Te17 C566 C681 C648 -178.9(16) . . . . ?
Te17 C566 C715 C616 174.8(16) . . . . ?
Te17 C634 C654 C615 179.0(12) . . . . ?
Te43 C577 C698 C626 -174.4(14) . . . . ?
Te43 C577 C721 C691 176.4(17) . . . . ?
Te43 C704 C713 C705 -179.8(14) . . . . ?
Te44 C549 C598 C720 -171.8(12) . . . . ?
Te44 C549 C656 C614 175.2(12) . . . . ?
Te44 C637 C702 C647 -174.9(12) . . . . ?
Te44 C637 C708 C690 173.8(14) . . . . ?
Cl3 Te12 O548 Te44 43.0(4) . . . . ?
Cl3 Te16 O543 Te43 43.3(4) . . . . ?
Cl4 Te13 O544 Te11 46.2(5) . . . . ?
Cl4 Te17 O547 Te15 44.5(4) . . . . ?
Cl7 Te12 O548 Te44 -54.2(4) . . . . ?
Cl7 Te13 O544 Te11 -50.8(5) . . . . ?
Cl44 Te16 O543 Te43 -52.3(4) . . . . ?
Cl44 Te17 O547 Te15 -49.4(4) . . . . ?
F447 C569 C648 C681 68(3) . . . . ?
F447 C569 C648 C687 -109(3) . . . . ?
F448 C611 C724 C661 75(2) . . . . ?
F448 C611 C724 C717 -107(2) . . . . ?
F449 C670 C671 C575 7(3) . . . . ?
F449 C670 C671 C666 -177.5(18) . . . . ?
F450 C624 C625 C630 -175(3) . . . . ?
F450 C624 C625 C632 9(6) . . . . ?
F451 C570 C588 C602 -79(4) . . . . ?
F451 C570 C588 C630 98(4) . . . . ?
F452 C560 C589 C619 -90(3) . . . . ?
F452 C560 C589 C672 85(3) . . . . ?
F453 C560 C589 C619 144(3) . . . . ?
F453 C560 C589 C672 -41(3) . . . . ?
F454 C605 C629 C595 21(5) . . . . ?
F454 C605 C629 C652 -138(3) . . . . ?
F455 C605 C629 C595 -93(3) . . . . ?
F455 C605 C629 C652 108(3) . . . . ?
F456 C550 C642 C563 18(3) . . . . ?
F456 C550 C642 C700 -157.6(17) . . . . ?
F459 C665 C720 C598 -176.8(17) . . . . ?
F459 C665 C720 C692 4(3) . . . . ?
F461 C611 C724 C661 -168.3(18) . . . . ?
F461 C611 C724 C717 9(3) . . . . ?
F462 C679 C690 C643 50(3) . . . . ?
F462 C679 C690 C708 -125(2) . . . . ?
F463 C570 C588 C602 38(4) . . . . ?
F463 C570 C588 C630 -145(3) . . . . ?
F464 C600 C719 C609 -110(3) . . . . ?
F464 C600 C719 C663 60(4) . . . . ?
F465 C679 C690 C643 -178(2) . . . . ?
F465 C679 C690 C708 7(4) . . . . ?
F466 C550 C642 C563 142(2) . . . . ?
F466 C550 C642 C700 -34(3) . . . . ?
F468 C571 C580 C581 98(5) . . . . ?
F468 C571 C580 C617 -79(5) . . . . ?
F469 C586 C691 C593 -48(4) . . . . ?
F469 C586 C691 C721 131(3) . . . . ?
F473 C600 C719 C609 133(3) . . . . ?
F473 C600 C719 C663 -57(3) . . . . ?
F474 C584 C641 C590 117(2) . . . . ?
F474 C584 C641 C675 -67(3) . . . . ?
F475 C665 C720 C598 -60(2) . . . . ?
F475 C665 C720 C692 120(2) . . . . ?
F476 C557 C680 C551 53(4) . . . . ?
F476 C557 C680 C590 -139(3) . . . . ?
F477 C560 C589 C619 32(3) . . . . ?
F477 C560 C589 C672 -153(3) . . . . ?
F478 C571 C580 C581 -136(3) . . . . ?
F478 C571 C580 C617 48(5) . . . . ?
F479 C586 C691 C593 67(3) . . . . ?
F479 C586 C691 C721 -115(3) . . . . ?
F480 C30 C613 C595 -15(3) . . . . ?
F480 C30 C613 C684 165(3) . . . . ?
F481 C569 C648 C681 -167(2) . . . . ?
F481 C569 C648 C687 16(4) . . . . ?
F482 C556 C616 C687 1(6) . . . . ?
F482 C556 C616 C715 -172(4) . . . . ?
F484 C570 C588 C602 165(3) . . . . ?
F484 C570 C588 C630 -18(5) . . . . ?
F485 C622 C627 C578 -161(4) . . . . ?
F485 C622 C627 C606 13(7) . . . . ?
F486 C670 C671 C575 -111(2) . . . . ?
F486 C670 C671 C666 65(3) . . . . ?
F488 C586 C691 C593 -175(2) . . . . ?
F488 C586 C691 C721 4(4) . . . . ?
F489 C605 C629 C595 158(3) . . . . ?
F489 C605 C629 C652 -1(4) . . . . ?
F490 C571 C580 C581 -26(4) . . . . ?
F490 C571 C580 C617 157(3) . . . . ?
F491 C30 C613 C595 110(3) . . . . ?
F491 C30 C613 C684 -70(3) . . . . ?
F492 C584 C641 C590 3(4) . . . . ?
F492 C584 C641 C675 179(2) . . . . ?
F495 C587 C608 C578 17(3) . . . . ?
F495 C587 C608 C635 -159(2) . . . . ?
F497 C679 C690 C643 -66(3) . . . . ?
F497 C679 C690 C708 119.2(19) . . . . ?
F498 C584 C641 C590 -134(2) . . . . ?
F498 C584 C641 C675 42(3) . . . . ?
F499 C556 C616 C687 138(3) . . . . ?
F499 C556 C616 C715 -35(5) . . . . ?
F500 C556 C616 C687 -113(3) . . . . ?
F500 C556 C616 C715 74(3) . . . . ?
F502 C557 C680 C551 -45(5) . . . . ?
F502 C557 C680 C590 123(3) . . . . ?
F503 C622 C627 C578 -47(7) . . . . ?
F503 C622 C627 C606 127(5) . . . . ?
F505 C550 C642 C563 -97(2) . . . . ?
F505 C550 C642 C700 87(2) . . . . ?
F506 C670 C671 C575 127(2) . . . . ?
F506 C670 C671 C666 -57(3) . . . . ?
F508 C600 C719 C609 32(4) . . . . ?
F508 C600 C719 C663 -158(3) . . . . ?
F510 C665 C720 C598 63(3) . . . . ?
F510 C665 C720 C692 -117(2) . . . . ?
F513 C622 C627 C578 82(5) . . . . ?
F513 C622 C627 C606 -104(4) . . . . ?
F514 C557 C680 C551 163(4) . . . . ?
F514 C557 C680 C590 -29(6) . . . . ?
F519 C592 C705 C575 81(3) . . . . ?
F519 C592 C705 C713 -100(2) . . . . ?
F524 C624 C625 C630 -58(5) . . . . ?
F524 C624 C625 C632 127(3) . . . . ?
F525 C592 C705 C575 -34(3) . . . . ?
F525 C592 C705 C713 146(2) . . . . ?
F530 C569 C648 C681 -50(3) . . . . ?
F530 C569 C648 C687 133(2) . . . . ?
F534 C30 C613 C595 -137(3) . . . . ?
F534 C30 C613 C684 43(3) . . . . ?
F535 C592 C705 C575 -164(3) . . . . ?
F535 C592 C705 C713 16(4) . . . . ?
F537 C587 C608 C578 -100(3) . . . . ?
F537 C587 C608 C635 84(2) . . . . ?
F538 C587 C608 C578 133(3) . . . . ?
F538 C587 C608 C635 -43(3) . . . . ?
F540 C624 C625 C630 74(5) . . . . ?
F540 C624 C625 C632 -102(4) . . . . ?
F541 C611 C724 C661 -48(3) . . . . ?
F541 C611 C724 C717 129.4(19) . . . . ?
C30 C613 C684 C561 178(2) . . . . ?
C549 C598 C720 C665 176.7(17) . . . . ?
C549 C598 C720 C692 -4(2) . . . . ?
C550 C642 C700 C712 175.7(16) . . . . ?
C554 C568 C601 F470 149.0(18) . . . . ?
C554 C568 C601 F493 27(3) . . . . ?
C554 C568 C601 F501 -96.0(19) . . . . ?
C554 C621 C650 C565 -12(2) . . . . ?
C556 C616 C687 C648 -177(3) . . . . ?
C556 C616 C715 C566 -179(3) . . . . ?
C558 C565 C585 F494 97(2) . . . . ?
C558 C565 C585 F522 -29(4) . . . . ?
C558 C565 C585 F536 -143.7(17) . . . . ?
C558 C565 C650 C621 10(2) . . . . ?
C558 C568 C601 F470 -37(2) . . . . ?
C558 C568 C601 F493 -158.8(18) . . . . ?
C558 C568 C601 F501 78(2) . . . . ?
C560 C589 C619 C694 178(2) . . . . ?
C560 C589 C672 C583 -177(2) . . . . ?
C561 Te13 O544 Te11 130.7(9) . . . . ?
C563 C604 C628 F516 174(3) . . . . ?
C563 C604 C628 F520 33(4) . . . . ?
C563 C604 C628 F523 -77(3) . . . . ?
C563 C642 C700 C712 0(3) . . . . ?
C565 C558 C568 C554 -2(2) . . . . ?
C565 C558 C568 C601 -176.1(17) . . . . ?
C566 Te17 O547 Te15 129.2(7) . . . . ?
C567 C717 C724 C611 178.9(16) . . . . ?
C567 C717 C724 C661 -3(3) . . . . ?
C568 C554 C621 Te13 176.7(14) . . . . ?
C568 C554 C621 C650 7(2) . . . . ?
C568 C558 C565 C585 -178(2) . . . . ?
C568 C558 C565 C650 -2.2(17) . . . . ?
C569 C648 C681 C566 -177(2) . . . . ?
C569 C648 C687 C616 177(2) . . . . ?
C570 C588 C602 C553 170(3) . . . . ?
C570 C588 C630 C625 180(3) . . . . ?
C571 C580 C581 C562 -176(2) . . . . ?
C571 C580 C617 C658 178(3) . . . . ?
C572 C604 C628 F516 -10(4) . . . . ?
C572 C604 C628 F520 -150(2) . . . . ?
C572 C604 C628 F523 100(3) . . . . ?
C574 C661 C724 C611 -178.4(19) . . . . ?
C574 C661 C724 C717 4(3) . . . . ?
C575 C705 C713 C704 -1(3) . . . . ?
C578 C608 C635 C706 1(4) . . . . ?
C580 C617 C658 Te16 172.7(15) . . . . ?
C580 C617 C658 C659 -2(3) . . . . ?
C581 C562 C659 C658 3(4) . . . . ?
C581 C562 C668 F467 156(2) . . . . ?
C581 C562 C668 F528 -81(3) . . . . ?
C581 C562 C668 F529 38(3) . . . . ?
C581 C580 C617 C658 2(3) . . . . ?
C583 C677 C694 Te15 -179.9(16) . . . . ?
C583 C677 C694 C619 8(3) . . . . ?
C584 C641 C675 C695 -175.9(19) . . . . ?
C585 C565 C650 C621 -175(2) . . . . ?
C586 C691 C721 C577 178(2) . . . . ?
C587 C608 C635 C706 177(2) . . . . ?
C589 C619 C694 Te15 -178.4(19) . . . . ?
C589 C619 C694 C677 -6(3) . . . . ?
C590 C641 C675 C695 0(3) . . . . ?
C592 C705 C713 C704 180(2) . . . . ?
C593 C626 C698 C577 0(3) . . . . ?
C593 C626 C723 F460 -167(2) . . . . ?
C593 C626 C723 F517 70(3) . . . . ?
C593 C626 C723 F521 -43(3) . . . . ?
C593 C691 C721 C577 -3(3) . . . . ?
C595 C613 C684 C561 -2(4) . . . . ?
C595 C629 C652 C561 5(4) . . . . ?
C597 C638 C640 C649 178(3) . . . . ?
C597 C638 C640 C710 -2(3) . . . . ?
C597 C696 C707 Te12 -174.4(12) . . . . ?
C597 C696 C707 C710 1(2) . . . . ?
C598 C549 C656 C614 2(2) . . . . ?
C602 C553 C632 C625 -12(4) . . . . ?
C602 C588 C630 C625 -3(5) . . . . ?
C604 C563 C642 C550 -177.8(19) . . . . ?
C604 C563 C642 C700 -2(3) . . . . ?
C604 C572 C712 Te16 173.4(14) . . . . ?
C604 C572 C712 C700 -3(3) . . . . ?
C605 C629 C652 C561 164(3) . . . . ?
C608 C578 C627 C606 7(4) . . . . ?
C608 C578 C627 C622 -179(4) . . . . ?
C608 C635 C706 Te12 -175.2(16) . . . . ?
C608 C635 C706 C606 -3(3) . . . . ?
C609 C634 C654 C615 -8(3) . . . . ?
C612 C574 C645 C567 175(2) . . . . ?
C612 C574 C661 C724 -178(2) . . . . ?
C613 C595 C629 C605 -162(3) . . . . ?
C613 C595 C629 C652 -4(4) . . . . ?
C614 C692 C720 C598 3(3) . . . . ?
C614 C692 C720 C665 -177.9(18) . . . . ?
C615 C663 C719 C600 -178(2) . . . . ?
C615 C663 C719 C609 -9(4) . . . . ?
C617 C580 C581 C562 1(3) . . . . ?
C617 C658 C659 C562 -1(3) . . . . ?
C619 C589 C672 C583 -2(4) . . . . ?
C621 Te13 O544 Te11 -137.3(7) . . . . ?
C621 C554 C568 C558 0(2) . . . . ?
C621 C554 C568 C601 173.5(17) . . . . ?
C624 C625 C630 C588 -172(3) . . . . ?
C624 C625 C632 C553 -180(3) . . . . ?
C626 C593 C691 C586 179(2) . . . . ?
C626 C593 C691 C721 1(4) . . . . ?
C627 C578 C608 C587 -179(2) . . . . ?
C627 C578 C608 C635 -3(4) . . . . ?
C627 C606 C706 Te12 179.8(16) . . . . ?
C627 C606 C706 C635 7(3) . . . . ?
C629 C595 C613 C30 -178(2) . . . . ?
C629 C595 C613 C684 2(4) . . . . ?
C630 C588 C602 C553 -7(4) . . . . ?
C630 C625 C632 C553 4(5) . . . . ?
C632 C553 C602 C588 15(4) . . . . ?
C632 C625 C630 C588 4(5) . . . . ?
C634 Te17 O547 Te15 -138.2(6) . . . . ?
C634 C609 C719 C600 174(2) . . . . ?
C634 C609 C719 C663 5(4) . . . . ?
C638 C597 C689 F458 -83(2) . . . . ?
C638 C597 C689 F471 153.3(17) . . . . ?
C638 C597 C689 F504 34(2) . . . . ?
C638 C597 C696 C707 -4(2) . . . . ?
C638 C640 C649 F527 -161(3) . . . . ?
C638 C640 C649 F533 71(4) . . . . ?
C638 C640 C649 F542 -34(4) . . . . ?
C638 C640 C710 C707 -1(3) . . . . ?
C641 C590 C680 C551 -8(3) . . . . ?
C641 C590 C680 C557 -176(3) . . . . ?
C641 C675 C695 Te11 172.2(14) . . . . ?
C641 C675 C695 C551 -4(3) . . . . ?
C642 C563 C604 C572 2(3) . . . . ?
C642 C563 C604 C628 178(2) . . . . ?
C642 C700 C712 Te16 -173.5(13) . . . . ?
C642 C700 C712 C572 2(3) . . . . ?
C643 C647 C669 F472 -44(3) . . . . ?
C643 C647 C669 F483 77(2) . . . . ?
C643 C647 C669 F539 -160.3(17) . . . . ?
C643 C647 C702 C637 -2(2) . . . . ?
C643 C690 C708 C637 4(3) . . . . ?
C645 C567 C717 C724 0(2) . . . . ?
C645 C574 C612 F496 124(2) . . . . ?
C645 C574 C612 F512 -119(2) . . . . ?
C645 C574 C612 F515 8(4) . . . . ?
C645 C574 C661 C724 -1(3) . . . . ?
C647 C643 C690 C679 179(2) . . . . ?
C647 C643 C690 C708 -6(3) . . . . ?
C649 C640 C710 C707 179(2) . . . . ?
C650 C565 C585 F494 -78(3) . . . . ?
C650 C565 C585 F522 156(2) . . . . ?
C650 C565 C585 F536 41(3) . . . . ?
C652 C561 C684 C613 4(4) . . . . ?
C654 C615 C663 C719 4(3) . . . . ?
C654 C615 C674 F487 24(3) . . . . ?
C654 C615 C674 F507 135(2) . . . . ?
C654 C615 C674 F509 -98(3) . . . . ?
C656 C549 C598 C720 1(2) . . . . ?
C656 C614 C683 F457 -7(3) . . . . ?
C656 C614 C683 F511 -124(2) . . . . ?
C656 C614 C683 F526 118(2) . . . . ?
C656 C614 C692 C720 1(3) . . . . ?
C658 Te16 O543 Te43 -143.1(7) . . . . ?
C659 C562 C581 C580 -3(3) . . . . ?
C659 C562 C668 F467 -18(4) . . . . ?
C659 C562 C668 F528 105(3) . . . . ?
C659 C562 C668 F529 -136(2) . . . . ?
C661 C574 C612 F496 -58(3) . . . . ?
C661 C574 C612 F512 58(3) . . . . ?
C661 C574 C612 F515 -175(3) . . . . ?
C661 C574 C645 C567 -2(3) . . . . ?
C663 C615 C654 C634 4(3) . . . . ?
C663 C615 C674 F487 -154(2) . . . . ?
C663 C615 C674 F507 -43(3) . . . . ?
C663 C615 C674 F509 83(3) . . . . ?
C666 C704 C713 C705 -1(3) . . . . ?
C668 C562 C581 C580 -178(2) . . . . ?
C668 C562 C659 C658 177(2) . . . . ?
C669 C647 C702 C637 177.1(17) . . . . ?
C671 C575 C705 C592 180(2) . . . . ?
C671 C575 C705 C713 1(3) . . . . ?
C671 C666 C704 Te43 -178.2(12) . . . . ?
C671 C666 C704 C713 3(3) . . . . ?
C672 C583 C677 C694 -7(4) . . . . ?
C672 C583 C686 F518 82(3) . . . . ?
C672 C583 C686 F531 -168(3) . . . . ?
C672 C583 C686 F532 -34(4) . . . . ?
C672 C589 C619 C694 3(4) . . . . ?
C674 C615 C654 C634 -174.1(19) . . . . ?
C674 C615 C663 C719 -178(2) . . . . ?
C677 C583 C672 C589 4(4) . . . . ?
C677 C583 C686 F518 -104(3) . . . . ?
C677 C583 C686 F531 6(5) . . . . ?
C677 C583 C686 F532 140(3) . . . . ?
C679 C690 C708 C637 179(2) . . . . ?
C680 C551 C695 Te11 -174.3(15) . . . . ?
C680 C551 C695 C675 2(3) . . . . ?
C680 C590 C641 C584 -178(2) . . . . ?
C680 C590 C641 C675 6(3) . . . . ?
C681 C566 C715 C616 -8(3) . . . . ?
C681 C648 C687 C616 0(3) . . . . ?
C683 C614 C656 C549 -179.0(18) . . . . ?
C683 C614 C692 C720 177.0(18) . . . . ?
C684 C561 C652 C629 -6(4) . . . . ?
C686 C583 C672 C589 178(3) . . . . ?
C686 C583 C677 C694 179(2) . . . . ?
C687 C616 C715 C566 8(4) . . . . ?
C687 C648 C681 C566 0(3) . . . . ?
C689 C597 C638 C640 177.6(18) . . . . ?
C689 C597 C696 C707 -177.2(15) . . . . ?
C690 C643 C647 C669 -174.6(19) . . . . ?
C690 C643 C647 C702 4(3) . . . . ?
C691 C593 C626 C698 1(3) . . . . ?
C691 C593 C626 C723 -175(2) . . . . ?
C692 C614 C656 C549 -3(3) . . . . ?
C692 C614 C683 F457 176.8(19) . . . . ?
C692 C614 C683 F511 60(3) . . . . ?
C692 C614 C683 F526 -59(3) . . . . ?
C695 C551 C680 C557 171(3) . . . . ?
C695 C551 C680 C590 4(3) . . . . ?
C696 C597 C638 C640 4(3) . . . . ?
C696 C597 C689 F458 91(2) . . . . ?
C696 C597 C689 F471 -33(2) . . . . ?
C696 C597 C689 F504 -152.6(15) . . . . ?
C696 C707 C710 C640 1(2) . . . . ?
C698 C577 C721 C691 4(3) . . . . ?
C698 C626 C723 F460 18(3) . . . . ?
C698 C626 C723 F517 -106(2) . . . . ?
C698 C626 C723 F521 141(2) . . . . ?
C702 C637 C708 C690 -2(3) . . . . ?
C702 C647 C669 F472 137.0(17) . . . . ?
C702 C647 C669 F483 -102(2) . . . . ?
C702 C647 C669 F539 21(3) . . . . ?
C704 C666 C671 C575 -3(3) . . . . ?
C704 C666 C671 C670 -178.5(18) . . . . ?
C705 C575 C671 C666 1(3) . . . . ?
C705 C575 C671 C670 177(2) . . . . ?
C706 Te12 O548 Te44 -140.4(7) . . . . ?
C706 C606 C627 C578 -9(3) . . . . ?
C706 C606 C627 C622 177(4) . . . . ?
C707 Te12 O548 Te44 126.5(6) . . . . ?
C708 C637 C702 C647 1(2) . . . . ?
C710 C640 C649 F527 19(5) . . . . ?
C710 C640 C649 F533 -109(3) . . . . ?
C710 C640 C649 F542 146(3) . . . . ?
C712 Te16 O543 Te43 123.2(6) . . . . ?
C712 C572 C604 C563 0(3) . . . . ?
C712 C572 C604 C628 -176.0(19) . . . . ?
C715 C566 C681 C648 3(3) . . . . ?
C715 C616 C687 C648 -5(4) . . . . ?
C717 C567 C645 C574 3(3) . . . . ?
C719 C609 C634 Te17 177(2) . . . . ?
C719 C609 C634 C654 4(3) . . . . ?
C721 C577 C698 C626 -2(3) . . . . ?
C723 C626 C698 C577 175.5(18) . . . . ?
